data_4127572
loop_
_publ_author_name
'Chen, Bin'
'Holstein, Julian J.'
'Horiuchi, Shinnosuke'
'Hiller, Wolf G.'
'Clever, Guido H.'

_publ_section_title
;
 Pd(II) Coordination Sphere Engineering: Pyridine Cages, Quinoline Bowls,
 and Heteroleptic Pills Binding One or Two Fullerenes.
;
_journal_issue 22
_journal_name_full 'Journal of the American Chemical Society'
_journal_page_first 8907
_journal_page_last 8913
_journal_paper_doi 10.1021/jacs.9b02207
_journal_volume 141
_journal_year 2019
_chemical_formula_sum 'C188 H88 B2 F8 N16 O16 Pd2'
_chemical_formula_weight 3213.16
_space_group_crystal_system triclinic
_space_group_IT_number 2
_space_group_name_Hall '-P 1'
_space_group_name_H-M_alt 'P -1'
_symmetry_space_group_name_Hall '-P 1'
_symmetry_space_group_name_H-M 'P -1'
_atom_sites_solution_hydrogens geom
_audit_creation_method SHELXL-2014/7
_cell_angle_alpha 97.35(3)
_cell_angle_beta 93.16(3)
_cell_angle_gamma 112.74(3)
_cell_formula_units_Z 6
_cell_length_a 29.482(6)
_cell_length_b 30.095(6)
_cell_length_c 33.669(7)
_cell_measurement_reflns_used 226990
_cell_measurement_temperature 80(2)
_cell_measurement_theta_max 21.512
_cell_measurement_theta_min 0.595
_cell_volume 27146(12)
_computing_cell_refinement 'XDS (Kabsch, 2010)'
_computing_data_collection 'costum designed P11 GUI'
_computing_data_reduction 'XDS (Kabsch, 2010)'
_computing_molecular_graphics 'shelXle (Huebschle, 2014)'
_computing_publication_material 'enCIFer 1.3, CCDC, 2008'
_computing_structure_refinement 'SHELXL-2014/7 (Sheldrick, 2014)'
_computing_structure_solution 'SHELXT 2014/4 (Sheldrick, 2014)'
_diffrn_ambient_temperature 80(2)
_diffrn_measured_fraction_theta_full 0.941
_diffrn_measured_fraction_theta_max 0.941
_diffrn_measurement_device_type 'Pilatus 6M fast, High Precision 1-Axis Goniostat with sample changing robot'
_diffrn_measurement_method '360\deg \p scan'
_diffrn_radiation_type synchrotron
_diffrn_radiation_wavelength 0.6888
_diffrn_reflns_av_R_equivalents 0.0527
_diffrn_reflns_av_unetI/netI 0.0487
_diffrn_reflns_Laue_measured_fraction_full 0.941
_diffrn_reflns_Laue_measured_fraction_max 0.941
_diffrn_reflns_limit_h_max 31
_diffrn_reflns_limit_h_min -31
_diffrn_reflns_limit_k_max 32
_diffrn_reflns_limit_k_min -32
_diffrn_reflns_limit_l_max 35
_diffrn_reflns_limit_l_min -35
_diffrn_reflns_number 226990
_diffrn_reflns_point_group_measured_fraction_full 0.941
_diffrn_reflns_point_group_measured_fraction_max 0.941
_diffrn_reflns_theta_full 21.512
_diffrn_reflns_theta_max 21.512
_diffrn_reflns_theta_min 0.595
_diffrn_source 'P11@PETRA III, DESY, Hamburg, Germany'
_exptl_absorpt_coefficient_mu 0.246
_exptl_absorpt_correction_type none
_exptl_crystal_colour yellow
_exptl_crystal_density_diffrn 1.179
_exptl_crystal_description block
_exptl_crystal_F_000 9780
_exptl_crystal_size_max 0.300
_exptl_crystal_size_mid 0.050
_exptl_crystal_size_min 0.020
_refine_diff_density_max 0.942
_refine_diff_density_min -0.819
_refine_diff_density_rms 0.070
_refine_ls_extinction_method none
_refine_ls_goodness_of_fit_ref 1.165
_refine_ls_hydrogen_treatment constr
_refine_ls_matrix_type full
_refine_ls_number_parameters 7958
_refine_ls_number_reflns 64579
_refine_ls_number_restraints 423903
_refine_ls_restrained_S_all 1.304
_refine_ls_R_factor_all 0.1150
_refine_ls_R_factor_gt 0.0887
_refine_ls_shift/su_max 0.006
_refine_ls_shift/su_mean 0.000
_refine_ls_structure_factor_coef Fsqd
_refine_ls_weighting_details 'w=1/[\s^2^(Fo^2^)+(0.1866P)^2^+6.7906P] where P=(Fo^2^+2Fc^2^)/3'
_refine_ls_weighting_scheme calc
_refine_ls_wR_factor_gt 0.2820
_refine_ls_wR_factor_ref 0.3067
_reflns_Friedel_coverage 0.000
_reflns_number_gt 41236
_reflns_number_total 64579
_reflns_threshold_expression 'I > 2\s(I)'
_cod_data_source_file ja9b02207_si_006.cif
_cod_data_source_block bc16a_sq
_cod_original_cell_volume 27145(11)
_cod_database_code 4127572
_shelx_shelxl_version_number 2014/7
_shelx_space_group_comment
;
The symmetry employed for this shelxl refinement is uniquely defined
by the following loop, which should always be used as a source of
symmetry information in preference to the above space-group names.
They are only intended as comments.
;
_shelx_estimated_absorpt_t_min 0.930
_shelx_estimated_absorpt_t_max 0.995
_computing_refinement_gui 'shelXle (Huebschle, 2014)'
_computing_ligand_restraints 'Grade Web Server, http.//grade.globalphasing.org'
_computing_molecular_model 'DSR (Kratzert, 2015)'

loop_
_space_group_symop_operation_xyz
'x, y, z'
'-x, -y, -z'

loop_
_atom_site_label
_atom_site_type_symbol
_atom_site_fract_x
_atom_site_fract_y
_atom_site_fract_z
_atom_site_U_iso_or_equiv
_atom_site_adp_type
_atom_site_occupancy
_atom_site_site_symmetry_order
_atom_site_calc_flag
_atom_site_refinement_flags_posn
_atom_site_refinement_flags_adp
_atom_site_refinement_flags_occupancy
_atom_site_disorder_assembly
_atom_site_disorder_group
C1_1 C -0.0492(2) 0.3629(3) 0.9038(2) 0.099(2) Uani 1 1 d D U . . .
H1A_1 H -0.0557 0.3557 0.8743 0.148 Uiso 1 1 calc R U . . .
H1B_1 H -0.0557 0.3917 0.9137 0.148 Uiso 1 1 calc R U . . .
H1C_1 H -0.0708 0.3349 0.9152 0.148 Uiso 1 1 calc R U . . .
C2_1 C 0.0050(2) 0.3729(2) 0.91649(19) 0.0893(16) Uani 1 1 d D U . . .
C3_1 C 0.0168(3) 0.3859(3) 0.9636(2) 0.0997(19) Uani 1 1 d D U . . .
H3A_1 H 0.0101 0.4151 0.9731 0.120 Uiso 1 1 calc R U . . .
H3B_1 H -0.0053 0.3585 0.9760 0.120 Uiso 1 1 calc R U . . .
C4_1 C 0.0708(3) 0.3961(3) 0.9771(2) 0.0973(18) Uani 1 1 d D U . . .
H4A_1 H 0.0721 0.3729 0.9951 0.117 Uiso 1 1 calc R U . . .
H4B_1 H 0.0876 0.4296 0.9923 0.117 Uiso 1 1 calc R U . . .
C5_1 C 0.0980(2) 0.3902(2) 0.93919(18) 0.0869(15) Uani 1 1 d D U . . .
C6_1 C 0.1521(2) 0.3998(3) 0.9516(2) 0.0952(19) Uani 1 1 d D U . . .
H6A_1 H 0.1689 0.3983 0.9274 0.143 Uiso 1 1 calc R U . . .
H6B_1 H 0.1535 0.3750 0.9673 0.143 Uiso 1 1 calc R U . . .
H6C_1 H 0.1686 0.4323 0.9680 0.143 Uiso 1 1 calc R U . . .
C7_1 C 0.0677(2) 0.33885(19) 0.91736(17) 0.0776(14) Uani 1 1 d D U . . .
C8_1 C 0.0856(2) 0.30254(19) 0.91032(17) 0.0774(15) Uani 1 1 d D U . . .
H8_1 H 0.1186 0.3081 0.9198 0.093 Uiso 1 1 calc R U . . .
C9_1 C 0.0535(2) 0.25793(18) 0.88898(16) 0.0740(14) Uani 1 1 d D U . . .
C10_1 C 0.0633(2) 0.21441(19) 0.87474(17) 0.0757(14) Uani 1 1 d D U . . .
N11_1 N 0.01957(18) 0.18124(16) 0.85130(14) 0.0776(12) Uani 1 1 d D U . . .
C12_1 C -0.0180(2) 0.19918(19) 0.85085(17) 0.0771(14) Uani 1 1 d D U . . .
C13_1 C 0.0051(2) 0.24890(18) 0.87550(16) 0.0746(14) Uani 1 1 d D U . . .
C14_1 C -0.0137(2) 0.2842(2) 0.88369(17) 0.0790(15) Uani 1 1 d D U . . .
H14_1 H -0.0473 0.2778 0.8754 0.095 Uiso 1 1 calc R U . . .
C15_1 C 0.0185(2) 0.3294(2) 0.90463(18) 0.0810(15) Uani 1 1 d D U . . .
C16_1 C 0.0418(2) 0.4149(2) 0.89993(19) 0.0889(16) Uani 1 1 d D U . . .
C17_1 C 0.0303(3) 0.4417(2) 0.8736(2) 0.1011(19) Uani 1 1 d D U . . .
H17_1 H -0.0032 0.4349 0.8646 0.121 Uiso 1 1 calc R U . . .
C18_1 C 0.0684(3) 0.4785(2) 0.8608(2) 0.0995(18) Uani 1 1 d D U . . .
C19_1 C 0.0682(3) 0.5103(3) 0.8304(2) 0.117(2) Uani 1 1 d D U . . .
N20_1 N 0.1177(3) 0.5400(2) 0.82873(19) 0.1156(18) Uani 1 1 d D U . . .
C21_1 C 0.1494(3) 0.5302(2) 0.8554(2) 0.109(2) Uani 1 1 d D U . . .
C22_1 C 0.1173(3) 0.4904(2) 0.87510(19) 0.0982(18) Uani 1 1 d D U . . .
C23_1 C 0.1292(3) 0.4636(2) 0.90139(19) 0.0926(17) Uani 1 1 d D U . . .
H23_1 H 0.1626 0.4719 0.9115 0.111 Uiso 1 1 calc R U . . .
C24_1 C 0.0915(2) 0.4246(2) 0.91251(19) 0.0877(16) Uani 1 1 d D U . . .
C25_1 C 0.0154(2) 0.13501(19) 0.83105(18) 0.0808(15) Uani 1 1 d D U . . .
C26_1 C 0.0548(2) 0.1342(2) 0.81104(18) 0.0767(15) Uani 1 1 d D U . . .
H26_1 H 0.0810 0.1644 0.8093 0.092 Uiso 1 1 calc R U . . .
N27_1 N 0.05796(18) 0.09320(16) 0.79411(16) 0.0802(13) Uani 1 1 d D U . . .
C28_1 C 0.0203(2) 0.0505(2) 0.7958(2) 0.100(2) Uani 1 1 d D U . . .
H28_1 H 0.0222 0.0208 0.7843 0.120 Uiso 1 1 calc R U . . .
C29_1 C -0.0209(3) 0.0489(2) 0.8140(2) 0.109(2) Uani 1 1 d D U . . .
H29_1 H -0.0476 0.0185 0.8141 0.130 Uiso 1 1 calc R U . . .
C30_1 C -0.0234(2) 0.0918(2) 0.8321(2) 0.0987(19) Uani 1 1 d D U . . .
H30_1 H -0.0515 0.0912 0.8449 0.118 Uiso 1 1 calc R U . . .
C31_1 C 0.1348(3) 0.5756(2) 0.8022(2) 0.130(2) Uani 1 1 d D U . . .
C32_1 C 0.1267(3) 0.5608(3) 0.7605(2) 0.118(2) Uani 1 1 d D U . . .
H32_1 H 0.1085 0.5272 0.7500 0.142 Uiso 1 1 calc R U . . .
N33_1 N 0.1436(3) 0.5925(2) 0.7350(2) 0.135(2) Uani 1 1 d D U . . .
C34_1 C 0.1668(4) 0.6399(3) 0.7508(3) 0.169(3) Uani 1 1 d D U . . .
H34_1 H 0.1776 0.6629 0.7329 0.203 Uiso 1 1 calc R U . . .
C35_1 C 0.1757(5) 0.6570(3) 0.7916(3) 0.182(4) Uani 1 1 d D U . . .
H35_1 H 0.1924 0.6910 0.8015 0.219 Uiso 1 1 calc R U . . .
C36_1 C 0.1600(4) 0.6239(3) 0.8179(3) 0.164(3) Uani 1 1 d D U . . .
H36_1 H 0.1666 0.6344 0.8462 0.197 Uiso 1 1 calc R U . . .
O10A_1 O 0.10040(16) 0.20705(15) 0.88075(13) 0.0860(12) Uani 1 1 d D U . . .
O12A_1 O -0.05852(16) 0.17797(16) 0.83333(14) 0.0918(13) Uani 1 1 d D U . . .
O19A_1 O 0.0337(3) 0.5111(2) 0.8097(2) 0.151(2) Uani 1 1 d D U . . .
O21A_1 O 0.1940(2) 0.5504(2) 0.85963(19) 0.1291(19) Uani 1 1 d D U . . .
C1_2 C -0.0077(4) 0.2319(4) 0.5035(3) 0.145(3) Uani 1 1 d D U . . .
H1A_2 H -0.0087 0.2021 0.4870 0.218 Uiso 1 1 calc R U . . .
H1B_2 H 0.0249 0.2491 0.5192 0.218 Uiso 1 1 calc R U . . .
H1C_2 H -0.0136 0.2531 0.4860 0.218 Uiso 1 1 calc R U . . .
C2_2 C -0.0480(3) 0.2181(3) 0.5323(2) 0.128(2) Uani 1 1 d D U . . .
C3_2 C -0.1006(3) 0.1890(4) 0.5099(3) 0.149(3) Uani 1 1 d D U . . .
H3A_2 H -0.1087 0.2089 0.4916 0.178 Uiso 1 1 calc R U . . .
H3B_2 H -0.1018 0.1589 0.4934 0.178 Uiso 1 1 calc R U . . .
C4_2 C -0.1387(4) 0.1757(4) 0.5397(3) 0.142(3) Uani 1 1 d D U . . .
H4A_2 H -0.1560 0.1397 0.5362 0.171 Uiso 1 1 calc R U . . .
H4B_2 H -0.1637 0.1892 0.5338 0.171 Uiso 1 1 calc R U . . .
C5_2 C -0.1149(3) 0.1954(3) 0.5837(2) 0.125(2) Uani 1 1 d D U . . .
C6_2 C -0.1524(3) 0.1835(3) 0.6145(3) 0.132(3) Uani 1 1 d D U . . .
H6A_2 H -0.1785 0.1948 0.6077 0.198 Uiso 1 1 calc R U . . .
H6B_2 H -0.1356 0.1999 0.6415 0.198 Uiso 1 1 calc R U . . .
H6C_2 H -0.1672 0.1481 0.6141 0.198 Uiso 1 1 calc R U . . .
C7_2 C -0.0762(3) 0.1740(3) 0.5891(2) 0.1100(19) Uani 1 1 d D U . . .
C8_2 C -0.0746(2) 0.1459(2) 0.6182(2) 0.1024(19) Uani 1 1 d D U . . .
H8_2 H -0.0980 0.1390 0.6372 0.123 Uiso 1 1 calc R U . . .
C9_2 C -0.0378(2) 0.1283(2) 0.61864(19) 0.0933(16) Uani 1 1 d D U . . .
C10_2 C -0.0240(2) 0.1006(2) 0.64741(19) 0.0880(16) Uani 1 1 d D U . . .
N11_2 N 0.0171(2) 0.09351(18) 0.63408(16) 0.0885(13) Uani 1 1 d D U . . .
C12_2 C 0.0303(2) 0.1143(2) 0.5987(2) 0.0983(18) Uani 1 1 d D U . . .
C13_2 C -0.0046(2) 0.1375(2) 0.59027(19) 0.0956(17) Uani 1 1 d D U . . .
C14_2 C -0.0058(3) 0.1660(3) 0.5614(2) 0.108(2) Uani 1 1 d D U . . .
H14_2 H 0.0173 0.1721 0.5420 0.130 Uiso 1 1 calc R U . . .
C15_2 C -0.0413(3) 0.1852(3) 0.5615(2) 0.1136(19) Uani 1 1 d D U . . .
C16_2 C -0.0514(3) 0.2619(3) 0.5581(2) 0.121(2) Uani 1 1 d D U . . .
C17_2 C -0.0225(3) 0.3101(3) 0.5553(2) 0.121(2) Uani 1 1 d D U . . .
H17_2 H 0.0007 0.3179 0.5361 0.146 Uiso 1 1 calc R U . . .
C18_2 C -0.0287(3) 0.3467(3) 0.5816(2) 0.115(2) Uani 1 1 d D U . . .
C19_2 C -0.0013(3) 0.4005(3) 0.5883(2) 0.116(2) Uani 1 1 d D U . . .
N20_2 N -0.0223(2) 0.4173(2) 0.6205(2) 0.1144(17) Uani 1 1 d D U . . .
C21_2 C -0.0594(3) 0.3797(3) 0.6340(2) 0.121(2) Uani 1 1 d D U . . .
C22_2 C -0.0634(3) 0.3348(2) 0.6083(2) 0.1121(19) Uani 1 1 d D U . . .
C23_2 C -0.0934(3) 0.2863(3) 0.6111(2) 0.118(2) Uani 1 1 d D U . . .
H23_2 H -0.1178 0.2785 0.6292 0.141 Uiso 1 1 calc R U . . .
C24_2 C -0.0855(3) 0.2502(3) 0.5858(2) 0.119(2) Uani 1 1 d D U . . .
C25_2 C 0.0434(2) 0.0700(2) 0.65376(19) 0.0882(16) Uani 1 1 d D U . . .
C26_2 C 0.0604(2) 0.0864(2) 0.69476(19) 0.0796(15) Uani 1 1 d D U . . .
H26_2 H 0.0531 0.1121 0.7085 0.096 Uiso 1 1 calc R U . . .
N27_2 N 0.08654(18) 0.06746(17) 0.71532(16) 0.0824(13) Uani 1 1 d D U . . .
C28_2 C 0.0953(2) 0.0300(2) 0.6959(2) 0.0954(18) Uani 1 1 d D U . . .
H28_2 H 0.1132 0.0157 0.7104 0.114 Uiso 1 1 calc R U . . .
C29_2 C 0.0790(3) 0.0118(3) 0.6556(2) 0.1011(19) Uani 1 1 d D U . . .
H29_2 H 0.0854 -0.0148 0.6427 0.121 Uiso 1 1 calc R U . . .
C30_2 C 0.0530(3) 0.0326(2) 0.6343(2) 0.0984(18) Uani 1 1 d D U . . .
H30_2 H 0.0421 0.0210 0.6064 0.118 Uiso 1 1 calc R U . . .
C31_2 C -0.0035(3) 0.4666(2) 0.6401(2) 0.118(2) Uani 1 1 d D U . . .
C32_2 C 0.0464(3) 0.4923(3) 0.6490(2) 0.118(2) Uani 1 1 d D U . . .
H32_2 H 0.0673 0.4762 0.6408 0.142 Uiso 1 1 calc R U . . .
N33_2 N 0.0680(3) 0.5380(2) 0.6684(2) 0.1221(19) Uani 1 1 d D U . . .
C34_2 C 0.0376(4) 0.5586(3) 0.6817(3) 0.142(3) Uani 1 1 d D U . . .
H34_2 H 0.0517 0.5907 0.6967 0.171 Uiso 1 1 calc R U . . .
C35_2 C -0.0131(4) 0.5354(3) 0.6746(3) 0.150(3) Uani 1 1 d D U . . .
H35_2 H -0.0332 0.5514 0.6849 0.180 Uiso 1 1 calc R U . . .
C36_2 C -0.0353(3) 0.4887(3) 0.6525(3) 0.138(2) Uani 1 1 d D U . . .
H36_2 H -0.0702 0.4726 0.6461 0.165 Uiso 1 1 calc R U . . .
O10A_2 O -0.04111(18) 0.08795(17) 0.67783(15) 0.0976(13) Uani 1 1 d D U . . .
O12A_2 O 0.0641(2) 0.1127(2) 0.58053(17) 0.1203(17) Uani 1 1 d D U . . .
O19A_2 O 0.0326(3) 0.4258(2) 0.5725(2) 0.139(2) Uani 1 1 d D U . . .
O21A_2 O -0.0823(3) 0.3841(2) 0.6623(2) 0.144(2) Uani 1 1 d D U . . .
C1_3 C 0.3346(3) 0.3544(3) 0.5585(3) 0.122(3) Uani 1 1 d D U . . .
H1A_3 H 0.3566 0.3371 0.5548 0.184 Uiso 1 1 calc R U . . .
H1B_3 H 0.3364 0.3665 0.5873 0.184 Uiso 1 1 calc R U . . .
H1C_3 H 0.3449 0.3820 0.5437 0.184 Uiso 1 1 calc R U . . .
C2_3 C 0.2811(3) 0.3193(2) 0.5426(2) 0.1068(18) Uani 1 1 d D U . . .
C3_3 C 0.2772(3) 0.2958(3) 0.4980(2) 0.117(2) Uani 1 1 d D U . . .
H3A_3 H 0.2875 0.3216 0.4809 0.140 Uiso 1 1 calc R U . . .
H3B_3 H 0.2997 0.2785 0.4956 0.140 Uiso 1 1 calc R U . . .
C4_3 C 0.2247(3) 0.2602(3) 0.4834(2) 0.117(2) Uani 1 1 d D U . . .
H4A_3 H 0.2242 0.2271 0.4755 0.140 Uiso 1 1 calc R U . . .
H4B_3 H 0.2126 0.2698 0.4593 0.140 Uiso 1 1 calc R U . . .
C5_3 C 0.1895(3) 0.2587(3) 0.51668(19) 0.1081(18) Uani 1 1 d D U . . .
C6_3 C 0.1358(3) 0.2238(3) 0.5029(2) 0.125(3) Uani 1 1 d D U . . .
H6A_3 H 0.1242 0.2321 0.4782 0.187 Uiso 1 1 calc R U . . .
H6B_3 H 0.1151 0.2266 0.5241 0.187 Uiso 1 1 calc R U . . .
H6C_3 H 0.1336 0.1902 0.4977 0.187 Uiso 1 1 calc R U . . .
C7_3 C 0.2118(2) 0.2448(3) 0.55273(18) 0.0984(18) Uani 1 1 d D U . . .
C8_3 C 0.1877(3) 0.2046(2) 0.57109(19) 0.0955(18) Uani 1 1 d D U . . .
H8_3 H 0.1548 0.1821 0.5617 0.115 Uiso 1 1 calc R U . . .
C9_3 C 0.2147(2) 0.1991(2) 0.60423(18) 0.0923(17) Uani 1 1 d D U . . .
C10_3 C 0.1975(2) 0.1631(2) 0.63193(19) 0.0920(17) Uani 1 1 d D U . . .
N11_3 N 0.23824(19) 0.17713(19) 0.66243(15) 0.0879(14) Uani 1 1 d D U . . .
C12_3 C 0.2792(2) 0.2175(2) 0.65459(18) 0.0891(17) Uani 1 1 d D U . . .
C13_3 C 0.2620(2) 0.2310(2) 0.61758(18) 0.0896(16) Uani 1 1 d D U . . .
C14_3 C 0.2867(3) 0.2710(2) 0.5993(2) 0.0977(18) Uani 1 1 d D U . . .
H14_3 H 0.3198 0.2929 0.6087 0.117 Uiso 1 1 calc R U . . .
C15_3 C 0.2602(3) 0.2773(2) 0.5664(2) 0.1000(18) Uani 1 1 d D U . . .
C16_3 C 0.2449(3) 0.3437(3) 0.5427(2) 0.1045(18) Uani 1 1 d D U . . .
C17_3 C 0.2572(3) 0.3931(3) 0.5558(2) 0.115(2) Uani 1 1 d D U . . .
H17_3 H 0.2901 0.4148 0.5662 0.138 Uiso 1 1 calc R U . . .
C18_3 C 0.2189(3) 0.4091(3) 0.5530(2) 0.1148(19) Uani 1 1 d D U . . .
C19_3 C 0.2187(3) 0.4579(3) 0.5662(2) 0.129(2) Uani 1 1 d D U . . .
N20_3 N 0.1707(3) 0.4537(3) 0.5546(2) 0.1268(18) Uani 1 1 d D U . . .
C21_3 C 0.1402(3) 0.4060(3) 0.5355(2) 0.127(2) Uani 1 1 d D U . . .
C22_3 C 0.1720(3) 0.3778(3) 0.5357(2) 0.1125(19) Uani 1 1 d D U . . .
C23_3 C 0.1590(3) 0.3285(3) 0.5240(2) 0.110(2) Uani 1 1 d D U . . .
H23_3 H 0.1261 0.3071 0.5133 0.132 Uiso 1 1 calc R U . . .
C24_3 C 0.1959(3) 0.3116(2) 0.5284(2) 0.1056(18) Uani 1 1 d D U . . .
C25_3 C 0.2367(2) 0.1566(2) 0.69836(18) 0.0881(16) Uani 1 1 d D U . . .
C26_3 C 0.1922(2) 0.1399(2) 0.71516(18) 0.0835(16) Uani 1 1 d D U . . .
H26_3 H 0.1645 0.1435 0.7027 0.100 Uiso 1 1 calc R U . . .
N27_3 N 0.18732(18) 0.11892(19) 0.74822(16) 0.0849(14) Uani 1 1 d D U . . .
C28_3 C 0.2262(2) 0.1137(3) 0.7657(2) 0.0980(19) Uani 1 1 d D U . . .
H28_3 H 0.2223 0.0974 0.7884 0.118 Uiso 1 1 calc R U . . .
C29_3 C 0.2722(2) 0.1315(3) 0.7515(2) 0.108(2) Uani 1 1 d D U . . .
H29_3 H 0.2999 0.1289 0.7652 0.130 Uiso 1 1 calc R U . . .
C30_3 C 0.2771(3) 0.1529(3) 0.7174(2) 0.105(2) Uani 1 1 d D U . . .
H30_3 H 0.3082 0.1650 0.7072 0.126 Uiso 1 1 calc R U . . .
C31_3 C 0.1528(3) 0.4913(3) 0.5651(3) 0.137(2) Uani 1 1 d D U . . .
C32_3 C 0.1580(3) 0.5127(3) 0.6049(2) 0.126(2) Uani 1 1 d D U . . .
H32_3 H 0.1743 0.5026 0.6248 0.151 Uiso 1 1 calc R U . . .
N33_3 N 0.1411(3) 0.5472(3) 0.6166(2) 0.132(2) Uani 1 1 d D U . . .
C34_3 C 0.1210(4) 0.5628(4) 0.5879(3) 0.150(3) Uani 1 1 d D U . . .
H34_3 H 0.1099 0.5880 0.5957 0.180 Uiso 1 1 calc R U . . .
C35_3 C 0.1153(4) 0.5443(4) 0.5475(3) 0.164(3) Uani 1 1 d D U . . .
H35_3 H 0.1015 0.5571 0.5280 0.197 Uiso 1 1 calc R U . . .
C36_3 C 0.1303(4) 0.5062(4) 0.5357(3) 0.158(3) Uani 1 1 d D U . . .
H36_3 H 0.1251 0.4912 0.5083 0.189 Uiso 1 1 calc R U . . .
O10A_3 O 0.15935(18) 0.12871(19) 0.63126(15) 0.1033(14) Uani 1 1 d D U . . .
O12A_3 O 0.31854(18) 0.23604(19) 0.67539(16) 0.1068(15) Uani 1 1 d D U . . .
O19A_3 O 0.2508(3) 0.4948(2) 0.5852(2) 0.148(2) Uani 1 1 d D U . . .
O21A_3 O 0.0980(3) 0.3930(3) 0.5224(2) 0.151(2) Uani 1 1 d D U . . .
C1_4 C 0.3051(3) 0.5024(3) 0.9208(3) 0.132(3) Uani 1 1 d D U . . .
H1A_4 H 0.3171 0.5380 0.9262 0.198 Uiso 1 1 calc R U . . .
H1B_4 H 0.3067 0.4901 0.9463 0.198 Uiso 1 1 calc R U . . .
H1C_4 H 0.2708 0.4885 0.9082 0.198 Uiso 1 1 calc R U . . .
C2_4 C 0.3375(3) 0.4874(2) 0.8925(2) 0.119(2) Uani 1 1 d D U . . .
C3_4 C 0.3917(3) 0.5064(3) 0.9112(3) 0.129(2) Uani 1 1 d D U . . .
H3A_4 H 0.3930 0.4930 0.9364 0.155 Uiso 1 1 calc R U . . .
H3B_4 H 0.4050 0.5425 0.9182 0.155 Uiso 1 1 calc R U . . .
C4_4 C 0.4249(3) 0.4921(3) 0.8822(2) 0.127(2) Uani 1 1 d D U . . .
H4A_4 H 0.4515 0.5218 0.8762 0.153 Uiso 1 1 calc R U . . .
H4B_4 H 0.4404 0.4728 0.8950 0.153 Uiso 1 1 calc R U . . .
C5_4 C 0.3926(2) 0.4615(2) 0.8428(2) 0.1112(19) Uani 1 1 d D U . . .
C6_4 C 0.4224(3) 0.4448(3) 0.8125(3) 0.124(3) Uani 1 1 d D U . . .
H6A_4 H 0.4004 0.4257 0.7880 0.185 Uiso 1 1 calc R U . . .
H6B_4 H 0.4368 0.4247 0.8246 0.185 Uiso 1 1 calc R U . . .
H6C_4 H 0.4489 0.4735 0.8055 0.185 Uiso 1 1 calc R U . . .
C7_4 C 0.3501(2) 0.4183(2) 0.8547(2) 0.1023(18) Uani 1 1 d D U . . .
C8_4 C 0.3403(2) 0.3699(2) 0.8420(2) 0.0967(18) Uani 1 1 d D U . . .
H8_4 H 0.3597 0.3607 0.8236 0.116 Uiso 1 1 calc R U . . .
C9_4 C 0.3017(2) 0.3350(2) 0.85649(19) 0.0934(17) Uani 1 1 d D U . . .
C10_4 C 0.2803(2) 0.2813(2) 0.8455(2) 0.0931(17) Uani 1 1 d D U . . .
N11_4 N 0.24017(18) 0.26520(19) 0.86904(16) 0.0886(14) Uani 1 1 d D U . . .
C12_4 C 0.2351(2) 0.3042(2) 0.89358(19) 0.0908(17) Uani 1 1 d D U . . .
C13_4 C 0.2739(2) 0.3487(2) 0.88412(18) 0.0910(17) Uani 1 1 d D U . . .
C14_4 C 0.2830(2) 0.3977(2) 0.89704(19) 0.0991(19) Uani 1 1 d D U . . .
H14_4 H 0.2636 0.4069 0.9153 0.119 Uiso 1 1 calc R U . . .
C15_4 C 0.3218(3) 0.4324(2) 0.8820(2) 0.1063(19) Uani 1 1 d D U . . .
C16_4 C 0.3389(3) 0.5057(3) 0.8524(2) 0.118(2) Uani 1 1 d D U . . .
C17_4 C 0.3150(3) 0.5347(3) 0.8422(2) 0.124(2) Uani 1 1 d D U . . .
H17_4 H 0.2957 0.5443 0.8604 0.149 Uiso 1 1 calc R U . . .
C18_4 C 0.3199(3) 0.5496(3) 0.8045(2) 0.125(2) Uani 1 1 d D U . . .
C19_4 C 0.2953(3) 0.5762(3) 0.7840(3) 0.136(2) Uani 1 1 d D U . . .
N20_4 N 0.3107(3) 0.5765(2) 0.7444(2) 0.139(2) Uani 1 1 d D U . . .
C21_4 C 0.3434(3) 0.5532(3) 0.7397(2) 0.129(2) Uani 1 1 d D U . . .
C22_4 C 0.3486(3) 0.5354(3) 0.7782(2) 0.119(2) Uani 1 1 d D U . . .
C23_4 C 0.3735(3) 0.5076(3) 0.7885(2) 0.114(2) Uani 1 1 d D U . . .
H23_4 H 0.3937 0.4989 0.7707 0.137 Uiso 1 1 calc R U . . .
C24_4 C 0.3680(3) 0.4926(2) 0.8258(2) 0.1108(19) Uani 1 1 d D U . . .
C25_4 C 0.2085(2) 0.2148(2) 0.86698(18) 0.0853(16) Uani 1 1 d D U . . .
C26_4 C 0.1880(2) 0.1857(2) 0.83003(19) 0.0812(16) Uani 1 1 d D U . . .
H26_4 H 0.1956 0.1998 0.8063 0.097 Uiso 1 1 calc R U . . .
N27_4 N 0.15848(19) 0.13912(18) 0.82646(15) 0.0877(14) Uani 1 1 d D U . . .
C28_4 C 0.1475(2) 0.1193(2) 0.86010(19) 0.0937(18) Uani 1 1 d D U . . .
H28_4 H 0.1263 0.0857 0.8576 0.112 Uiso 1 1 calc R U . . .
C29_4 C 0.1660(2) 0.1458(2) 0.8978(2) 0.0960(19) Uani 1 1 d D U . . .
H29_4 H 0.1576 0.1309 0.9211 0.115 Uiso 1 1 calc R U . . .
C30_4 C 0.1968(2) 0.1944(2) 0.90157(19) 0.0934(18) Uani 1 1 d D U . . .
H30_4 H 0.2099 0.2136 0.9274 0.112 Uiso 1 1 calc R U . . .
C31_4 C 0.2901(3) 0.5927(3) 0.7131(3) 0.143(2) Uani 1 1 d D U . . .
C32_4 C 0.2394(3) 0.5809(3) 0.7092(3) 0.135(3) Uani 1 1 d D U . . .
H32_4 H 0.2201 0.5616 0.7272 0.162 Uiso 1 1 calc R U . . .
N33_4 N 0.2164(3) 0.5954(3) 0.6813(2) 0.140(2) Uani 1 1 d D U . . .
C34_4 C 0.2447(4) 0.6232(4) 0.6565(3) 0.159(3) Uani 1 1 d D U . . .
H34_4 H 0.2295 0.6352 0.6372 0.191 Uiso 1 1 calc R U . . .
C35_4 C 0.2938(4) 0.6347(4) 0.6579(3) 0.171(3) Uani 1 1 d D U . . .
H35_4 H 0.3123 0.6540 0.6395 0.205 Uiso 1 1 calc R U . . .
C36_4 C 0.3178(4) 0.6188(4) 0.6859(3) 0.163(3) Uani 1 1 d D U . . .
H36_4 H 0.3521 0.6257 0.6863 0.196 Uiso 1 1 calc R U . . .
O10A_4 O 0.29101(18) 0.25503(18) 0.82103(17) 0.1034(15) Uani 1 1 d D U . . .
O12A_4 O 0.20305(18) 0.30065(17) 0.91581(14) 0.0980(14) Uani 1 1 d D U . . .
O19A_4 O 0.2670(3) 0.5941(3) 0.7951(2) 0.160(3) Uani 1 1 d D U . . .
O21A_4 O 0.3619(3) 0.5486(2) 0.7089(2) 0.146(2) Uani 1 1 d D U . . .
C1_5 C 0.7666(4) 0.4736(3) 0.6356(3) 0.137(3) Uani 1 1 d D U . . .
H1A_5 H 0.7368 0.4475 0.6207 0.205 Uiso 1 1 calc R U . . .
H1B_5 H 0.7618 0.4787 0.6641 0.205 Uiso 1 1 calc R U . . .
H1C_5 H 0.7949 0.4643 0.6331 0.205 Uiso 1 1 calc R U . . .
C2_5 C 0.7769(3) 0.5212(3) 0.6183(2) 0.121(2) Uani 1 1 d D U . . .
C3_5 C 0.7865(4) 0.5141(3) 0.5729(2) 0.135(2) Uani 1 1 d D U . . .
H3A_5 H 0.8150 0.5046 0.5707 0.162 Uiso 1 1 calc R U . . .
H3B_5 H 0.7570 0.4876 0.5570 0.162 Uiso 1 1 calc R U . . .
C4_5 C 0.7972(4) 0.5615(3) 0.5560(3) 0.139(2) Uani 1 1 d D U . . .
H4A_5 H 0.7727 0.5554 0.5325 0.166 Uiso 1 1 calc R U . . .
H4B_5 H 0.8305 0.5727 0.5468 0.166 Uiso 1 1 calc R U . . .
C5_5 C 0.7948(3) 0.6021(3) 0.5882(2) 0.121(2) Uani 1 1 d D U . . .
C6_5 C 0.8044(4) 0.6503(3) 0.5720(3) 0.129(3) Uani 1 1 d D U . . .
H6A_5 H 0.8371 0.6622 0.5624 0.194 Uiso 1 1 calc R U . . .
H6B_5 H 0.8031 0.6748 0.5936 0.194 Uiso 1 1 calc R U . . .
H6C_5 H 0.7790 0.6446 0.5496 0.194 Uiso 1 1 calc R U . . .
C7_5 C 0.7433(3) 0.5801(3) 0.6023(2) 0.1131(19) Uani 1 1 d D U . . .
C8_5 C 0.7074(3) 0.5995(3) 0.6007(2) 0.111(2) Uani 1 1 d D U . . .
H8_5 H 0.7123 0.6273 0.5883 0.133 Uiso 1 1 calc R U . . .
C9_5 C 0.6643(3) 0.5767(2) 0.61777(19) 0.1031(18) Uani 1 1 d D U . . .
C10_5 C 0.6221(3) 0.5910(2) 0.6226(2) 0.1066(19) Uani 1 1 d D U . . .
N11_5 N 0.5911(2) 0.55806(19) 0.64605(18) 0.1039(15) Uani 1 1 d D U . . .
C12_5 C 0.6103(3) 0.5243(2) 0.6555(2) 0.1067(19) Uani 1 1 d D U . . .
C13_5 C 0.6564(3) 0.5356(2) 0.6363(2) 0.1047(18) Uani 1 1 d D U . . .
C14_5 C 0.6907(3) 0.5153(3) 0.6367(2) 0.1067(19) Uani 1 1 d D U . . .
H14_5 H 0.6849 0.4866 0.6481 0.128 Uiso 1 1 calc R U . . .
C15_5 C 0.7341(3) 0.5379(3) 0.6199(2) 0.1121(19) Uani 1 1 d D U . . .
C16_5 C 0.8222(3) 0.5647(3) 0.6394(2) 0.1160(19) Uani 1 1 d D U . . .
C17_5 C 0.8519(3) 0.5633(3) 0.6726(2) 0.116(2) Uani 1 1 d D U . . .
H17_5 H 0.8452 0.5342 0.6836 0.140 Uiso 1 1 calc R U . . .
C18_5 C 0.8923(3) 0.6068(3) 0.6891(2) 0.119(2) Uani 1 1 d D U . . .
C19_5 C 0.9278(3) 0.6185(3) 0.7253(2) 0.123(2) Uani 1 1 d D U . . .
N20_5 N 0.9592(3) 0.6681(3) 0.7283(2) 0.1290(19) Uani 1 1 d D U . . .
C21_5 C 0.9464(3) 0.6881(3) 0.6959(3) 0.128(2) Uani 1 1 d D U . . .
C22_5 C 0.9031(3) 0.6491(3) 0.6720(2) 0.118(2) Uani 1 1 d D U . . .
C23_5 C 0.8733(3) 0.6497(3) 0.6388(2) 0.120(2) Uani 1 1 d D U . . .
H23_5 H 0.8810 0.6785 0.6271 0.144 Uiso 1 1 calc R U . . .
C24_5 C 0.8322(3) 0.6076(3) 0.6230(2) 0.117(2) Uani 1 1 d D U . . .
C25_5 C 0.5494(3) 0.5636(2) 0.6613(2) 0.1103(19) Uani 1 1 d D U . . .
C26_5 C 0.5530(3) 0.6106(2) 0.6754(2) 0.0986(18) Uani 1 1 d D U . . .
H26_5 H 0.5838 0.6373 0.6760 0.118 Uiso 1 1 calc R U . . .
N27_5 N 0.5152(2) 0.61918(19) 0.68799(19) 0.1022(17) Uani 1 1 d D U . . .
C28_5 C 0.4719(3) 0.5824(2) 0.6886(3) 0.115(2) Uani 1 1 d D U . . .
H28_5 H 0.4448 0.5891 0.6972 0.138 Uiso 1 1 calc R U . . .
C29_5 C 0.4659(3) 0.5348(3) 0.6768(3) 0.133(2) Uani 1 1 d D U . . .
H29_5 H 0.4352 0.5089 0.6783 0.160 Uiso 1 1 calc R U . . .
C30_5 C 0.5050(3) 0.5248(3) 0.6627(3) 0.126(2) Uani 1 1 d D U . . .
H30_5 H 0.5013 0.4921 0.6543 0.151 Uiso 1 1 calc R U . . .
C31_5 C 0.9994(3) 0.6944(3) 0.7600(3) 0.137(2) Uani 1 1 d D U . . .
C32_5 C 0.9905(3) 0.6993(3) 0.8007(3) 0.132(2) Uani 1 1 d D U . . .
H32_5 H 0.9572 0.6837 0.8062 0.158 Uiso 1 1 calc R U . . .
N33_5 N 1.0249(3) 0.7240(3) 0.8326(3) 0.145(2) Uani 1 1 d D U . . .
C34_5 C 1.0716(3) 0.7444(4) 0.8231(3) 0.167(3) Uani 1 1 d D U . . .
H34_5 H 1.0975 0.7620 0.8443 0.200 Uiso 1 1 calc R U . . .
C35_5 C 1.0837(4) 0.7411(4) 0.7844(4) 0.180(4) Uani 1 1 d D U . . .
H35_5 H 1.1174 0.7562 0.7798 0.216 Uiso 1 1 calc R U . . .
C36_5 C 1.0480(3) 0.7162(4) 0.7519(3) 0.165(3) Uani 1 1 d D U . . .
H36_5 H 1.0565 0.7142 0.7251 0.198 Uiso 1 1 calc R U . . .
O10A_5 O 0.6146(2) 0.62365(19) 0.61021(18) 0.1225(18) Uani 1 1 d D U . . .
O12A_5 O 0.5916(2) 0.49388(17) 0.67696(17) 0.1136(16) Uani 1 1 d D U . . .
O19A_5 O 0.9312(3) 0.5924(2) 0.7487(2) 0.143(2) Uani 1 1 d D U . . .
O21A_5 O 0.9661(3) 0.7301(2) 0.6913(2) 0.154(2) Uani 1 1 d D U . . .
C1_6 C 0.9202(3) 0.8258(3) 0.6150(3) 0.123(3) Uani 1 1 d D U . . .
H1A_6 H 0.9033 0.8180 0.5876 0.184 Uiso 1 1 calc R U . . .
H1B_6 H 0.9090 0.7964 0.6277 0.184 Uiso 1 1 calc R U . . .
H1C_6 H 0.9560 0.8375 0.6140 0.184 Uiso 1 1 calc R U . . .
C2_6 C 0.9083(2) 0.8654(2) 0.6397(2) 0.1067(18) Uani 1 1 d D U . . .
C3_6 C 0.9290(3) 0.9147(3) 0.6223(3) 0.123(2) Uani 1 1 d D U . . .
H3A_6 H 0.9653 0.9258 0.6223 0.147 Uiso 1 1 calc R U . . .
H3B_6 H 0.9142 0.9091 0.5941 0.147 Uiso 1 1 calc R U . . .
C4_6 C 0.9177(3) 0.9537(3) 0.6467(2) 0.118(2) Uani 1 1 d D U . . .
H4A_6 H 0.8986 0.9657 0.6290 0.142 Uiso 1 1 calc R U . . .
H4B_6 H 0.9490 0.9815 0.6579 0.142 Uiso 1 1 calc R U . . .
C5_6 C 0.8873(2) 0.9343(2) 0.6820(2) 0.1048(18) Uani 1 1 d D U . . .
C6_6 C 0.8750(3) 0.9733(2) 0.7074(2) 0.115(2) Uani 1 1 d D U . . .
H6A_6 H 0.8565 0.9858 0.6900 0.172 Uiso 1 1 calc R U . . .
H6B_6 H 0.9057 1.0002 0.7201 0.172 Uiso 1 1 calc R U . . .
H6C_6 H 0.8548 0.9589 0.7283 0.172 Uiso 1 1 calc R U . . .
C7_6 C 0.8424(2) 0.8896(2) 0.6628(2) 0.0964(17) Uani 1 1 d D U . . .
C8_6 C 0.7939(2) 0.8837(2) 0.6661(2) 0.0925(17) Uani 1 1 d D U . . .
H8_6 H 0.7865 0.9088 0.6807 0.111 Uiso 1 1 calc R U . . .
C9_6 C 0.7562(2) 0.8399(2) 0.64741(18) 0.0886(16) Uani 1 1 d D U . . .
C10_6 C 0.7019(2) 0.8220(2) 0.6484(2) 0.0897(16) Uani 1 1 d D U . . .
N11_6 N 0.68307(19) 0.77480(18) 0.62647(16) 0.0880(13) Uani 1 1 d D U . . .
C12_6 C 0.7203(2) 0.7611(2) 0.61237(19) 0.0884(16) Uani 1 1 d D U . . .
C13_6 C 0.7671(2) 0.8043(2) 0.62570(18) 0.0881(16) Uani 1 1 d D U . . .
C14_6 C 0.8155(2) 0.8097(2) 0.62120(19) 0.0905(17) Uani 1 1 d D U . . .
H14_6 H 0.8226 0.7850 0.6055 0.109 Uiso 1 1 calc R U . . .
C15_6 C 0.8534(2) 0.8531(2) 0.6409(2) 0.0967(17) Uani 1 1 d D U . . .
C16_6 C 0.9309(2) 0.8790(2) 0.68313(19) 0.0950(17) Uani 1 1 d D U . . .
C17_6 C 0.9601(3) 0.8579(3) 0.7005(2) 0.1008(19) Uani 1 1 d D U . . .
H17_6 H 0.9682 0.8339 0.6851 0.121 Uiso 1 1 calc R U . . .
C18_6 C 0.9767(2) 0.8732(2) 0.7412(2) 0.1003(18) Uani 1 1 d D U . . .
C19_6 C 1.0053(3) 0.8560(3) 0.7683(2) 0.110(2) Uani 1 1 d D U . . .
N20_6 N 1.0078(2) 0.8811(2) 0.80685(19) 0.1091(17) Uani 1 1 d D U . . .
C21_6 C 0.9833(3) 0.9132(3) 0.8062(2) 0.1046(19) Uani 1 1 d D U . . .
C22_6 C 0.9641(2) 0.9075(2) 0.76373(19) 0.0959(17) Uani 1 1 d D U . . .
C23_6 C 0.9350(2) 0.9285(2) 0.7470(2) 0.0974(18) Uani 1 1 d D U . . .
H23_6 H 0.9263 0.9519 0.7629 0.117 Uiso 1 1 calc R U . . .
C24_6 C 0.9188(2) 0.9138(2) 0.7056(2) 0.0930(17) Uani 1 1 d D U . . .
C25_6 C 0.6317(2) 0.7429(2) 0.6222(2) 0.0956(17) Uani 1 1 d D U . . .
C26_6 C 0.6077(2) 0.7363(2) 0.6566(2) 0.0918(17) Uani 1 1 d D U . . .
H26_6 H 0.6255 0.7534 0.6820 0.110 Uiso 1 1 calc R U . . .
N27_6 N 0.5598(2) 0.7063(2) 0.65475(18) 0.1001(16) Uani 1 1 d D U . . .
C28_6 C 0.5348(3) 0.6830(3) 0.6188(2) 0.118(2) Uani 1 1 d D U . . .
H28_6 H 0.5009 0.6620 0.6174 0.142 Uiso 1 1 calc R U . . .
C29_6 C 0.5568(3) 0.6885(3) 0.5837(2) 0.126(2) Uani 1 1 d D U . . .
H29_6 H 0.5377 0.6720 0.5586 0.151 Uiso 1 1 calc R U . . .
C30_6 C 0.6069(3) 0.7183(2) 0.5847(2) 0.111(2) Uani 1 1 d D U . . .
H30_6 H 0.6231 0.7216 0.5609 0.134 Uiso 1 1 calc R U . . .
C31_6 C 1.0286(3) 0.8720(3) 0.8428(2) 0.118(2) Uani 1 1 d D U . . .
C32_6 C 1.0178(3) 0.8240(3) 0.8470(2) 0.117(2) Uani 1 1 d D U . . .
H32_6 H 0.9973 0.7987 0.8260 0.141 Uiso 1 1 calc R U . . .
N33_6 N 1.0353(2) 0.8116(2) 0.8800(2) 0.132(2) Uani 1 1 d D U . . .
C34_6 C 1.0649(3) 0.8472(3) 0.9083(3) 0.155(3) Uani 1 1 d D U . . .
H34_6 H 1.0784 0.8389 0.9311 0.187 Uiso 1 1 calc R U . . .
C35_6 C 1.0773(4) 0.8961(3) 0.9064(3) 0.165(3) Uani 1 1 d D U . . .
H35_6 H 1.0989 0.9206 0.9274 0.198 Uiso 1 1 calc R U . . .
C36_6 C 1.0578(3) 0.9089(3) 0.8734(3) 0.147(3) Uani 1 1 d D U . . .
H36_6 H 1.0644 0.9421 0.8719 0.176 Uiso 1 1 calc R U . . .
O10A_6 O 0.6778(2) 0.84126(18) 0.66535(17) 0.1080(15) Uani 1 1 d D U . . .
O12A_6 O 0.71368(19) 0.72197(17) 0.59337(14) 0.0963(13) Uani 1 1 d D U . . .
O19A_6 O 1.0223(2) 0.8255(2) 0.7607(2) 0.1276(18) Uani 1 1 d D U . . .
O21A_6 O 0.9796(2) 0.9392(2) 0.83533(18) 0.1223(18) Uani 1 1 d D U . . .
C1_7 C 0.8169(4) 0.9731(3) 0.9470(3) 0.162(4) Uani 1 1 d D U . . .
H1A_7 H 0.8307 0.9630 0.9234 0.243 Uiso 1 1 calc R U . . .
H1B_7 H 0.8436 0.9912 0.9689 0.243 Uiso 1 1 calc R U . . .
H1C_7 H 0.8003 0.9941 0.9399 0.243 Uiso 1 1 calc R U . . .
C2_7 C 0.7794(3) 0.9279(3) 0.9609(3) 0.149(2) Uani 1 1 d D U . . .
C3_7 C 0.7618(5) 0.9413(4) 1.0016(3) 0.168(3) Uani 1 1 d D U . . .
H3A_7 H 0.7906 0.9569 1.0225 0.202 Uiso 1 1 calc R U . . .
H3B_7 H 0.7467 0.9652 0.9987 0.202 Uiso 1 1 calc R U . . .
C4_7 C 0.7234(5) 0.8955(3) 1.0152(3) 0.165(3) Uani 1 1 d D U . . .
H4A_7 H 0.7353 0.8925 1.0424 0.198 Uiso 1 1 calc R U . . .
H4B_7 H 0.6916 0.8993 1.0169 0.198 Uiso 1 1 calc R U . . .
C5_7 C 0.7152(3) 0.8488(3) 0.9854(2) 0.146(2) Uani 1 1 d D U . . .
C6_7 C 0.6784(4) 0.8017(3) 0.9972(3) 0.161(4) Uani 1 1 d D U . . .
H6A_7 H 0.6468 0.8047 1.0007 0.241 Uiso 1 1 calc R U . . .
H6B_7 H 0.6917 0.7961 1.0225 0.241 Uiso 1 1 calc R U . . .
H6C_7 H 0.6730 0.7741 0.9759 0.241 Uiso 1 1 calc R U . . .
C7_7 C 0.6996(3) 0.8574(3) 0.9445(2) 0.133(2) Uani 1 1 d D U . . .
C8_7 C 0.6559(3) 0.8286(3) 0.9216(2) 0.124(2) Uani 1 1 d D U . . .
H8_7 H 0.6326 0.8011 0.9307 0.149 Uiso 1 1 calc R U . . .
C9_7 C 0.6468(3) 0.8410(2) 0.8844(2) 0.119(2) Uani 1 1 d D U . . .
C10_7 C 0.6059(3) 0.8158(3) 0.8512(2) 0.119(2) Uani 1 1 d D U . . .
N11_7 N 0.6191(2) 0.8423(2) 0.8190(2) 0.1153(17) Uani 1 1 d D U . . .
C12_7 C 0.6644(3) 0.8834(3) 0.8299(2) 0.118(2) Uani 1 1 d D U . . .
C13_7 C 0.6814(3) 0.8814(2) 0.8717(2) 0.120(2) Uani 1 1 d D U . . .
C14_7 C 0.7245(3) 0.9117(3) 0.8950(2) 0.127(2) Uani 1 1 d D U . . .
H14_7 H 0.7471 0.9401 0.8865 0.152 Uiso 1 1 calc R U . . .
C15_7 C 0.7335(3) 0.8986(3) 0.9318(3) 0.137(2) Uani 1 1 d D U . . .
C16_7 C 0.8011(4) 0.8910(3) 0.9688(3) 0.137(2) Uani 1 1 d D U . . .
C17_7 C 0.8485(3) 0.8959(3) 0.9627(3) 0.132(2) Uani 1 1 d D U . . .
H17_7 H 0.8705 0.9233 0.9524 0.158 Uiso 1 1 calc R U . . .
C18_7 C 0.8629(3) 0.8594(2) 0.9721(2) 0.127(2) Uani 1 1 d D U . . .
C19_7 C 0.9094(3) 0.8524(3) 0.9671(2) 0.127(2) Uani 1 1 d D U . . .
N20_7 N 0.9024(3) 0.8080(2) 0.98093(17) 0.1219(18) Uani 1 1 d D U . . .
C21_7 C 0.8557(3) 0.7873(2) 0.9947(2) 0.122(2) Uani 1 1 d D U . . .
C22_7 C 0.8300(3) 0.8194(2) 0.9883(2) 0.124(2) Uani 1 1 d D U . . .
C23_7 C 0.7820(3) 0.8140(3) 0.9924(2) 0.128(2) Uani 1 1 d D U . . .
H23_7 H 0.7596 0.7864 1.0021 0.154 Uiso 1 1 calc R U . . .
C24_7 C 0.7669(3) 0.8496(3) 0.9820(3) 0.135(2) Uani 1 1 d D U . . .
C25_7 C 0.5946(3) 0.8277(2) 0.7792(2) 0.1132(19) Uani 1 1 d D U . . .
C26_7 C 0.5729(3) 0.7790(2) 0.7630(2) 0.1053(19) Uani 1 1 d D U . . .
H26_7 H 0.5750 0.7560 0.7792 0.126 Uiso 1 1 calc R U . . .
N27_7 N 0.5490(2) 0.7621(2) 0.7261(2) 0.1053(17) Uani 1 1 d D U . . .
C28_7 C 0.5464(3) 0.7949(3) 0.7038(3) 0.116(2) Uani 1 1 d D U . . .
H28_7 H 0.5286 0.7833 0.6777 0.139 Uiso 1 1 calc R U . . .
C29_7 C 0.5679(3) 0.8441(3) 0.7167(3) 0.123(2) Uani 1 1 d D U . . .
H29_7 H 0.5661 0.8662 0.6995 0.148 Uiso 1 1 calc R U . . .
C30_7 C 0.5922(3) 0.8608(3) 0.7549(3) 0.124(2) Uani 1 1 d D U . . .
H30_7 H 0.6073 0.8949 0.7648 0.149 Uiso 1 1 calc R U . . .
C31_7 C 0.9374(3) 0.7863(3) 0.9797(2) 0.126(2) Uani 1 1 d D U . . .
C32_7 C 0.9585(3) 0.7802(3) 0.9443(2) 0.123(2) Uani 1 1 d D U . . .
H32_7 H 0.9501 0.7921 0.9214 0.148 Uiso 1 1 calc R U . . .
N33_7 N 0.9902(3) 0.7582(2) 0.94160(18) 0.122(2) Uani 1 1 d D U . . .
C34_7 C 1.0041(3) 0.7444(3) 0.9749(2) 0.134(3) Uani 1 1 d D U . . .
H34_7 H 1.0277 0.7300 0.9736 0.161 Uiso 1 1 calc R U . . .
C35_7 C 0.9858(3) 0.7502(3) 1.0107(3) 0.138(3) Uani 1 1 d D U . . .
H35_7 H 0.9963 0.7395 1.0335 0.165 Uiso 1 1 calc R U . . .
C36_7 C 0.9519(3) 0.7715(3) 1.0140(2) 0.136(3) Uani 1 1 d D U . . .
H36_7 H 0.9390 0.7759 1.0388 0.164 Uiso 1 1 calc R U . . .
O10A_7 O 0.5693(2) 0.7786(2) 0.8495(2) 0.141(2) Uani 1 1 d D U . . .
O12A_7 O 0.6830(2) 0.9136(2) 0.8085(2) 0.1318(19) Uani 1 1 d D U . . .
O19A_7 O 0.9458(2) 0.8761(2) 0.95184(18) 0.143(2) Uani 1 1 d D U . . .
O21A_7 O 0.8413(3) 0.75011(19) 1.00957(15) 0.130(2) Uani 1 1 d D U . . .
C1_8 C 0.6883(3) 0.6674(2) 1.0069(2) 0.113(2) Uani 1 1 d D U . . .
H1A_8 H 0.7057 0.6918 0.9903 0.169 Uiso 1 1 calc R U . . .
H1B_8 H 0.7115 0.6685 1.0295 0.169 Uiso 1 1 calc R U . . .
H1C_8 H 0.6610 0.6744 1.0174 0.169 Uiso 1 1 calc R U . . .
C2_8 C 0.6676(2) 0.6161(2) 0.98114(18) 0.0962(17) Uani 1 1 d D U . . .
C3_8 C 0.6393(3) 0.5756(2) 1.0064(2) 0.111(2) Uani 1 1 d D U . . .
H3A_8 H 0.6618 0.5769 1.0299 0.133 Uiso 1 1 calc R U . . .
H3B_8 H 0.6110 0.5815 1.0165 0.133 Uiso 1 1 calc R U . . .
C4_8 C 0.6210(3) 0.5257(3) 0.9804(2) 0.110(2) Uani 1 1 d D U . . .
H4A_8 H 0.5847 0.5092 0.9804 0.132 Uiso 1 1 calc R U . . .
H4B_8 H 0.6364 0.5057 0.9921 0.132 Uiso 1 1 calc R U . . .
C5_8 C 0.6330(2) 0.52899(19) 0.93631(19) 0.0942(16) Uani 1 1 d D U . . .
C6_8 C 0.6124(3) 0.4780(2) 0.9107(2) 0.097(2) Uani 1 1 d D U . . .
H6A_8 H 0.6233 0.4804 0.8838 0.146 Uiso 1 1 calc R U . . .
H6B_8 H 0.5762 0.4644 0.9084 0.146 Uiso 1 1 calc R U . . .
H6C_8 H 0.6246 0.4567 0.9236 0.146 Uiso 1 1 calc R U . . .
C7_8 C 0.6132(2) 0.56442(19) 0.92135(18) 0.0847(15) Uani 1 1 d D U . . .
C8_8 C 0.5801(2) 0.5538(2) 0.88702(19) 0.0858(16) Uani 1 1 d D U . . .
H8_8 H 0.5687 0.5229 0.8701 0.103 Uiso 1 1 calc R U . . .
C9_8 C 0.5642(2) 0.5894(2) 0.87818(18) 0.0832(15) Uani 1 1 d D U . . .
C10_8 C 0.5335(2) 0.5906(2) 0.8425(2) 0.0883(16) Uani 1 1 d D U . . .
N11_8 N 0.5293(2) 0.63604(19) 0.85009(18) 0.0960(14) Uani 1 1 d D U . . .
C12_8 C 0.5566(2) 0.6639(2) 0.8873(2) 0.0992(18) Uani 1 1 d D U . . .
C13_8 C 0.5793(2) 0.6334(2) 0.90379(19) 0.0904(16) Uani 1 1 d D U . . .
C14_8 C 0.6130(2) 0.6449(2) 0.9375(2) 0.0910(17) Uani 1 1 d D U . . .
H14_8 H 0.6238 0.6757 0.9545 0.109 Uiso 1 1 calc R U . . .
C15_8 C 0.6305(2) 0.6100(2) 0.94554(18) 0.0894(16) Uani 1 1 d D U . . .
C16_8 C 0.7076(2) 0.6016(2) 0.96404(19) 0.0916(16) Uani 1 1 d D U . . .
C17_8 C 0.7579(2) 0.6293(2) 0.9709(2) 0.0918(17) Uani 1 1 d D U . . .
H17_8 H 0.7708 0.6604 0.9876 0.110 Uiso 1 1 calc R U . . .
C18_8 C 0.7890(2) 0.6106(2) 0.95261(18) 0.0895(16) Uani 1 1 d D U . . .
C19_8 C 0.8433(2) 0.6335(2) 0.9517(2) 0.0922(17) Uani 1 1 d D U . . .
N20_8 N 0.8553(2) 0.60014(19) 0.92658(17) 0.0966(15) Uani 1 1 d D U . . .
C21_8 C 0.8125(2) 0.5574(2) 0.9117(2) 0.0958(17) Uani 1 1 d D U . . .
C22_8 C 0.7710(2) 0.5648(2) 0.92873(19) 0.0902(16) Uani 1 1 d D U . . .
C23_8 C 0.7203(2) 0.5368(2) 0.9221(2) 0.0912(17) Uani 1 1 d D U . . .
H23_8 H 0.7076 0.5057 0.9053 0.109 Uiso 1 1 calc R U . . .
C24_8 C 0.6891(2) 0.5551(2) 0.9403(2) 0.0892(16) Uani 1 1 d D U . . .
C25_8 C 0.5032(2) 0.6521(2) 0.8226(2) 0.1035(18) Uani 1 1 d D U . . .
C26_8 C 0.5173(2) 0.6558(2) 0.7843(2) 0.1005(18) Uani 1 1 d D U . . .
H26_8 H 0.5425 0.6452 0.7768 0.121 Uiso 1 1 calc R U . . .
N27_8 N 0.4969(2) 0.6739(2) 0.7569(2) 0.1053(17) Uani 1 1 d D U . . .
C28_8 C 0.4602(3) 0.6873(3) 0.7669(3) 0.123(2) Uani 1 1 d D U . . .
H28_8 H 0.4449 0.6994 0.7478 0.147 Uiso 1 1 calc R U . . .
C29_8 C 0.4443(3) 0.6839(3) 0.8048(3) 0.135(2) Uani 1 1 d D U . . .
H29_8 H 0.4184 0.6938 0.8113 0.162 Uiso 1 1 calc R U . . .
C30_8 C 0.4657(3) 0.6663(3) 0.8333(3) 0.128(2) Uani 1 1 d D U . . .
H30_8 H 0.4549 0.6641 0.8593 0.153 Uiso 1 1 calc R U . . .
C31_8 C 0.9032(2) 0.6104(2) 0.9147(2) 0.1049(18) Uani 1 1 d D U . . .
C32_8 C 0.9288(3) 0.6555(3) 0.9036(2) 0.112(2) Uani 1 1 d D U . . .
H32_8 H 0.9130 0.6776 0.9036 0.134 Uiso 1 1 calc R U . . .
N33_8 N 0.9744(2) 0.6693(2) 0.8930(2) 0.123(2) Uani 1 1 d D U . . .
C34_8 C 0.9970(3) 0.6389(3) 0.8929(3) 0.138(3) Uani 1 1 d D U . . .
H34_8 H 1.0296 0.6487 0.8854 0.166 Uiso 1 1 calc R U . . .
C35_8 C 0.9737(3) 0.5920(3) 0.9038(3) 0.134(2) Uani 1 1 d D U . . .
H35_8 H 0.9902 0.5705 0.9036 0.161 Uiso 1 1 calc R U . . .
C36_8 C 0.9268(3) 0.5784(3) 0.9147(3) 0.122(2) Uani 1 1 d D U . . .
H36_8 H 0.9104 0.5473 0.9223 0.147 Uiso 1 1 calc R U . . .
O10A_8 O 0.51606(17) 0.56100(16) 0.81240(16) 0.0948(13) Uani 1 1 d D U . . .
O12A_8 O 0.5600(2) 0.70430(19) 0.89990(19) 0.1261(18) Uani 1 1 d D U . . .
O19A_8 O 0.87356(19) 0.67304(17) 0.96867(16) 0.1099(16) Uani 1 1 d D U . . .
O21A_8 O 0.81334(19) 0.52394(19) 0.8880(2) 0.1256(19) Uani 1 1 d D U . . .
C1_9 C 0.7053(5) 1.3967(4) 0.9465(4) 0.188(4) Uani 1 1 d D U . . .
H1A_9 H 0.7120 1.3897 0.9187 0.283 Uiso 1 1 calc R U . . .
H1B_9 H 0.7359 1.4072 0.9648 0.283 Uiso 1 1 calc R U . . .
H1C_9 H 0.6930 1.4228 0.9488 0.283 Uiso 1 1 calc R U . . .
C2_9 C 0.6659(4) 1.3501(4) 0.9580(3) 0.173(3) Uani 1 1 d D U . . .
C3_9 C 0.6568(6) 1.3571(5) 1.0024(3) 0.198(3) Uani 1 1 d D U . . .
H3A_9 H 0.6442 1.3831 1.0076 0.237 Uiso 1 1 calc R U . . .
H3B_9 H 0.6882 1.3669 1.0201 0.237 Uiso 1 1 calc R U . . .
C4_9 C 0.6186(5) 1.3085(5) 1.0111(4) 0.200(4) Uani 1 1 d D U . . .
H4A_9 H 0.6335 1.2976 1.0330 0.241 Uiso 1 1 calc R U . . .
H4B_9 H 0.5897 1.3139 1.0208 0.241 Uiso 1 1 calc R U . . .
C5_9 C 0.6006(4) 1.2678(4) 0.9740(3) 0.184(3) Uani 1 1 d D U . . .
C6_9 C 0.5614(5) 1.2179(5) 0.9803(4) 0.206(5) Uani 1 1 d D U . . .
H6A_9 H 0.5589 1.1927 0.9578 0.309 Uiso 1 1 calc R U . . .
H6B_9 H 0.5292 1.2201 0.9817 0.309 Uiso 1 1 calc R U . . .
H6C_9 H 0.5713 1.2094 1.0056 0.309 Uiso 1 1 calc R U . . .
C7_9 C 0.5801(4) 1.2874(4) 0.9409(3) 0.165(3) Uani 1 1 d D U . . .
C8_9 C 0.5330(4) 1.2645(4) 0.9201(3) 0.164(3) Uani 1 1 d D U . . .
H8_9 H 0.5101 1.2339 0.9251 0.196 Uiso 1 1 calc R U . . .
C9_9 C 0.5210(3) 1.2889(3) 0.8911(2) 0.144(2) Uani 1 1 d D U . . .
C10_9 C 0.4766(3) 1.2731(3) 0.8617(3) 0.154(3) Uani 1 1 d D U . . .
N11_9 N 0.4859(3) 1.3095(2) 0.8378(2) 0.1219(18) Uani 1 1 d D U . . .
C12_9 C 0.5325(3) 1.3478(3) 0.8506(2) 0.120(2) Uani 1 1 d D U . . .
C13_9 C 0.5552(3) 1.3336(3) 0.8840(2) 0.141(2) Uani 1 1 d D U . . .
C14_9 C 0.6024(4) 1.3544(3) 0.9040(3) 0.148(3) Uani 1 1 d D U . . .
H14_9 H 0.6260 1.3841 0.8980 0.178 Uiso 1 1 calc R U . . .
C15_9 C 0.6149(4) 1.3311(4) 0.9336(3) 0.165(3) Uani 1 1 d D U . . .
C16_9 C 0.6842(4) 1.3084(4) 0.9548(3) 0.168(3) Uani 1 1 d D U . . .
C17_9 C 0.7291(4) 1.3112(3) 0.9423(3) 0.158(3) Uani 1 1 d D U . . .
H17_9 H 0.7528 1.3409 0.9364 0.189 Uiso 1 1 calc R U . . .
C18_9 C 0.7381(3) 1.2687(3) 0.9387(3) 0.145(2) Uani 1 1 d D U . . .
C19_9 C 0.7823(3) 1.2603(3) 0.9269(3) 0.136(2) Uani 1 1 d D U . . .
N20_9 N 0.7696(3) 1.2104(3) 0.9238(2) 0.1307(19) Uani 1 1 d D U . . .
C21_9 C 0.7212(4) 1.1861(3) 0.9343(3) 0.144(2) Uani 1 1 d D U . . .
C22_9 C 0.7025(3) 1.2251(3) 0.9441(3) 0.146(2) Uani 1 1 d D U . . .
C23_9 C 0.6562(4) 1.2208(4) 0.9555(3) 0.164(3) Uani 1 1 d D U . . .
H23_9 H 0.6319 1.1906 0.9598 0.197 Uiso 1 1 calc R U . . .
C24_9 C 0.6478(4) 1.2637(4) 0.9601(3) 0.167(3) Uani 1 1 d D U . . .
C25_9 C 0.4546(3) 1.3067(3) 0.8027(2) 0.1134(19) Uani 1 1 d D U . . .
C26_9 C 0.4763(3) 1.3213(2) 0.7686(2) 0.0984(18) Uani 1 1 d D U . . .
H26_9 H 0.5111 1.3313 0.7694 0.118 Uiso 1 1 calc R U . . .
N27_9 N 0.4513(2) 1.32216(19) 0.7347(2) 0.1043(17) Uani 1 1 d D U . . .
C28_9 C 0.4016(2) 1.3066(3) 0.7337(3) 0.111(2) Uani 1 1 d D U . . .
H28_9 H 0.3829 1.3079 0.7103 0.134 Uiso 1 1 calc R U . . .
C29_9 C 0.3774(3) 1.2890(3) 0.7658(3) 0.127(2) Uani 1 1 d D U . . .
H29_9 H 0.3423 1.2766 0.7635 0.153 Uiso 1 1 calc R U . . .
C30_9 C 0.4031(3) 1.2891(3) 0.8009(3) 0.119(2) Uani 1 1 d D U . . .
H30_9 H 0.3865 1.2776 0.8233 0.143 Uiso 1 1 calc R U . . .
C31_9 C 0.7985(3) 1.1845(3) 0.9091(2) 0.121(2) Uani 1 1 d D U . . .
C32_9 C 0.7797(3) 1.1465(3) 0.8772(2) 0.110(2) Uani 1 1 d D U . . .
H32_9 H 0.7467 1.1376 0.8655 0.131 Uiso 1 1 calc R U . . .
N33_9 N 0.8053(2) 1.1215(2) 0.86181(19) 0.1046(17) Uani 1 1 d D U . . .
C34_9 C 0.8512(3) 1.1344(3) 0.8785(2) 0.116(2) Uani 1 1 d D U . . .
H34_9 H 0.8698 1.1168 0.8678 0.139 Uiso 1 1 calc R U . . .
C35_9 C 0.8737(3) 1.1720(3) 0.9107(3) 0.135(3) Uani 1 1 d D U . . .
H35_9 H 0.9065 1.1796 0.9221 0.162 Uiso 1 1 calc R U . . .
C36_9 C 0.8472(3) 1.1984(3) 0.9258(3) 0.135(2) Uani 1 1 d D U . . .
H36_9 H 0.8619 1.2253 0.9471 0.162 Uiso 1 1 calc R U . . .
O10A_9 O 0.4401(3) 1.2341(3) 0.8549(3) 0.214(4) Uani 1 1 d D U . . .
O12A_9 O 0.5503(2) 1.3832(2) 0.83463(19) 0.1313(19) Uani 1 1 d D U . . .
O19A_9 O 0.8211(3) 1.2891(2) 0.9177(2) 0.156(2) Uani 1 1 d D U . . .
O21A_9 O 0.6995(3) 1.1418(3) 0.9323(2) 0.161(2) Uani 1 1 d D U . . .
C1_10 C 0.3619(5) 0.9855(5) 0.7699(4) 0.218(5) Uani 1 1 d D U . . .
H1A_10 H 0.3257 0.9719 0.7652 0.327 Uiso 1 1 calc R U . . .
H1B_10 H 0.3745 1.0210 0.7772 0.327 Uiso 1 1 calc R U . . .
H1C_10 H 0.3722 0.9718 0.7919 0.327 Uiso 1 1 calc R U . . .
C2_10 C 0.3829(4) 0.9722(4) 0.7311(4) 0.191(3) Uani 1 1 d D U . . .
C3_10 C 0.3512(5) 0.9228(4) 0.7050(5) 0.212(4) Uani 1 1 d D U . . .
H3A_10 H 0.3178 0.9218 0.6975 0.254 Uiso 1 1 calc R U . . .
H3B_10 H 0.3474 0.8964 0.7210 0.254 Uiso 1 1 calc R U . . .
C4_10 C 0.3747(4) 0.9138(4) 0.6660(5) 0.212(4) Uani 1 1 d D U . . .
H4A_10 H 0.3785 0.8823 0.6643 0.254 Uiso 1 1 calc R U . . .
H4B_10 H 0.3528 0.9120 0.6419 0.254 Uiso 1 1 calc R U . . .
C5_10 C 0.4252(4) 0.9553(3) 0.6667(4) 0.190(3) Uani 1 1 d D U . . .
C6_10 C 0.4523(5) 0.9466(4) 0.6303(4) 0.208(5) Uani 1 1 d D U . . .
H6A_10 H 0.4322 0.9441 0.6052 0.313 Uiso 1 1 calc R U . . .
H6B_10 H 0.4572 0.9163 0.6306 0.313 Uiso 1 1 calc R U . . .
H6C_10 H 0.4845 0.9740 0.6320 0.313 Uiso 1 1 calc R U . . .
C7_10 C 0.4130(4) 1.0008(3) 0.6693(4) 0.180(3) Uani 1 1 d D U . . .
C8_10 C 0.4211(4) 1.0307(3) 0.6396(3) 0.174(3) Uani 1 1 d D U . . .
H8_10 H 0.4339 1.0236 0.6154 0.209 Uiso 1 1 calc R U . . .
C9_10 C 0.4091(3) 1.0719(3) 0.6473(3) 0.158(3) Uani 1 1 d D U . . .
C10_10 C 0.4166(3) 1.1112(3) 0.6232(3) 0.149(3) Uani 1 1 d D U . . .
N11_10 N 0.4048(3) 1.1460(2) 0.6467(3) 0.143(2) Uani 1 1 d D U . . .
C12_10 C 0.3901(3) 1.1318(3) 0.6845(3) 0.144(3) Uani 1 1 d D U . . .
C13_10 C 0.3925(3) 1.0831(3) 0.6830(3) 0.150(2) Uani 1 1 d D U . . .
C14_10 C 0.3838(3) 1.0534(3) 0.7123(3) 0.168(3) Uani 1 1 d D U . . .
H14_10 H 0.3719 1.0612 0.7367 0.202 Uiso 1 1 calc R U . . .
C15_10 C 0.3933(4) 1.0112(3) 0.7041(3) 0.172(3) Uani 1 1 d D U . . .
C16_10 C 0.4334(3) 0.9703(4) 0.7404(4) 0.175(3) Uani 1 1 d D U . . .
C17_10 C 0.4560(3) 0.9775(4) 0.7791(4) 0.169(3) Uani 1 1 d D U . . .
H17_10 H 0.4408 0.9842 0.8020 0.203 Uiso 1 1 calc R U . . .
C18_10 C 0.5025(3) 0.9747(3) 0.7830(3) 0.158(3) Uani 1 1 d D U . . .
C19_10 C 0.5381(3) 0.9852(3) 0.8196(3) 0.157(3) Uani 1 1 d D U . . .
N20_10 N 0.5817(3) 0.9829(2) 0.8055(3) 0.142(2) Uani 1 1 d D U . . .
C21_10 C 0.5750(3) 0.9698(3) 0.7626(3) 0.144(2) Uani 1 1 d D U . . .
C22_10 C 0.5245(3) 0.9654(3) 0.7491(3) 0.152(2) Uani 1 1 d D U . . .
C23_10 C 0.5014(3) 0.9588(3) 0.7099(3) 0.164(3) Uani 1 1 d D U . . .
H23_10 H 0.5168 0.9535 0.6867 0.197 Uiso 1 1 calc R U . . .
C24_10 C 0.4549(4) 0.9605(4) 0.7066(3) 0.172(3) Uani 1 1 d D U . . .
C25_10 C 0.4085(3) 1.1914(3) 0.6357(3) 0.135(2) Uani 1 1 d D U . . .
C26_10 C 0.4338(3) 1.2342(3) 0.6625(3) 0.121(2) Uani 1 1 d D U . . .
H26_10 H 0.4481 1.2330 0.6881 0.146 Uiso 1 1 calc R U . . .
N27_10 N 0.4383(2) 1.2772(2) 0.6528(2) 0.120(2) Uani 1 1 d D U . . .
C28_10 C 0.4189(3) 1.2796(3) 0.6171(3) 0.133(3) Uani 1 1 d D U . . .
H28_10 H 0.4234 1.3108 0.6106 0.160 Uiso 1 1 calc R U . . .
C29_10 C 0.3917(3) 1.2377(3) 0.5883(3) 0.147(3) Uani 1 1 d D U . . .
H29_10 H 0.3776 1.2399 0.5629 0.176 Uiso 1 1 calc R U . . .
C30_10 C 0.3868(3) 1.1935(3) 0.5988(3) 0.141(3) Uani 1 1 d D U . . .
H30_10 H 0.3684 1.1642 0.5806 0.170 Uiso 1 1 calc R U . . .
C31_10 C 0.6278(3) 0.9959(3) 0.8301(3) 0.136(2) Uani 1 1 d D U . . .
C32_10 C 0.6723(3) 1.0212(3) 0.8157(3) 0.126(2) Uani 1 1 d D U . . .
H32_10 H 0.6709 1.0302 0.7898 0.151 Uiso 1 1 calc R U . . .
N33_10 N 0.7173(3) 1.0338(2) 0.8359(2) 0.121(2) Uani 1 1 d D U . . .
C34_10 C 0.7195(3) 1.0230(3) 0.8726(3) 0.138(3) Uani 1 1 d D U . . .
H34_10 H 0.7509 1.0312 0.8873 0.166 Uiso 1 1 calc R U . . .
C35_10 C 0.6757(4) 0.9993(3) 0.8907(3) 0.148(3) Uani 1 1 d D U . . .
H35_10 H 0.6777 0.9932 0.9176 0.177 Uiso 1 1 calc R U . . .
C36_10 C 0.6305(4) 0.9855(3) 0.8685(3) 0.153(3) Uani 1 1 d D U . . .
H36_10 H 0.6010 0.9687 0.8798 0.184 Uiso 1 1 calc R U . . .
O10A_10 O 0.4315(3) 1.1157(3) 0.5901(3) 0.175(3) Uani 1 1 d D U . . .
O12A_10 O 0.3805(2) 1.1557(3) 0.7118(3) 0.164(3) Uani 1 1 d D U . . .
O19A_10 O 0.5344(3) 0.9955(4) 0.8547(3) 0.197(3) Uani 1 1 d D U . . .
O21A_10 O 0.6069(3) 0.9662(2) 0.7421(2) 0.151(2) Uani 1 1 d D U . . .
C1_11 C 0.5234(3) 1.0495(4) 0.5399(4) 0.171(4) Uani 1 1 d D U . . .
H1A_11 H 0.5007 1.0495 0.5175 0.257 Uiso 1 1 calc R U . . .
H1B_11 H 0.5148 1.0622 0.5653 0.257 Uiso 1 1 calc R U . . .
H1C_11 H 0.5206 1.0161 0.5405 0.257 Uiso 1 1 calc R U . . .
C2_11 C 0.5766(3) 1.0819(3) 0.5341(3) 0.150(2) Uani 1 1 d D U . . .
C3_11 C 0.5889(4) 1.0711(5) 0.4914(3) 0.169(3) Uani 1 1 d D U . . .
H3A_11 H 0.5845 1.0365 0.4854 0.203 Uiso 1 1 calc R U . . .
H3B_11 H 0.5660 1.0764 0.4718 0.203 Uiso 1 1 calc R U . . .
C4_11 C 0.6420(4) 1.1040(4) 0.4870(3) 0.164(3) Uani 1 1 d D U . . .
H4A_11 H 0.6420 1.1241 0.4659 0.197 Uiso 1 1 calc R U . . .
H4B_11 H 0.6603 1.0836 0.4783 0.197 Uiso 1 1 calc R U . . .
C5_11 C 0.6684(3) 1.1377(3) 0.5271(3) 0.146(2) Uani 1 1 d D U . . .
C6_11 C 0.7222(3) 1.1717(4) 0.5235(4) 0.160(4) Uani 1 1 d D U . . .
H6A_11 H 0.7404 1.1521 0.5137 0.241 Uiso 1 1 calc R U . . .
H6B_11 H 0.7381 1.1909 0.5499 0.241 Uiso 1 1 calc R U . . .
H6C_11 H 0.7222 1.1937 0.5044 0.241 Uiso 1 1 calc R U . . .
C7_11 C 0.6367(3) 1.1661(3) 0.5384(3) 0.138(2) Uani 1 1 d D U . . .
C8_11 C 0.6531(3) 1.2169(3) 0.5442(3) 0.139(3) Uani 1 1 d D U . . .
H8_11 H 0.6863 1.2372 0.5417 0.167 Uiso 1 1 calc R U . . .
C9_11 C 0.6186(3) 1.2366(3) 0.5539(3) 0.138(2) Uani 1 1 d D U . . .
C10_11 C 0.6247(3) 1.2879(3) 0.5648(3) 0.142(3) Uani 1 1 d D U . . .
N11_11 N 0.5780(3) 1.2850(3) 0.5745(2) 0.136(2) Uani 1 1 d D U . . .
C12_11 C 0.5428(3) 1.2368(3) 0.5696(3) 0.140(3) Uani 1 1 d D U . . .
C13_11 C 0.5703(3) 1.2063(3) 0.5568(2) 0.135(2) Uani 1 1 d D U . . .
C14_11 C 0.5533(3) 1.1553(3) 0.5513(3) 0.136(3) Uani 1 1 d D U . . .
H14_11 H 0.5200 1.1351 0.5536 0.164 Uiso 1 1 calc R U . . .
C15_11 C 0.5881(3) 1.1362(3) 0.5421(3) 0.142(2) Uani 1 1 d D U . . .
C16_11 C 0.6154(3) 1.0737(4) 0.5612(3) 0.145(2) Uani 1 1 d D U . . .
C17_11 C 0.6050(3) 1.0385(3) 0.5861(3) 0.138(3) Uani 1 1 d D U . . .
H17_11 H 0.5720 1.0165 0.5874 0.166 Uiso 1 1 calc R U . . .
C18_11 C 0.6451(3) 1.0364(3) 0.6093(2) 0.128(2) Uani 1 1 d D U . . .
C19_11 C 0.6452(3) 1.0056(3) 0.6402(3) 0.132(2) Uani 1 1 d D U . . .
N20_11 N 0.6950(3) 1.0227(2) 0.6572(2) 0.1239(18) Uani 1 1 d D U . . .
C21_11 C 0.7264(3) 1.0609(3) 0.6389(2) 0.125(2) Uani 1 1 d D U . . .
C22_11 C 0.6930(3) 1.0687(3) 0.6081(2) 0.123(2) Uani 1 1 d D U . . .
C23_11 C 0.7039(3) 1.1025(3) 0.5817(3) 0.136(2) Uani 1 1 d D U . . .
H23_11 H 0.7371 1.1241 0.5803 0.164 Uiso 1 1 calc R U . . .
C24_11 C 0.6648(3) 1.1037(3) 0.5576(3) 0.137(2) Uani 1 1 d D U . . .
C25_11 C 0.5677(3) 1.3255(3) 0.5916(3) 0.134(2) Uani 1 1 d D U . . .
C26_11 C 0.5399(3) 1.3199(3) 0.6241(2) 0.120(2) Uani 1 1 d D U . . .
H26_11 H 0.5306 1.2904 0.6349 0.144 Uiso 1 1 calc R U . . .
N27_11 N 0.5261(3) 1.3545(3) 0.6405(2) 0.125(2) Uani 1 1 d D U . . .
C28_11 C 0.5406(4) 1.3962(3) 0.6258(3) 0.144(3) Uani 1 1 d D U . . .
H28_11 H 0.5302 1.4207 0.6374 0.173 Uiso 1 1 calc R U . . .
C29_11 C 0.5698(4) 1.4058(3) 0.5946(3) 0.158(3) Uani 1 1 d D U . . .
H29_11 H 0.5806 1.4367 0.5859 0.190 Uiso 1 1 calc R U . . .
C30_11 C 0.5830(4) 1.3691(3) 0.5765(3) 0.152(3) Uani 1 1 d D U . . .
H30_11 H 0.6020 1.3738 0.5543 0.182 Uiso 1 1 calc R U . . .
C31_11 C 0.7108(3) 1.0059(3) 0.6907(2) 0.118(2) Uani 1 1 d D U . . .
C32_11 C 0.7362(3) 1.0380(3) 0.7253(2) 0.109(2) Uani 1 1 d D U . . .
H32_11 H 0.7440 1.0717 0.7254 0.130 Uiso 1 1 calc R U . . .
N33_11 N 0.7503(2) 1.02478(18) 0.7584(2) 0.1069(17) Uani 1 1 d D U . . .
C34_11 C 0.7400(3) 0.9770(2) 0.7581(3) 0.114(2) Uani 1 1 d D U . . .
H34_11 H 0.7497 0.9665 0.7814 0.137 Uiso 1 1 calc R U . . .
C35_11 C 0.7155(3) 0.9433(2) 0.7240(3) 0.114(2) Uani 1 1 d D U . . .
H35_11 H 0.7093 0.9099 0.7242 0.136 Uiso 1 1 calc R U . . .
C36_11 C 0.6998(3) 0.9561(2) 0.6902(3) 0.120(2) Uani 1 1 d D U . . .
H36_11 H 0.6821 0.9324 0.6672 0.144 Uiso 1 1 calc R U . . .
O10A_11 O 0.6618(3) 1.3249(3) 0.5673(3) 0.180(3) Uani 1 1 d D U . . .
O12A_11 O 0.4998(2) 1.2232(3) 0.5772(2) 0.162(3) Uani 1 1 d D U . . .
O19A_11 O 0.6106(3) 0.9732(2) 0.6509(2) 0.157(2) Uani 1 1 d D U . . .
O21A_11 O 0.7700(2) 1.0822(2) 0.6496(2) 0.137(2) Uani 1 1 d D U . . .
C1_12 C 0.8766(3) 1.4483(3) 0.7190(3) 0.139(3) Uani 1 1 d D U . . .
H1A_12 H 0.8487 1.4233 0.7009 0.208 Uiso 1 1 calc R U . . .
H1B_12 H 0.9073 1.4448 0.7130 0.208 Uiso 1 1 calc R U . . .
H1C_12 H 0.8790 1.4808 0.7149 0.208 Uiso 1 1 calc R U . . .
C2_12 C 0.8685(3) 1.4421(2) 0.7626(2) 0.1196(19) Uani 1 1 d D U . . .
C3_12 C 0.9066(3) 1.4832(3) 0.7933(3) 0.135(2) Uani 1 1 d D U . . .
H3A_12 H 0.9401 1.4848 0.7888 0.162 Uiso 1 1 calc R U . . .
H3B_12 H 0.9054 1.5147 0.7887 0.162 Uiso 1 1 calc R U . . .
C4_12 C 0.8986(3) 1.4771(3) 0.8364(3) 0.133(2) Uani 1 1 d D U . . .
H4A_12 H 0.8942 1.5058 0.8506 0.160 Uiso 1 1 calc R U . . .
H4B_12 H 0.9279 1.4748 0.8503 0.160 Uiso 1 1 calc R U . . .
C5_12 C 0.8521(2) 1.4302(2) 0.8373(2) 0.1154(19) Uani 1 1 d D U . . .
C6_12 C 0.8407(3) 1.4216(3) 0.8800(3) 0.126(3) Uani 1 1 d D U . . .
H6A_12 H 0.8093 1.3933 0.8788 0.189 Uiso 1 1 calc R U . . .
H6B_12 H 0.8381 1.4505 0.8949 0.189 Uiso 1 1 calc R U . . .
H6C_12 H 0.8673 1.4154 0.8937 0.189 Uiso 1 1 calc R U . . .
C7_12 C 0.8099(2) 1.4362(2) 0.8128(2) 0.1037(17) Uani 1 1 d D U . . .
C8_12 C 0.7677(2) 1.4378(2) 0.8280(2) 0.0997(18) Uani 1 1 d D U . . .
H8_12 H 0.7621 1.4350 0.8553 0.120 Uiso 1 1 calc R U . . .
C9_12 C 0.7340(2) 1.4438(2) 0.8007(2) 0.0912(16) Uani 1 1 d D U . . .
C10_12 C 0.6852(2) 1.4457(2) 0.8071(2) 0.0912(17) Uani 1 1 d D U . . .
N11_12 N 0.66371(18) 1.44666(18) 0.76926(17) 0.0856(13) Uani 1 1 d D U . . .
C12_12 C 0.6953(2) 1.4467(2) 0.7404(2) 0.0983(17) Uani 1 1 d D U . . .
C13_12 C 0.7405(2) 1.4460(2) 0.7608(2) 0.0953(16) Uani 1 1 d D U . . .
C14_12 C 0.7835(2) 1.4454(2) 0.7464(2) 0.1074(19) Uani 1 1 d D U . . .
H14_12 H 0.7890 1.4481 0.7191 0.129 Uiso 1 1 calc R U . . .
C15_12 C 0.8180(2) 1.4409(2) 0.7729(2) 0.1077(18) Uani 1 1 d D U . . .
C16_12 C 0.8698(3) 1.3946(2) 0.7737(2) 0.1050(18) Uani 1 1 d D U . . .
C17_12 C 0.8792(3) 1.3599(2) 0.7476(2) 0.1067(19) Uani 1 1 d D U . . .
H17_12 H 0.8855 1.3642 0.7207 0.128 Uiso 1 1 calc R U . . .
C18_12 C 0.8790(2) 1.3192(2) 0.7627(2) 0.0953(17) Uani 1 1 d D U . . .
C19_12 C 0.8838(2) 1.2749(2) 0.7424(2) 0.0961(17) Uani 1 1 d D U . . .
N20_12 N 0.87793(19) 1.24428(17) 0.77170(18) 0.0892(14) Uani 1 1 d D U . . .
C21_12 C 0.8719(2) 1.2668(2) 0.8095(2) 0.0927(17) Uani 1 1 d D U . . .
C22_12 C 0.8715(2) 1.3141(2) 0.8022(2) 0.0926(16) Uani 1 1 d D U . . .
C23_12 C 0.8622(3) 1.3486(2) 0.8287(2) 0.1013(19) Uani 1 1 d D U . . .
H23_12 H 0.8565 1.3448 0.8558 0.122 Uiso 1 1 calc R U . . .
C24_12 C 0.8618(3) 1.3892(2) 0.8128(2) 0.1039(18) Uani 1 1 d D U . . .
C25_12 C 0.6148(2) 1.4437(2) 0.7600(2) 0.0842(15) Uani 1 1 d D U . . .
C26_12 C 0.5828(2) 1.4076(2) 0.7307(2) 0.0902(17) Uani 1 1 d D U . . .
H26_12 H 0.5941 1.3857 0.7158 0.108 Uiso 1 1 calc R U . . .
N27_12 N 0.5360(2) 1.40250(19) 0.72265(18) 0.0935(15) Uani 1 1 d D U . . .
C28_12 C 0.5201(2) 1.4340(2) 0.7424(2) 0.0974(18) Uani 1 1 d D U . . .
H28_12 H 0.4868 1.4302 0.7363 0.117 Uiso 1 1 calc R U . . .
C29_12 C 0.5511(2) 1.4721(2) 0.7716(2) 0.0950(18) Uani 1 1 d D U . . .
H29_12 H 0.5397 1.4950 0.7848 0.114 Uiso 1 1 calc R U . . .
C30_12 C 0.5988(2) 1.4761(2) 0.7811(2) 0.0871(16) Uani 1 1 d D U . . .
H30_12 H 0.6202 1.5009 0.8020 0.105 Uiso 1 1 calc R U . . .
C31_12 C 0.8726(2) 1.1945(2) 0.7648(2) 0.0866(16) Uani 1 1 d D U . . .
C32_12 C 0.8396(2) 1.1619(2) 0.7846(2) 0.0867(16) Uani 1 1 d D U . . .
H32_12 H 0.8199 1.1731 0.8013 0.104 Uiso 1 1 calc R U . . .
N33_12 N 0.8331(2) 1.11519(17) 0.78210(18) 0.0908(15) Uani 1 1 d D U . . .
C34_12 C 0.8612(2) 1.0998(2) 0.7588(2) 0.0944(18) Uani 1 1 d D U . . .
H34_12 H 0.8589 1.0674 0.7581 0.113 Uiso 1 1 calc R U . . .
C35_12 C 0.8930(2) 1.1292(2) 0.7360(2) 0.0950(18) Uani 1 1 d D U . . .
H35_12 H 0.9106 1.1165 0.7182 0.114 Uiso 1 1 calc R U . . .
C36_12 C 0.8994(2) 1.1776(2) 0.7390(2) 0.0940(18) Uani 1 1 d D U . . .
H36_12 H 0.9217 1.1988 0.7237 0.113 Uiso 1 1 calc R U . . .
O10A_12 O 0.66628(19) 1.4460(2) 0.83811(16) 0.1093(15) Uani 1 1 d D U . . .
O12A_12 O 0.6842(2) 1.4439(3) 0.70407(19) 0.136(2) Uani 1 1 d D U . . .
O19A_12 O 0.8897(2) 1.2638(2) 0.70823(18) 0.1143(16) Uani 1 1 d D U . . .
O21A_12 O 0.86617(19) 1.24957(16) 0.84025(16) 0.0997(14) Uani 1 1 d D U . . .
C1_13 C 0.2235(5) 0.3847(4) 0.6577(4) 0.119(3) Uani 0.557(5) 1 d D U P A 1
C2_13 C 0.2044(4) 0.4248(4) 0.6646(3) 0.113(3) Uani 0.557(5) 1 d D U P A 1
C3_13 C 0.1546(5) 0.4062(5) 0.6419(5) 0.119(3) Uani 0.557(5) 1 d D U P A 1
C4_13 C 0.1431(4) 0.3563(4) 0.6206(4) 0.120(3) Uani 0.557(5) 1 d D U P A 1
C5_13 C 0.1858(4) 0.3425(4) 0.6311(4) 0.112(3) Uani 0.557(5) 1 d D U P A 1
C6_13 C 0.1767(4) 0.2974(4) 0.6354(4) 0.105(3) Uani 0.557(5) 1 d D U P A 1
C7_13 C 0.2070(4) 0.2895(4) 0.6691(3) 0.110(3) Uani 0.557(5) 1 d D U P A 1
C8_13 C 0.2414(5) 0.3272(4) 0.6921(3) 0.116(3) Uani 0.557(5) 1 d D U P A 1
C9_13 C 0.2500(6) 0.3786(4) 0.6864(4) 0.126(3) Uani 0.557(5) 1 d D U P A 1
C10_13 C 0.2616(6) 0.4103(5) 0.7271(4) 0.127(3) Uani 0.557(5) 1 d D U P A 1
C11_13 C 0.2440(5) 0.4437(5) 0.7342(4) 0.131(3) Uani 0.557(5) 1 d D U P A 1
C12_13 C 0.2138(5) 0.4517(5) 0.7001(4) 0.125(3) Uani 0.557(5) 1 d D U P A 1
C13_13 C 0.1739(4) 0.4643(5) 0.7180(3) 0.115(3) Uani 0.557(5) 1 d D U P A 1
C14_13 C 0.1303(4) 0.4486(5) 0.6972(3) 0.112(3) Uani 0.557(5) 1 d D U P A 1
C15_13 C 0.1194(4) 0.4169(4) 0.6566(3) 0.111(3) Uani 0.557(5) 1 d D U P A 1
C16_13 C 0.0680(5) 0.3789(4) 0.6528(4) 0.113(3) Uani 0.557(5) 1 d D U P A 1
C17_13 C 0.0586(4) 0.3357(4) 0.6346(4) 0.111(3) Uani 0.557(5) 1 d D U P A 1
C18_13 C 0.0984(4) 0.3233(4) 0.6163(5) 0.118(3) Uani 0.557(5) 1 d D U P A 1
C19_13 C 0.0891(4) 0.2719(4) 0.6225(4) 0.111(3) Uani 0.557(5) 1 d D U P A 1
C20_13 C 0.1263(4) 0.2605(5) 0.6319(4) 0.112(3) Uani 0.557(5) 1 d D U P A 1
C21_13 C 0.1233(4) 0.2290(5) 0.6640(4) 0.109(3) Uani 0.557(5) 1 d D U P A 1
C22_13 C 0.1736(4) 0.2464(5) 0.6863(4) 0.107(3) Uani 0.557(5) 1 d D U P A 1
C23_13 C 0.1773(4) 0.2457(4) 0.7245(3) 0.100(3) Uani 0.557(5) 1 d D U P A 1
C24_13 C 0.2169(4) 0.2892(4) 0.7513(3) 0.108(3) Uani 0.557(5) 1 d D U P A 1
C25_13 C 0.2462(5) 0.3272(4) 0.7363(3) 0.115(3) Uani 0.557(5) 1 d D U P A 1
C26_13 C 0.2572(5) 0.3777(4) 0.7583(3) 0.121(3) Uani 0.557(5) 1 d D U P A 1
C27_13 C 0.2377(5) 0.3830(4) 0.7915(4) 0.120(3) Uani 0.557(5) 1 d D U P A 1
C28_13 C 0.2180(5) 0.4225(5) 0.7984(4) 0.119(3) Uani 0.557(5) 1 d D U P A 1
C29_13 C 0.2216(5) 0.4506(5) 0.7717(4) 0.124(3) Uani 0.557(5) 1 d D U P A 1
C30_13 C 0.1781(5) 0.4642(6) 0.7621(4) 0.122(3) Uani 0.557(5) 1 d D U P A 1
C31_13 C 0.1391(4) 0.4483(5) 0.7795(4) 0.115(3) Uani 0.557(5) 1 d D U P A 1
C32_13 C 0.0889(4) 0.4296(5) 0.7562(4) 0.112(3) Uani 0.557(5) 1 d D U P A 1
C33_13 C 0.0852(4) 0.4296(4) 0.7180(3) 0.109(3) Uani 0.557(5) 1 d D U P A 1
C34_13 C 0.0468(4) 0.3868(4) 0.6915(3) 0.110(3) Uani 0.557(5) 1 d D U P A 1
C35_13 C 0.0165(5) 0.3490(4) 0.7059(3) 0.109(3) Uani 0.557(5) 1 d D U P A 1
C36_13 C 0.0058(5) 0.2993(4) 0.6841(3) 0.111(3) Uani 0.557(5) 1 d D U P A 1
C37_13 C 0.0258(5) 0.2934(4) 0.6510(4) 0.109(3) Uani 0.557(5) 1 d D U P A 1
C38_13 C 0.0444(5) 0.2538(5) 0.6439(4) 0.108(3) Uani 0.557(5) 1 d D U P A 1
C39_13 C 0.0417(4) 0.2269(4) 0.6707(3) 0.110(3) Uani 0.557(5) 1 d D U P A 1
C40_13 C 0.0842(4) 0.2128(6) 0.6813(4) 0.110(3) Uani 0.557(5) 1 d D U P A 1
C41_13 C 0.0879(4) 0.2119(4) 0.7253(3) 0.101(3) Uani 0.557(5) 1 d D U P A 1
C42_13 C 0.1315(4) 0.2273(5) 0.7453(3) 0.095(3) Uani 0.557(5) 1 d D U P A 1
C43_13 C 0.1423(4) 0.2585(4) 0.7857(3) 0.106(3) Uani 0.557(5) 1 d D U P A 1
C44_13 C 0.1946(5) 0.2959(4) 0.7896(4) 0.109(3) Uani 0.557(5) 1 d D U P A 1
C45_13 C 0.2046(5) 0.3400(4) 0.8080(4) 0.117(3) Uani 0.557(5) 1 d D U P A 1
C46_13 C 0.1641(4) 0.3524(4) 0.8257(5) 0.118(3) Uani 0.557(5) 1 d D U P A 1
C47_13 C 0.1731(4) 0.4039(4) 0.8194(4) 0.114(3) Uani 0.557(5) 1 d D U P A 1
C48_13 C 0.1363(4) 0.4156(4) 0.8105(4) 0.116(3) Uani 0.557(5) 1 d D U P A 1
C49_13 C 0.0864(4) 0.3789(4) 0.8072(4) 0.108(3) Uani 0.557(5) 1 d D U P A 1
C50_13 C 0.0558(4) 0.3865(4) 0.7733(3) 0.105(3) Uani 0.557(5) 1 d D U P A 1
C51_13 C 0.0219(5) 0.3489(4) 0.7502(3) 0.109(3) Uani 0.557(5) 1 d D U P A 1
C52_13 C 0.0137(6) 0.2980(4) 0.7562(4) 0.117(3) Uani 0.557(5) 1 d D U P A 1
C53_13 C 0.0032(6) 0.2676(4) 0.7155(4) 0.118(3) Uani 0.557(5) 1 d D U P A 1
C54_13 C 0.0197(5) 0.2342(5) 0.7083(3) 0.114(3) Uani 0.557(5) 1 d D U P A 1
C55_13 C 0.0484(5) 0.2252(6) 0.7422(3) 0.112(3) Uani 0.557(5) 1 d D U P A 1
C56_13 C 0.0585(5) 0.2518(4) 0.7776(3) 0.110(3) Uani 0.557(5) 1 d D U P A 1
C57_13 C 0.1068(4) 0.2689(5) 0.8005(5) 0.108(3) Uani 0.557(5) 1 d D U P A 1
C58_13 C 0.1200(4) 0.3200(4) 0.8215(4) 0.114(3) Uani 0.557(5) 1 d D U P A 1
C59_13 C 0.0777(4) 0.3341(4) 0.8119(4) 0.107(3) Uani 0.557(5) 1 d D U P A 1
C60_13 C 0.0398(5) 0.2920(4) 0.7853(4) 0.114(3) Uani 0.557(5) 1 d D U P A 1
C1_14 C 0.2199(6) 0.4450(6) 0.6924(4) 0.120(3) Uani 0.443(5) 1 d D U P A 2
C2_14 C 0.1704(5) 0.4425(5) 0.6754(4) 0.118(3) Uani 0.443(5) 1 d D U P A 2
C3_14 C 0.1511(5) 0.4019(6) 0.6398(6) 0.116(4) Uani 0.443(5) 1 d D U P A 2
C4_14 C 0.1883(5) 0.3801(5) 0.6350(4) 0.110(3) Uani 0.443(5) 1 d D U P A 2
C5_14 C 0.2301(5) 0.4060(5) 0.6683(4) 0.118(3) Uani 0.443(5) 1 d D U P A 2
C6_14 C 0.2511(6) 0.3819(5) 0.6846(4) 0.119(4) Uani 0.443(5) 1 d D U P A 2
C7_14 C 0.2655(6) 0.3932(5) 0.7294(4) 0.111(3) Uani 0.443(5) 1 d D U P A 2
C8_14 C 0.2556(5) 0.4263(5) 0.7515(4) 0.110(3) Uani 0.443(5) 1 d D U P A 2
C9_14 C 0.2314(6) 0.4551(6) 0.7313(4) 0.114(3) Uani 0.443(5) 1 d D U P A 2
C10_14 C 0.1964(5) 0.4629(7) 0.7583(4) 0.113(3) Uani 0.443(5) 1 d D U P A 2
C11_14 C 0.1545(5) 0.4623(5) 0.7440(4) 0.112(3) Uani 0.443(5) 1 d D U P A 2
C12_14 C 0.1404(5) 0.4509(6) 0.6991(4) 0.116(4) Uani 0.443(5) 1 d D U P A 2
C13_14 C 0.0859(5) 0.4201(5) 0.6914(4) 0.113(3) Uani 0.443(5) 1 d D U P A 2
C14_14 C 0.0688(5) 0.3858(5) 0.6601(4) 0.109(4) Uani 0.443(5) 1 d D U P A 2
C15_14 C 0.1042(5) 0.3773(4) 0.6326(4) 0.107(3) Uani 0.443(5) 1 d D U P A 2
C16_14 C 0.0860(5) 0.3229(5) 0.6194(6) 0.106(3) Uani 0.443(5) 1 d D U P A 2
C17_14 C 0.1183(5) 0.3035(5) 0.6152(4) 0.105(3) Uani 0.443(5) 1 d D U P A 2
C18_14 C 0.1725(5) 0.3335(4) 0.6241(5) 0.109(3) Uani 0.443(5) 1 d D U P A 2
C19_14 C 0.1957(5) 0.3048(5) 0.6442(5) 0.111(3) Uani 0.443(5) 1 d D U P A 2
C20_14 C 0.2334(6) 0.3277(5) 0.6717(4) 0.116(4) Uani 0.443(5) 1 d D U P A 2
C21_14 C 0.2366(6) 0.3052(4) 0.7084(4) 0.108(3) Uani 0.443(5) 1 d D U P A 2
C22_14 C 0.2561(6) 0.3463(4) 0.7437(4) 0.103(3) Uani 0.443(5) 1 d D U P A 2
C23_14 C 0.2381(5) 0.3378(4) 0.7784(4) 0.103(3) Uani 0.443(5) 1 d D U P A 2
C24_14 C 0.2267(5) 0.3764(4) 0.8035(4) 0.102(3) Uani 0.443(5) 1 d D U P A 2
C25_14 C 0.2344(5) 0.4168(5) 0.7902(4) 0.109(3) Uani 0.443(5) 1 d D U P A 2
C26_14 C 0.1981(5) 0.4404(5) 0.7954(4) 0.110(3) Uani 0.443(5) 1 d D U P A 2
C27_14 C 0.1596(5) 0.4183(5) 0.8123(5) 0.112(3) Uani 0.443(5) 1 d D U P A 2
C28_14 C 0.1101(5) 0.4173(5) 0.7955(4) 0.108(3) Uani 0.443(5) 1 d D U P A 2
C29_14 C 0.1093(5) 0.4376(5) 0.7638(4) 0.110(3) Uani 0.443(5) 1 d D U P A 2
C30_14 C 0.0667(5) 0.4110(5) 0.7307(4) 0.111(3) Uani 0.443(5) 1 d D U P A 2
C31_14 C 0.0310(6) 0.3696(4) 0.7332(4) 0.107(3) Uani 0.443(5) 1 d D U P A 2
C32_14 C 0.0118(6) 0.3289(4) 0.6977(4) 0.100(3) Uani 0.443(5) 1 d D U P A 2
C33_14 C 0.0297(5) 0.3371(4) 0.6633(4) 0.102(3) Uani 0.443(5) 1 d D U P A 2
C34_14 C 0.0403(5) 0.2981(4) 0.6381(4) 0.095(3) Uani 0.443(5) 1 d D U P A 2
C35_14 C 0.0326(6) 0.2576(5) 0.6513(4) 0.098(3) Uani 0.443(5) 1 d D U P A 2
C36_14 C 0.0693(5) 0.2351(5) 0.6465(4) 0.099(3) Uani 0.443(5) 1 d D U P A 2
C37_14 C 0.1077(5) 0.2557(5) 0.6294(5) 0.108(3) Uani 0.443(5) 1 d D U P A 2
C38_14 C 0.1568(5) 0.2569(5) 0.6466(4) 0.108(3) Uani 0.443(5) 1 d D U P A 2
C39_14 C 0.1590(5) 0.2373(5) 0.6784(4) 0.103(3) Uani 0.443(5) 1 d D U P A 2
C40_14 C 0.2024(5) 0.2624(5) 0.7109(4) 0.107(3) Uani 0.443(5) 1 d D U P A 2
C41_14 C 0.1816(5) 0.2542(5) 0.7508(4) 0.105(3) Uani 0.443(5) 1 d D U P A 2
C42_14 C 0.1990(5) 0.2891(5) 0.7815(4) 0.101(3) Uani 0.443(5) 1 d D U P A 2
C43_14 C 0.1624(5) 0.2968(4) 0.8085(4) 0.101(3) Uani 0.443(5) 1 d D U P A 2
C44_14 C 0.1808(5) 0.3509(5) 0.8222(5) 0.105(3) Uani 0.443(5) 1 d D U P A 2
C45_14 C 0.1492(5) 0.3704(5) 0.8260(4) 0.107(3) Uani 0.443(5) 1 d D U P A 2
C46_14 C 0.0949(5) 0.3402(4) 0.8173(5) 0.105(3) Uani 0.443(5) 1 d D U P A 2
C47_14 C 0.0709(5) 0.3694(5) 0.7978(5) 0.112(4) Uani 0.443(5) 1 d D U P A 2
C48_14 C 0.0346(5) 0.3461(4) 0.7696(4) 0.110(3) Uani 0.443(5) 1 d D U P A 2
C49_14 C 0.0162(6) 0.2914(5) 0.7559(4) 0.108(3) Uani 0.443(5) 1 d D U P A 2
C50_14 C 0.0025(6) 0.2816(5) 0.7113(4) 0.101(3) Uani 0.443(5) 1 d D U P A 2
C51_14 C 0.0119(5) 0.2472(5) 0.6902(4) 0.099(3) Uani 0.443(5) 1 d D U P A 2
C52_14 C 0.0365(5) 0.2192(5) 0.7108(4) 0.101(3) Uani 0.443(5) 1 d D U P A 2
C53_14 C 0.0717(5) 0.2120(7) 0.6836(4) 0.102(3) Uani 0.443(5) 1 d D U P A 2
C54_14 C 0.1138(4) 0.2137(5) 0.6979(4) 0.102(3) Uani 0.443(5) 1 d D U P A 2
C55_14 C 0.1276(5) 0.2237(7) 0.7429(4) 0.100(4) Uani 0.443(5) 1 d D U P A 2
C56_14 C 0.0969(5) 0.2308(5) 0.7664(4) 0.102(3) Uani 0.443(5) 1 d D U P A 2
C57_14 C 0.1155(5) 0.2710(6) 0.8017(6) 0.106(3) Uani 0.443(5) 1 d D U P A 2
C58_14 C 0.0783(5) 0.2934(4) 0.8058(4) 0.100(3) Uani 0.443(5) 1 d D U P A 2
C59_14 C 0.0364(5) 0.2671(5) 0.7725(4) 0.109(3) Uani 0.443(5) 1 d D U P A 2
C60_14 C 0.0479(6) 0.2282(7) 0.7490(4) 0.108(3) Uani 0.443(5) 1 d D U P A 2
C1_15 C 0.7232(5) 0.6295(5) 0.8603(4) 0.139(4) Uani 0.547(6) 1 d D U P B 1
C2_15 C 0.7361(5) 0.5995(6) 0.8264(4) 0.135(3) Uani 0.547(6) 1 d D U P B 1
C3_15 C 0.6985(5) 0.5883(5) 0.7919(4) 0.115(3) Uani 0.547(6) 1 d D U P B 1
C4_15 C 0.6611(5) 0.6103(5) 0.8021(4) 0.119(3) Uani 0.547(6) 1 d D U P B 1
C5_15 C 0.6786(5) 0.6361(5) 0.8460(4) 0.127(3) Uani 0.547(6) 1 d D U P B 1
C6_15 C 0.6724(5) 0.6759(4) 0.8552(4) 0.131(3) Uani 0.547(6) 1 d D U P B 1
C7_15 C 0.7113(5) 0.7158(5) 0.8834(4) 0.135(3) Uani 0.547(6) 1 d D U P B 1
C8_15 C 0.7504(4) 0.7085(5) 0.8975(4) 0.126(3) Uani 0.547(6) 1 d D U P B 1
C9_15 C 0.7563(5) 0.6634(5) 0.8842(5) 0.142(4) Uani 0.547(6) 1 d D U P B 1
C10_15 C 0.8108(5) 0.6750(5) 0.8776(5) 0.136(4) Uani 0.547(6) 1 d D U P B 1
C11_15 C 0.8201(5) 0.6485(5) 0.8482(4) 0.135(4) Uani 0.547(6) 1 d D U P B 1
C12_15 C 0.7813(5) 0.6078(6) 0.8192(4) 0.143(4) Uani 0.547(6) 1 d D U P B 1
C13_15 C 0.7963(5) 0.6108(6) 0.7781(4) 0.149(4) Uani 0.547(6) 1 d D U P B 1
C14_15 C 0.7641(5) 0.6006(5) 0.7473(4) 0.149(4) Uani 0.547(6) 1 d D U P B 1
C15_15 C 0.7107(5) 0.5872(6) 0.7546(4) 0.139(3) Uani 0.547(6) 1 d D U P B 1
C16_15 C 0.6933(5) 0.6114(5) 0.7245(4) 0.145(3) Uani 0.547(6) 1 d D U P B 1
C17_15 C 0.6634(6) 0.6310(5) 0.7335(4) 0.144(3) Uani 0.547(6) 1 d D U P B 1
C18_15 C 0.6453(5) 0.6274(5) 0.7751(4) 0.125(3) Uani 0.547(6) 1 d D U P B 1
C19_15 C 0.6375(6) 0.6742(5) 0.7864(4) 0.130(3) Uani 0.547(6) 1 d D U P B 1
C20_15 C 0.6472(6) 0.6919(5) 0.8241(4) 0.136(4) Uani 0.547(6) 1 d D U P B 1
C21_15 C 0.6740(6) 0.7470(5) 0.8342(4) 0.148(4) Uani 0.547(6) 1 d D U P B 1
C22_15 C 0.7135(5) 0.7613(5) 0.8712(4) 0.146(4) Uani 0.547(6) 1 d D U P B 1
C23_15 C 0.7562(5) 0.7968(6) 0.8739(5) 0.150(4) Uani 0.547(6) 1 d D U P B 1
C24_15 C 0.8015(5) 0.7905(5) 0.8893(5) 0.151(4) Uani 0.547(6) 1 d D U P B 1
C25_15 C 0.8001(5) 0.7517(5) 0.8993(4) 0.146(3) Uani 0.547(6) 1 d D U P B 1
C26_15 C 0.8368(5) 0.7281(5) 0.8879(5) 0.148(4) Uani 0.547(6) 1 d D U P B 1
C27_15 C 0.8711(5) 0.7526(5) 0.8679(4) 0.150(4) Uani 0.547(6) 1 d D U P B 1
C28_15 C 0.8830(7) 0.7226(4) 0.8344(4) 0.131(3) Uani 0.547(6) 1 d D U P B 1
C29_15 C 0.8599(5) 0.6743(4) 0.8250(4) 0.118(3) Uani 0.547(6) 1 d D U P B 1
C30_15 C 0.8476(5) 0.6531(5) 0.7804(4) 0.139(4) Uani 0.547(6) 1 d D U P B 1
C31_15 C 0.8606(6) 0.6821(5) 0.7566(4) 0.139(4) Uani 0.547(6) 1 d D U P B 1
C32_15 C 0.8221(5) 0.6697(5) 0.7189(4) 0.135(3) Uani 0.547(6) 1 d D U P B 1
C33_15 C 0.7806(5) 0.6336(5) 0.7162(5) 0.146(4) Uani 0.547(6) 1 d D U P B 1
C34_15 C 0.7353(5) 0.6406(5) 0.7015(5) 0.144(3) Uani 0.547(6) 1 d D U P B 1
C35_15 C 0.7362(5) 0.6781(4) 0.6906(5) 0.135(3) Uani 0.547(6) 1 d D U P B 1
C36_15 C 0.7003(5) 0.7032(5) 0.7028(5) 0.139(3) Uani 0.547(6) 1 d D U P B 1
C37_15 C 0.6663(6) 0.6791(5) 0.7222(4) 0.145(3) Uani 0.547(6) 1 d D U P B 1
C38_15 C 0.6508(7) 0.7065(4) 0.7549(4) 0.125(3) Uani 0.547(6) 1 d D U P B 1
C39_15 C 0.6733(5) 0.7539(4) 0.7658(4) 0.120(3) Uani 0.547(6) 1 d D U P B 1
C40_15 C 0.6861(5) 0.7751(5) 0.8105(4) 0.147(4) Uani 0.547(6) 1 d D U P B 1
C41_15 C 0.7381(5) 0.8185(5) 0.8122(4) 0.149(4) Uani 0.547(6) 1 d D U P B 1
C42_15 C 0.7708(5) 0.8281(6) 0.8417(4) 0.148(4) Uani 0.547(6) 1 d D U P B 1
C43_15 C 0.8239(5) 0.8406(6) 0.8351(4) 0.136(3) Uani 0.547(6) 1 d D U P B 1
C44_15 C 0.8441(5) 0.8202(6) 0.8659(5) 0.148(4) Uani 0.547(6) 1 d D U P B 1
C45_15 C 0.8744(6) 0.8002(5) 0.8563(4) 0.152(4) Uani 0.547(6) 1 d D U P B 1
C46_15 C 0.8904(5) 0.8021(5) 0.8143(4) 0.132(3) Uani 0.547(6) 1 d D U P B 1
C47_15 C 0.8971(5) 0.7548(4) 0.8031(4) 0.132(3) Uani 0.547(6) 1 d D U P B 1
C48_15 C 0.8871(6) 0.7367(5) 0.7661(4) 0.138(4) Uani 0.547(6) 1 d D U P B 1
C49_15 C 0.8654(5) 0.7562(5) 0.7347(4) 0.134(3) Uani 0.547(6) 1 d D U P B 1
C50_15 C 0.8249(5) 0.7157(5) 0.7065(4) 0.130(3) Uani 0.547(6) 1 d D U P B 1
C51_15 C 0.7852(4) 0.7218(4) 0.6932(4) 0.120(3) Uani 0.547(6) 1 d D U P B 1
C52_15 C 0.7777(5) 0.7670(5) 0.7062(5) 0.135(3) Uani 0.547(6) 1 d D U P B 1
C53_15 C 0.7243(5) 0.7560(5) 0.7131(5) 0.126(3) Uani 0.547(6) 1 d D U P B 1
C54_15 C 0.7130(5) 0.7808(5) 0.7427(4) 0.132(4) Uani 0.547(6) 1 d D U P B 1
C55_15 C 0.7530(5) 0.8209(6) 0.7717(4) 0.142(4) Uani 0.547(6) 1 d D U P B 1
C56_15 C 0.7984(5) 0.8309(6) 0.7643(4) 0.132(3) Uani 0.547(6) 1 d D U P B 1
C57_15 C 0.8371(5) 0.8416(5) 0.7980(4) 0.112(3) Uani 0.547(6) 1 d D U P B 1
C58_15 C 0.8745(5) 0.8195(5) 0.7877(4) 0.124(3) Uani 0.547(6) 1 d D U P B 1
C59_15 C 0.8571(5) 0.7947(5) 0.7441(4) 0.131(3) Uani 0.547(6) 1 d D U P B 1
C60_15 C 0.8114(5) 0.8010(6) 0.7303(4) 0.135(3) Uani 0.547(6) 1 d D U P B 1
C1_16 C 0.7606(5) 0.6009(6) 0.8169(4) 0.137(4) Uani 0.453(6) 1 d D U P B 2
C2_16 C 0.8129(5) 0.6345(6) 0.8355(4) 0.136(4) Uani 0.453(6) 1 d D U P B 2
C3_16 C 0.8432(6) 0.6465(6) 0.8019(4) 0.145(4) Uani 0.453(6) 1 d D U P B 2
C4_16 C 0.8117(5) 0.6243(6) 0.7604(4) 0.128(4) Uani 0.453(6) 1 d D U P B 2
C5_16 C 0.7611(5) 0.5944(5) 0.7726(4) 0.129(4) Uani 0.453(6) 1 d D U P B 2
C6_16 C 0.7216(5) 0.5904(6) 0.7502(5) 0.136(4) Uani 0.453(6) 1 d D U P B 2
C7_16 C 0.6767(5) 0.5935(6) 0.7687(4) 0.136(4) Uani 0.453(6) 1 d D U P B 2
C8_16 C 0.6784(6) 0.6003(6) 0.8073(4) 0.135(4) Uani 0.453(6) 1 d D U P B 2
C9_16 C 0.7220(5) 0.6023(6) 0.8329(4) 0.138(4) Uani 0.453(6) 1 d D U P B 2
C10_16 C 0.7296(5) 0.6395(6) 0.8702(5) 0.123(4) Uani 0.453(6) 1 d D U P B 2
C11_16 C 0.7737(5) 0.6675(5) 0.8868(5) 0.137(4) Uani 0.453(6) 1 d D U P B 2
C12_16 C 0.8176(6) 0.6648(5) 0.8682(5) 0.127(4) Uani 0.453(6) 1 d D U P B 2
C13_16 C 0.8543(5) 0.7162(5) 0.8710(4) 0.112(3) Uani 0.453(6) 1 d D U P B 2
C14_16 C 0.8821(7) 0.7266(5) 0.8419(4) 0.120(4) Uani 0.453(6) 1 d D U P B 2
C15_16 C 0.8736(6) 0.6906(5) 0.8037(4) 0.140(4) Uani 0.453(6) 1 d D U P B 2
C16_16 C 0.8791(7) 0.7147(5) 0.7679(4) 0.131(4) Uani 0.453(6) 1 d D U P B 2
C17_16 C 0.8510(6) 0.6975(5) 0.7336(4) 0.133(4) Uani 0.453(6) 1 d D U P B 2
C18_16 C 0.8126(5) 0.6460(5) 0.7302(5) 0.130(4) Uani 0.453(6) 1 d D U P B 2
C19_16 C 0.7674(5) 0.6425(6) 0.7040(5) 0.132(4) Uani 0.453(6) 1 d D U P B 2
C20_16 C 0.7264(5) 0.6153(6) 0.7149(5) 0.132(4) Uani 0.453(6) 1 d D U P B 2
C21_16 C 0.6854(5) 0.6350(5) 0.7122(4) 0.118(3) Uani 0.453(6) 1 d D U P B 2
C22_16 C 0.6554(6) 0.6228(6) 0.7474(5) 0.124(4) Uani 0.453(6) 1 d D U P B 2
C23_16 C 0.6408(6) 0.6560(5) 0.7634(4) 0.115(3) Uani 0.453(6) 1 d D U P B 2
C24_16 C 0.6419(6) 0.6627(5) 0.8096(4) 0.117(3) Uani 0.453(6) 1 d D U P B 2
C25_16 C 0.6571(5) 0.6351(5) 0.8269(4) 0.122(3) Uani 0.453(6) 1 d D U P B 2
C26_16 C 0.6901(5) 0.6568(5) 0.8662(4) 0.112(3) Uani 0.453(6) 1 d D U P B 2
C27_16 C 0.7013(5) 0.7027(5) 0.8809(5) 0.126(4) Uani 0.453(6) 1 d D U P B 2
C28_16 C 0.7532(5) 0.7367(5) 0.8984(6) 0.134(4) Uani 0.453(6) 1 d D U P B 2
C29_16 C 0.7859(5) 0.7196(5) 0.9004(5) 0.129(4) Uani 0.453(6) 1 d D U P B 2
C30_16 C 0.8374(5) 0.7538(5) 0.8907(5) 0.120(3) Uani 0.453(6) 1 d D U P B 2
C31_16 C 0.8494(5) 0.7935(5) 0.8791(4) 0.120(3) Uani 0.453(6) 1 d D U P B 2
C32_16 C 0.8791(6) 0.8071(6) 0.8441(5) 0.124(4) Uani 0.453(6) 1 d D U P B 2
C33_16 C 0.8943(6) 0.7743(5) 0.8286(4) 0.124(4) Uani 0.453(6) 1 d D U P B 2
C34_16 C 0.8936(6) 0.7687(5) 0.7825(4) 0.123(4) Uani 0.453(6) 1 d D U P B 2
C35_16 C 0.8767(6) 0.7951(5) 0.7648(4) 0.125(4) Uani 0.453(6) 1 d D U P B 2
C36_16 C 0.8437(5) 0.7727(5) 0.7255(4) 0.117(3) Uani 0.453(6) 1 d D U P B 2
C37_16 C 0.8325(6) 0.7269(5) 0.7110(5) 0.133(4) Uani 0.453(6) 1 d D U P B 2
C38_16 C 0.7810(5) 0.6920(5) 0.6923(6) 0.140(4) Uani 0.453(6) 1 d D U P B 2
C39_16 C 0.7476(5) 0.7084(5) 0.6917(5) 0.133(4) Uani 0.453(6) 1 d D U P B 2
C40_16 C 0.6954(5) 0.6746(5) 0.7007(5) 0.120(3) Uani 0.453(6) 1 d D U P B 2
C41_16 C 0.6775(5) 0.7117(5) 0.7198(4) 0.110(3) Uani 0.453(6) 1 d D U P B 2
C42_16 C 0.6526(7) 0.7042(5) 0.7506(4) 0.109(4) Uani 0.453(6) 1 d D U P B 2
C43_16 C 0.6588(6) 0.7398(5) 0.7892(4) 0.130(4) Uani 0.453(6) 1 d D U P B 2
C44_16 C 0.6547(7) 0.7157(5) 0.8253(4) 0.126(4) Uani 0.453(6) 1 d D U P B 2
C45_16 C 0.6821(5) 0.7329(5) 0.8606(4) 0.124(4) Uani 0.453(6) 1 d D U P B 2
C46_16 C 0.7214(5) 0.7841(5) 0.8626(4) 0.122(4) Uani 0.453(6) 1 d D U P B 2
C47_16 C 0.7675(5) 0.7868(5) 0.8870(5) 0.121(4) Uani 0.453(6) 1 d D U P B 2
C48_16 C 0.8082(5) 0.8129(5) 0.8755(5) 0.128(4) Uani 0.453(6) 1 d D U P B 2
C49_16 C 0.8119(5) 0.8389(6) 0.8416(4) 0.130(4) Uani 0.453(6) 1 d D U P B 2
C50_16 C 0.8566(5) 0.8354(6) 0.8228(4) 0.135(4) Uani 0.453(6) 1 d D U P B 2
C51_16 C 0.8549(6) 0.8296(6) 0.7843(4) 0.135(4) Uani 0.453(6) 1 d D U P B 2
C52_16 C 0.8099(5) 0.8262(6) 0.7597(5) 0.133(4) Uani 0.453(6) 1 d D U P B 2
C53_16 C 0.8033(5) 0.7906(6) 0.7216(5) 0.126(4) Uani 0.453(6) 1 d D U P B 2
C54_16 C 0.7594(5) 0.7605(5) 0.7056(5) 0.131(4) Uani 0.453(6) 1 d D U P B 2
C55_16 C 0.7157(5) 0.7634(5) 0.7235(5) 0.121(4) Uani 0.453(6) 1 d D U P B 2
C56_16 C 0.7196(5) 0.7924(6) 0.7566(4) 0.126(4) Uani 0.453(6) 1 d D U P B 2
C57_16 C 0.6904(6) 0.7845(6) 0.7906(4) 0.144(4) Uani 0.453(6) 1 d D U P B 2
C58_16 C 0.7226(5) 0.8045(6) 0.8324(4) 0.122(4) Uani 0.453(6) 1 d D U P B 2
C59_16 C 0.7716(5) 0.8351(6) 0.8194(4) 0.119(4) Uani 0.453(6) 1 d D U P B 2
C60_16 C 0.7717(5) 0.8283(7) 0.7756(4) 0.132(4) Uani 0.453(6) 1 d D U P B 2
C1_17 C 0.5860(6) 1.1678(6) 0.6466(6) 0.215(5) Uani 0.511(8) 1 d D U P C 1
C2_17 C 0.5680(6) 1.2071(6) 0.6594(6) 0.209(5) Uani 0.511(8) 1 d D U P C 1
C3_17 C 0.5267(8) 1.1870(6) 0.6847(6) 0.200(5) Uani 0.511(8) 1 d D U P C 1
C4_17 C 0.5190(7) 1.1353(6) 0.6878(5) 0.199(5) Uani 0.511(8) 1 d D U P C 1
C5_17 C 0.5561(6) 1.1234(6) 0.6635(5) 0.199(5) Uani 0.511(8) 1 d D U P C 1
C6_17 C 0.5770(6) 1.0970(7) 0.6776(5) 0.199(5) Uani 0.511(8) 1 d D U P C 1
C7_17 C 0.6318(6) 1.1112(6) 0.6760(5) 0.198(5) Uani 0.511(8) 1 d D U P C 1
C8_17 C 0.6564(6) 1.1498(6) 0.6605(6) 0.216(5) Uani 0.511(8) 1 d D U P C 1
C9_17 C 0.6328(6) 1.1806(6) 0.6448(7) 0.217(5) Uani 0.511(8) 1 d D U P C 1
C10_17 C 0.6694(7) 1.2329(6) 0.6510(7) 0.228(5) Uani 0.511(8) 1 d D U P C 1
C11_17 C 0.6544(6) 1.2670(6) 0.6623(6) 0.225(5) Uani 0.511(8) 1 d D U P C 1
C12_17 C 0.5997(6) 1.2514(6) 0.6662(6) 0.219(5) Uani 0.511(8) 1 d D U P C 1
C13_17 C 0.5935(6) 1.2825(7) 0.7015(5) 0.204(5) Uani 0.511(8) 1 d D U P C 1
C14_17 C 0.5576(7) 1.2669(6) 0.7232(5) 0.195(5) Uani 0.511(8) 1 d D U P C 1
C15_17 C 0.5209(7) 1.2141(6) 0.7147(5) 0.200(5) Uani 0.511(8) 1 d D U P C 1
C16_17 C 0.5085(8) 1.1956(5) 0.7540(5) 0.202(5) Uani 0.511(8) 1 d D U P C 1
C17_17 C 0.5020(8) 1.1512(6) 0.7570(5) 0.214(5) Uani 0.511(8) 1 d D U P C 1
C18_17 C 0.5099(8) 1.1197(7) 0.7217(5) 0.206(5) Uani 0.511(8) 1 d D U P C 1
C19_17 C 0.5332(8) 1.0879(8) 0.7361(5) 0.209(5) Uani 0.511(8) 1 d D U P C 1
C20_17 C 0.5656(6) 1.0787(7) 0.7164(5) 0.200(5) Uani 0.511(8) 1 d D U P C 1
C21_17 C 0.6131(6) 1.0799(7) 0.7385(5) 0.195(5) Uani 0.511(8) 1 d D U P C 1
C22_17 C 0.6531(6) 1.0997(8) 0.7129(5) 0.200(5) Uani 0.511(8) 1 d D U P C 1
C23_17 C 0.6972(6) 1.1289(6) 0.7292(5) 0.192(5) Uani 0.511(8) 1 d D U P C 1
C24_17 C 0.7256(7) 1.1725(6) 0.7102(5) 0.209(5) Uani 0.511(8) 1 d D U P C 1
C25_17 C 0.7086(6) 1.1820(6) 0.6773(6) 0.219(5) Uani 0.511(8) 1 d D U P C 1
C26_17 C 0.7167(7) 1.2341(6) 0.6727(6) 0.230(5) Uani 0.511(8) 1 d D U P C 1
C27_17 C 0.7408(7) 1.2705(6) 0.7020(5) 0.223(5) Uani 0.511(8) 1 d D U P C 1
C28_17 C 0.7234(8) 1.3117(7) 0.7140(5) 0.222(5) Uani 0.511(8) 1 d D U P C 1
C29_17 C 0.6827(6) 1.3093(7) 0.6955(5) 0.221(5) Uani 0.511(8) 1 d D U P C 1
C30_17 C 0.6445(6) 1.3185(8) 0.7193(5) 0.211(5) Uani 0.511(8) 1 d D U P C 1
C31_17 C 0.6509(6) 1.3281(7) 0.7575(5) 0.197(5) Uani 0.511(8) 1 d D U P C 1
C32_17 C 0.6113(6) 1.3101(7) 0.7833(5) 0.194(5) Uani 0.511(8) 1 d D U P C 1
C33_17 C 0.5670(6) 1.2811(6) 0.7681(5) 0.194(5) Uani 0.511(8) 1 d D U P C 1
C34_17 C 0.5374(8) 1.2383(6) 0.7874(5) 0.208(5) Uani 0.511(8) 1 d D U P C 1
C35_17 C 0.5554(7) 1.2281(6) 0.8191(6) 0.213(5) Uani 0.511(8) 1 d D U P C 1
C36_17 C 0.5462(7) 1.1762(6) 0.8235(7) 0.219(5) Uani 0.511(8) 1 d D U P C 1
C37_17 C 0.5221(8) 1.1391(7) 0.7949(5) 0.217(5) Uani 0.511(8) 1 d D U P C 1
C38_17 C 0.5414(8) 1.1000(8) 0.7816(5) 0.216(5) Uani 0.511(8) 1 d D U P C 1
C39_17 C 0.5811(6) 1.1018(7) 0.7999(5) 0.211(5) Uani 0.511(8) 1 d D U P C 1
C40_17 C 0.6193(6) 1.0924(8) 0.7765(5) 0.204(5) Uani 0.511(8) 1 d D U P C 1
C41_17 C 0.6695(6) 1.1269(6) 0.7960(5) 0.194(5) Uani 0.511(8) 1 d D U P C 1
C42_17 C 0.7059(7) 1.1423(6) 0.7744(5) 0.182(5) Uani 0.511(8) 1 d D U P C 1
C43_17 C 0.7410(7) 1.1953(5) 0.7836(5) 0.187(5) Uani 0.511(8) 1 d D U P C 1
C44_17 C 0.7534(7) 1.2141(5) 0.7442(5) 0.193(5) Uani 0.511(8) 1 d D U P C 1
C45_17 C 0.7596(8) 1.2579(6) 0.7402(5) 0.211(5) Uani 0.511(8) 1 d D U P C 1
C46_17 C 0.7529(8) 1.2895(7) 0.7755(5) 0.202(5) Uani 0.511(8) 1 d D U P C 1
C47_17 C 0.7296(7) 1.3210(7) 0.7597(5) 0.208(5) Uani 0.511(8) 1 d D U P C 1
C48_17 C 0.6982(6) 1.3297(6) 0.7797(5) 0.196(5) Uani 0.511(8) 1 d D U P C 1
C49_17 C 0.6864(6) 1.3125(7) 0.8186(6) 0.196(5) Uani 0.511(8) 1 d D U P C 1
C50_17 C 0.6325(6) 1.3001(6) 0.8214(5) 0.197(5) Uani 0.511(8) 1 d D U P C 1
C51_17 C 0.6071(6) 1.2621(6) 0.8373(6) 0.214(5) Uani 0.511(8) 1 d D U P C 1
C52_17 C 0.6303(6) 1.2307(6) 0.8533(6) 0.214(5) Uani 0.511(8) 1 d D U P C 1
C53_17 C 0.5943(6) 1.1785(6) 0.8445(7) 0.222(5) Uani 0.511(8) 1 d D U P C 1
C54_17 C 0.6087(6) 1.1435(6) 0.8348(6) 0.215(5) Uani 0.511(8) 1 d D U P C 1
C55_17 C 0.6630(6) 1.1584(6) 0.8312(6) 0.208(5) Uani 0.511(8) 1 d D U P C 1
C56_17 C 0.6938(7) 1.2026(5) 0.8392(6) 0.198(5) Uani 0.511(8) 1 d D U P C 1
C57_17 C 0.7350(8) 1.2219(6) 0.8136(6) 0.192(5) Uani 0.511(8) 1 d D U P C 1
C58_17 C 0.7411(7) 1.2726(6) 0.8087(6) 0.191(5) Uani 0.511(8) 1 d D U P C 1
C59_17 C 0.7059(7) 1.2860(6) 0.8335(6) 0.192(5) Uani 0.511(8) 1 d D U P C 1
C60_17 C 0.6769(6) 1.2428(6) 0.8522(7) 0.207(5) Uani 0.511(8) 1 d D U P C 1
C1_18 C 0.6676(6) 1.2384(5) 0.8533(6) 0.174(4) Uani 0.489(8) 1 d D U P C 2
C2_18 C 0.6437(5) 1.2722(6) 0.8446(5) 0.169(4) Uani 0.489(8) 1 d D U P C 2
C3_18 C 0.6773(6) 1.3092(7) 0.8223(6) 0.169(4) Uani 0.489(8) 1 d D U P C 2
C4_18 C 0.7218(6) 1.2973(6) 0.8167(6) 0.171(4) Uani 0.489(8) 1 d D U P C 2
C5_18 C 0.7163(6) 1.2538(6) 0.8357(5) 0.171(4) Uani 0.489(8) 1 d D U P C 2
C6_18 C 0.7312(7) 1.2212(5) 0.8198(5) 0.167(4) Uani 0.489(8) 1 d D U P C 2
C7_18 C 0.7008(6) 1.1684(5) 0.8182(5) 0.168(4) Uani 0.489(8) 1 d D U P C 2
C8_18 C 0.6593(5) 1.1558(6) 0.8334(6) 0.170(4) Uani 0.489(8) 1 d D U P C 2
C9_18 C 0.6417(5) 1.1930(5) 0.8523(6) 0.166(4) Uani 0.489(8) 1 d D U P C 2
C10_18 C 0.5863(6) 1.1732(5) 0.8418(6) 0.171(4) Uani 0.489(8) 1 d D U P C 2
C11_18 C 0.5649(6) 1.2025(5) 0.8355(5) 0.159(4) Uani 0.489(8) 1 d D U P C 2
C12_18 C 0.5959(5) 1.2550(6) 0.8358(5) 0.166(4) Uani 0.489(8) 1 d D U P C 2
C13_18 C 0.5751(6) 1.2727(5) 0.8020(5) 0.152(4) Uani 0.489(8) 1 d D U P C 2
C14_18 C 0.6047(5) 1.3052(6) 0.7827(5) 0.158(4) Uani 0.489(8) 1 d D U P C 2
C15_18 C 0.6595(5) 1.3239(6) 0.7941(5) 0.161(4) Uani 0.489(8) 1 d D U P C 2
C16_18 C 0.6836(5) 1.3290(7) 0.7551(5) 0.159(4) Uani 0.489(8) 1 d D U P C 2
C17_18 C 0.7226(6) 1.3224(7) 0.7514(5) 0.172(4) Uani 0.489(8) 1 d D U P C 2
C18_18 C 0.7428(7) 1.3032(6) 0.7843(5) 0.171(4) Uani 0.489(8) 1 d D U P C 2
C19_18 C 0.7610(7) 1.2662(6) 0.7656(5) 0.168(4) Uani 0.489(8) 1 d D U P C 2
C20_18 C 0.7545(7) 1.2277(5) 0.7813(5) 0.161(4) Uani 0.489(8) 1 d D U P C 2
C21_18 C 0.7376(7) 1.1777(5) 0.7564(5) 0.164(4) Uani 0.489(8) 1 d D U P C 2
C22_18 C 0.7051(6) 1.1407(6) 0.7793(5) 0.156(5) Uani 0.489(8) 1 d D U P C 2
C23_18 C 0.6661(5) 1.1050(6) 0.7599(5) 0.158(4) Uani 0.489(8) 1 d D U P C 2
C24_18 C 0.6183(6) 1.0916(7) 0.7774(5) 0.164(4) Uani 0.489(8) 1 d D U P C 2
C25_18 C 0.6157(5) 1.1129(5) 0.8121(5) 0.160(4) Uani 0.489(8) 1 d D U P C 2
C26_18 C 0.5688(5) 1.1229(5) 0.8178(5) 0.166(4) Uani 0.489(8) 1 d D U P C 2
C27_18 C 0.5343(6) 1.1108(6) 0.7884(5) 0.170(4) Uani 0.489(8) 1 d D U P C 2
C28_18 C 0.5095(8) 1.1437(6) 0.7787(5) 0.171(4) Uani 0.489(8) 1 d D U P C 2
C29_18 C 0.5240(6) 1.1868(5) 0.8009(5) 0.162(4) Uani 0.489(8) 1 d D U P C 2
C30_18 C 0.5306(6) 1.2302(5) 0.7805(5) 0.161(4) Uani 0.489(8) 1 d D U P C 2
C31_18 C 0.5229(7) 1.2280(5) 0.7422(4) 0.156(4) Uani 0.489(8) 1 d D U P C 2
C32_18 C 0.5575(6) 1.2648(5) 0.7194(5) 0.153(4) Uani 0.489(8) 1 d D U P C 2
C33_18 C 0.5957(5) 1.3010(5) 0.7386(5) 0.152(4) Uani 0.489(8) 1 d D U P C 2
C34_18 C 0.6440(5) 1.3174(7) 0.7213(5) 0.160(4) Uani 0.489(8) 1 d D U P C 2
C35_18 C 0.6466(5) 1.2945(6) 0.6864(5) 0.170(4) Uani 0.489(8) 1 d D U P C 2
C36_18 C 0.6929(6) 1.2842(6) 0.6817(6) 0.177(4) Uani 0.489(8) 1 d D U P C 2
C37_18 C 0.7292(7) 1.2975(7) 0.7112(5) 0.184(4) Uani 0.489(8) 1 d D U P C 2
C38_18 C 0.7526(8) 1.2626(6) 0.7203(5) 0.182(4) Uani 0.489(8) 1 d D U P C 2
C39_18 C 0.7406(6) 1.2201(5) 0.6982(5) 0.179(5) Uani 0.489(8) 1 d D U P C 2
C40_18 C 0.7329(7) 1.1756(6) 0.7180(5) 0.178(5) Uani 0.489(8) 1 d D U P C 2
C41_18 C 0.6869(6) 1.1337(6) 0.6971(5) 0.169(5) Uani 0.489(8) 1 d D U P C 2
C42_18 C 0.6568(6) 1.1008(7) 0.7157(5) 0.171(5) Uani 0.489(8) 1 d D U P C 2
C43_18 C 0.6014(6) 1.0811(7) 0.7047(5) 0.165(4) Uani 0.489(8) 1 d D U P C 2
C44_18 C 0.5784(5) 1.0781(7) 0.7442(5) 0.164(4) Uani 0.489(8) 1 d D U P C 2
C45_18 C 0.5396(6) 1.0856(7) 0.7486(5) 0.169(4) Uani 0.489(8) 1 d D U P C 2
C46_18 C 0.5183(7) 1.1025(6) 0.7145(5) 0.168(4) Uani 0.489(8) 1 d D U P C 2
C47_18 C 0.5003(7) 1.1399(6) 0.7334(5) 0.170(4) Uani 0.489(8) 1 d D U P C 2
C48_18 C 0.5069(6) 1.1780(5) 0.7167(5) 0.160(4) Uani 0.489(8) 1 d D U P C 2
C49_18 C 0.5308(7) 1.1840(5) 0.6785(5) 0.168(4) Uani 0.489(8) 1 d D U P C 2
C50_18 C 0.5613(6) 1.2372(5) 0.6802(5) 0.162(4) Uani 0.489(8) 1 d D U P C 2
C51_18 C 0.6031(5) 1.2506(6) 0.6655(6) 0.172(5) Uani 0.489(8) 1 d D U P C 2
C52_18 C 0.6223(5) 1.2144(5) 0.6469(6) 0.167(4) Uani 0.489(8) 1 d D U P C 2
C53_18 C 0.6781(6) 1.2350(5) 0.6565(6) 0.179(4) Uani 0.489(8) 1 d D U P C 2
C54_18 C 0.6980(6) 1.2046(5) 0.6639(6) 0.176(4) Uani 0.489(8) 1 d D U P C 2
C55_18 C 0.6670(6) 1.1524(6) 0.6644(6) 0.175(5) Uani 0.489(8) 1 d D U P C 2
C56_18 C 0.6195(5) 1.1340(6) 0.6538(6) 0.173(4) Uani 0.489(8) 1 d D U P C 2
C57_18 C 0.5843(6) 1.0967(7) 0.6763(6) 0.173(4) Uani 0.489(8) 1 d D U P C 2
C58_18 C 0.5402(6) 1.1090(7) 0.6824(6) 0.173(4) Uani 0.489(8) 1 d D U P C 2
C59_18 C 0.5462(6) 1.1518(6) 0.6614(6) 0.171(4) Uani 0.489(8) 1 d D U P C 2
C60_18 C 0.5965(6) 1.1687(6) 0.6463(7) 0.178(4) Uani 0.489(8) 1 d D U P C 2
B1_21 B 0.1134(4) -0.0154(4) 0.7929(4) 0.190(4) Uani 1 1 d D U . . .
F2_21 F 0.0983(3) 0.0057(3) 0.8265(3) 0.239(3) Uani 1 1 d D U . . .
F3_21 F 0.1197(3) -0.0549(2) 0.8011(2) 0.185(3) Uani 1 1 d D U . . .
F4_21 F 0.0732(2) -0.0258(3) 0.7656(3) 0.205(3) Uani 1 1 d D U . . .
F5_21 F 0.1531(2) 0.0182(3) 0.7813(3) 0.221(3) Uani 1 1 d D U . . .
B1_22 B 0.3979(4) 1.4013(4) 0.6705(4) 0.162(3) Uani 1 1 d D U . . .
F2_22 F 0.4084(2) 1.4203(2) 0.71036(19) 0.166(2) Uani 1 1 d D U . . .
F3_22 F 0.4444(3) 1.4088(2) 0.6562(2) 0.189(2) Uani 1 1 d D U . . .
F4_22 F 0.3716(3) 1.35380(18) 0.6613(2) 0.203(3) Uani 1 1 d D U . . .
F5_22 F 0.3753(2) 1.42617(19) 0.6513(2) 0.183(3) Uani 1 1 d D U . . .
B1_23 B 0.8441(6) 0.9918(6) 0.8314(5) 0.152(6) Uani 0.463(13) 1 d D U P D 1
F2_23 F 0.8808(5) 0.9893(6) 0.8570(5) 0.168(6) Uani 0.463(13) 1 d D U P D 1
F3_23 F 0.8205(6) 0.9481(5) 0.8059(5) 0.205(7) Uani 0.463(13) 1 d D U P D 1
F4_23 F 0.8098(6) 1.0029(6) 0.8513(5) 0.161(6) Uani 0.463(13) 1 d D U P D 1
F5_23 F 0.8645(6) 1.0287(5) 0.8099(5) 0.155(6) Uani 0.463(13) 1 d D U P D 1
B1_24 B 0.8485(6) 0.9985(6) 0.8370(5) 0.184(7) Uani 0.537(13) 1 d D U P D 2
F2_24 F 0.8699(7) 0.9660(6) 0.8421(7) 0.218(7) Uani 0.537(13) 1 d D U P D 2
F3_24 F 0.8003(5) 0.9790(6) 0.8437(5) 0.187(7) Uani 0.537(13) 1 d D U P D 2
F4_24 F 0.8528(6) 1.0081(7) 0.7987(5) 0.194(7) Uani 0.537(13) 1 d D U P D 2
F5_24 F 0.8728(5) 1.0402(5) 0.8636(5) 0.222(7) Uani 0.537(13) 1 d D U P D 2
B1_25 B 0.4267(4) 0.7007(5) 0.6511(5) 0.283(6) Uani 1 1 d D U . . .
F2_25 F 0.4665(2) 0.7278(3) 0.6326(3) 0.258(4) Uani 1 1 d D U . . .
F3_25 F 0.4293(3) 0.6580(3) 0.6571(4) 0.298(5) Uani 1 1 d D U . . .
F4_25 F 0.3839(3) 0.6945(4) 0.6293(4) 0.336(6) Uani 1 1 d D U . . .
F5_25 F 0.4308(4) 0.7267(4) 0.6892(3) 0.335(5) Uani 1 1 d D U . . .
B1_26 B 0.1291(6) 0.6843(6) 0.6612(5) 0.346(6) Uani 1 1 d D U . . .
F2_26 F 0.0910(5) 0.6474(4) 0.6364(5) 0.387(7) Uani 1 1 d D U . . .
F3_26 F 0.1169(6) 0.6861(5) 0.6994(4) 0.365(6) Uani 1 1 d D U . . .
F4_26 F 0.1702(5) 0.6737(4) 0.6605(4) 0.319(5) Uani 1 1 d D U . . .
F5_26 F 0.1363(5) 0.7274(4) 0.6484(4) 0.352(6) Uani 1 1 d D U . . .
B1_27 B 1.1223(6) 0.7372(7) 0.9407(7) 0.640(14) Uani 1 1 d D U . . .
F2_27 F 1.0939(7) 0.7083(8) 0.9661(7) 0.660(15) Uani 1 1 d D U . . .
F3_27 F 1.1118(6) 0.7774(6) 0.9399(8) 0.630(15) Uani 1 1 d D U . . .
F4_27 F 1.1131(7) 0.7125(7) 0.9022(6) 0.651(15) Uani 1 1 d D U . . .
F5_27 F 1.1710(5) 0.7520(7) 0.9551(8) 0.635(15) Uani 1 1 d D U . . .
Pd1_60 Pd 0.12201(2) 0.10167(2) 0.77123(2) 0.07836(17) Uani 1 1 d . . . . .
Pd2_60 Pd 0.14243(3) 0.57039(3) 0.67567(2) 0.1251(3) Uani 1 1 d . . . . .
Pd1_61 Pd 0.52790(2) 0.69025(2) 0.70557(2) 0.1009(2) Uani 1 1 d . . . . .
Pd2_61 Pd 1.00859(3) 0.74073(3) 0.88635(3) 0.1286(3) Uani 1 1 d . . . . .
Pd1_62 Pd 0.48698(2) 1.34019(2) 0.68743(2) 0.1050(2) Uani 1 1 d . . . . .
Pd2_62 Pd 0.77764(2) 1.07247(2) 0.81022(2) 0.1017(2) Uani 1 1 d . . . . .

loop_
_atom_site_aniso_label
_atom_site_aniso_U_11
_atom_site_aniso_U_22
_atom_site_aniso_U_33
_atom_site_aniso_U_23
_atom_site_aniso_U_13
_atom_site_aniso_U_12
C1_1 0.111(5) 0.082(4) 0.106(5) 0.015(4) 0.006(4) 0.042(4)
C2_1 0.100(3) 0.078(3) 0.089(3) 0.015(3) 0.006(3) 0.036(3)
C3_1 0.111(4) 0.087(4) 0.092(4) 0.010(3) 0.011(3) 0.030(4)
C4_1 0.115(4) 0.084(4) 0.085(4) 0.012(3) 0.002(3) 0.032(3)
C5_1 0.101(3) 0.073(3) 0.080(3) 0.014(3) 0.003(3) 0.029(3)
C6_1 0.105(4) 0.081(4) 0.092(5) 0.010(3) -0.006(3) 0.032(4)
C7_1 0.091(3) 0.067(3) 0.070(3) 0.019(2) 0.006(3) 0.025(3)
C8_1 0.085(4) 0.069(3) 0.069(3) 0.019(3) 0.001(3) 0.019(3)
C9_1 0.083(3) 0.064(3) 0.067(3) 0.022(2) 0.005(2) 0.018(2)
C10_1 0.078(3) 0.065(3) 0.076(3) 0.023(2) 0.006(3) 0.016(3)
N11_1 0.073(3) 0.066(2) 0.085(3) 0.016(2) 0.004(2) 0.018(2)
C12_1 0.082(3) 0.069(3) 0.075(3) 0.020(3) 0.008(3) 0.021(3)
C13_1 0.082(3) 0.065(3) 0.071(3) 0.023(2) 0.009(2) 0.020(2)
C14_1 0.083(4) 0.075(3) 0.075(3) 0.019(3) 0.003(3) 0.025(3)
C15_1 0.095(3) 0.072(3) 0.074(3) 0.018(2) 0.004(3) 0.029(3)
C16_1 0.106(4) 0.075(3) 0.084(3) 0.009(3) 0.004(3) 0.037(3)
C17_1 0.120(4) 0.082(4) 0.103(4) 0.019(3) 0.005(3) 0.042(3)
C18_1 0.122(4) 0.070(3) 0.105(4) 0.022(3) 0.002(3) 0.035(3)
C19_1 0.137(4) 0.083(4) 0.128(5) 0.033(4) 0.002(4) 0.038(3)
N20_1 0.145(4) 0.077(3) 0.120(4) 0.034(3) 0.006(3) 0.035(3)
C21_1 0.134(4) 0.072(4) 0.116(4) 0.022(3) 0.007(4) 0.032(3)
C22_1 0.123(4) 0.071(3) 0.095(4) 0.017(3) 0.008(3) 0.032(3)
C23_1 0.109(4) 0.072(3) 0.089(4) 0.011(3) 0.004(3) 0.030(3)
C24_1 0.105(4) 0.069(3) 0.082(3) 0.009(3) 0.004(3) 0.028(3)
C25_1 0.071(3) 0.062(3) 0.096(4) 0.012(3) 0.006(3) 0.013(2)
C26_1 0.073(3) 0.060(3) 0.088(4) 0.020(3) 0.007(3) 0.014(3)
N27_1 0.072(3) 0.058(3) 0.098(3) 0.014(2) 0.012(2) 0.011(2)
C28_1 0.089(4) 0.062(3) 0.127(5) 0.008(3) 0.025(3) 0.007(3)
C29_1 0.083(4) 0.071(3) 0.149(5) 0.001(3) 0.033(4) 0.008(3)
C30_1 0.076(4) 0.071(3) 0.128(5) 0.005(3) 0.023(3) 0.008(3)
C31_1 0.172(5) 0.074(3) 0.135(4) 0.038(3) 0.011(4) 0.034(4)
C32_1 0.156(6) 0.072(4) 0.136(5) 0.042(3) 0.024(4) 0.047(4)
N33_1 0.178(6) 0.071(3) 0.151(5) 0.050(3) 0.029(4) 0.034(4)
C34_1 0.235(8) 0.081(4) 0.163(6) 0.044(4) 0.026(6) 0.025(5)
C35_1 0.260(8) 0.086(5) 0.162(6) 0.039(4) 0.019(6) 0.021(5)
C36_1 0.234(7) 0.083(4) 0.146(5) 0.037(4) 0.013(5) 0.026(5)
O10A_1 0.081(3) 0.069(3) 0.096(3) 0.015(2) -0.005(2) 0.019(2)
O12A_1 0.076(3) 0.077(3) 0.106(3) 0.014(2) -0.002(2) 0.015(2)
O19A_1 0.162(5) 0.111(4) 0.176(6) 0.065(4) -0.010(4) 0.040(4)
O21A_1 0.133(4) 0.094(4) 0.146(5) 0.046(3) 0.011(4) 0.023(3)
C1_2 0.176(7) 0.136(7) 0.120(6) 0.035(5) -0.005(5) 0.056(6)
C2_2 0.143(5) 0.122(4) 0.111(4) 0.022(3) -0.022(3) 0.047(4)
C3_2 0.154(5) 0.140(5) 0.133(5) 0.014(4) -0.034(4) 0.047(5)
C4_2 0.133(5) 0.133(5) 0.144(5) 0.020(4) -0.036(4) 0.043(5)
C5_2 0.116(4) 0.118(4) 0.138(4) 0.025(3) -0.022(3) 0.046(3)
C6_2 0.106(5) 0.112(6) 0.170(7) 0.029(5) -0.017(5) 0.039(5)
C7_2 0.101(4) 0.103(4) 0.110(4) 0.014(3) -0.022(3) 0.029(3)
C8_2 0.086(4) 0.095(4) 0.112(4) 0.013(3) -0.011(3) 0.025(3)
C9_2 0.087(4) 0.081(3) 0.095(4) 0.007(3) -0.009(3) 0.020(3)
C10_2 0.084(4) 0.068(3) 0.093(4) 0.004(3) -0.001(3) 0.015(3)
N11_2 0.088(3) 0.075(3) 0.090(3) 0.006(2) 0.000(2) 0.022(2)
C12_2 0.092(4) 0.091(4) 0.092(4) 0.005(3) -0.002(3) 0.020(3)
C13_2 0.091(4) 0.088(4) 0.088(4) 0.005(3) -0.009(3) 0.021(3)
C14_2 0.113(4) 0.101(4) 0.090(4) 0.007(3) -0.011(3) 0.027(3)
C15_2 0.117(4) 0.109(4) 0.099(4) 0.010(3) -0.020(3) 0.035(3)
C16_2 0.132(5) 0.119(4) 0.107(4) 0.030(3) -0.018(3) 0.045(4)
C17_2 0.138(5) 0.118(4) 0.111(5) 0.040(4) -0.003(4) 0.051(4)
C18_2 0.122(4) 0.115(4) 0.115(4) 0.043(3) 0.000(3) 0.047(3)
C19_2 0.127(5) 0.113(4) 0.121(5) 0.048(4) 0.012(4) 0.054(4)
N20_2 0.127(4) 0.111(3) 0.128(4) 0.056(3) 0.017(3) 0.059(3)
C21_2 0.128(5) 0.115(4) 0.141(5) 0.054(4) 0.018(4) 0.060(4)
C22_2 0.118(4) 0.111(4) 0.124(4) 0.047(3) 0.001(3) 0.056(3)
C23_2 0.125(5) 0.109(4) 0.123(5) 0.040(4) -0.001(4) 0.047(4)
C24_2 0.121(4) 0.115(4) 0.122(4) 0.030(3) -0.017(3) 0.049(3)
C25_2 0.077(3) 0.072(3) 0.100(4) 0.006(3) 0.013(3) 0.015(3)
C26_2 0.069(3) 0.059(3) 0.098(4) 0.008(3) 0.009(3) 0.014(3)
N27_2 0.066(3) 0.057(3) 0.110(4) 0.011(2) 0.015(2) 0.009(2)
C28_2 0.082(4) 0.078(4) 0.123(4) 0.005(3) 0.011(3) 0.033(3)
C29_2 0.094(4) 0.081(4) 0.119(4) -0.003(3) 0.013(3) 0.032(3)
C30_2 0.087(4) 0.078(4) 0.113(4) -0.001(3) 0.010(3) 0.019(3)
C31_2 0.137(4) 0.107(4) 0.137(5) 0.061(3) 0.030(4) 0.063(3)
C32_2 0.144(5) 0.105(4) 0.132(5) 0.061(4) 0.031(4) 0.064(4)
N33_2 0.160(5) 0.100(4) 0.139(5) 0.060(3) 0.038(4) 0.071(4)
C34_2 0.158(5) 0.116(5) 0.177(6) 0.049(5) 0.042(5) 0.070(4)
C35_2 0.150(5) 0.122(5) 0.202(7) 0.043(5) 0.043(5) 0.070(5)
C36_2 0.141(5) 0.117(5) 0.182(6) 0.052(4) 0.035(5) 0.070(4)
O10A_2 0.100(3) 0.083(3) 0.104(3) 0.016(3) 0.007(3) 0.030(3)
O12A_2 0.108(4) 0.145(5) 0.104(4) 0.021(3) 0.010(3) 0.046(4)
O19A_2 0.156(5) 0.127(4) 0.140(5) 0.063(4) 0.031(4) 0.049(4)
O21A_2 0.167(6) 0.119(4) 0.179(6) 0.061(4) 0.059(4) 0.075(4)
C1_3 0.121(5) 0.114(5) 0.124(6) 0.046(5) 0.031(4) 0.027(4)
C2_3 0.121(4) 0.108(4) 0.093(4) 0.040(3) 0.029(3) 0.037(3)
C3_3 0.143(5) 0.121(5) 0.094(4) 0.035(4) 0.032(4) 0.053(4)
C4_3 0.143(5) 0.129(5) 0.083(4) 0.031(4) 0.029(4) 0.053(4)
C5_3 0.128(4) 0.124(4) 0.072(3) 0.024(3) 0.014(3) 0.047(3)
C6_3 0.133(5) 0.142(6) 0.092(5) 0.027(5) 0.001(4) 0.046(5)
C7_3 0.110(4) 0.104(4) 0.080(3) 0.024(3) 0.020(3) 0.037(3)
C8_3 0.100(4) 0.104(4) 0.079(4) 0.021(3) 0.014(3) 0.034(3)
C9_3 0.089(3) 0.093(4) 0.092(4) 0.026(3) 0.013(3) 0.028(3)
C10_3 0.082(3) 0.093(4) 0.088(4) 0.020(3) 0.010(3) 0.020(3)
N11_3 0.074(3) 0.090(3) 0.092(3) 0.031(2) 0.011(2) 0.019(2)
C12_3 0.075(3) 0.088(4) 0.100(4) 0.030(3) 0.017(3) 0.022(3)
C13_3 0.082(3) 0.093(3) 0.095(4) 0.029(3) 0.017(3) 0.031(3)
C14_3 0.099(4) 0.099(4) 0.094(4) 0.034(3) 0.023(3) 0.032(3)
C15_3 0.108(4) 0.106(4) 0.086(4) 0.031(3) 0.025(3) 0.035(3)
C16_3 0.124(4) 0.118(4) 0.075(4) 0.041(3) 0.027(3) 0.042(3)
C17_3 0.138(5) 0.120(4) 0.097(4) 0.051(4) 0.039(4) 0.047(4)
C18_3 0.139(4) 0.124(4) 0.097(4) 0.056(3) 0.039(4) 0.054(3)
C19_3 0.156(5) 0.125(4) 0.122(5) 0.062(4) 0.042(4) 0.055(4)
N20_3 0.160(4) 0.133(4) 0.116(4) 0.067(3) 0.041(3) 0.071(4)
C21_3 0.155(5) 0.148(5) 0.106(5) 0.059(4) 0.033(4) 0.075(4)
C22_3 0.142(4) 0.133(4) 0.082(4) 0.051(3) 0.039(3) 0.061(4)
C23_3 0.133(5) 0.134(4) 0.075(4) 0.043(4) 0.028(3) 0.057(4)
C24_3 0.130(4) 0.125(4) 0.067(3) 0.040(3) 0.022(3) 0.047(3)
C25_3 0.073(3) 0.090(4) 0.099(4) 0.035(3) 0.011(3) 0.024(3)
C26_3 0.071(3) 0.085(4) 0.094(4) 0.034(3) 0.013(3) 0.025(3)
N27_3 0.076(3) 0.082(3) 0.098(3) 0.037(3) 0.010(2) 0.026(3)
C28_3 0.080(4) 0.107(4) 0.112(4) 0.047(4) 0.014(3) 0.034(3)
C29_3 0.080(4) 0.130(5) 0.127(5) 0.057(4) 0.015(3) 0.042(4)
C30_3 0.079(4) 0.116(5) 0.121(4) 0.050(4) 0.016(3) 0.029(3)
C31_3 0.180(5) 0.143(5) 0.123(4) 0.070(4) 0.042(4) 0.083(4)
C32_3 0.168(6) 0.127(5) 0.118(4) 0.073(4) 0.044(4) 0.077(4)
N33_3 0.169(6) 0.130(5) 0.134(4) 0.077(4) 0.038(4) 0.079(4)
C34_3 0.195(7) 0.155(6) 0.144(5) 0.068(5) 0.030(5) 0.103(5)
C35_3 0.223(7) 0.176(6) 0.144(5) 0.068(5) 0.028(5) 0.118(6)
C36_3 0.215(7) 0.173(6) 0.128(5) 0.066(5) 0.031(5) 0.110(5)
O10A_3 0.089(3) 0.103(3) 0.099(3) 0.028(3) 0.003(2) 0.015(3)
O12A_3 0.080(3) 0.103(3) 0.126(4) 0.047(3) 0.008(3) 0.016(3)
O19A_3 0.159(5) 0.116(4) 0.171(6) 0.056(4) 0.040(4) 0.044(4)
O21A_3 0.165(5) 0.185(6) 0.133(5) 0.050(4) 0.021(4) 0.093(5)
C1_4 0.140(6) 0.100(5) 0.111(6) 0.020(4) 0.011(5) -0.001(5)
C2_4 0.115(4) 0.088(3) 0.110(4) 0.025(3) 0.000(3) -0.008(3)
C3_4 0.118(5) 0.095(4) 0.116(5) 0.023(4) -0.008(4) -0.019(4)
C4_4 0.108(5) 0.103(4) 0.119(5) 0.031(4) -0.009(3) -0.016(4)
C5_4 0.092(4) 0.093(4) 0.109(4) 0.031(3) -0.003(3) -0.009(3)
C6_4 0.093(5) 0.116(6) 0.130(6) 0.044(5) 0.008(4) 0.001(4)
C7_4 0.085(4) 0.089(3) 0.100(4) 0.032(3) -0.003(3) -0.005(3)
C8_4 0.072(4) 0.097(4) 0.097(4) 0.034(3) 0.003(3) 0.003(3)
C9_4 0.077(3) 0.091(3) 0.091(4) 0.036(3) -0.006(3) 0.006(3)
C10_4 0.071(4) 0.091(4) 0.097(4) 0.035(3) -0.002(3) 0.007(3)
N11_4 0.073(3) 0.087(3) 0.087(3) 0.033(2) 0.001(2) 0.008(2)
C12_4 0.078(4) 0.087(3) 0.082(4) 0.029(3) -0.007(3) 0.003(3)
C13_4 0.077(3) 0.088(3) 0.079(3) 0.027(3) -0.010(3) -0.001(3)
C14_4 0.088(4) 0.089(3) 0.083(4) 0.023(3) -0.005(3) -0.005(3)
C15_4 0.093(4) 0.092(3) 0.097(4) 0.027(3) -0.006(3) -0.004(3)
C16_4 0.114(4) 0.077(4) 0.117(4) 0.021(3) -0.003(3) -0.011(3)
C17_4 0.126(5) 0.080(4) 0.125(5) 0.025(3) 0.004(4) -0.006(4)
C18_4 0.125(5) 0.079(4) 0.136(4) 0.039(3) 0.013(4) -0.002(3)
C19_4 0.140(5) 0.099(5) 0.149(5) 0.056(4) 0.029(4) 0.015(4)
N20_4 0.142(4) 0.108(4) 0.156(4) 0.070(3) 0.032(3) 0.021(3)
C21_4 0.121(5) 0.103(4) 0.145(5) 0.059(4) 0.025(4) 0.010(4)
C22_4 0.108(4) 0.086(4) 0.131(4) 0.045(3) 0.014(3) -0.005(3)
C23_4 0.103(5) 0.079(4) 0.121(4) 0.032(3) 0.003(3) -0.010(3)
C24_4 0.098(4) 0.079(4) 0.112(4) 0.028(3) -0.002(3) -0.014(3)
C25_4 0.070(3) 0.083(3) 0.089(3) 0.035(3) 0.004(3) 0.010(3)
C26_4 0.070(3) 0.080(3) 0.086(3) 0.039(3) 0.006(3) 0.014(3)
N27_4 0.081(3) 0.084(3) 0.092(3) 0.037(3) 0.007(3) 0.021(3)
C28_4 0.087(4) 0.083(4) 0.097(4) 0.037(3) 0.004(3) 0.012(3)
C29_4 0.095(4) 0.089(4) 0.090(4) 0.043(3) 0.004(3) 0.013(3)
C30_4 0.087(4) 0.091(4) 0.085(4) 0.037(3) 0.000(3) 0.011(3)
C31_4 0.145(5) 0.123(5) 0.166(5) 0.083(4) 0.041(4) 0.039(4)
C32_4 0.149(5) 0.108(5) 0.156(6) 0.070(4) 0.042(4) 0.042(4)
N33_4 0.158(5) 0.116(4) 0.161(5) 0.081(4) 0.045(4) 0.047(4)
C34_4 0.162(6) 0.147(6) 0.181(6) 0.105(5) 0.042(5) 0.046(5)
C35_4 0.165(6) 0.165(6) 0.188(6) 0.111(5) 0.047(5) 0.044(6)
C36_4 0.158(6) 0.153(6) 0.186(6) 0.104(5) 0.044(5) 0.043(5)
O10A_4 0.078(3) 0.089(3) 0.124(4) 0.035(3) 0.018(3) 0.007(3)
O12A_4 0.091(3) 0.089(3) 0.084(3) 0.022(2) 0.006(2) 0.001(3)
O19A_4 0.178(6) 0.115(5) 0.186(6) 0.057(4) 0.043(5) 0.043(4)
O21A_4 0.135(5) 0.143(5) 0.152(5) 0.075(4) 0.039(4) 0.029(4)
C1_5 0.194(8) 0.114(5) 0.139(7) 0.054(5) 0.053(6) 0.087(6)
C2_5 0.176(5) 0.106(4) 0.106(4) 0.045(3) 0.045(4) 0.070(3)
C3_5 0.197(6) 0.116(5) 0.112(4) 0.038(4) 0.046(4) 0.074(4)
C4_5 0.190(6) 0.127(5) 0.118(5) 0.044(4) 0.051(4) 0.071(4)
C5_5 0.169(5) 0.112(4) 0.104(4) 0.049(3) 0.045(3) 0.066(3)
C6_5 0.178(8) 0.121(5) 0.114(6) 0.064(5) 0.053(5) 0.069(5)
C7_5 0.159(4) 0.100(4) 0.094(4) 0.040(3) 0.032(3) 0.056(3)
C8_5 0.155(5) 0.084(4) 0.096(4) 0.034(3) 0.018(4) 0.044(4)
C9_5 0.140(4) 0.077(3) 0.088(4) 0.025(3) 0.000(3) 0.037(3)
C10_5 0.130(4) 0.076(4) 0.105(4) 0.031(3) -0.006(3) 0.029(3)
N11_5 0.117(4) 0.071(3) 0.115(4) 0.031(3) -0.010(3) 0.026(3)
C12_5 0.125(4) 0.073(4) 0.113(4) 0.029(3) -0.006(3) 0.028(3)
C13_5 0.137(4) 0.075(3) 0.096(4) 0.022(3) 0.001(3) 0.035(3)
C14_5 0.153(5) 0.082(4) 0.090(4) 0.031(3) 0.013(4) 0.047(4)
C15_5 0.163(4) 0.091(4) 0.096(4) 0.035(3) 0.033(3) 0.057(3)
C16_5 0.158(5) 0.113(4) 0.111(4) 0.050(3) 0.052(3) 0.075(3)
C17_5 0.148(5) 0.113(4) 0.125(5) 0.049(4) 0.053(4) 0.078(4)
C18_5 0.139(5) 0.113(4) 0.138(4) 0.054(3) 0.051(3) 0.072(3)
C19_5 0.129(5) 0.121(4) 0.154(5) 0.061(4) 0.048(4) 0.071(4)
N20_5 0.129(4) 0.122(4) 0.167(5) 0.070(3) 0.048(3) 0.064(3)
C21_5 0.130(5) 0.122(4) 0.161(5) 0.068(4) 0.050(4) 0.066(4)
C22_5 0.138(5) 0.111(4) 0.140(5) 0.060(3) 0.052(3) 0.069(3)
C23_5 0.150(5) 0.112(4) 0.128(5) 0.059(4) 0.056(4) 0.068(4)
C24_5 0.161(5) 0.110(4) 0.111(4) 0.050(3) 0.053(3) 0.072(3)
C25_5 0.107(4) 0.079(3) 0.131(4) 0.039(3) -0.013(3) 0.018(3)
C26_5 0.084(4) 0.069(3) 0.131(5) 0.041(3) -0.017(3) 0.015(3)
N27_5 0.084(3) 0.069(3) 0.138(4) 0.040(3) -0.013(3) 0.009(3)
C28_5 0.089(4) 0.078(4) 0.161(5) 0.046(4) -0.010(4) 0.009(3)
C29_5 0.109(5) 0.084(4) 0.183(6) 0.041(4) -0.002(4) 0.010(4)
C30_5 0.116(5) 0.074(4) 0.165(6) 0.041(4) -0.003(4) 0.010(3)
C31_5 0.119(4) 0.128(5) 0.192(5) 0.077(4) 0.038(4) 0.063(4)
C32_5 0.109(5) 0.124(5) 0.190(6) 0.082(5) 0.035(4) 0.057(4)
N33_5 0.093(4) 0.133(5) 0.225(6) 0.097(5) 0.014(4) 0.044(4)
C34_5 0.107(5) 0.171(6) 0.228(7) 0.075(6) 0.034(5) 0.045(5)
C35_5 0.113(5) 0.191(7) 0.233(8) 0.071(6) 0.047(5) 0.042(5)
C36_5 0.122(5) 0.168(7) 0.217(7) 0.062(6) 0.050(5) 0.056(5)
O10A_5 0.145(5) 0.083(3) 0.141(4) 0.048(3) -0.005(3) 0.042(3)
O12A_5 0.126(4) 0.073(3) 0.138(4) 0.045(3) 0.003(3) 0.029(3)
O19A_5 0.159(5) 0.133(5) 0.175(5) 0.075(4) 0.038(4) 0.079(4)
O21A_5 0.154(5) 0.125(4) 0.191(6) 0.072(4) 0.040(4) 0.047(4)
C1_6 0.108(6) 0.123(6) 0.113(6) 0.011(4) 0.019(4) 0.020(5)
C2_6 0.097(4) 0.099(4) 0.106(4) 0.024(3) 0.017(3) 0.017(3)
C3_6 0.112(5) 0.115(4) 0.112(5) 0.039(4) 0.019(4) 0.007(4)
C4_6 0.110(5) 0.097(4) 0.124(5) 0.043(4) 0.018(4) 0.008(4)
C5_6 0.099(4) 0.079(3) 0.113(4) 0.030(3) 0.009(3) 0.006(3)
C6_6 0.114(6) 0.071(4) 0.131(6) 0.024(4) 0.004(4) 0.005(4)
C7_6 0.097(3) 0.072(3) 0.100(4) 0.022(3) 0.008(3) 0.011(3)
C8_6 0.098(4) 0.069(3) 0.097(4) 0.021(3) 0.002(3) 0.018(3)
C9_6 0.094(3) 0.068(3) 0.092(4) 0.022(3) 0.000(3) 0.019(3)
C10_6 0.093(4) 0.065(3) 0.102(4) 0.025(3) -0.001(3) 0.019(3)
N11_6 0.095(3) 0.066(3) 0.089(3) 0.025(2) -0.006(2) 0.015(2)
C12_6 0.101(4) 0.068(3) 0.080(4) 0.019(3) -0.001(3) 0.015(3)
C13_6 0.100(3) 0.070(3) 0.078(3) 0.022(3) 0.002(3) 0.014(3)
C14_6 0.097(4) 0.078(3) 0.082(4) 0.021(3) 0.008(3) 0.017(3)
C15_6 0.098(3) 0.085(3) 0.088(4) 0.024(3) 0.012(3) 0.013(3)
C16_6 0.084(4) 0.082(3) 0.102(4) 0.029(3) 0.016(3) 0.009(3)
C17_6 0.084(4) 0.081(4) 0.118(4) 0.026(3) 0.016(3) 0.009(3)
C18_6 0.086(4) 0.075(3) 0.120(4) 0.032(3) 0.010(3) 0.005(3)
C19_6 0.092(4) 0.089(4) 0.131(4) 0.036(3) 0.008(3) 0.013(3)
N20_6 0.094(4) 0.084(3) 0.124(4) 0.032(3) -0.003(3) 0.006(3)
C21_6 0.093(4) 0.079(4) 0.116(4) 0.025(3) -0.002(3) 0.007(3)
C22_6 0.082(4) 0.071(3) 0.111(4) 0.027(3) 0.007(3) 0.001(3)
C23_6 0.090(4) 0.065(3) 0.113(4) 0.022(3) 0.002(3) 0.003(3)
C24_6 0.082(4) 0.070(3) 0.104(4) 0.025(3) 0.010(3) 0.001(3)
C25_6 0.101(3) 0.069(3) 0.104(4) 0.030(3) -0.013(3) 0.018(3)
C26_6 0.093(4) 0.064(3) 0.110(4) 0.034(3) -0.012(3) 0.019(3)
N27_6 0.091(3) 0.079(3) 0.118(4) 0.040(3) -0.013(3) 0.017(3)
C28_6 0.105(4) 0.094(4) 0.126(5) 0.042(4) -0.024(4) 0.005(4)
C29_6 0.121(5) 0.101(4) 0.114(5) 0.034(4) -0.033(4) 0.000(4)
C30_6 0.118(4) 0.082(4) 0.106(4) 0.032(3) -0.023(3) 0.008(3)
C31_6 0.087(4) 0.099(4) 0.139(4) 0.044(3) -0.012(3) 0.001(3)
C32_6 0.086(4) 0.100(4) 0.141(5) 0.044(4) -0.010(4) 0.006(4)
N33_6 0.096(4) 0.109(4) 0.157(5) 0.054(4) -0.024(4) 0.000(3)
C34_6 0.130(6) 0.119(5) 0.164(6) 0.052(4) -0.043(5) -0.009(4)
C35_6 0.153(6) 0.121(5) 0.162(6) 0.054(4) -0.043(5) -0.011(5)
C36_6 0.135(6) 0.109(5) 0.150(5) 0.044(4) -0.028(4) -0.002(4)
O10A_6 0.103(4) 0.078(3) 0.139(4) 0.026(3) 0.008(3) 0.029(3)
O12A_6 0.113(4) 0.075(3) 0.084(3) 0.015(2) 0.009(2) 0.018(3)
O19A_6 0.114(4) 0.118(4) 0.155(5) 0.052(4) 0.028(3) 0.040(3)
O21A_6 0.131(4) 0.088(3) 0.116(4) 0.013(3) -0.010(3) 0.014(3)
C1_7 0.199(9) 0.080(5) 0.174(8) 0.024(5) -0.007(7) 0.024(5)
C2_7 0.200(5) 0.089(4) 0.138(5) 0.014(4) 0.009(4) 0.036(4)
C3_7 0.220(7) 0.112(5) 0.151(6) 0.002(4) 0.019(5) 0.048(5)
C4_7 0.214(7) 0.121(5) 0.141(5) 0.007(4) 0.026(5) 0.051(5)
C5_7 0.195(5) 0.098(4) 0.125(4) 0.020(3) 0.025(4) 0.035(4)
C6_7 0.207(9) 0.125(6) 0.135(7) 0.037(5) 0.038(6) 0.042(6)
C7_7 0.178(5) 0.087(4) 0.122(4) 0.018(3) 0.032(4) 0.038(4)
C8_7 0.157(5) 0.087(4) 0.130(5) 0.022(4) 0.047(4) 0.045(4)
C9_7 0.143(5) 0.074(4) 0.141(4) 0.031(3) 0.036(4) 0.036(3)
C10_7 0.131(5) 0.075(4) 0.158(5) 0.039(3) 0.039(4) 0.040(3)
N11_7 0.118(4) 0.074(3) 0.162(4) 0.046(3) 0.034(3) 0.035(3)
C12_7 0.124(5) 0.072(3) 0.158(5) 0.038(3) 0.032(4) 0.033(3)
C13_7 0.137(5) 0.075(4) 0.147(4) 0.030(3) 0.032(4) 0.036(3)
C14_7 0.154(5) 0.077(4) 0.143(5) 0.024(4) 0.029(4) 0.037(4)
C15_7 0.180(5) 0.080(4) 0.134(5) 0.015(3) 0.022(4) 0.035(4)
C16_7 0.187(5) 0.083(4) 0.107(4) 0.009(3) 0.004(4) 0.020(4)
C17_7 0.181(6) 0.076(4) 0.100(5) 0.013(3) -0.008(4) 0.012(4)
C18_7 0.168(5) 0.075(3) 0.090(4) 0.013(3) -0.017(4) 0.000(3)
C19_7 0.163(5) 0.075(4) 0.095(4) 0.029(3) -0.018(4) -0.005(4)
N20_7 0.159(4) 0.075(3) 0.089(3) 0.031(3) -0.015(3) -0.001(3)
C21_7 0.171(5) 0.072(4) 0.078(4) 0.017(3) -0.002(4) -0.001(3)
C22_7 0.173(5) 0.078(4) 0.079(4) 0.018(3) -0.006(4) 0.006(4)
C23_7 0.179(5) 0.083(4) 0.085(4) 0.011(3) 0.002(4) 0.014(4)
C24_7 0.192(5) 0.085(4) 0.098(4) 0.013(3) 0.010(4) 0.026(4)
C25_7 0.110(4) 0.075(3) 0.167(5) 0.049(3) 0.031(4) 0.039(3)
C26_7 0.095(4) 0.078(3) 0.164(5) 0.052(4) 0.031(4) 0.045(3)
N27_7 0.081(3) 0.088(3) 0.159(5) 0.057(3) 0.020(3) 0.034(3)
C28_7 0.101(5) 0.090(4) 0.170(5) 0.060(4) 0.019(4) 0.041(4)
C29_7 0.116(5) 0.092(4) 0.179(6) 0.056(4) 0.021(4) 0.048(4)
C30_7 0.121(5) 0.081(4) 0.182(6) 0.055(4) 0.024(4) 0.042(4)
C31_7 0.157(5) 0.080(4) 0.093(4) 0.031(3) -0.018(4) -0.004(3)
C32_7 0.144(5) 0.085(4) 0.098(4) 0.035(4) -0.024(4) -0.002(4)
N33_7 0.140(5) 0.091(4) 0.093(4) 0.041(3) -0.016(3) -0.003(3)
C34_7 0.147(6) 0.091(4) 0.116(5) 0.039(4) -0.034(4) -0.006(4)
C35_7 0.160(6) 0.091(5) 0.108(5) 0.036(4) -0.037(4) -0.007(4)
C36_7 0.172(6) 0.089(4) 0.100(4) 0.037(4) -0.024(4) -0.002(4)
O10A_7 0.141(5) 0.093(4) 0.184(6) 0.051(4) 0.046(4) 0.031(3)
O12A_7 0.125(4) 0.089(3) 0.179(5) 0.053(3) 0.023(4) 0.029(3)
O19A_7 0.162(5) 0.090(3) 0.129(4) 0.049(3) -0.015(4) -0.008(3)
O21A_7 0.183(5) 0.087(3) 0.087(3) 0.030(3) 0.013(3) 0.014(3)
C1_8 0.147(7) 0.076(4) 0.102(5) 0.016(3) 0.005(4) 0.030(4)
C2_8 0.119(4) 0.073(3) 0.090(3) 0.027(3) 0.011(3) 0.027(3)
C3_8 0.137(5) 0.087(4) 0.093(4) 0.034(3) 0.020(4) 0.022(4)
C4_8 0.137(5) 0.083(4) 0.100(4) 0.033(3) 0.018(4) 0.026(4)
C5_8 0.107(4) 0.068(3) 0.099(3) 0.026(3) 0.009(3) 0.022(3)
C6_8 0.109(5) 0.060(3) 0.113(5) 0.025(3) 0.010(4) 0.022(3)
C7_8 0.094(4) 0.064(3) 0.092(3) 0.031(3) 0.022(3) 0.019(3)
C8_8 0.085(4) 0.062(3) 0.104(4) 0.027(3) 0.020(3) 0.017(3)
C9_8 0.077(3) 0.063(3) 0.106(4) 0.033(3) 0.027(3) 0.015(3)
C10_8 0.079(4) 0.068(3) 0.117(4) 0.036(3) 0.027(3) 0.020(3)
N11_8 0.092(3) 0.071(3) 0.128(4) 0.034(3) 0.022(3) 0.028(3)
C12_8 0.093(4) 0.075(3) 0.130(4) 0.030(3) 0.027(3) 0.027(3)
C13_8 0.092(4) 0.067(3) 0.109(4) 0.031(3) 0.030(3) 0.020(3)
C14_8 0.101(4) 0.062(3) 0.103(4) 0.026(3) 0.025(3) 0.020(3)
C15_8 0.101(4) 0.068(3) 0.093(3) 0.029(3) 0.027(3) 0.020(3)
C16_8 0.114(4) 0.064(3) 0.087(4) 0.024(3) -0.002(3) 0.022(3)
C17_8 0.114(4) 0.063(3) 0.090(4) 0.026(3) -0.006(3) 0.025(3)
C18_8 0.105(3) 0.062(3) 0.089(4) 0.025(3) -0.013(3) 0.020(3)
C19_8 0.110(4) 0.064(3) 0.095(4) 0.027(3) -0.014(3) 0.025(3)
N20_8 0.099(3) 0.069(3) 0.112(4) 0.022(2) -0.014(3) 0.023(3)
C21_8 0.096(4) 0.065(3) 0.117(4) 0.019(3) -0.009(3) 0.023(3)
C22_8 0.100(3) 0.061(3) 0.103(4) 0.023(3) -0.008(3) 0.025(3)
C23_8 0.101(4) 0.062(3) 0.101(4) 0.022(3) -0.005(3) 0.021(3)
C24_8 0.104(3) 0.065(3) 0.094(4) 0.022(3) 0.001(3) 0.027(3)
C25_8 0.089(4) 0.082(4) 0.149(4) 0.044(3) 0.022(3) 0.036(3)
C26_8 0.081(4) 0.076(4) 0.148(5) 0.044(3) 0.017(3) 0.025(3)
N27_8 0.078(3) 0.083(3) 0.160(5) 0.050(3) 0.013(3) 0.028(3)
C28_8 0.085(4) 0.117(5) 0.181(6) 0.059(4) 0.024(4) 0.046(4)
C29_8 0.108(5) 0.137(5) 0.188(6) 0.061(5) 0.037(4) 0.067(4)
C30_8 0.106(4) 0.128(5) 0.173(6) 0.054(4) 0.037(4) 0.059(4)
C31_8 0.098(4) 0.079(3) 0.129(4) 0.028(3) -0.006(3) 0.025(3)
C32_8 0.098(4) 0.087(4) 0.139(5) 0.032(4) -0.012(4) 0.023(4)
N33_8 0.098(4) 0.097(4) 0.166(5) 0.041(4) 0.000(4) 0.027(3)
C34_8 0.109(5) 0.109(5) 0.192(6) 0.042(5) 0.005(5) 0.034(4)
C35_8 0.111(5) 0.104(5) 0.185(6) 0.034(4) 0.003(5) 0.040(4)
C36_8 0.112(4) 0.088(4) 0.160(6) 0.030(4) -0.004(4) 0.031(4)
O10A_8 0.078(3) 0.071(3) 0.131(4) 0.031(2) 0.009(3) 0.020(2)
O12A_8 0.144(5) 0.077(3) 0.158(5) 0.026(3) 0.024(4) 0.041(3)
O19A_8 0.112(4) 0.071(3) 0.122(4) 0.013(3) -0.023(3) 0.015(3)
O21A_8 0.092(3) 0.083(3) 0.182(5) -0.014(3) -0.007(3) 0.027(3)
C1_9 0.254(10) 0.182(8) 0.171(9) 0.004(6) -0.007(7) 0.143(7)
C2_9 0.234(6) 0.192(5) 0.151(5) 0.023(5) 0.012(5) 0.150(5)
C3_9 0.256(8) 0.221(7) 0.168(6) 0.019(6) 0.021(6) 0.155(6)
C4_9 0.250(8) 0.238(7) 0.169(6) 0.039(6) 0.031(6) 0.154(6)
C5_9 0.233(6) 0.221(6) 0.161(5) 0.058(5) 0.036(5) 0.149(5)
C6_9 0.235(10) 0.245(9) 0.209(10) 0.102(8) 0.067(8) 0.146(8)
C7_9 0.210(6) 0.200(6) 0.147(5) 0.056(4) 0.042(4) 0.138(5)
C8_9 0.191(6) 0.202(6) 0.153(6) 0.073(5) 0.059(5) 0.120(5)
C9_9 0.162(5) 0.170(5) 0.152(5) 0.068(4) 0.058(4) 0.104(4)
C10_9 0.154(5) 0.154(5) 0.186(6) 0.080(5) 0.051(4) 0.076(4)
N11_9 0.127(4) 0.110(4) 0.155(4) 0.052(3) 0.040(3) 0.063(3)
C12_9 0.136(5) 0.115(4) 0.135(5) 0.038(4) 0.025(4) 0.072(4)
C13_9 0.171(5) 0.150(5) 0.142(5) 0.041(4) 0.036(4) 0.100(4)
C14_9 0.193(6) 0.154(5) 0.145(6) 0.029(4) 0.024(5) 0.119(5)
C15_9 0.219(6) 0.183(5) 0.148(5) 0.030(4) 0.028(4) 0.139(5)
C16_9 0.226(6) 0.186(5) 0.142(5) 0.029(5) 0.019(5) 0.138(5)
C17_9 0.219(6) 0.165(5) 0.133(6) 0.026(5) 0.004(5) 0.125(5)
C18_9 0.200(5) 0.149(5) 0.126(5) 0.034(4) 0.016(4) 0.110(4)
C19_9 0.187(6) 0.127(5) 0.126(5) 0.037(4) 0.011(4) 0.095(4)
N20_9 0.175(5) 0.124(4) 0.125(4) 0.043(3) 0.023(4) 0.086(4)
C21_9 0.191(6) 0.144(5) 0.138(5) 0.061(4) 0.039(4) 0.099(4)
C22_9 0.201(5) 0.156(5) 0.135(5) 0.054(4) 0.033(4) 0.117(4)
C23_9 0.219(6) 0.189(6) 0.141(6) 0.059(5) 0.040(5) 0.129(5)
C24_9 0.227(6) 0.199(5) 0.140(5) 0.051(5) 0.031(5) 0.144(5)
C25_9 0.106(4) 0.090(4) 0.155(5) 0.044(3) 0.033(3) 0.042(3)
C26_9 0.085(4) 0.071(4) 0.145(5) 0.027(3) 0.025(3) 0.033(3)
N27_9 0.083(3) 0.062(3) 0.154(5) 0.011(3) -0.004(3) 0.019(3)
C28_9 0.079(4) 0.075(4) 0.164(5) 0.017(4) 0.002(4) 0.016(3)
C29_9 0.097(5) 0.096(5) 0.176(6) 0.031(4) 0.013(4) 0.021(4)
C30_9 0.100(4) 0.099(4) 0.167(6) 0.040(4) 0.033(4) 0.040(4)
C31_9 0.151(5) 0.112(4) 0.122(5) 0.040(3) 0.025(4) 0.069(4)
C32_9 0.134(5) 0.096(4) 0.119(5) 0.048(3) 0.031(4) 0.056(4)
N33_9 0.127(4) 0.084(3) 0.124(4) 0.046(3) 0.030(3) 0.054(3)
C34_9 0.134(5) 0.105(5) 0.129(5) 0.041(4) 0.028(4) 0.061(4)
C35_9 0.150(5) 0.130(5) 0.137(6) 0.029(4) 0.018(4) 0.066(4)
C36_9 0.158(5) 0.127(5) 0.136(5) 0.033(4) 0.018(4) 0.071(4)
O10A_9 0.165(6) 0.193(6) 0.305(9) 0.155(6) 0.028(6) 0.057(5)
O12A_9 0.152(5) 0.093(4) 0.144(5) 0.014(3) -0.013(4) 0.049(3)
O19A_9 0.198(6) 0.115(4) 0.169(6) 0.025(4) 0.007(5) 0.080(4)
O21A_9 0.191(6) 0.147(5) 0.196(6) 0.082(5) 0.073(5) 0.098(5)
C1_10 0.152(9) 0.183(10) 0.327(11) 0.075(8) 0.048(8) 0.062(8)
C2_10 0.126(5) 0.119(5) 0.314(7) 0.046(5) 0.018(5) 0.030(4)
C3_10 0.152(7) 0.121(5) 0.329(9) 0.045(6) 0.016(6) 0.018(5)
C4_10 0.156(6) 0.113(5) 0.328(9) 0.032(6) 0.010(6) 0.015(5)
C5_10 0.143(5) 0.104(4) 0.300(7) 0.025(5) 0.006(5) 0.029(4)
C6_10 0.174(9) 0.119(8) 0.303(10) 0.002(8) 0.018(8) 0.038(7)
C7_10 0.130(5) 0.100(4) 0.285(7) 0.014(4) -0.003(5) 0.025(4)
C8_10 0.126(6) 0.097(5) 0.271(7) -0.005(5) -0.007(5) 0.029(4)
C9_10 0.099(5) 0.098(4) 0.251(6) -0.002(4) -0.005(4) 0.023(4)
C10_10 0.095(5) 0.099(4) 0.227(6) -0.011(4) -0.005(5) 0.026(4)
N11_10 0.095(4) 0.102(4) 0.212(5) -0.002(4) -0.008(4) 0.032(3)
C12_10 0.075(4) 0.113(5) 0.233(6) 0.009(4) 0.005(4) 0.033(4)
C13_10 0.076(4) 0.100(4) 0.254(6) 0.013(4) 0.001(4) 0.021(4)
C14_10 0.091(5) 0.118(5) 0.276(7) 0.031(5) 0.006(5) 0.024(4)
C15_10 0.101(5) 0.106(4) 0.288(7) 0.029(5) 0.004(5) 0.024(4)
C16_10 0.120(5) 0.101(4) 0.293(7) 0.054(5) 0.030(4) 0.026(4)
C17_10 0.108(5) 0.112(5) 0.280(7) 0.066(5) 0.047(5) 0.022(5)
C18_10 0.119(5) 0.107(4) 0.255(6) 0.070(5) 0.053(4) 0.036(4)
C19_10 0.124(5) 0.123(5) 0.242(6) 0.071(5) 0.063(4) 0.049(4)
N20_10 0.116(4) 0.104(4) 0.224(5) 0.074(4) 0.060(4) 0.044(3)
C21_10 0.128(5) 0.086(4) 0.233(6) 0.066(5) 0.058(4) 0.041(4)
C22_10 0.129(5) 0.085(4) 0.248(6) 0.060(5) 0.047(4) 0.036(4)
C23_10 0.134(5) 0.083(4) 0.266(7) 0.049(5) 0.032(5) 0.025(4)
C24_10 0.130(5) 0.092(4) 0.286(6) 0.039(5) 0.022(4) 0.032(4)
C25_10 0.097(4) 0.102(4) 0.184(5) -0.013(4) -0.015(4) 0.032(4)
C26_10 0.083(4) 0.097(4) 0.165(5) -0.010(4) -0.022(4) 0.029(4)
N27_10 0.088(4) 0.099(4) 0.154(5) -0.010(4) -0.023(3) 0.032(3)
C28_10 0.107(5) 0.111(5) 0.164(6) -0.006(4) -0.025(4) 0.039(4)
C29_10 0.123(5) 0.122(5) 0.171(6) -0.011(5) -0.027(5) 0.039(5)
C30_10 0.107(5) 0.113(5) 0.178(6) -0.017(4) -0.027(4) 0.035(4)
C31_10 0.129(4) 0.096(4) 0.207(6) 0.072(4) 0.069(4) 0.049(4)
C32_10 0.126(5) 0.081(4) 0.195(6) 0.061(4) 0.066(4) 0.048(4)
N33_10 0.132(4) 0.077(3) 0.179(6) 0.062(4) 0.058(4) 0.052(4)
C34_10 0.152(5) 0.091(4) 0.194(6) 0.064(4) 0.059(5) 0.054(4)
C35_10 0.153(6) 0.105(5) 0.204(6) 0.078(5) 0.065(5) 0.050(5)
C36_10 0.148(6) 0.120(5) 0.211(6) 0.078(5) 0.069(5) 0.053(5)
O10A_10 0.153(6) 0.120(5) 0.230(7) -0.019(5) 0.005(5) 0.047(5)
O12A_10 0.104(4) 0.149(6) 0.245(7) 0.015(5) 0.024(4) 0.060(4)
O19A_10 0.173(7) 0.206(8) 0.253(7) 0.081(6) 0.087(6) 0.098(6)
O21A_10 0.152(5) 0.099(4) 0.231(7) 0.061(4) 0.056(5) 0.065(4)
C1_11 0.128(6) 0.169(8) 0.179(9) -0.018(7) -0.013(6) 0.036(6)
C2_11 0.132(4) 0.156(5) 0.146(5) -0.008(4) -0.008(4) 0.052(4)
C3_11 0.155(6) 0.175(6) 0.153(5) -0.015(5) 0.000(5) 0.055(5)
C4_11 0.154(6) 0.179(6) 0.148(5) -0.002(5) 0.007(5) 0.065(5)
C5_11 0.136(4) 0.161(5) 0.142(5) 0.014(4) 0.013(4) 0.062(4)
C6_11 0.138(6) 0.190(8) 0.169(8) 0.055(7) 0.033(6) 0.073(6)
C7_11 0.126(4) 0.155(5) 0.129(5) 0.012(4) 0.005(4) 0.055(4)
C8_11 0.119(5) 0.152(5) 0.139(6) 0.023(5) 0.004(4) 0.048(4)
C9_11 0.120(4) 0.147(5) 0.140(5) 0.022(4) 0.007(4) 0.046(4)
C10_11 0.124(5) 0.142(5) 0.152(6) 0.031(4) 0.010(4) 0.042(4)
N11_11 0.123(4) 0.131(4) 0.138(4) 0.019(4) 0.002(4) 0.036(3)
C12_11 0.122(5) 0.138(5) 0.146(5) 0.011(4) -0.002(4) 0.042(4)
C13_11 0.118(4) 0.139(4) 0.139(5) 0.016(4) -0.002(4) 0.046(4)
C14_11 0.114(5) 0.143(5) 0.138(6) 0.005(4) -0.006(4) 0.044(4)
C15_11 0.124(4) 0.156(5) 0.132(5) 0.001(4) -0.006(4) 0.052(4)
C16_11 0.123(4) 0.144(5) 0.149(5) -0.001(4) 0.003(4) 0.044(4)
C17_11 0.118(5) 0.128(5) 0.150(6) -0.008(4) 0.007(4) 0.038(4)
C18_11 0.113(4) 0.107(4) 0.148(5) -0.001(4) 0.014(4) 0.034(4)
C19_11 0.115(4) 0.107(5) 0.159(5) 0.008(4) 0.021(4) 0.032(4)
N20_11 0.113(4) 0.093(4) 0.153(4) 0.015(3) 0.026(3) 0.028(3)
C21_11 0.111(4) 0.106(4) 0.150(5) 0.015(4) 0.024(4) 0.037(4)
C22_11 0.109(4) 0.116(4) 0.140(5) 0.009(4) 0.019(4) 0.043(4)
C23_11 0.128(5) 0.132(5) 0.145(5) 0.012(4) 0.017(4) 0.052(4)
C24_11 0.121(4) 0.140(5) 0.142(5) 0.005(4) 0.012(4) 0.049(4)
C25_11 0.131(5) 0.126(4) 0.130(5) 0.022(4) 0.002(4) 0.035(4)
C26_11 0.119(5) 0.116(5) 0.115(5) 0.021(4) -0.010(4) 0.037(4)
N27_11 0.135(5) 0.108(4) 0.119(4) 0.013(4) -0.014(4) 0.039(4)
C28_11 0.169(6) 0.111(5) 0.136(6) 0.021(4) 0.004(5) 0.041(5)
C29_11 0.185(7) 0.125(5) 0.150(6) 0.026(5) 0.020(5) 0.045(5)
C30_11 0.170(6) 0.128(5) 0.144(6) 0.031(4) 0.015(5) 0.042(5)
C31_11 0.112(4) 0.075(3) 0.156(5) 0.017(3) 0.031(4) 0.025(3)
C32_11 0.105(5) 0.063(3) 0.153(5) 0.019(3) 0.036(4) 0.025(3)
N33_11 0.095(4) 0.060(3) 0.165(5) 0.037(3) 0.036(3) 0.022(3)
C34_11 0.102(4) 0.061(3) 0.174(6) 0.022(3) 0.042(4) 0.023(3)
C35_11 0.101(5) 0.057(3) 0.173(6) 0.019(3) 0.037(4) 0.018(3)
C36_11 0.111(5) 0.069(3) 0.168(6) 0.013(4) 0.035(4) 0.021(3)
O10A_11 0.144(5) 0.155(6) 0.232(8) 0.052(5) 0.023(5) 0.044(4)
O12A_11 0.114(4) 0.153(6) 0.188(6) -0.007(5) -0.005(4) 0.035(4)
O19A_11 0.129(5) 0.109(4) 0.202(6) 0.013(4) 0.025(4) 0.017(4)
O21A_11 0.111(4) 0.120(4) 0.174(5) 0.048(4) 0.026(4) 0.031(4)
C1_12 0.128(6) 0.111(6) 0.222(7) 0.095(5) 0.072(5) 0.068(5)
C2_12 0.095(4) 0.080(3) 0.204(5) 0.055(3) 0.036(3) 0.044(3)
C3_12 0.099(4) 0.081(4) 0.237(6) 0.041(4) 0.028(4) 0.043(3)
C4_12 0.103(4) 0.077(4) 0.218(6) 0.022(4) 0.012(4) 0.036(3)
C5_12 0.093(4) 0.071(3) 0.185(5) 0.018(3) 0.004(3) 0.037(3)
C6_12 0.116(6) 0.095(5) 0.179(6) 0.015(5) -0.006(5) 0.060(5)
C7_12 0.087(3) 0.061(3) 0.167(4) 0.027(3) 0.012(3) 0.031(3)
C8_12 0.089(4) 0.068(3) 0.144(5) 0.016(3) 0.004(3) 0.035(3)
C9_12 0.083(3) 0.066(3) 0.127(4) 0.023(3) 0.013(3) 0.030(3)
C10_12 0.085(4) 0.077(4) 0.113(4) 0.018(3) 0.012(3) 0.032(3)
N11_12 0.080(3) 0.070(3) 0.112(3) 0.028(3) 0.020(2) 0.030(2)
C12_12 0.098(4) 0.090(4) 0.123(4) 0.050(3) 0.032(3) 0.041(3)
C13_12 0.089(3) 0.072(3) 0.137(4) 0.045(3) 0.030(3) 0.034(3)
C14_12 0.097(4) 0.080(4) 0.163(5) 0.059(4) 0.040(3) 0.040(3)
C15_12 0.091(3) 0.068(3) 0.178(5) 0.049(3) 0.030(3) 0.034(3)
C16_12 0.080(4) 0.068(3) 0.178(5) 0.045(3) 0.030(3) 0.032(3)
C17_12 0.082(4) 0.082(4) 0.171(5) 0.051(3) 0.035(4) 0.036(3)
C18_12 0.077(3) 0.071(3) 0.146(4) 0.038(3) 0.016(3) 0.032(3)
C19_12 0.086(4) 0.078(3) 0.135(4) 0.043(3) 0.022(3) 0.035(3)
N20_12 0.081(3) 0.070(3) 0.122(3) 0.029(2) 0.013(3) 0.031(2)
C21_12 0.083(4) 0.071(3) 0.125(4) 0.023(3) 0.006(3) 0.032(3)
C22_12 0.075(3) 0.066(3) 0.140(4) 0.024(3) 0.002(3) 0.031(3)
C23_12 0.083(4) 0.072(3) 0.146(5) 0.018(3) -0.001(3) 0.029(3)
C24_12 0.081(4) 0.067(3) 0.166(4) 0.025(3) 0.006(3) 0.032(3)
C25_12 0.076(3) 0.062(3) 0.112(4) 0.026(3) 0.010(3) 0.022(3)
C26_12 0.088(4) 0.060(3) 0.119(4) 0.019(3) 0.004(3) 0.025(3)
N27_12 0.083(3) 0.067(3) 0.122(4) 0.021(3) 0.002(3) 0.021(3)
C28_12 0.081(4) 0.070(4) 0.132(5) 0.020(3) -0.001(3) 0.021(3)
C29_12 0.079(4) 0.071(3) 0.131(5) 0.021(3) 0.001(3) 0.026(3)
C30_12 0.074(3) 0.059(3) 0.122(4) 0.023(3) 0.009(3) 0.017(3)
C31_12 0.079(3) 0.069(3) 0.119(4) 0.027(3) 0.015(3) 0.034(3)
C32_12 0.087(4) 0.065(3) 0.114(4) 0.023(3) 0.015(3) 0.034(3)
N33_12 0.097(3) 0.059(3) 0.121(4) 0.021(3) 0.018(3) 0.033(3)
C34_12 0.090(4) 0.067(3) 0.126(5) 0.017(3) 0.017(3) 0.031(3)
C35_12 0.087(4) 0.077(3) 0.124(5) 0.018(3) 0.021(3) 0.034(3)
C36_12 0.082(4) 0.072(3) 0.128(5) 0.021(3) 0.018(3) 0.028(3)
O10A_12 0.102(3) 0.125(4) 0.110(4) 0.021(3) 0.012(3) 0.054(3)
O12A_12 0.139(5) 0.174(6) 0.135(4) 0.072(4) 0.040(4) 0.086(4)
O19A_12 0.125(4) 0.106(4) 0.141(4) 0.056(3) 0.042(3) 0.062(3)
O21A_12 0.109(4) 0.074(3) 0.122(4) 0.023(3) 0.000(3) 0.043(3)
C1_13 0.121(6) 0.114(5) 0.118(6) 0.043(4) 0.037(4) 0.031(4)
C2_13 0.128(6) 0.095(5) 0.118(5) 0.058(4) 0.039(4) 0.030(4)
C3_13 0.141(5) 0.109(5) 0.111(6) 0.054(5) 0.035(4) 0.041(4)
C4_13 0.135(5) 0.122(5) 0.104(6) 0.039(4) 0.022(5) 0.045(4)
C5_13 0.125(6) 0.115(5) 0.101(6) 0.039(4) 0.032(5) 0.043(4)
C6_13 0.119(5) 0.107(5) 0.090(5) 0.024(4) 0.026(4) 0.041(4)
C7_13 0.121(5) 0.107(5) 0.103(5) 0.030(4) 0.026(4) 0.042(4)
C8_13 0.112(6) 0.115(5) 0.119(5) 0.035(4) 0.019(5) 0.037(5)
C9_13 0.118(6) 0.118(5) 0.133(6) 0.040(4) 0.024(5) 0.031(5)
C10_13 0.121(6) 0.109(5) 0.139(6) 0.031(4) 0.008(5) 0.030(5)
C11_13 0.133(6) 0.099(6) 0.143(6) 0.030(5) 0.005(5) 0.026(5)
C12_13 0.135(6) 0.094(5) 0.134(5) 0.044(4) 0.022(4) 0.025(5)
C13_13 0.134(5) 0.081(5) 0.124(5) 0.041(4) 0.017(4) 0.027(4)
C14_13 0.136(5) 0.090(5) 0.117(5) 0.046(4) 0.021(4) 0.043(5)
C15_13 0.133(5) 0.105(5) 0.107(5) 0.052(4) 0.022(4) 0.048(4)
C16_13 0.133(6) 0.109(5) 0.106(5) 0.038(4) 0.010(4) 0.051(4)
C17_13 0.122(5) 0.114(5) 0.100(5) 0.031(4) 0.005(4) 0.049(4)
C18_13 0.128(5) 0.127(5) 0.098(6) 0.029(5) 0.009(5) 0.046(4)
C19_13 0.120(5) 0.114(5) 0.091(5) 0.014(4) 0.005(4) 0.039(4)
C20_13 0.123(5) 0.111(5) 0.095(5) 0.015(4) 0.014(4) 0.039(4)
C21_13 0.120(5) 0.097(5) 0.104(5) 0.019(4) 0.014(4) 0.037(4)
C22_13 0.123(5) 0.097(5) 0.103(5) 0.024(4) 0.020(4) 0.042(4)
C23_13 0.119(5) 0.084(5) 0.107(5) 0.031(4) 0.018(4) 0.045(4)
C24_13 0.113(5) 0.096(5) 0.117(5) 0.033(4) 0.003(4) 0.040(4)
C25_13 0.111(6) 0.110(5) 0.122(5) 0.027(4) 0.006(5) 0.038(4)
C26_13 0.112(6) 0.109(5) 0.126(5) 0.025(4) -0.001(5) 0.029(4)
C27_13 0.124(6) 0.101(5) 0.116(6) 0.017(4) -0.008(5) 0.028(4)
C28_13 0.128(6) 0.096(5) 0.113(6) 0.010(4) -0.009(5) 0.028(4)
C29_13 0.136(6) 0.090(5) 0.128(5) 0.019(4) -0.004(4) 0.026(4)
C30_13 0.143(6) 0.084(5) 0.125(5) 0.024(4) 0.007(4) 0.029(5)
C31_13 0.144(6) 0.083(5) 0.113(5) 0.021(4) 0.011(4) 0.038(4)
C32_13 0.141(6) 0.090(5) 0.111(5) 0.031(4) 0.020(4) 0.047(5)
C33_13 0.135(6) 0.094(5) 0.110(5) 0.037(4) 0.023(4) 0.050(4)
C34_13 0.123(6) 0.103(5) 0.113(5) 0.037(4) 0.020(4) 0.049(4)
C35_13 0.113(6) 0.109(5) 0.114(5) 0.030(4) 0.022(4) 0.050(4)
C36_13 0.111(6) 0.108(5) 0.114(5) 0.028(4) 0.016(4) 0.040(4)
C37_13 0.110(6) 0.111(5) 0.103(5) 0.022(4) 0.002(4) 0.039(4)
C38_13 0.111(5) 0.103(5) 0.099(5) 0.011(4) 0.000(4) 0.033(4)
C39_13 0.112(5) 0.094(5) 0.109(5) 0.014(4) 0.005(4) 0.027(4)
C40_13 0.121(5) 0.089(5) 0.109(5) 0.021(4) 0.010(4) 0.031(4)
C41_13 0.117(5) 0.075(5) 0.109(5) 0.029(4) 0.020(4) 0.031(4)
C42_13 0.115(5) 0.076(5) 0.102(5) 0.036(4) 0.021(4) 0.038(4)
C43_13 0.133(5) 0.089(5) 0.101(5) 0.038(4) 0.018(4) 0.043(4)
C44_13 0.126(5) 0.096(5) 0.108(5) 0.027(4) -0.002(4) 0.046(4)
C45_13 0.135(6) 0.102(5) 0.109(6) 0.025(4) -0.003(5) 0.042(4)
C46_13 0.142(6) 0.108(5) 0.102(6) 0.024(4) 0.005(5) 0.046(4)
C47_13 0.139(5) 0.096(5) 0.099(6) 0.015(4) -0.002(4) 0.039(4)
C48_13 0.145(5) 0.097(5) 0.103(6) 0.017(4) 0.014(5) 0.044(4)
C49_13 0.143(6) 0.093(5) 0.093(5) 0.026(4) 0.028(4) 0.048(4)
C50_13 0.135(6) 0.093(5) 0.103(5) 0.033(4) 0.033(4) 0.053(4)
C51_13 0.119(6) 0.107(5) 0.113(5) 0.037(4) 0.038(4) 0.049(4)
C52_13 0.119(6) 0.111(5) 0.123(5) 0.038(4) 0.040(5) 0.040(4)
C53_13 0.115(6) 0.108(5) 0.127(5) 0.030(4) 0.025(5) 0.035(4)
C54_13 0.112(6) 0.094(5) 0.126(5) 0.027(4) 0.020(4) 0.026(4)
C55_13 0.120(5) 0.087(5) 0.121(5) 0.037(4) 0.032(4) 0.025(4)
C56_13 0.134(6) 0.088(5) 0.112(5) 0.048(4) 0.046(4) 0.034(4)
C57_13 0.145(5) 0.089(5) 0.099(5) 0.051(4) 0.035(4) 0.041(4)
C58_13 0.152(5) 0.102(5) 0.093(5) 0.040(4) 0.024(4) 0.047(4)
C59_13 0.143(6) 0.096(5) 0.094(5) 0.040(4) 0.035(5) 0.050(4)
C60_13 0.134(6) 0.101(5) 0.110(5) 0.039(4) 0.046(4) 0.039(4)
C1_14 0.128(6) 0.104(6) 0.113(6) 0.036(5) 0.012(5) 0.025(5)
C2_14 0.135(6) 0.102(6) 0.110(6) 0.038(5) 0.011(5) 0.034(5)
C3_14 0.133(6) 0.109(6) 0.101(6) 0.042(5) 0.015(5) 0.035(5)
C4_14 0.122(6) 0.111(5) 0.091(6) 0.042(5) 0.021(5) 0.031(5)
C5_14 0.120(6) 0.112(6) 0.111(6) 0.039(5) 0.020(5) 0.027(5)
C6_14 0.113(6) 0.119(6) 0.113(6) 0.035(5) 0.012(5) 0.028(5)
C7_14 0.105(6) 0.106(5) 0.110(5) 0.028(4) -0.001(5) 0.029(5)
C8_14 0.111(6) 0.097(6) 0.104(6) 0.022(4) -0.006(5) 0.022(5)
C9_14 0.123(6) 0.092(6) 0.114(6) 0.024(5) 0.002(5) 0.027(5)
C10_14 0.124(6) 0.086(6) 0.114(6) 0.018(5) 0.000(4) 0.027(5)
C11_14 0.131(6) 0.088(6) 0.115(6) 0.021(5) 0.002(4) 0.041(5)
C12_14 0.134(6) 0.096(6) 0.114(6) 0.033(5) 0.005(4) 0.039(5)
C13_14 0.131(6) 0.099(6) 0.110(6) 0.032(4) 0.000(5) 0.045(5)
C14_14 0.126(6) 0.103(5) 0.099(6) 0.033(4) -0.003(5) 0.044(5)
C15_14 0.121(6) 0.109(5) 0.089(6) 0.039(5) 0.001(5) 0.041(4)
C16_14 0.113(6) 0.117(5) 0.085(6) 0.026(5) 0.003(5) 0.041(4)
C17_14 0.119(5) 0.112(5) 0.081(6) 0.021(5) 0.014(5) 0.042(4)
C18_14 0.119(6) 0.118(5) 0.090(6) 0.031(5) 0.018(5) 0.042(4)
C19_14 0.116(6) 0.117(6) 0.099(6) 0.028(5) 0.012(5) 0.042(5)
C20_14 0.112(6) 0.122(6) 0.105(6) 0.030(4) 0.011(5) 0.034(5)
C21_14 0.107(6) 0.108(5) 0.104(5) 0.026(4) 0.006(5) 0.036(5)
C22_14 0.097(6) 0.104(5) 0.105(5) 0.024(4) -0.003(5) 0.038(5)
C23_14 0.104(6) 0.107(5) 0.091(5) 0.022(4) -0.014(4) 0.038(4)
C24_14 0.106(6) 0.100(5) 0.083(6) 0.016(4) -0.013(5) 0.026(4)
C25_14 0.111(6) 0.095(5) 0.099(6) 0.013(4) -0.013(5) 0.022(5)
C26_14 0.120(6) 0.088(6) 0.102(6) 0.010(5) -0.005(5) 0.025(5)
C27_14 0.127(6) 0.099(6) 0.099(6) 0.011(5) 0.001(5) 0.036(5)
C28_14 0.126(6) 0.096(6) 0.100(6) 0.017(5) 0.007(5) 0.041(5)
C29_14 0.126(6) 0.092(6) 0.112(6) 0.021(5) 0.003(5) 0.044(5)
C30_14 0.124(6) 0.097(6) 0.114(6) 0.027(5) 0.004(5) 0.043(5)
C31_14 0.114(6) 0.102(5) 0.108(6) 0.025(4) 0.010(5) 0.046(5)
C32_14 0.100(6) 0.097(5) 0.103(5) 0.024(4) 0.006(5) 0.039(5)
C33_14 0.109(6) 0.101(5) 0.096(5) 0.026(4) 0.002(4) 0.041(4)
C34_14 0.099(6) 0.101(5) 0.083(6) 0.022(4) 0.000(4) 0.037(4)
C35_14 0.097(6) 0.096(5) 0.091(6) 0.015(4) -0.001(4) 0.030(4)
C36_14 0.105(5) 0.093(6) 0.092(5) 0.015(4) 0.000(4) 0.033(4)
C37_14 0.119(6) 0.107(6) 0.091(6) 0.015(5) 0.008(5) 0.040(5)
C38_14 0.118(6) 0.108(6) 0.098(6) 0.021(5) 0.011(5) 0.043(5)
C39_14 0.112(6) 0.097(6) 0.100(5) 0.018(4) 0.005(4) 0.041(5)
C40_14 0.111(6) 0.101(6) 0.105(5) 0.024(4) 0.005(4) 0.038(5)
C41_14 0.116(6) 0.098(6) 0.098(5) 0.024(4) -0.002(4) 0.036(5)
C42_14 0.111(6) 0.102(5) 0.085(6) 0.022(4) -0.012(4) 0.038(5)
C43_14 0.120(5) 0.100(5) 0.077(5) 0.035(4) -0.004(4) 0.032(4)
C44_14 0.119(6) 0.108(5) 0.081(6) 0.018(5) -0.005(5) 0.036(4)
C45_14 0.124(6) 0.104(5) 0.084(6) 0.016(5) 0.005(5) 0.037(4)
C46_14 0.122(6) 0.103(5) 0.087(6) 0.027(5) 0.015(5) 0.039(4)
C47_14 0.124(6) 0.106(6) 0.102(6) 0.025(5) 0.011(5) 0.040(5)
C48_14 0.114(6) 0.110(5) 0.104(6) 0.026(4) 0.013(5) 0.039(5)
C49_14 0.103(6) 0.111(5) 0.107(5) 0.032(4) 0.021(5) 0.031(5)
C50_14 0.095(6) 0.099(5) 0.106(5) 0.028(4) 0.013(5) 0.033(5)
C51_14 0.098(6) 0.092(5) 0.098(5) 0.023(4) 0.007(4) 0.026(5)
C52_14 0.105(6) 0.085(6) 0.102(5) 0.022(4) 0.009(4) 0.025(5)
C53_14 0.110(6) 0.086(6) 0.101(5) 0.017(5) 0.003(4) 0.030(5)
C54_14 0.114(5) 0.086(6) 0.104(5) 0.018(5) 0.003(4) 0.037(5)
C55_14 0.111(6) 0.087(6) 0.097(5) 0.026(5) 0.005(4) 0.032(5)
C56_14 0.119(6) 0.086(5) 0.096(5) 0.034(4) 0.012(4) 0.030(5)
C57_14 0.128(6) 0.096(6) 0.088(6) 0.036(5) 0.013(5) 0.032(4)
C58_14 0.117(6) 0.096(5) 0.080(5) 0.039(4) 0.024(4) 0.028(4)
C59_14 0.113(6) 0.101(6) 0.105(6) 0.034(4) 0.022(5) 0.028(5)
C60_14 0.115(6) 0.092(6) 0.103(5) 0.030(5) 0.014(4) 0.021(5)
C1_15 0.140(6) 0.122(6) 0.140(6) 0.051(5) 0.026(5) 0.027(5)
C2_15 0.139(6) 0.107(6) 0.156(6) 0.049(5) 0.023(5) 0.037(5)
C3_15 0.126(6) 0.076(5) 0.143(6) 0.034(5) 0.021(4) 0.033(4)
C4_15 0.110(6) 0.088(5) 0.149(6) 0.032(5) 0.025(5) 0.022(4)
C5_15 0.123(6) 0.108(5) 0.136(6) 0.046(5) 0.035(5) 0.022(5)
C6_15 0.120(6) 0.130(6) 0.133(6) 0.039(5) 0.033(5) 0.031(5)
C7_15 0.131(6) 0.140(6) 0.118(6) 0.028(5) 0.037(5) 0.032(5)
C8_15 0.136(6) 0.130(6) 0.105(6) 0.044(5) 0.031(5) 0.035(5)
C9_15 0.144(6) 0.143(6) 0.130(6) 0.050(5) 0.023(5) 0.037(5)
C10_15 0.136(6) 0.148(6) 0.125(6) 0.049(5) 0.010(5) 0.052(5)
C11_15 0.140(6) 0.129(6) 0.141(6) 0.043(5) -0.008(5) 0.054(5)
C12_15 0.142(6) 0.120(6) 0.162(6) 0.038(5) 0.006(5) 0.046(5)
C13_15 0.155(6) 0.124(6) 0.162(6) 0.024(5) 0.011(5) 0.050(5)
C14_15 0.163(6) 0.122(6) 0.149(6) 0.016(5) 0.025(5) 0.044(5)
C15_15 0.149(6) 0.101(6) 0.145(6) 0.010(5) 0.022(5) 0.029(5)
C16_15 0.145(6) 0.116(6) 0.140(6) 0.007(5) 0.006(5) 0.020(5)
C17_15 0.132(6) 0.123(6) 0.148(6) 0.011(5) -0.005(5) 0.025(5)
C18_15 0.106(6) 0.103(5) 0.154(6) 0.024(5) 0.007(5) 0.029(5)
C19_15 0.109(6) 0.123(6) 0.156(6) 0.027(5) 0.007(5) 0.044(5)
C20_15 0.121(6) 0.136(6) 0.146(6) 0.028(5) 0.022(5) 0.044(5)
C21_15 0.147(6) 0.143(6) 0.152(6) 0.018(5) 0.026(5) 0.057(5)
C22_15 0.154(6) 0.142(6) 0.133(6) 0.019(5) 0.030(5) 0.047(5)
C23_15 0.166(6) 0.128(6) 0.134(6) 0.011(5) 0.032(5) 0.037(5)
C24_15 0.165(6) 0.125(6) 0.129(6) 0.017(5) 0.023(5) 0.022(5)
C25_15 0.152(6) 0.143(6) 0.122(6) 0.026(5) 0.016(5) 0.034(5)
C26_15 0.143(6) 0.155(6) 0.131(6) 0.029(5) -0.002(5) 0.045(5)
C27_15 0.135(6) 0.145(6) 0.146(6) 0.018(5) -0.008(5) 0.034(5)
C28_15 0.116(6) 0.130(5) 0.143(6) 0.027(5) -0.007(5) 0.045(5)
C29_15 0.118(6) 0.124(5) 0.127(6) 0.036(5) -0.008(5) 0.061(5)
C30_15 0.140(6) 0.138(6) 0.143(6) 0.026(5) 0.008(5) 0.060(5)
C31_15 0.138(6) 0.144(6) 0.140(6) 0.023(5) 0.020(5) 0.063(5)
C32_15 0.143(6) 0.143(6) 0.125(6) 0.024(5) 0.027(5) 0.062(5)
C33_15 0.162(6) 0.133(6) 0.131(6) 0.012(5) 0.022(5) 0.048(5)
C34_15 0.155(6) 0.126(6) 0.122(6) 0.006(5) 0.013(5) 0.031(5)
C35_15 0.141(6) 0.136(6) 0.113(6) 0.017(5) 0.011(5) 0.042(5)
C36_15 0.137(6) 0.145(6) 0.128(6) 0.024(5) -0.002(5) 0.050(5)
C37_15 0.131(6) 0.140(6) 0.145(6) 0.018(5) -0.006(5) 0.039(5)
C38_15 0.105(6) 0.128(5) 0.144(6) 0.027(5) -0.006(5) 0.051(5)
C39_15 0.118(6) 0.123(5) 0.136(6) 0.026(5) -0.002(5) 0.066(5)
C40_15 0.147(6) 0.142(6) 0.152(6) 0.022(5) 0.015(5) 0.060(5)
C41_15 0.160(6) 0.120(6) 0.164(6) 0.015(5) 0.019(5) 0.053(5)
C42_15 0.163(6) 0.116(6) 0.151(6) 0.013(5) 0.033(5) 0.040(5)
C43_15 0.151(6) 0.090(6) 0.146(6) 0.019(5) 0.033(5) 0.022(5)
C44_15 0.154(6) 0.116(6) 0.142(6) 0.020(5) 0.019(5) 0.018(5)
C45_15 0.138(6) 0.132(6) 0.154(6) 0.016(5) 0.000(5) 0.024(5)
C46_15 0.114(6) 0.111(6) 0.159(6) 0.026(5) 0.004(5) 0.031(5)
C47_15 0.111(6) 0.127(6) 0.157(6) 0.029(5) 0.007(5) 0.046(5)
C48_15 0.120(6) 0.145(6) 0.148(6) 0.029(5) 0.017(5) 0.050(5)
C49_15 0.125(6) 0.142(6) 0.131(6) 0.039(5) 0.029(5) 0.040(5)
C50_15 0.131(6) 0.144(6) 0.113(6) 0.030(5) 0.034(5) 0.046(5)
C51_15 0.135(6) 0.129(5) 0.096(6) 0.037(5) 0.023(5) 0.045(4)
C52_15 0.141(6) 0.137(6) 0.127(6) 0.047(5) 0.014(5) 0.046(5)
C53_15 0.127(6) 0.139(6) 0.120(6) 0.044(5) 0.006(5) 0.057(5)
C54_15 0.136(6) 0.123(6) 0.143(6) 0.034(5) -0.004(5) 0.058(5)
C55_15 0.143(6) 0.117(6) 0.165(6) 0.030(5) 0.012(5) 0.049(5)
C56_15 0.138(6) 0.106(6) 0.150(6) 0.047(5) 0.025(5) 0.038(5)
C57_15 0.122(6) 0.072(5) 0.137(6) 0.038(5) 0.027(4) 0.027(4)
C58_15 0.114(6) 0.099(6) 0.149(6) 0.030(5) 0.020(5) 0.027(5)
C59_15 0.125(6) 0.123(6) 0.135(6) 0.043(5) 0.029(5) 0.031(5)
C60_15 0.143(6) 0.119(6) 0.135(6) 0.049(5) 0.021(5) 0.033(5)
C1_16 0.143(6) 0.117(7) 0.141(6) 0.033(5) 0.005(5) 0.037(5)
C2_16 0.143(6) 0.126(6) 0.133(6) 0.031(5) -0.004(5) 0.046(5)
C3_16 0.140(7) 0.137(6) 0.146(6) 0.027(5) 0.007(5) 0.044(5)
C4_16 0.135(6) 0.116(6) 0.134(6) 0.018(5) 0.014(5) 0.051(5)
C5_16 0.140(6) 0.104(6) 0.136(6) 0.027(5) 0.008(5) 0.041(5)
C6_16 0.137(6) 0.107(6) 0.141(6) 0.011(5) -0.003(5) 0.029(5)
C7_16 0.128(6) 0.112(6) 0.138(6) 0.023(5) -0.004(5) 0.017(5)
C8_16 0.126(6) 0.110(6) 0.134(6) 0.032(5) 0.006(5) 0.008(5)
C9_16 0.137(6) 0.118(6) 0.136(6) 0.033(5) 0.010(5) 0.024(5)
C10_16 0.122(6) 0.113(6) 0.110(6) 0.044(5) 0.010(5) 0.014(5)
C11_16 0.130(6) 0.138(6) 0.124(7) 0.035(5) 0.005(5) 0.028(5)
C12_16 0.129(6) 0.133(6) 0.116(6) 0.039(5) 0.000(5) 0.046(5)
C13_16 0.105(6) 0.131(6) 0.105(6) 0.032(5) -0.012(5) 0.050(5)
C14_16 0.103(6) 0.136(6) 0.119(6) 0.028(5) 0.000(5) 0.043(5)
C15_16 0.124(7) 0.145(6) 0.143(6) 0.025(5) 0.011(5) 0.043(5)
C16_16 0.111(7) 0.141(6) 0.132(6) 0.027(5) 0.020(5) 0.039(5)
C17_16 0.127(6) 0.129(6) 0.131(6) 0.023(5) 0.027(5) 0.035(5)
C18_16 0.131(6) 0.119(6) 0.134(6) 0.013(5) 0.030(5) 0.042(5)
C19_16 0.137(6) 0.120(6) 0.128(7) 0.009(5) 0.014(5) 0.042(5)
C20_16 0.134(6) 0.115(6) 0.127(6) 0.005(5) 0.000(5) 0.036(5)
C21_16 0.110(6) 0.111(6) 0.109(6) 0.007(5) -0.010(5) 0.025(5)
C22_16 0.108(6) 0.111(6) 0.120(6) 0.019(5) -0.007(5) 0.011(5)
C23_16 0.085(6) 0.116(6) 0.117(6) 0.028(5) -0.001(5) 0.010(5)
C24_16 0.090(6) 0.119(6) 0.116(6) 0.036(5) 0.012(5) 0.007(5)
C25_16 0.106(6) 0.116(6) 0.118(6) 0.039(5) 0.013(5) 0.008(5)
C26_16 0.108(6) 0.110(6) 0.098(6) 0.048(5) 0.022(5) 0.011(5)
C27_16 0.116(6) 0.124(6) 0.115(6) 0.027(5) 0.028(5) 0.017(5)
C28_16 0.129(6) 0.130(6) 0.121(7) 0.017(5) 0.016(5) 0.031(5)
C29_16 0.128(6) 0.132(6) 0.109(6) 0.024(5) 0.006(5) 0.032(5)
C30_16 0.112(6) 0.132(6) 0.102(6) 0.017(5) -0.007(5) 0.037(5)
C31_16 0.116(6) 0.125(6) 0.103(6) 0.005(5) -0.007(5) 0.039(5)
C32_16 0.114(6) 0.125(6) 0.115(6) 0.019(5) -0.002(5) 0.029(5)
C33_16 0.105(6) 0.136(6) 0.116(6) 0.027(5) 0.004(5) 0.032(5)
C34_16 0.101(6) 0.138(6) 0.116(6) 0.032(5) 0.016(5) 0.028(5)
C35_16 0.109(6) 0.128(6) 0.119(6) 0.038(5) 0.019(5) 0.019(5)
C36_16 0.113(6) 0.119(6) 0.103(6) 0.046(5) 0.030(5) 0.016(5)
C37_16 0.128(6) 0.133(6) 0.118(7) 0.027(5) 0.027(5) 0.027(5)
C38_16 0.137(6) 0.137(6) 0.126(7) 0.023(5) 0.012(5) 0.034(5)
C39_16 0.126(6) 0.132(6) 0.118(7) 0.029(5) 0.006(5) 0.027(5)
C40_16 0.109(6) 0.121(6) 0.111(6) 0.022(5) -0.002(5) 0.026(5)
C41_16 0.098(6) 0.111(6) 0.114(6) 0.035(5) -0.003(5) 0.030(5)
C42_16 0.079(6) 0.118(6) 0.121(6) 0.033(5) 0.001(5) 0.027(5)
C43_16 0.103(6) 0.129(6) 0.146(6) 0.025(5) 0.013(5) 0.032(5)
C44_16 0.098(6) 0.124(6) 0.135(6) 0.023(5) 0.019(5) 0.020(5)
C45_16 0.113(6) 0.116(6) 0.125(6) 0.025(5) 0.031(5) 0.022(5)
C46_16 0.120(6) 0.108(6) 0.127(6) 0.010(5) 0.032(5) 0.035(5)
C47_16 0.126(6) 0.113(6) 0.115(6) 0.004(5) 0.021(5) 0.043(5)
C48_16 0.131(6) 0.119(6) 0.123(6) 0.004(5) 0.004(5) 0.043(5)
C49_16 0.130(6) 0.105(6) 0.137(6) 0.010(5) 0.004(5) 0.032(5)
C50_16 0.128(6) 0.119(6) 0.136(6) 0.021(5) -0.001(5) 0.028(5)
C51_16 0.126(6) 0.119(6) 0.134(6) 0.030(5) 0.009(5) 0.018(5)
C52_16 0.131(6) 0.116(6) 0.133(6) 0.038(5) 0.012(5) 0.025(5)
C53_16 0.124(6) 0.114(6) 0.116(6) 0.046(5) 0.009(5) 0.013(5)
C54_16 0.121(6) 0.130(6) 0.124(7) 0.045(5) 0.004(5) 0.024(5)
C55_16 0.115(6) 0.118(6) 0.121(6) 0.043(5) 0.000(5) 0.032(5)
C56_16 0.128(6) 0.111(6) 0.133(6) 0.036(5) -0.003(5) 0.040(5)
C57_16 0.131(6) 0.134(6) 0.148(6) 0.027(5) 0.007(5) 0.031(5)
C58_16 0.124(6) 0.106(6) 0.129(6) 0.015(5) 0.019(5) 0.040(5)
C59_16 0.124(6) 0.095(6) 0.132(6) 0.023(5) 0.014(5) 0.036(5)
C60_16 0.132(6) 0.109(6) 0.141(6) 0.029(5) 0.005(5) 0.031(5)
C1_17 0.199(8) 0.179(7) 0.242(9) -0.015(6) -0.042(7) 0.070(6)
C2_17 0.192(8) 0.172(7) 0.239(9) -0.013(6) -0.048(7) 0.072(6)
C3_17 0.176(8) 0.167(7) 0.244(8) -0.019(6) -0.054(6) 0.079(6)
C4_17 0.169(8) 0.159(7) 0.248(8) -0.019(6) -0.049(6) 0.068(6)
C5_17 0.179(8) 0.153(7) 0.241(9) -0.025(6) -0.047(6) 0.067(6)
C6_17 0.187(8) 0.139(7) 0.248(8) -0.030(6) -0.041(6) 0.068(6)
C7_17 0.193(8) 0.143(7) 0.248(8) -0.032(6) -0.032(6) 0.080(6)
C8_17 0.204(8) 0.170(7) 0.250(9) -0.025(6) -0.028(7) 0.075(6)
C9_17 0.202(8) 0.179(7) 0.245(9) -0.018(7) -0.035(7) 0.073(6)
C10_17 0.213(8) 0.184(7) 0.261(9) -0.010(7) -0.036(7) 0.074(6)
C11_17 0.208(8) 0.180(7) 0.262(9) -0.010(7) -0.039(7) 0.075(6)
C12_17 0.204(8) 0.179(7) 0.255(9) -0.005(7) -0.042(7) 0.075(6)
C13_17 0.195(8) 0.157(7) 0.255(8) -0.006(6) -0.045(6) 0.084(6)
C14_17 0.178(8) 0.151(7) 0.256(8) -0.013(6) -0.048(6) 0.089(6)
C15_17 0.172(8) 0.166(7) 0.253(8) -0.016(6) -0.049(7) 0.083(6)
C16_17 0.175(8) 0.167(7) 0.258(8) -0.014(6) -0.034(7) 0.084(6)
C17_17 0.186(8) 0.172(7) 0.263(8) -0.012(6) -0.032(7) 0.070(6)
C18_17 0.175(8) 0.157(7) 0.262(8) -0.016(6) -0.037(6) 0.064(6)
C19_17 0.189(8) 0.148(7) 0.266(8) -0.010(6) -0.037(6) 0.061(6)
C20_17 0.189(8) 0.132(7) 0.257(8) -0.018(6) -0.040(6) 0.064(6)
C21_17 0.194(8) 0.125(7) 0.260(8) -0.011(6) -0.037(6) 0.078(6)
C22_17 0.192(8) 0.138(7) 0.264(8) -0.024(6) -0.034(6) 0.086(6)
C23_17 0.176(8) 0.146(7) 0.262(8) -0.016(6) -0.035(6) 0.097(6)
C24_17 0.187(8) 0.168(7) 0.265(8) -0.013(6) -0.033(7) 0.085(6)
C25_17 0.203(8) 0.174(7) 0.263(9) -0.012(6) -0.035(7) 0.077(6)
C26_17 0.212(8) 0.180(7) 0.272(9) -0.010(6) -0.039(7) 0.074(6)
C27_17 0.203(8) 0.172(7) 0.274(8) -0.008(6) -0.043(7) 0.074(6)
C28_17 0.206(8) 0.160(7) 0.273(8) -0.014(6) -0.045(7) 0.069(6)
C29_17 0.206(8) 0.168(7) 0.271(9) -0.010(7) -0.040(6) 0.077(6)
C30_17 0.203(8) 0.150(8) 0.266(8) -0.009(6) -0.042(6) 0.078(6)
C31_17 0.196(8) 0.124(7) 0.261(8) -0.019(6) -0.044(6) 0.077(6)
C32_17 0.191(8) 0.132(7) 0.259(8) -0.027(6) -0.038(6) 0.090(6)
C33_17 0.180(8) 0.149(7) 0.257(8) -0.024(6) -0.036(6) 0.094(6)
C34_17 0.185(8) 0.171(7) 0.259(8) -0.018(6) -0.030(7) 0.086(6)
C35_17 0.193(8) 0.176(7) 0.254(9) -0.020(6) -0.026(7) 0.081(6)
C36_17 0.198(8) 0.178(7) 0.259(9) -0.012(6) -0.028(7) 0.073(6)
C37_17 0.195(8) 0.171(7) 0.265(8) -0.007(6) -0.031(7) 0.071(6)
C38_17 0.198(8) 0.157(7) 0.266(8) -0.004(6) -0.030(6) 0.062(6)
C39_17 0.200(8) 0.150(7) 0.266(9) 0.002(6) -0.030(6) 0.070(6)
C40_17 0.202(8) 0.139(7) 0.263(8) 0.006(6) -0.035(6) 0.075(6)
C41_17 0.191(8) 0.143(7) 0.255(8) 0.010(6) -0.042(6) 0.088(6)
C42_17 0.168(8) 0.140(7) 0.258(8) 0.000(6) -0.045(6) 0.101(6)
C43_17 0.161(7) 0.152(7) 0.255(8) -0.007(6) -0.047(6) 0.092(6)
C44_17 0.161(8) 0.157(7) 0.262(8) -0.007(6) -0.040(7) 0.085(6)
C45_17 0.178(8) 0.164(7) 0.270(8) -0.008(6) -0.043(7) 0.069(6)
C46_17 0.172(8) 0.146(7) 0.264(8) -0.014(6) -0.048(6) 0.063(6)
C47_17 0.190(8) 0.137(7) 0.269(8) -0.015(6) -0.049(6) 0.059(6)
C48_17 0.191(7) 0.115(7) 0.260(8) -0.023(6) -0.047(6) 0.062(6)
C49_17 0.188(7) 0.129(7) 0.248(8) -0.033(6) -0.050(6) 0.068(6)
C50_17 0.190(8) 0.142(7) 0.247(8) -0.034(6) -0.040(6) 0.080(6)
C51_17 0.199(8) 0.170(7) 0.251(9) -0.024(6) -0.031(7) 0.077(6)
C52_17 0.197(8) 0.173(7) 0.249(9) -0.015(6) -0.033(7) 0.072(6)
C53_17 0.205(8) 0.177(7) 0.259(9) -0.009(6) -0.029(7) 0.070(6)
C54_17 0.199(8) 0.168(7) 0.259(9) -0.001(6) -0.030(7) 0.071(6)
C55_17 0.194(8) 0.166(7) 0.255(9) 0.005(6) -0.038(7) 0.078(6)
C56_17 0.182(8) 0.158(7) 0.242(9) -0.004(6) -0.047(6) 0.074(6)
C57_17 0.166(8) 0.153(7) 0.248(8) -0.011(6) -0.052(6) 0.079(6)
C58_17 0.164(7) 0.144(7) 0.249(8) -0.016(6) -0.054(6) 0.069(6)
C59_17 0.176(8) 0.139(7) 0.242(8) -0.023(6) -0.052(6) 0.068(6)
C60_17 0.189(8) 0.166(7) 0.243(9) -0.014(6) -0.044(6) 0.068(6)
C1_18 0.152(7) 0.150(6) 0.201(8) 0.011(6) -0.008(6) 0.047(5)
C2_18 0.154(7) 0.133(7) 0.200(8) 0.000(6) -0.003(6) 0.046(5)
C3_18 0.154(7) 0.120(7) 0.207(8) -0.003(6) -0.011(6) 0.039(5)
C4_18 0.143(7) 0.129(7) 0.210(8) -0.002(6) -0.020(6) 0.035(5)
C5_18 0.142(7) 0.143(6) 0.207(8) 0.004(6) -0.019(6) 0.045(5)
C6_18 0.134(7) 0.145(6) 0.209(8) 0.013(6) -0.019(6) 0.051(5)
C7_18 0.140(7) 0.147(7) 0.211(8) 0.025(6) -0.012(6) 0.057(6)
C8_18 0.153(7) 0.145(7) 0.211(8) 0.035(6) -0.002(6) 0.061(5)
C9_18 0.150(7) 0.142(6) 0.201(8) 0.024(6) -0.002(6) 0.057(5)
C10_18 0.158(7) 0.141(6) 0.208(8) 0.025(6) 0.010(6) 0.054(5)
C11_18 0.146(7) 0.131(6) 0.199(8) 0.018(6) 0.018(6) 0.057(5)
C12_18 0.152(7) 0.135(6) 0.200(8) 0.005(6) 0.013(6) 0.052(5)
C13_18 0.141(7) 0.114(6) 0.204(8) 0.006(5) 0.014(6) 0.062(5)
C14_18 0.153(7) 0.106(7) 0.215(7) 0.010(6) 0.002(6) 0.057(6)
C15_18 0.153(7) 0.098(6) 0.214(8) 0.004(6) -0.006(5) 0.042(5)
C16_18 0.151(7) 0.086(6) 0.222(8) 0.017(6) -0.006(5) 0.035(5)
C17_18 0.149(7) 0.111(7) 0.228(8) 0.013(6) -0.009(6) 0.029(6)
C18_18 0.138(7) 0.124(7) 0.220(8) 0.007(6) -0.017(6) 0.031(6)
C19_18 0.125(7) 0.136(6) 0.217(8) 0.009(6) -0.017(6) 0.036(6)
C20_18 0.119(7) 0.138(6) 0.214(8) 0.013(5) -0.018(6) 0.048(6)
C21_18 0.132(7) 0.140(6) 0.217(8) 0.016(5) -0.008(6) 0.060(6)
C22_18 0.135(7) 0.127(7) 0.217(8) 0.026(6) -0.006(6) 0.068(6)
C23_18 0.155(7) 0.109(7) 0.220(8) 0.024(6) 0.003(6) 0.066(5)
C24_18 0.165(7) 0.104(7) 0.222(8) 0.038(6) 0.008(5) 0.053(6)
C25_18 0.160(7) 0.116(7) 0.211(8) 0.042(6) 0.005(6) 0.059(5)
C26_18 0.155(7) 0.126(6) 0.212(8) 0.035(6) 0.012(6) 0.049(5)
C27_18 0.151(7) 0.120(7) 0.221(8) 0.035(6) 0.016(6) 0.033(6)
C28_18 0.143(7) 0.137(6) 0.216(8) 0.029(5) 0.007(6) 0.041(6)
C29_18 0.138(7) 0.134(6) 0.209(8) 0.023(5) 0.014(6) 0.050(5)
C30_18 0.136(7) 0.135(6) 0.211(7) 0.019(5) 0.010(6) 0.056(6)
C31_18 0.125(7) 0.132(6) 0.210(7) 0.023(5) 0.000(6) 0.054(6)
C32_18 0.130(7) 0.120(6) 0.211(8) 0.030(5) -0.008(6) 0.055(5)
C33_18 0.145(7) 0.101(6) 0.216(7) 0.027(6) -0.003(5) 0.059(5)
C34_18 0.153(7) 0.102(7) 0.221(8) 0.029(6) -0.001(5) 0.048(6)
C35_18 0.153(7) 0.132(7) 0.215(8) 0.024(6) -0.001(6) 0.048(6)
C36_18 0.152(7) 0.145(7) 0.219(8) 0.018(6) -0.001(6) 0.048(6)
C37_18 0.156(7) 0.141(7) 0.230(8) 0.014(6) -0.005(6) 0.040(6)
C38_18 0.145(7) 0.154(7) 0.223(8) 0.018(6) -0.011(6) 0.041(6)
C39_18 0.149(7) 0.154(7) 0.218(8) 0.015(6) -0.001(6) 0.052(6)
C40_18 0.151(7) 0.153(7) 0.219(8) 0.012(6) 0.000(6) 0.057(6)
C41_18 0.153(7) 0.136(7) 0.210(8) 0.005(6) 0.012(6) 0.058(6)
C42_18 0.163(7) 0.121(7) 0.223(8) 0.009(6) 0.005(6) 0.057(6)
C43_18 0.159(7) 0.108(7) 0.216(8) 0.011(6) 0.006(6) 0.045(6)
C44_18 0.158(7) 0.096(6) 0.224(8) 0.030(6) 0.007(5) 0.036(5)
C45_18 0.155(7) 0.104(7) 0.226(8) 0.027(6) 0.009(6) 0.028(5)
C46_18 0.142(7) 0.116(6) 0.221(8) 0.020(6) -0.001(6) 0.029(6)
C47_18 0.140(7) 0.128(6) 0.218(8) 0.019(5) -0.003(6) 0.034(6)
C48_18 0.124(7) 0.131(6) 0.212(8) 0.023(5) -0.012(6) 0.044(5)
C49_18 0.138(7) 0.144(6) 0.207(8) 0.019(6) -0.017(6) 0.048(5)
C50_18 0.136(7) 0.141(6) 0.206(8) 0.031(6) -0.011(6) 0.054(5)
C51_18 0.151(7) 0.150(7) 0.204(8) 0.033(6) -0.006(6) 0.050(5)
C52_18 0.148(7) 0.147(7) 0.192(8) 0.025(6) -0.010(6) 0.050(5)
C53_18 0.155(7) 0.155(7) 0.210(8) 0.018(6) -0.002(6) 0.050(5)
C54_18 0.153(7) 0.149(7) 0.212(8) 0.011(6) 0.000(6) 0.053(5)
C55_18 0.157(7) 0.148(7) 0.203(8) 0.000(6) 0.009(6) 0.052(6)
C56_18 0.156(7) 0.144(7) 0.199(8) 0.003(6) -0.001(6) 0.047(5)
C57_18 0.158(7) 0.126(7) 0.210(8) 0.004(6) -0.002(6) 0.041(6)
C58_18 0.150(7) 0.128(7) 0.211(8) 0.007(6) -0.010(6) 0.034(5)
C59_18 0.146(7) 0.142(7) 0.204(8) 0.013(6) -0.012(6) 0.043(5)
C60_18 0.157(7) 0.155(7) 0.198(8) 0.016(6) -0.008(6) 0.045(5)
B1_21 0.156(7) 0.119(6) 0.311(9) 0.114(6) 0.047(6) 0.045(5)
F2_21 0.235(8) 0.136(5) 0.345(9) 0.084(6) 0.060(7) 0.055(5)
F3_21 0.181(5) 0.134(4) 0.267(7) 0.098(5) 0.068(5) 0.067(4)
F4_21 0.153(5) 0.180(6) 0.300(8) 0.097(5) 0.065(5) 0.062(5)
F5_21 0.122(4) 0.169(5) 0.376(10) 0.161(6) 0.019(5) 0.027(4)
B1_22 0.173(7) 0.090(5) 0.190(7) 0.023(5) -0.044(6) 0.026(5)
F2_22 0.165(5) 0.144(4) 0.177(5) 0.015(4) -0.030(4) 0.059(4)
F3_22 0.192(6) 0.122(4) 0.236(6) 0.036(4) -0.016(5) 0.047(4)
F4_22 0.234(7) 0.089(3) 0.227(6) 0.030(4) -0.061(5) 0.011(4)
F5_22 0.198(6) 0.095(3) 0.221(6) 0.005(4) -0.079(5) 0.041(4)
B1_23 0.124(9) 0.126(9) 0.245(13) 0.105(8) 0.036(8) 0.068(7)
F2_23 0.132(9) 0.178(12) 0.244(14) 0.120(10) 0.043(8) 0.086(9)
F3_23 0.182(12) 0.150(9) 0.303(15) 0.057(9) 0.016(10) 0.082(8)
F4_23 0.138(10) 0.150(11) 0.238(14) 0.099(9) 0.040(8) 0.080(8)
F5_23 0.097(9) 0.129(9) 0.248(14) 0.106(9) 0.007(8) 0.033(7)
B1_24 0.140(10) 0.163(11) 0.249(12) 0.082(9) 0.081(8) 0.038(8)
F2_24 0.194(12) 0.158(12) 0.310(16) 0.065(10) 0.058(11) 0.066(9)
F3_24 0.131(8) 0.196(13) 0.197(11) 0.057(10) 0.069(7) 0.012(8)
F4_24 0.122(10) 0.220(14) 0.245(12) 0.095(9) 0.078(8) 0.047(10)
F5_24 0.171(11) 0.173(11) 0.298(14) 0.044(9) 0.071(9) 0.035(8)
B1_25 0.108(7) 0.302(10) 0.453(12) 0.253(9) -0.012(7) 0.044(7)
F2_25 0.116(5) 0.244(8) 0.411(11) 0.190(8) -0.014(5) 0.030(5)
F3_25 0.122(5) 0.281(8) 0.486(13) 0.248(9) -0.008(6) 0.025(6)
F4_25 0.124(5) 0.384(12) 0.495(13) 0.270(10) -0.034(6) 0.042(6)
F5_25 0.184(8) 0.366(11) 0.461(12) 0.243(10) 0.016(8) 0.063(8)
B1_26 0.489(14) 0.278(11) 0.396(13) 0.129(10) 0.125(11) 0.254(10)
F2_26 0.521(16) 0.292(11) 0.436(14) 0.106(10) 0.108(12) 0.234(12)
F3_26 0.478(16) 0.359(13) 0.381(12) 0.114(10) 0.141(11) 0.272(12)
F4_26 0.482(14) 0.261(9) 0.348(12) 0.152(9) 0.140(11) 0.248(10)
F5_26 0.494(16) 0.245(9) 0.428(14) 0.144(9) 0.080(12) 0.236(10)
B1_27 0.262(12) 0.450(17) 1.18(4) 0.39(2) -0.117(16) 0.060(13)
F2_27 0.295(14) 0.445(19) 1.20(4) 0.37(2) -0.088(18) 0.051(14)
F3_27 0.262(13) 0.446(18) 1.18(4) 0.41(2) -0.111(17) 0.074(13)
F4_27 0.278(14) 0.441(18) 1.17(4) 0.39(2) -0.109(17) 0.020(14)
F5_27 0.235(11) 0.471(19) 1.17(4) 0.37(2) -0.139(17) 0.065(12)
Pd1_60 0.0689(3) 0.0657(3) 0.0933(4) 0.0233(2) 0.0091(2) 0.0158(3)
Pd2_60 0.1549(7) 0.0950(4) 0.1408(6) 0.0614(4) 0.0359(5) 0.0506(5)
Pd1_61 0.0752(4) 0.0761(4) 0.1479(6) 0.0495(3) -0.0021(3) 0.0186(3)
Pd2_61 0.0938(5) 0.1126(5) 0.1629(7) 0.0597(5) -0.0124(4) 0.0152(4)
Pd1_62 0.0871(4) 0.0835(4) 0.1285(5) 0.0058(3) -0.0085(3) 0.0228(3)
Pd2_62 0.1084(5) 0.0630(3) 0.1445(6) 0.0383(3) 0.0391(4) 0.0358(3)

loop_
_atom_type_symbol
_atom_type_description
_atom_type_scat_dispersion_real
_atom_type_scat_dispersion_imag
_atom_type_scat_source
C C 0.0032 0.0016 'International Tables Vol C Tables 4.2.6.8 and 6.1.1.4'
H H 0.0000 0.0000 'International Tables Vol C Tables 4.2.6.8 and 6.1.1.4'
N N 0.0061 0.0032 'International Tables Vol C Tables 4.2.6.8 and 6.1.1.4'
O O 0.0106 0.0058 'International Tables Vol C Tables 4.2.6.8 and 6.1.1.4'
Pd Pd -1.0621 0.9682 'International Tables Vol C Tables 4.2.6.8 and 6.1.1.4'
B B 0.0013 0.0007 'International Tables Vol C Tables 4.2.6.8 and 6.1.1.4'
F F 0.0168 0.0099 'International Tables Vol C Tables 4.2.6.8 and 6.1.1.4'

loop_
_geom_angle_atom_site_label_1
_geom_angle_atom_site_label_2
_geom_angle_atom_site_label_3
_geom_angle
C2_1 C1_1 H1A_1 109.5
C2_1 C1_1 H1B_1 109.5
H1A_1 C1_1 H1B_1 109.5
C2_1 C1_1 H1C_1 109.5
H1A_1 C1_1 H1C_1 109.5
H1B_1 C1_1 H1C_1 109.5
C16_1 C2_1 C15_1 106.3(5)
C16_1 C2_1 C1_1 114.0(5)
C15_1 C2_1 C1_1 113.9(5)
C16_1 C2_1 C3_1 106.1(5)
C15_1 C2_1 C3_1 105.5(5)
C1_1 C2_1 C3_1 110.3(5)
C4_1 C3_1 C2_1 111.3(5)
C4_1 C3_1 H3A_1 109.4
C2_1 C3_1 H3A_1 109.4
C4_1 C3_1 H3B_1 109.4
C2_1 C3_1 H3B_1 109.4
H3A_1 C3_1 H3B_1 108.0
C3_1 C4_1 C5_1 109.6(5)
C3_1 C4_1 H4A_1 109.7
C5_1 C4_1 H4A_1 109.7
C3_1 C4_1 H4B_1 109.7
C5_1 C4_1 H4B_1 109.7
H4A_1 C4_1 H4B_1 108.2
C24_1 C5_1 C7_1 106.7(5)
C24_1 C5_1 C6_1 113.8(5)
C7_1 C5_1 C6_1 113.6(5)
C24_1 C5_1 C4_1 105.9(5)
C7_1 C5_1 C4_1 105.0(5)
C6_1 C5_1 C4_1 111.1(5)
C5_1 C6_1 H6A_1 109.5
C5_1 C6_1 H6B_1 109.5
H6A_1 C6_1 H6B_1 109.5
C5_1 C6_1 H6C_1 109.5
H6A_1 C6_1 H6C_1 109.5
H6B_1 C6_1 H6C_1 109.5
C8_1 C7_1 C15_1 120.5(5)
C8_1 C7_1 C5_1 124.5(5)
C15_1 C7_1 C5_1 115.0(5)
C9_1 C8_1 C7_1 117.2(5)
C9_1 C8_1 H8_1 121.4
C7_1 C8_1 H8_1 121.4
C8_1 C9_1 C13_1 122.2(5)
C8_1 C9_1 C10_1 128.9(5)
C13_1 C9_1 C10_1 108.8(4)
O10A_1 C10_1 N11_1 124.9(5)
O10A_1 C10_1 C9_1 129.6(5)
N11_1 C10_1 C9_1 105.5(5)
C10_1 N11_1 C12_1 112.2(4)
C10_1 N11_1 C25_1 122.1(5)
C12_1 N11_1 C25_1 125.7(5)
O12A_1 C12_1 N11_1 125.2(5)
O12A_1 C12_1 C13_1 130.0(6)
N11_1 C12_1 C13_1 104.8(5)
C14_1 C13_1 C9_1 121.0(5)
C14_1 C13_1 C12_1 130.3(5)
C9_1 C13_1 C12_1 108.6(5)
C13_1 C14_1 C15_1 117.3(5)
C13_1 C14_1 H14_1 121.3
C15_1 C14_1 H14_1 121.3
C14_1 C15_1 C7_1 121.6(5)
C14_1 C15_1 C2_1 125.4(5)
C7_1 C15_1 C2_1 113.0(5)
C17_1 C16_1 C24_1 120.5(6)
C17_1 C16_1 C2_1 125.8(6)
C24_1 C16_1 C2_1 113.7(5)
C18_1 C17_1 C16_1 118.4(6)
C18_1 C17_1 H17_1 120.8
C16_1 C17_1 H17_1 120.8
C17_1 C18_1 C22_1 121.6(6)
C17_1 C18_1 C19_1 130.9(6)
C22_1 C18_1 C19_1 107.5(6)
O19A_1 C19_1 N20_1 124.4(7)
O19A_1 C19_1 C18_1 129.6(8)
N20_1 C19_1 C18_1 106.1(6)
C19_1 N20_1 C21_1 111.7(5)
C19_1 N20_1 C31_1 124.9(6)
C21_1 N20_1 C31_1 123.4(7)
O21A_1 C21_1 N20_1 125.3(6)
O21A_1 C21_1 C22_1 128.9(7)
N20_1 C21_1 C22_1 105.8(6)
C18_1 C22_1 C23_1 120.4(6)
C18_1 C22_1 C21_1 108.9(5)
C23_1 C22_1 C21_1 130.5(6)
C24_1 C23_1 C22_1 118.7(6)
C24_1 C23_1 H23_1 120.6
C22_1 C23_1 H23_1 120.6
C23_1 C24_1 C16_1 120.2(5)
C23_1 C24_1 C5_1 125.7(6)
C16_1 C24_1 C5_1 114.1(5)
C30_1 C25_1 C26_1 118.6(5)
C30_1 C25_1 N11_1 124.4(5)
C26_1 C25_1 N11_1 116.9(5)
N27_1 C26_1 C25_1 123.3(5)
N27_1 C26_1 H26_1 118.4
C25_1 C26_1 H26_1 118.4
C26_1 N27_1 C28_1 118.3(5)
C26_1 N27_1 Pd1_60 115.4(4)
C28_1 N27_1 Pd1_60 126.2(4)
N27_1 C28_1 C29_1 121.2(6)
N27_1 C28_1 H28_1 119.4
C29_1 C28_1 H28_1 119.4
C28_1 C29_1 C30_1 120.0(6)
C28_1 C29_1 H29_1 120.0
C30_1 C29_1 H29_1 120.0
C25_1 C30_1 C29_1 118.6(6)
C25_1 C30_1 H30_1 120.7
C29_1 C30_1 H30_1 120.7
C36_1 C31_1 C32_1 119.9(6)
C36_1 C31_1 N20_1 120.0(7)
C32_1 C31_1 N20_1 120.1(6)
N33_1 C32_1 C31_1 121.9(7)
N33_1 C32_1 H32_1 119.1
C31_1 C32_1 H32_1 119.1
C32_1 N33_1 C34_1 117.4(7)
C32_1 N33_1 Pd2_60 122.0(5)
C34_1 N33_1 Pd2_60 120.1(6)
N33_1 C34_1 C35_1 123.6(8)
N33_1 C34_1 H34_1 118.2
C35_1 C34_1 H34_1 118.2
C34_1 C35_1 C36_1 118.7(8)
C34_1 C35_1 H35_1 120.6
C36_1 C35_1 H35_1 120.6
C31_1 C36_1 C35_1 118.4(8)
C31_1 C36_1 H36_1 120.8
C35_1 C36_1 H36_1 120.8
C2_2 C1_2 H1A_2 109.5
C2_2 C1_2 H1B_2 109.5
H1A_2 C1_2 H1B_2 109.5
C2_2 C1_2 H1C_2 109.5
H1A_2 C1_2 H1C_2 109.5
H1B_2 C1_2 H1C_2 109.5
C16_2 C2_2 C15_2 106.6(6)
C16_2 C2_2 C1_2 113.9(7)
C15_2 C2_2 C1_2 113.2(7)
C16_2 C2_2 C3_2 104.9(7)
C15_2 C2_2 C3_2 104.6(7)
C1_2 C2_2 C3_2 112.9(7)
C4_2 C3_2 C2_2 110.7(7)
C4_2 C3_2 H3A_2 109.5
C2_2 C3_2 H3A_2 109.5
C4_2 C3_2 H3B_2 109.5
C2_2 C3_2 H3B_2 109.5
H3A_2 C3_2 H3B_2 108.1
C3_2 C4_2 C5_2 112.0(7)
C3_2 C4_2 H4A_2 109.2
C5_2 C4_2 H4A_2 109.2
C3_2 C4_2 H4B_2 109.2
C5_2 C4_2 H4B_2 109.2
H4A_2 C4_2 H4B_2 107.9
C7_2 C5_2 C24_2 105.4(6)
C7_2 C5_2 C6_2 113.1(6)
C24_2 C5_2 C6_2 113.0(7)
C7_2 C5_2 C4_2 105.0(7)
C24_2 C5_2 C4_2 106.1(7)
C6_2 C5_2 C4_2 113.4(7)
C5_2 C6_2 H6A_2 109.5
C5_2 C6_2 H6B_2 109.5
H6A_2 C6_2 H6B_2 109.5
C5_2 C6_2 H6C_2 109.5
H6A_2 C6_2 H6C_2 109.5
H6B_2 C6_2 H6C_2 109.5
C8_2 C7_2 C15_2 121.6(6)
C8_2 C7_2 C5_2 124.7(7)
C15_2 C7_2 C5_2 113.7(6)
C9_2 C8_2 C7_2 117.8(7)
C9_2 C8_2 H8_2 121.1
C7_2 C8_2 H8_2 121.1
C8_2 C9_2 C13_2 120.9(6)
C8_2 C9_2 C10_2 130.7(6)
C13_2 C9_2 C10_2 108.4(5)
O10A_2 C10_2 N11_2 123.4(6)
O10A_2 C10_2 C9_2 130.2(6)
N11_2 C10_2 C9_2 106.3(5)
C10_2 N11_2 C12_2 110.8(5)
C10_2 N11_2 C25_2 125.0(5)
C12_2 N11_2 C25_2 124.2(5)
O12A_2 C12_2 N11_2 124.4(6)
O12A_2 C12_2 C13_2 129.4(7)
N11_2 C12_2 C13_2 106.2(5)
C9_2 C13_2 C14_2 121.5(6)
C9_2 C13_2 C12_2 108.3(5)
C14_2 C13_2 C12_2 130.2(6)
C15_2 C14_2 C13_2 118.1(7)
C15_2 C14_2 H14_2 120.9
C13_2 C14_2 H14_2 120.9
C14_2 C15_2 C7_2 120.0(6)
C14_2 C15_2 C2_2 125.7(7)
C7_2 C15_2 C2_2 114.2(7)
C24_2 C16_2 C17_2 121.5(7)
C24_2 C16_2 C2_2 114.6(7)
C17_2 C16_2 C2_2 123.9(7)
C16_2 C17_2 C18_2 117.7(7)
C16_2 C17_2 H17_2 121.1
C18_2 C17_2 H17_2 121.1
C22_2 C18_2 C17_2 120.4(6)
C22_2 C18_2 C19_2 108.8(6)
C17_2 C18_2 C19_2 130.7(7)
O19A_2 C19_2 N20_2 125.0(7)
O19A_2 C19_2 C18_2 130.7(8)
N20_2 C19_2 C18_2 104.3(6)
C21_2 N20_2 C19_2 112.5(6)
C21_2 N20_2 C31_2 123.3(6)
C19_2 N20_2 C31_2 123.8(6)
O21A_2 C21_2 N20_2 125.8(7)
O21A_2 C21_2 C22_2 128.6(8)
N20_2 C21_2 C22_2 105.6(6)
C18_2 C22_2 C23_2 122.5(7)
C18_2 C22_2 C21_2 108.8(6)
C23_2 C22_2 C21_2 128.5(7)
C24_2 C23_2 C22_2 116.5(7)
C24_2 C23_2 H23_2 121.7
C22_2 C23_2 H23_2 121.7
C16_2 C24_2 C23_2 121.3(7)
C16_2 C24_2 C5_2 114.0(7)
C23_2 C24_2 C5_2 124.5(7)
C30_2 C25_2 C26_2 118.7(6)
C30_2 C25_2 N11_2 122.8(6)
C26_2 C25_2 N11_2 118.5(5)
N27_2 C26_2 C25_2 122.5(6)
N27_2 C26_2 H26_2 118.7
C25_2 C26_2 H26_2 118.7
C26_2 N27_2 C28_2 118.3(6)
C26_2 N27_2 Pd1_60 120.3(4)
C28_2 N27_2 Pd1_60 120.6(4)
N27_2 C28_2 C29_2 121.9(6)
N27_2 C28_2 H28_2 119.1
C29_2 C28_2 H28_2 119.1
C28_2 C29_2 C30_2 119.3(6)
C28_2 C29_2 H29_2 120.3
C30_2 C29_2 H29_2 120.3
C25_2 C30_2 C29_2 119.2(6)
C25_2 C30_2 H30_2 120.4
C29_2 C30_2 H30_2 120.4
C32_2 C31_2 C36_2 119.1(7)
C32_2 C31_2 N20_2 119.8(7)
C36_2 C31_2 N20_2 121.0(7)
N33_2 C32_2 C31_2 124.9(7)
N33_2 C32_2 H32_2 117.5
C31_2 C32_2 H32_2 117.5
C32_2 N33_2 C34_2 116.1(7)
C32_2 N33_2 Pd2_60 118.5(6)
C34_2 N33_2 Pd2_60 125.3(6)
N33_2 C34_2 C35_2 122.9(8)
N33_2 C34_2 H34_2 118.5
C35_2 C34_2 H34_2 118.5
C34_2 C35_2 C36_2 120.5(8)
C34_2 C35_2 H35_2 119.7
C36_2 C35_2 H35_2 119.7
C35_2 C36_2 C31_2 116.2(8)
C35_2 C36_2 H36_2 121.9
C31_2 C36_2 H36_2 121.9
C2_3 C1_3 H1A_3 109.5
C2_3 C1_3 H1B_3 109.5
H1A_3 C1_3 H1B_3 109.5
C2_3 C1_3 H1C_3 109.5
H1A_3 C1_3 H1C_3 109.5
H1B_3 C1_3 H1C_3 109.5
C16_3 C2_3 C15_3 106.2(5)
C16_3 C2_3 C1_3 113.8(6)
C15_3 C2_3 C1_3 113.4(6)
C16_3 C2_3 C3_3 104.9(6)
C15_3 C2_3 C3_3 106.6(6)
C1_3 C2_3 C3_3 111.3(6)
C4_3 C3_3 C2_3 110.4(6)
C4_3 C3_3 H3A_3 109.6
C2_3 C3_3 H3A_3 109.6
C4_3 C3_3 H3B_3 109.6
C2_3 C3_3 H3B_3 109.6
H3A_3 C3_3 H3B_3 108.1
C3_3 C4_3 C5_3 111.6(6)
C3_3 C4_3 H4A_3 109.3
C5_3 C4_3 H4A_3 109.3
C3_3 C4_3 H4B_3 109.3
C5_3 C4_3 H4B_3 109.3
H4A_3 C4_3 H4B_3 108.0
C24_3 C5_3 C6_3 113.2(6)
C24_3 C5_3 C7_3 107.3(5)
C6_3 C5_3 C7_3 112.4(6)
C24_3 C5_3 C4_3 104.6(6)
C6_3 C5_3 C4_3 113.3(6)
C7_3 C5_3 C4_3 105.3(6)
C5_3 C6_3 H6A_3 109.5
C5_3 C6_3 H6B_3 109.5
H6A_3 C6_3 H6B_3 109.5
C5_3 C6_3 H6C_3 109.5
H6A_3 C6_3 H6C_3 109.5
H6B_3 C6_3 H6C_3 109.5
C8_3 C7_3 C15_3 121.7(6)
C8_3 C7_3 C5_3 125.3(6)
C15_3 C7_3 C5_3 113.0(5)
C7_3 C8_3 C9_3 116.1(6)
C7_3 C8_3 H8_3 122.0
C9_3 C8_3 H8_3 122.0
C13_3 C9_3 C8_3 122.1(5)
C13_3 C9_3 C10_3 109.3(5)
C8_3 C9_3 C10_3 128.3(6)
O10A_3 C10_3 N11_3 123.6(6)
O10A_3 C10_3 C9_3 131.6(6)
N11_3 C10_3 C9_3 104.8(5)
C12_3 N11_3 C25_3 123.4(5)
C12_3 N11_3 C10_3 111.4(5)
C25_3 N11_3 C10_3 124.9(5)
O12A_3 C12_3 N11_3 124.7(5)
O12A_3 C12_3 C13_3 130.2(6)
N11_3 C12_3 C13_3 105.1(5)
C9_3 C13_3 C14_3 122.4(6)
C9_3 C13_3 C12_3 109.4(5)
C14_3 C13_3 C12_3 128.1(6)
C13_3 C14_3 C15_3 116.2(6)
C13_3 C14_3 H14_3 121.9
C15_3 C14_3 H14_3 121.9
C7_3 C15_3 C14_3 121.4(5)
C7_3 C15_3 C2_3 114.8(6)
C14_3 C15_3 C2_3 123.7(6)
C17_3 C16_3 C24_3 121.3(6)
C17_3 C16_3 C2_3 124.9(7)
C24_3 C16_3 C2_3 113.8(6)
C18_3 C17_3 C16_3 116.6(7)
C18_3 C17_3 H17_3 121.7
C16_3 C17_3 H17_3 121.7
C22_3 C18_3 C17_3 121.1(7)
C22_3 C18_3 C19_3 108.7(6)
C17_3 C18_3 C19_3 130.3(7)
O19A_3 C19_3 N20_3 123.4(8)
O19A_3 C19_3 C18_3 130.5(9)
N20_3 C19_3 C18_3 105.9(7)
C19_3 N20_3 C21_3 111.5(6)
C19_3 N20_3 C31_3 124.5(7)
C21_3 N20_3 C31_3 123.6(7)
O21A_3 C21_3 N20_3 124.9(8)
O21A_3 C21_3 C22_3 129.5(9)
N20_3 C21_3 C22_3 105.6(7)
C23_3 C22_3 C18_3 122.5(7)
C23_3 C22_3 C21_3 129.0(7)
C18_3 C22_3 C21_3 108.3(6)
C24_3 C23_3 C22_3 116.9(7)
C24_3 C23_3 H23_3 121.5
C22_3 C23_3 H23_3 121.5
C23_3 C24_3 C16_3 121.2(6)
C23_3 C24_3 C5_3 125.1(7)
C16_3 C24_3 C5_3 113.6(6)
C30_3 C25_3 C26_3 118.5(5)
C30_3 C25_3 N11_3 123.1(5)
C26_3 C25_3 N11_3 118.4(5)
N27_3 C26_3 C25_3 122.2(5)
N27_3 C26_3 H26_3 118.9
C25_3 C26_3 H26_3 118.9
C28_3 N27_3 C26_3 119.0(5)
C28_3 N27_3 Pd1_60 123.7(4)
C26_3 N27_3 Pd1_60 117.2(4)
N27_3 C28_3 C29_3 121.8(6)
N27_3 C28_3 H28_3 119.1
C29_3 C28_3 H28_3 119.1
C30_3 C29_3 C28_3 119.1(6)
C30_3 C29_3 H29_3 120.5
C28_3 C29_3 H29_3 120.5
C25_3 C30_3 C29_3 119.4(6)
C25_3 C30_3 H30_3 120.3
C29_3 C30_3 H30_3 120.3
C36_3 C31_3 C32_3 119.6(7)
C36_3 C31_3 N20_3 120.2(7)
C32_3 C31_3 N20_3 120.2(7)
N33_3 C32_3 C31_3 122.8(7)
N33_3 C32_3 H32_3 118.6
C31_3 C32_3 H32_3 118.6
C34_3 N33_3 C32_3 117.3(7)
C34_3 N33_3 Pd2_60 122.3(6)
C32_3 N33_3 Pd2_60 120.3(5)
N33_3 C34_3 C35_3 123.7(8)
N33_3 C34_3 H34_3 118.2
C35_3 C34_3 H34_3 118.2
C34_3 C35_3 C36_3 118.7(8)
C34_3 C35_3 H35_3 120.6
C36_3 C35_3 H35_3 120.6
C31_3 C36_3 C35_3 117.7(8)
C31_3 C36_3 H36_3 121.1
C35_3 C36_3 H36_3 121.1
C2_4 C1_4 H1A_4 109.5
C2_4 C1_4 H1B_4 109.5
H1A_4 C1_4 H1B_4 109.5
C2_4 C1_4 H1C_4 109.5
H1A_4 C1_4 H1C_4 109.5
H1B_4 C1_4 H1C_4 109.5
C16_4 C2_4 C15_4 105.5(6)
C16_4 C2_4 C1_4 114.1(7)
C15_4 C2_4 C1_4 113.8(6)
C16_4 C2_4 C3_4 106.0(6)
C15_4 C2_4 C3_4 104.2(6)
C1_4 C2_4 C3_4 112.2(7)
C2_4 C3_4 C4_4 112.3(7)
C2_4 C3_4 H3A_4 109.1
C4_4 C3_4 H3A_4 109.1
C2_4 C3_4 H3B_4 109.1
C4_4 C3_4 H3B_4 109.1
H3A_4 C3_4 H3B_4 107.9
C5_4 C4_4 C3_4 109.0(7)
C5_4 C4_4 H4A_4 109.9
C3_4 C4_4 H4A_4 109.9
C5_4 C4_4 H4B_4 109.9
C3_4 C4_4 H4B_4 109.9
H4A_4 C4_4 H4B_4 108.3
C24_4 C5_4 C7_4 105.4(5)
C24_4 C5_4 C6_4 112.6(6)
C7_4 C5_4 C6_4 112.1(6)
C24_4 C5_4 C4_4 106.9(6)
C7_4 C5_4 C4_4 106.9(6)
C6_4 C5_4 C4_4 112.5(7)
C5_4 C6_4 H6A_4 109.5
C5_4 C6_4 H6B_4 109.5
H6A_4 C6_4 H6B_4 109.5
C5_4 C6_4 H6C_4 109.5
H6A_4 C6_4 H6C_4 109.5
H6B_4 C6_4 H6C_4 109.5
C8_4 C7_4 C15_4 121.3(6)
C8_4 C7_4 C5_4 125.2(6)
C15_4 C7_4 C5_4 113.5(6)
C7_4 C8_4 C9_4 118.5(6)
C7_4 C8_4 H8_4 120.8
C9_4 C8_4 H8_4 120.8
C8_4 C9_4 C13_4 120.5(6)
C8_4 C9_4 C10_4 130.1(6)
C13_4 C9_4 C10_4 109.3(5)
O10A_4 C10_4 N11_4 124.9(6)
O10A_4 C10_4 C9_4 130.6(6)
N11_4 C10_4 C9_4 104.4(5)
C12_4 N11_4 C10_4 112.4(5)
C12_4 N11_4 C25_4 124.8(5)
C10_4 N11_4 C25_4 122.8(5)
O12A_4 C12_4 N11_4 125.8(5)
O12A_4 C12_4 C13_4 128.7(7)
N11_4 C12_4 C13_4 105.3(5)
C14_4 C13_4 C9_4 121.7(5)
C14_4 C13_4 C12_4 129.7(6)
C9_4 C13_4 C12_4 108.5(5)
C15_4 C14_4 C13_4 117.1(6)
C15_4 C14_4 H14_4 121.5
C13_4 C14_4 H14_4 121.5
C14_4 C15_4 C7_4 120.9(6)
C14_4 C15_4 C2_4 124.8(6)
C7_4 C15_4 C2_4 114.2(6)
C17_4 C16_4 C24_4 120.2(6)
C17_4 C16_4 C2_4 124.1(7)
C24_4 C16_4 C2_4 115.6(7)
C16_4 C17_4 C18_4 118.4(7)
C16_4 C17_4 H17_4 120.8
C18_4 C17_4 H17_4 120.8
C17_4 C18_4 C22_4 120.2(7)
C17_4 C18_4 C19_4 130.5(8)
C22_4 C18_4 C19_4 109.0(6)
O19A_4 C19_4 N20_4 123.1(8)
O19A_4 C19_4 C18_4 131.4(9)
N20_4 C19_4 C18_4 105.5(7)
C21_4 N20_4 C31_4 125.2(7)
C21_4 N20_4 C19_4 111.0(6)
C31_4 N20_4 C19_4 123.4(7)
O21A_4 C21_4 N20_4 123.9(7)
O21A_4 C21_4 C22_4 129.4(8)
N20_4 C21_4 C22_4 106.6(7)
C23_4 C22_4 C18_4 121.8(6)
C23_4 C22_4 C21_4 130.2(7)
C18_4 C22_4 C21_4 107.9(6)
C22_4 C23_4 C24_4 117.5(7)
C22_4 C23_4 H23_4 121.3
C24_4 C23_4 H23_4 121.3
C23_4 C24_4 C16_4 121.8(7)
C23_4 C24_4 C5_4 125.5(7)
C16_4 C24_4 C5_4 112.7(6)
C26_4 C25_4 C30_4 118.6(5)
C26_4 C25_4 N11_4 120.2(5)
C30_4 C25_4 N11_4 121.3(5)
N27_4 C26_4 C25_4 122.6(5)
N27_4 C26_4 H26_4 118.7
C25_4 C26_4 H26_4 118.7
C26_4 N27_4 C28_4 118.7(5)
C26_4 N27_4 Pd1_60 119.5(4)
C28_4 N27_4 Pd1_60 121.1(4)
N27_4 C28_4 C29_4 122.2(6)
N27_4 C28_4 H28_4 118.9
C29_4 C28_4 H28_4 118.9
C28_4 C29_4 C30_4 119.1(6)
C28_4 C29_4 H29_4 120.4
C30_4 C29_4 H29_4 120.4
C29_4 C30_4 C25_4 118.8(6)
C29_4 C30_4 H30_4 120.6
C25_4 C30_4 H30_4 120.6
C36_4 C31_4 C32_4 118.4(7)
C36_4 C31_4 N20_4 123.0(8)
C32_4 C31_4 N20_4 118.6(7)
N33_4 C32_4 C31_4 123.5(7)
N33_4 C32_4 H32_4 118.3
C31_4 C32_4 H32_4 118.3
C32_4 N33_4 C34_4 117.1(7)
C32_4 N33_4 Pd2_60 119.1(5)
C34_4 N33_4 Pd2_60 123.6(6)
C35_4 C34_4 N33_4 122.3(8)
C35_4 C34_4 H34_4 118.9
N33_4 C34_4 H34_4 118.9
C34_4 C35_4 C36_4 121.0(8)
C34_4 C35_4 H35_4 119.5
C36_4 C35_4 H35_4 119.5
C31_4 C36_4 C35_4 117.6(8)
C31_4 C36_4 H36_4 121.2
C35_4 C36_4 H36_4 121.2
C2_5 C1_5 H1A_5 109.5
C2_5 C1_5 H1B_5 109.5
H1A_5 C1_5 H1B_5 109.5
C2_5 C1_5 H1C_5 109.5
H1A_5 C1_5 H1C_5 109.5
H1B_5 C1_5 H1C_5 109.5
C16_5 C2_5 C15_5 105.6(6)
C16_5 C2_5 C1_5 114.4(7)
C15_5 C2_5 C1_5 113.3(6)
C16_5 C2_5 C3_5 105.7(7)
C15_5 C2_5 C3_5 107.1(6)
C1_5 C2_5 C3_5 110.2(6)
C4_5 C3_5 C2_5 110.0(6)
C4_5 C3_5 H3A_5 109.7
C2_5 C3_5 H3A_5 109.7
C4_5 C3_5 H3B_5 109.7
C2_5 C3_5 H3B_5 109.7
H3A_5 C3_5 H3B_5 108.2
C3_5 C4_5 C5_5 111.3(6)
C3_5 C4_5 H4A_5 109.4
C5_5 C4_5 H4A_5 109.4
C3_5 C4_5 H4B_5 109.4
C5_5 C4_5 H4B_5 109.4
H4A_5 C4_5 H4B_5 108.0
C24_5 C5_5 C7_5 107.4(6)
C24_5 C5_5 C6_5 113.0(7)
C7_5 C5_5 C6_5 112.6(6)
C24_5 C5_5 C4_5 105.1(7)
C7_5 C5_5 C4_5 105.3(7)
C6_5 C5_5 C4_5 112.8(6)
C5_5 C6_5 H6A_5 109.5
C5_5 C6_5 H6B_5 109.5
H6A_5 C6_5 H6B_5 109.5
C5_5 C6_5 H6C_5 109.5
H6A_5 C6_5 H6C_5 109.5
H6B_5 C6_5 H6C_5 109.5
C8_5 C7_5 C15_5 119.5(6)
C8_5 C7_5 C5_5 125.9(6)
C15_5 C7_5 C5_5 114.5(6)
C9_5 C8_5 C7_5 117.8(6)
C9_5 C8_5 H8_5 121.1
C7_5 C8_5 H8_5 121.1
C8_5 C9_5 C13_5 122.0(6)
C8_5 C9_5 C10_5 129.2(6)
C13_5 C9_5 C10_5 108.7(6)
O10A_5 C10_5 N11_5 125.8(7)
O10A_5 C10_5 C9_5 128.9(7)
N11_5 C10_5 C9_5 105.3(5)
C12_5 N11_5 C25_5 125.7(6)
C12_5 N11_5 C10_5 111.5(6)
C25_5 N11_5 C10_5 122.4(5)
O12A_5 C12_5 N11_5 123.7(6)
O12A_5 C12_5 C13_5 130.0(6)
N11_5 C12_5 C13_5 106.2(5)
C14_5 C13_5 C9_5 120.5(6)
C14_5 C13_5 C12_5 131.1(6)
C9_5 C13_5 C12_5 108.2(5)
C13_5 C14_5 C15_5 118.1(6)
C13_5 C14_5 H14_5 121.0
C15_5 C14_5 H14_5 121.0
C14_5 C15_5 C7_5 121.9(6)
C14_5 C15_5 C2_5 125.5(6)
C7_5 C15_5 C2_5 112.5(6)
C17_5 C16_5 C24_5 121.4(7)
C17_5 C16_5 C2_5 124.2(6)
C24_5 C16_5 C2_5 114.4(6)
C16_5 C17_5 C18_5 117.4(7)
C16_5 C17_5 H17_5 121.3
C18_5 C17_5 H17_5 121.3
C22_5 C18_5 C17_5 121.0(7)
C22_5 C18_5 C19_5 108.2(6)
C17_5 C18_5 C19_5 130.7(6)
O19A_5 C19_5 N20_5 124.4(8)
O19A_5 C19_5 C18_5 129.3(8)
N20_5 C19_5 C18_5 106.3(6)
C19_5 N20_5 C21_5 110.6(6)
C19_5 N20_5 C31_5 124.2(6)
C21_5 N20_5 C31_5 125.2(6)
O21A_5 C21_5 N20_5 125.1(8)
O21A_5 C21_5 C22_5 128.3(8)
N20_5 C21_5 C22_5 106.5(6)
C23_5 C22_5 C18_5 120.9(7)
C23_5 C22_5 C21_5 130.7(6)
C18_5 C22_5 C21_5 108.4(6)
C22_5 C23_5 C24_5 118.9(7)
C22_5 C23_5 H23_5 120.5
C24_5 C23_5 H23_5 120.5
C23_5 C24_5 C16_5 120.3(7)
C23_5 C24_5 C5_5 126.3(6)
C16_5 C24_5 C5_5 113.4(7)
C30_5 C25_5 C26_5 118.1(7)
C30_5 C25_5 N11_5 123.5(6)
C26_5 C25_5 N11_5 118.5(6)
N27_5 C26_5 C25_5 122.3(6)
N27_5 C26_5 H26_5 118.8
C25_5 C26_5 H26_5 118.8
C26_5 N27_5 C28_5 120.3(6)
C26_5 N27_5 Pd1_61 115.9(4)
C28_5 N27_5 Pd1_61 123.8(5)
N27_5 C28_5 C29_5 120.9(7)
N27_5 C28_5 H28_5 119.5
C29_5 C28_5 H28_5 119.5
C28_5 C29_5 C30_5 119.9(7)
C28_5 C29_5 H29_5 120.0
C30_5 C29_5 H29_5 120.0
C29_5 C30_5 C25_5 118.3(7)
C29_5 C30_5 H30_5 120.8
C25_5 C30_5 H30_5 120.8
C36_5 C31_5 C32_5 117.3(8)
C36_5 C31_5 N20_5 121.8(8)
C32_5 C31_5 N20_5 120.9(8)
N33_5 C32_5 C31_5 126.0(8)
N33_5 C32_5 H32_5 117.0
C31_5 C32_5 H32_5 117.0
C34_5 N33_5 C32_5 114.4(8)
C34_5 N33_5 Pd2_61 120.9(7)
C32_5 N33_5 Pd2_61 123.6(6)
N33_5 C34_5 C35_5 123.5(9)
N33_5 C34_5 H34_5 118.3
C35_5 C34_5 H34_5 118.3
C34_5 C35_5 C36_5 121.6(9)
C34_5 C35_5 H35_5 119.2
C36_5 C35_5 H35_5 119.2
C31_5 C36_5 C35_5 117.3(9)
C31_5 C36_5 H36_5 121.3
C35_5 C36_5 H36_5 121.3
C2_6 C1_6 H1A_6 109.5
C2_6 C1_6 H1B_6 109.5
H1A_6 C1_6 H1B_6 109.5
C2_6 C1_6 H1C_6 109.5
H1A_6 C1_6 H1C_6 109.5
H1B_6 C1_6 H1C_6 109.5
C16_6 C2_6 C15_6 105.7(5)
C16_6 C2_6 C1_6 114.2(6)
C15_6 C2_6 C1_6 114.6(6)
C16_6 C2_6 C3_6 104.5(6)
C15_6 C2_6 C3_6 105.4(6)
C1_6 C2_6 C3_6 111.5(6)
C4_6 C3_6 C2_6 111.5(6)
C4_6 C3_6 H3A_6 109.3
C2_6 C3_6 H3A_6 109.3
C4_6 C3_6 H3B_6 109.3
C2_6 C3_6 H3B_6 109.3
H3A_6 C3_6 H3B_6 108.0
C3_6 C4_6 C5_6 111.6(6)
C3_6 C4_6 H4A_6 109.3
C5_6 C4_6 H4A_6 109.3
C3_6 C4_6 H4B_6 109.3
C5_6 C4_6 H4B_6 109.3
H4A_6 C4_6 H4B_6 108.0
C7_6 C5_6 C6_6 114.1(6)
C7_6 C5_6 C24_6 104.2(5)
C6_6 C5_6 C24_6 114.5(6)
C7_6 C5_6 C4_6 105.8(6)
C6_6 C5_6 C4_6 112.9(6)
C24_6 C5_6 C4_6 104.4(6)
C5_6 C6_6 H6A_6 109.5
C5_6 C6_6 H6B_6 109.5
H6A_6 C6_6 H6B_6 109.5
C5_6 C6_6 H6C_6 109.5
H6A_6 C6_6 H6C_6 109.5
H6B_6 C6_6 H6C_6 109.5
C8_6 C7_6 C15_6 121.0(5)
C8_6 C7_6 C5_6 124.6(6)
C15_6 C7_6 C5_6 114.4(6)
C7_6 C8_6 C9_6 118.2(6)
C7_6 C8_6 H8_6 120.9
C9_6 C8_6 H8_6 120.9
C13_6 C9_6 C8_6 120.6(6)
C13_6 C9_6 C10_6 109.2(5)
C8_6 C9_6 C10_6 130.1(6)
O10A_6 C10_6 N11_6 125.3(6)
O10A_6 C10_6 C9_6 129.9(6)
N11_6 C10_6 C9_6 104.8(5)
C10_6 N11_6 C12_6 112.5(5)
C10_6 N11_6 C25_6 123.1(6)
C12_6 N11_6 C25_6 124.2(5)
O12A_6 C12_6 N11_6 125.3(6)
O12A_6 C12_6 C13_6 129.6(7)
N11_6 C12_6 C13_6 105.2(5)
C9_6 C13_6 C14_6 122.5(5)
C9_6 C13_6 C12_6 108.4(5)
C14_6 C13_6 C12_6 129.0(6)
C13_6 C14_6 C15_6 116.8(6)
C13_6 C14_6 H14_6 121.6
C15_6 C14_6 H14_6 121.6
C7_6 C15_6 C14_6 120.9(6)
C7_6 C15_6 C2_6 114.7(5)
C14_6 C15_6 C2_6 124.4(6)
C24_6 C16_6 C17_6 121.4(6)
C24_6 C16_6 C2_6 114.0(6)
C17_6 C16_6 C2_6 124.5(6)
C18_6 C17_6 C16_6 117.6(6)
C18_6 C17_6 H17_6 121.2
C16_6 C17_6 H17_6 121.2
C22_6 C18_6 C17_6 121.0(6)
C22_6 C18_6 C19_6 108.6(6)
C17_6 C18_6 C19_6 130.2(7)
O19A_6 C19_6 N20_6 124.6(7)
O19A_6 C19_6 C18_6 129.7(8)
N20_6 C19_6 C18_6 105.7(6)
C19_6 N20_6 C21_6 111.4(6)
C19_6 N20_6 C31_6 124.0(6)
C21_6 N20_6 C31_6 124.4(6)
O21A_6 C21_6 N20_6 125.3(7)
O21A_6 C21_6 C22_6 129.2(7)
N20_6 C21_6 C22_6 105.5(6)
C18_6 C22_6 C23_6 122.2(6)
C18_6 C22_6 C21_6 108.7(6)
C23_6 C22_6 C21_6 128.9(6)
C22_6 C23_6 C24_6 117.0(6)
C22_6 C23_6 H23_6 121.5
C24_6 C23_6 H23_6 121.5
C16_6 C24_6 C23_6 120.8(6)
C16_6 C24_6 C5_6 115.4(6)
C23_6 C24_6 C5_6 123.8(6)
C30_6 C25_6 C26_6 120.8(6)
C30_6 C25_6 N11_6 120.8(6)
C26_6 C25_6 N11_6 118.4(6)
N27_6 C26_6 C25_6 121.5(6)
N27_6 C26_6 H26_6 119.3
C25_6 C26_6 H26_6 119.3
C26_6 N27_6 C28_6 118.9(6)
C26_6 N27_6 Pd1_61 120.8(5)
C28_6 N27_6 Pd1_61 119.9(5)
N27_6 C28_6 C29_6 122.0(7)
N27_6 C28_6 H28_6 119.0
C29_6 C28_6 H28_6 119.0
C28_6 C29_6 C30_6 120.6(7)
C28_6 C29_6 H29_6 119.7
C30_6 C29_6 H29_6 119.7
C25_6 C30_6 C29_6 116.2(7)
C25_6 C30_6 H30_6 121.9
C29_6 C30_6 H30_6 121.9
C36_6 C31_6 C32_6 119.2(6)
C36_6 C31_6 N20_6 122.8(6)
C32_6 C31_6 N20_6 118.0(6)
N33_6 C32_6 C31_6 122.5(7)
N33_6 C32_6 H32_6 118.8
C31_6 C32_6 H32_6 118.8
C34_6 N33_6 C32_6 117.8(7)
C34_6 N33_6 Pd2_61 123.4(5)
C32_6 N33_6 Pd2_61 118.4(5)
N33_6 C34_6 C35_6 123.3(7)
N33_6 C34_6 H34_6 118.3
C35_6 C34_6 H34_6 118.3
C34_6 C35_6 C36_6 119.0(8)
C34_6 C35_6 H35_6 120.5
C36_6 C35_6 H35_6 120.5
C31_6 C36_6 C35_6 118.1(7)
C31_6 C36_6 H36_6 120.9
C35_6 C36_6 H36_6 120.9
C2_7 C1_7 H1A_7 109.5
C2_7 C1_7 H1B_7 109.5
H1A_7 C1_7 H1B_7 109.5
C2_7 C1_7 H1C_7 109.5
H1A_7 C1_7 H1C_7 109.5
H1B_7 C1_7 H1C_7 109.5
C15_7 C2_7 C16_7 104.3(7)
C15_7 C2_7 C1_7 115.8(7)
C16_7 C2_7 C1_7 112.9(8)
C15_7 C2_7 C3_7 106.8(8)
C16_7 C2_7 C3_7 104.7(8)
C1_7 C2_7 C3_7 111.5(8)
C4_7 C3_7 C2_7 111.3(7)
C4_7 C3_7 H3A_7 109.4
C2_7 C3_7 H3A_7 109.4
C4_7 C3_7 H3B_7 109.4
C2_7 C3_7 H3B_7 109.4
H3A_7 C3_7 H3B_7 108.0
C5_7 C4_7 C3_7 110.9(8)
C5_7 C4_7 H4A_7 109.5
C3_7 C4_7 H4A_7 109.5
C5_7 C4_7 H4B_7 109.5
C3_7 C4_7 H4B_7 109.5
H4A_7 C4_7 H4B_7 108.1
C7_7 C5_7 C24_7 104.2(7)
C7_7 C5_7 C6_7 112.8(7)
C24_7 C5_7 C6_7 113.8(8)
C7_7 C5_7 C4_7 106.1(7)
C24_7 C5_7 C4_7 104.9(8)
C6_7 C5_7 C4_7 114.1(8)
C5_7 C6_7 H6A_7 109.5
C5_7 C6_7 H6B_7 109.5
H6A_7 C6_7 H6B_7 109.5
C5_7 C6_7 H6C_7 109.5
H6A_7 C6_7 H6C_7 109.5
H6B_7 C6_7 H6C_7 109.5
C8_7 C7_7 C15_7 121.4(7)
C8_7 C7_7 C5_7 124.2(7)
C15_7 C7_7 C5_7 114.4(7)
C7_7 C8_7 C9_7 117.7(7)
C7_7 C8_7 H8_7 121.2
C9_7 C8_7 H8_7 121.2
C13_7 C9_7 C8_7 120.3(7)
C13_7 C9_7 C10_7 108.1(6)
C8_7 C9_7 C10_7 131.5(7)
O10A_7 C10_7 N11_7 124.3(7)
O10A_7 C10_7 C9_7 129.3(7)
N11_7 C10_7 C9_7 106.2(6)
C12_7 N11_7 C10_7 111.0(6)
C12_7 N11_7 C25_7 122.7(6)
C10_7 N11_7 C25_7 125.9(6)
O12A_7 C12_7 N11_7 124.6(7)
O12A_7 C12_7 C13_7 129.6(7)
N11_7 C12_7 C13_7 105.7(6)
C14_7 C13_7 C9_7 122.7(7)
C14_7 C13_7 C12_7 128.4(7)
C9_7 C13_7 C12_7 108.9(6)
C13_7 C14_7 C15_7 116.4(7)
C13_7 C14_7 H14_7 121.8
C15_7 C14_7 H14_7 121.8
C14_7 C15_7 C7_7 121.4(7)
C14_7 C15_7 C2_7 123.0(7)
C7_7 C15_7 C2_7 115.5(7)
C17_7 C16_7 C24_7 122.5(7)
C17_7 C16_7 C2_7 124.5(7)
C24_7 C16_7 C2_7 113.0(7)
C16_7 C17_7 C18_7 117.4(7)
C16_7 C17_7 H17_7 121.3
C18_7 C17_7 H17_7 121.3
C17_7 C18_7 C22_7 120.5(7)
C17_7 C18_7 C19_7 130.7(7)
C22_7 C18_7 C19_7 108.7(6)
O19A_7 C19_7 N20_7 124.1(8)
O19A_7 C19_7 C18_7 130.4(7)
N20_7 C19_7 C18_7 105.3(6)
C21_7 N20_7 C31_7 124.5(6)
C21_7 N20_7 C19_7 111.4(6)
C31_7 N20_7 C19_7 124.1(7)
O21A_7 C21_7 N20_7 124.4(7)
O21A_7 C21_7 C22_7 128.6(8)
N20_7 C21_7 C22_7 107.0(6)
C23_7 C22_7 C18_7 121.1(7)
C23_7 C22_7 C21_7 131.3(7)
C18_7 C22_7 C21_7 107.4(6)
C22_7 C23_7 C24_7 118.7(7)
C22_7 C23_7 H23_7 120.7
C24_7 C23_7 H23_7 120.7
C23_7 C24_7 C16_7 119.7(8)
C23_7 C24_7 C5_7 124.6(7)
C16_7 C24_7 C5_7 115.7(7)
C26_7 C25_7 C30_7 117.5(7)
C26_7 C25_7 N11_7 119.7(6)
C30_7 C25_7 N11_7 122.8(6)
N27_7 C26_7 C25_7 123.8(6)
N27_7 C26_7 H26_7 118.1
C25_7 C26_7 H26_7 118.1
C26_7 N27_7 C28_7 117.2(6)
C26_7 N27_7 Pd1_61 117.2(4)
C28_7 N27_7 Pd1_61 125.0(6)
N27_7 C28_7 C29_7 123.6(7)
N27_7 C28_7 H28_7 118.2
C29_7 C28_7 H28_7 118.2
C28_7 C29_7 C30_7 118.4(7)
C28_7 C29_7 H29_7 120.8
C30_7 C29_7 H29_7 120.8
C29_7 C30_7 C25_7 119.6(7)
C29_7 C30_7 H30_7 120.2
C25_7 C30_7 H30_7 120.2
C36_7 C31_7 C32_7 119.1(7)
C36_7 C31_7 N20_7 120.4(7)
C32_7 C31_7 N20_7 120.6(7)
N33_7 C32_7 C31_7 122.2(7)
N33_7 C32_7 H32_7 118.9
C31_7 C32_7 H32_7 118.9
C32_7 N33_7 C34_7 118.1(7)
C32_7 N33_7 Pd2_61 118.3(5)
C34_7 N33_7 Pd2_61 123.2(7)
N33_7 C34_7 C35_7 122.6(8)
N33_7 C34_7 H34_7 118.7
C35_7 C34_7 H34_7 118.7
C34_7 C35_7 C36_7 120.4(8)
C34_7 C35_7 H35_7 119.8
C36_7 C35_7 H35_7 119.8
C35_7 C36_7 C31_7 117.5(8)
C35_7 C36_7 H36_7 121.3
C31_7 C36_7 H36_7 121.3
C2_8 C1_8 H1A_8 109.5
C2_8 C1_8 H1B_8 109.5
H1A_8 C1_8 H1B_8 109.5
C2_8 C1_8 H1C_8 109.5
H1A_8 C1_8 H1C_8 109.5
H1B_8 C1_8 H1C_8 109.5
C15_8 C2_8 C16_8 106.5(5)
C15_8 C2_8 C1_8 113.8(5)
C16_8 C2_8 C1_8 113.3(6)
C15_8 C2_8 C3_8 105.3(5)
C16_8 C2_8 C3_8 105.8(5)
C1_8 C2_8 C3_8 111.5(5)
C4_8 C3_8 C2_8 109.9(5)
C4_8 C3_8 H3A_8 109.7
C2_8 C3_8 H3A_8 109.7
C4_8 C3_8 H3B_8 109.7
C2_8 C3_8 H3B_8 109.7
H3A_8 C3_8 H3B_8 108.2
C3_8 C4_8 C5_8 112.2(5)
C3_8 C4_8 H4A_8 109.2
C5_8 C4_8 H4A_8 109.2
C3_8 C4_8 H4B_8 109.2
C5_8 C4_8 H4B_8 109.2
H4A_8 C4_8 H4B_8 107.9
C24_8 C5_8 C7_8 105.4(5)
C24_8 C5_8 C6_8 114.5(5)
C7_8 C5_8 C6_8 114.5(5)
C24_8 C5_8 C4_8 104.1(6)
C7_8 C5_8 C4_8 107.0(5)
C6_8 C5_8 C4_8 110.5(5)
C5_8 C6_8 H6A_8 109.5
C5_8 C6_8 H6B_8 109.5
H6A_8 C6_8 H6B_8 109.5
C5_8 C6_8 H6C_8 109.5
H6A_8 C6_8 H6C_8 109.5
H6B_8 C6_8 H6C_8 109.5
C8_8 C7_8 C15_8 120.8(5)
C8_8 C7_8 C5_8 125.0(5)
C15_8 C7_8 C5_8 114.2(5)
C9_8 C8_8 C7_8 118.1(6)
C9_8 C8_8 H8_8 120.9
C7_8 C8_8 H8_8 120.9
C13_8 C9_8 C8_8 120.5(6)
C13_8 C9_8 C10_8 109.0(5)
C8_8 C9_8 C10_8 130.4(6)
O10A_8 C10_8 N11_8 125.1(6)
O10A_8 C10_8 C9_8 129.6(6)
N11_8 C10_8 C9_8 105.3(5)
C10_8 N11_8 C25_8 123.4(6)
C10_8 N11_8 C12_8 111.4(5)
C25_8 N11_8 C12_8 125.1(5)
O12A_8 C12_8 N11_8 124.2(6)
O12A_8 C12_8 C13_8 130.5(7)
N11_8 C12_8 C13_8 105.2(5)
C14_8 C13_8 C9_8 122.1(5)
C14_8 C13_8 C12_8 128.9(6)
C9_8 C13_8 C12_8 108.9(5)
C13_8 C14_8 C15_8 117.4(6)
C13_8 C14_8 H14_8 121.3
C15_8 C14_8 H14_8 121.3
C14_8 C15_8 C7_8 121.0(6)
C14_8 C15_8 C2_8 124.9(5)
C7_8 C15_8 C2_8 114.0(5)
C17_8 C16_8 C24_8 120.5(6)
C17_8 C16_8 C2_8 125.7(6)
C24_8 C16_8 C2_8 113.7(5)
C18_8 C17_8 C16_8 118.0(6)
C18_8 C17_8 H17_8 121.0
C16_8 C17_8 H17_8 121.0
C17_8 C18_8 C22_8 121.9(6)
C17_8 C18_8 C19_8 129.8(6)
C22_8 C18_8 C19_8 108.2(5)
O19A_8 C19_8 N20_8 124.0(6)
O19A_8 C19_8 C18_8 130.0(6)
N20_8 C19_8 C18_8 106.1(5)
C19_8 N20_8 C31_8 123.5(5)
C19_8 N20_8 C21_8 111.0(5)
C31_8 N20_8 C21_8 125.2(6)
O21A_8 C21_8 N20_8 123.1(6)
O21A_8 C21_8 C22_8 130.5(6)
N20_8 C21_8 C22_8 106.3(5)
C18_8 C22_8 C23_8 120.1(6)
C18_8 C22_8 C21_8 108.4(5)
C23_8 C22_8 C21_8 131.3(6)
C24_8 C23_8 C22_8 118.4(6)
C24_8 C23_8 H23_8 120.8
C22_8 C23_8 H23_8 120.8
C23_8 C24_8 C16_8 121.1(6)
C23_8 C24_8 C5_8 124.9(5)
C16_8 C24_8 C5_8 114.0(5)
C26_8 C25_8 C30_8 118.7(6)
C26_8 C25_8 N11_8 119.0(6)
C30_8 C25_8 N11_8 122.3(7)
N27_8 C26_8 C25_8 123.2(6)
N27_8 C26_8 H26_8 118.4
C25_8 C26_8 H26_8 118.4
C28_8 N27_8 C26_8 118.5(6)
C28_8 N27_8 Pd1_61 120.1(5)
C26_8 N27_8 Pd1_61 120.8(5)
N27_8 C28_8 C29_8 120.7(7)
N27_8 C28_8 H28_8 119.6
C29_8 C28_8 H28_8 119.6
C30_8 C29_8 C28_8 121.2(7)
C30_8 C29_8 H29_8 119.4
C28_8 C29_8 H29_8 119.4
C25_8 C30_8 C29_8 117.7(7)
C25_8 C30_8 H30_8 121.1
C29_8 C30_8 H30_8 121.1
C36_8 C31_8 C32_8 117.8(6)
C36_8 C31_8 N20_8 123.8(6)
C32_8 C31_8 N20_8 118.4(6)
N33_8 C32_8 C31_8 123.4(7)
N33_8 C32_8 H32_8 118.3
C31_8 C32_8 H32_8 118.3
C34_8 N33_8 C32_8 119.0(7)
C34_8 N33_8 Pd2_61 124.0(5)
C32_8 N33_8 Pd2_61 116.3(5)
N33_8 C34_8 C35_8 121.5(7)
N33_8 C34_8 H34_8 119.2
C35_8 C34_8 H34_8 119.2
C36_8 C35_8 C34_8 118.6(7)
C36_8 C35_8 H35_8 120.7
C34_8 C35_8 H35_8 120.7
C35_8 C36_8 C31_8 119.7(7)
C35_8 C36_8 H36_8 120.1
C31_8 C36_8 H36_8 120.1
C2_9 C1_9 H1A_9 109.5
C2_9 C1_9 H1B_9 109.5
H1A_9 C1_9 H1B_9 109.5
C2_9 C1_9 H1C_9 109.5
H1A_9 C1_9 H1C_9 109.5
H1B_9 C1_9 H1C_9 109.5
C3_9 C2_9 C15_9 105.9(9)
C3_9 C2_9 C16_9 103.4(8)
C15_9 C2_9 C16_9 108.2(8)
C3_9 C2_9 C1_9 112.3(10)
C15_9 C2_9 C1_9 115.4(8)
C16_9 C2_9 C1_9 110.8(8)
C2_9 C3_9 C4_9 108.3(10)
C2_9 C3_9 H3A_9 110.0
C4_9 C3_9 H3A_9 110.0
C2_9 C3_9 H3B_9 110.0
C4_9 C3_9 H3B_9 110.0
H3A_9 C3_9 H3B_9 108.4
C5_9 C4_9 C3_9 113.0(10)
C5_9 C4_9 H4A_9 109.0
C3_9 C4_9 H4A_9 109.0
C5_9 C4_9 H4B_9 109.0
C3_9 C4_9 H4B_9 109.0
H4A_9 C4_9 H4B_9 107.8
C7_9 C5_9 C24_9 106.2(8)
C7_9 C5_9 C4_9 106.6(9)
C24_9 C5_9 C4_9 105.2(9)
C7_9 C5_9 C6_9 109.9(9)
C24_9 C5_9 C6_9 112.3(9)
C4_9 C5_9 C6_9 116.0(10)
C5_9 C6_9 H6A_9 109.5
C5_9 C6_9 H6B_9 109.5
H6A_9 C6_9 H6B_9 109.5
C5_9 C6_9 H6C_9 109.5
H6A_9 C6_9 H6C_9 109.5
H6B_9 C6_9 H6C_9 109.5
C15_9 C7_9 C8_9 123.8(8)
C15_9 C7_9 C5_9 111.2(9)
C8_9 C7_9 C5_9 125.1(9)
C7_9 C8_9 C9_9 116.2(9)
C7_9 C8_9 H8_9 121.9
C9_9 C8_9 H8_9 121.9
C13_9 C9_9 C8_9 121.0(8)
C13_9 C9_9 C10_9 108.7(6)
C8_9 C9_9 C10_9 130.1(8)
O10A_9 C10_9 N11_9 123.7(8)
O10A_9 C10_9 C9_9 129.8(9)
N11_9 C10_9 C9_9 106.0(7)
C10_9 N11_9 C12_9 111.1(6)
C10_9 N11_9 C25_9 124.7(7)
C12_9 N11_9 C25_9 123.9(6)
O12A_9 C12_9 N11_9 124.9(7)
O12A_9 C12_9 C13_9 128.3(8)
N11_9 C12_9 C13_9 106.7(6)
C14_9 C13_9 C9_9 121.4(7)
C14_9 C13_9 C12_9 130.9(8)
C9_9 C13_9 C12_9 107.4(7)
C13_9 C14_9 C15_9 118.6(9)
C13_9 C14_9 H14_9 120.7
C15_9 C14_9 H14_9 120.7
C7_9 C15_9 C14_9 119.0(8)
C7_9 C15_9 C2_9 116.9(8)
C14_9 C15_9 C2_9 124.1(9)
C17_9 C16_9 C24_9 121.0(8)
C17_9 C16_9 C2_9 125.2(9)
C24_9 C16_9 C2_9 113.2(9)
C16_9 C17_9 C18_9 117.2(8)
C16_9 C17_9 H17_9 121.4
C18_9 C17_9 H17_9 121.4
C22_9 C18_9 C17_9 121.4(8)
C22_9 C18_9 C19_9 108.5(6)
C17_9 C18_9 C19_9 130.0(8)
O19A_9 C19_9 N20_9 124.3(8)
O19A_9 C19_9 C18_9 129.3(8)
N20_9 C19_9 C18_9 106.1(7)
C19_9 N20_9 C21_9 111.4(6)
C19_9 N20_9 C31_9 126.2(7)
C21_9 N20_9 C31_9 122.2(7)
O21A_9 C21_9 N20_9 125.5(7)
O21A_9 C21_9 C22_9 129.0(9)
N20_9 C21_9 C22_9 105.3(7)
C18_9 C22_9 C23_9 122.5(7)
C18_9 C22_9 C21_9 108.6(7)
C23_9 C22_9 C21_9 128.9(8)
C24_9 C23_9 C22_9 115.9(8)
C24_9 C23_9 H23_9 122.0
C22_9 C23_9 H23_9 122.0
C23_9 C24_9 C16_9 121.8(8)
C23_9 C24_9 C5_9 124.7(9)
C16_9 C24_9 C5_9 113.4(8)
C26_9 C25_9 C30_9 118.2(7)
C26_9 C25_9 N11_9 118.5(7)
C30_9 C25_9 N11_9 123.3(7)
N27_9 C26_9 C25_9 124.1(7)
N27_9 C26_9 H26_9 118.0
C25_9 C26_9 H26_9 118.0
C26_9 N27_9 C28_9 117.2(7)
C26_9 N27_9 Pd1_62 119.2(5)
C28_9 N27_9 Pd1_62 123.3(5)
N27_9 C28_9 C29_9 121.7(7)
N27_9 C28_9 H28_9 119.2
C29_9 C28_9 H28_9 119.2
C30_9 C29_9 C28_9 121.1(7)
C30_9 C29_9 H29_9 119.4
C28_9 C29_9 H29_9 119.4
C29_9 C30_9 C25_9 117.6(7)
C29_9 C30_9 H30_9 121.2
C25_9 C30_9 H30_9 121.2
C32_9 C31_9 C36_9 118.4(7)
C32_9 C31_9 N20_9 121.0(7)
C36_9 C31_9 N20_9 120.6(7)
N33_9 C32_9 C31_9 123.6(7)
N33_9 C32_9 H32_9 118.2
C31_9 C32_9 H32_9 118.2
C34_9 N33_9 C32_9 117.5(7)
C34_9 N33_9 Pd2_62 121.6(5)
C32_9 N33_9 Pd2_62 120.4(5)
N33_9 C34_9 C35_9 123.5(7)
N33_9 C34_9 H34_9 118.2
C35_9 C34_9 H34_9 118.2
C36_9 C35_9 C34_9 118.5(8)
C36_9 C35_9 H35_9 120.8
C34_9 C35_9 H35_9 120.8
C35_9 C36_9 C31_9 118.5(8)
C35_9 C36_9 H36_9 120.8
C31_9 C36_9 H36_9 120.8
C2_10 C1_10 H1A_10 109.5
C2_10 C1_10 H1B_10 109.5
H1A_10 C1_10 H1B_10 109.5
C2_10 C1_10 H1C_10 109.5
H1A_10 C1_10 H1C_10 109.5
H1B_10 C1_10 H1C_10 109.5
C15_10 C2_10 C16_10 103.6(8)
C15_10 C2_10 C3_10 107.5(9)
C16_10 C2_10 C3_10 104.9(9)
C15_10 C2_10 C1_10 112.0(9)
C16_10 C2_10 C1_10 111.9(9)
C3_10 C2_10 C1_10 116.0(10)
C2_10 C3_10 C4_10 112.0(10)
C2_10 C3_10 H3A_10 109.2
C4_10 C3_10 H3A_10 109.2
C2_10 C3_10 H3B_10 109.2
C4_10 C3_10 H3B_10 109.2
H3A_10 C3_10 H3B_10 107.9
C5_10 C4_10 C3_10 109.6(10)
C5_10 C4_10 H4A_10 109.8
C3_10 C4_10 H4A_10 109.8
C5_10 C4_10 H4B_10 109.8
C3_10 C4_10 H4B_10 109.8
H4A_10 C4_10 H4B_10 108.2
C24_10 C5_10 C4_10 107.4(10)
C24_10 C5_10 C7_10 106.0(9)
C4_10 C5_10 C7_10 103.3(9)
C24_10 C5_10 C6_10 111.9(9)
C4_10 C5_10 C6_10 112.2(10)
C7_10 C5_10 C6_10 115.4(9)
C5_10 C6_10 H6A_10 109.5
C5_10 C6_10 H6B_10 109.5
H6A_10 C6_10 H6B_10 109.5
C5_10 C6_10 H6C_10 109.5
H6A_10 C6_10 H6C_10 109.5
H6B_10 C6_10 H6C_10 109.5
C15_10 C7_10 C8_10 121.0(8)
C15_10 C7_10 C5_10 115.1(9)
C8_10 C7_10 C5_10 124.0(9)
C7_10 C8_10 C9_10 116.6(9)
C7_10 C8_10 H8_10 121.7
C9_10 C8_10 H8_10 121.7
C13_10 C9_10 C8_10 121.5(8)
C13_10 C9_10 C10_10 109.4(7)
C8_10 C9_10 C10_10 128.8(9)
O10A_10 C10_10 N11_10 124.3(9)
O10A_10 C10_10 C9_10 130.2(9)
N11_10 C10_10 C9_10 105.5(7)
C10_10 N11_10 C25_10 124.8(8)
C10_10 N11_10 C12_10 112.1(7)
C25_10 N11_10 C12_10 123.1(7)
O12A_10 C12_10 N11_10 126.8(8)
O12A_10 C12_10 C13_10 128.8(9)
N11_10 C12_10 C13_10 104.3(7)
C9_10 C13_10 C14_10 122.1(8)
C9_10 C13_10 C12_10 108.6(7)
C14_10 C13_10 C12_10 129.2(8)
C13_10 C14_10 C15_10 116.9(9)
C13_10 C14_10 H14_10 121.6
C15_10 C14_10 H14_10 121.6
C7_10 C15_10 C14_10 121.8(8)
C7_10 C15_10 C2_10 113.4(9)
C14_10 C15_10 C2_10 124.7(9)
C17_10 C16_10 C24_10 122.4(8)
C17_10 C16_10 C2_10 123.2(9)
C24_10 C16_10 C2_10 114.4(9)
C16_10 C17_10 C18_10 116.8(9)
C16_10 C17_10 H17_10 121.6
C18_10 C17_10 H17_10 121.6
C22_10 C18_10 C17_10 121.0(8)
C22_10 C18_10 C19_10 108.7(7)
C17_10 C18_10 C19_10 130.0(9)
O19A_10 C19_10 N20_10 123.1(9)
O19A_10 C19_10 C18_10 130.7(9)
N20_10 C19_10 C18_10 106.1(7)
C19_10 N20_10 C21_10 110.5(7)
C19_10 N20_10 C31_10 125.4(8)
C21_10 N20_10 C31_10 123.9(7)
O21A_10 C21_10 N20_10 124.9(9)
O21A_10 C21_10 C22_10 128.7(9)
N20_10 C21_10 C22_10 106.2(7)
C18_10 C22_10 C23_10 121.5(8)
C18_10 C22_10 C21_10 108.5(7)
C23_10 C22_10 C21_10 129.7(8)
C24_10 C23_10 C22_10 116.8(9)
C24_10 C23_10 H23_10 121.6
C22_10 C23_10 H23_10 121.6
C23_10 C24_10 C16_10 121.4(9)
C23_10 C24_10 C5_10 123.9(9)
C16_10 C24_10 C5_10 114.6(9)
C26_10 C25_10 C30_10 119.2(7)
C26_10 C25_10 N11_10 119.6(7)
C30_10 C25_10 N11_10 121.2(7)
N27_10 C26_10 C25_10 120.9(7)
N27_10 C26_10 H26_10 119.6
C25_10 C26_10 H26_10 119.6
C28_10 N27_10 C26_10 120.3(7)
C28_10 N27_10 Pd1_62 118.6(5)
C26_10 N27_10 Pd1_62 119.8(5)
N27_10 C28_10 C29_10 122.5(7)
N27_10 C28_10 H28_10 118.7
C29_10 C28_10 H28_10 118.7
C30_10 C29_10 C28_10 116.6(8)
C30_10 C29_10 H29_10 121.7
C28_10 C29_10 H29_10 121.7
C29_10 C30_10 C25_10 120.4(8)
C29_10 C30_10 H30_10 119.8
C25_10 C30_10 H30_10 119.8
C36_10 C31_10 C32_10 116.9(8)
C36_10 C31_10 N20_10 123.0(7)
C32_10 C31_10 N20_10 120.0(8)
N33_10 C32_10 C31_10 124.4(8)
N33_10 C32_10 H32_10 117.8
C31_10 C32_10 H32_10 117.8
C34_10 N33_10 C32_10 118.1(7)
C34_10 N33_10 Pd2_62 123.5(6)
C32_10 N33_10 Pd2_62 118.3(5)
N33_10 C34_10 C35_10 121.3(8)
N33_10 C34_10 H34_10 119.3
C35_10 C34_10 H34_10 119.3
C36_10 C35_10 C34_10 118.8(8)
C36_10 C35_10 H35_10 120.6
C34_10 C35_10 H35_10 120.6
C31_10 C36_10 C35_10 120.3(8)
C31_10 C36_10 H36_10 119.8
C35_10 C36_10 H36_10 119.8
C2_11 C1_11 H1A_11 109.5
C2_11 C1_11 H1B_11 109.5
H1A_11 C1_11 H1B_11 109.5
C2_11 C1_11 H1C_11 109.5
H1A_11 C1_11 H1C_11 109.5
H1B_11 C1_11 H1C_11 109.5
C15_11 C2_11 C3_11 106.1(8)
C15_11 C2_11 C1_11 113.9(8)
C3_11 C2_11 C1_11 112.4(8)
C15_11 C2_11 C16_11 106.9(7)
C3_11 C2_11 C16_11 104.1(8)
C1_11 C2_11 C16_11 112.7(8)
C4_11 C3_11 C2_11 110.7(8)
C4_11 C3_11 H3A_11 109.5
C2_11 C3_11 H3A_11 109.5
C4_11 C3_11 H3B_11 109.5
C2_11 C3_11 H3B_11 109.5
H3A_11 C3_11 H3B_11 108.1
C3_11 C4_11 C5_11 111.1(8)
C3_11 C4_11 H4A_11 109.4
C5_11 C4_11 H4A_11 109.4
C3_11 C4_11 H4B_11 109.4
C5_11 C4_11 H4B_11 109.4
H4A_11 C4_11 H4B_11 108.0
C24_11 C5_11 C7_11 108.2(7)
C24_11 C5_11 C6_11 113.0(8)
C7_11 C5_11 C6_11 112.1(8)
C24_11 C5_11 C4_11 105.5(8)
C7_11 C5_11 C4_11 105.2(8)
C6_11 C5_11 C4_11 112.3(8)
C5_11 C6_11 H6A_11 109.5
C5_11 C6_11 H6B_11 109.5
H6A_11 C6_11 H6B_11 109.5
C5_11 C6_11 H6C_11 109.5
H6A_11 C6_11 H6C_11 109.5
H6B_11 C6_11 H6C_11 109.5
C15_11 C7_11 C8_11 121.6(7)
C15_11 C7_11 C5_11 113.2(7)
C8_11 C7_11 C5_11 125.1(8)
C9_11 C8_11 C7_11 117.4(8)
C9_11 C8_11 H8_11 121.3
C7_11 C8_11 H8_11 121.3
C13_11 C9_11 C8_11 120.2(7)
C13_11 C9_11 C10_11 108.9(7)
C8_11 C9_11 C10_11 130.8(8)
O10A_11 C10_11 N11_11 126.1(8)
O10A_11 C10_11 C9_11 128.9(9)
N11_11 C10_11 C9_11 104.9(7)
C12_11 N11_11 C10_11 112.7(7)
C12_11 N11_11 C25_11 122.1(7)
C10_11 N11_11 C25_11 124.9(7)
O12A_11 C12_11 N11_11 127.0(8)
O12A_11 C12_11 C13_11 128.0(8)
N11_11 C12_11 C13_11 104.8(7)
C9_11 C13_11 C14_11 123.2(7)
C9_11 C13_11 C12_11 108.7(7)
C14_11 C13_11 C12_11 128.0(7)
C15_11 C14_11 C13_11 116.0(8)
C15_11 C14_11 H14_11 122.0
C13_11 C14_11 H14_11 122.0
C14_11 C15_11 C7_11 121.6(8)
C14_11 C15_11 C2_11 123.8(8)
C7_11 C15_11 C2_11 114.5(7)
C17_11 C16_11 C24_11 120.2(7)
C17_11 C16_11 C2_11 125.2(8)
C24_11 C16_11 C2_11 114.5(8)
C16_11 C17_11 C18_11 117.8(8)
C16_11 C17_11 H17_11 121.1
C18_11 C17_11 H17_11 121.1
C22_11 C18_11 C17_11 121.3(7)
C22_11 C18_11 C19_11 108.6(6)
C17_11 C18_11 C19_11 129.8(8)
O19A_11 C19_11 N20_11 125.0(8)
O19A_11 C19_11 C18_11 129.3(8)
N20_11 C19_11 C18_11 105.7(6)
C21_11 N20_11 C19_11 111.7(6)
C21_11 N20_11 C31_11 124.2(6)
C19_11 N20_11 C31_11 123.9(6)
O21A_11 C21_11 N20_11 123.1(7)
O21A_11 C21_11 C22_11 131.7(8)
N20_11 C21_11 C22_11 105.0(6)
C18_11 C22_11 C23_11 121.1(7)
C18_11 C22_11 C21_11 109.0(6)
C23_11 C22_11 C21_11 129.9(7)
C24_11 C23_11 C22_11 117.9(8)
C24_11 C23_11 H23_11 121.0
C22_11 C23_11 H23_11 121.0
C23_11 C24_11 C16_11 121.3(8)
C23_11 C24_11 C5_11 126.4(8)
C16_11 C24_11 C5_11 112.2(7)
C30_11 C25_11 C26_11 119.4(8)
C30_11 C25_11 N11_11 122.6(8)
C26_11 C25_11 N11_11 117.9(8)
N27_11 C26_11 C25_11 122.1(8)
N27_11 C26_11 H26_11 119.0
C25_11 C26_11 H26_11 119.0
C28_11 N27_11 C26_11 118.4(8)
C28_11 N27_11 Pd1_62 125.2(6)
C26_11 N27_11 Pd1_62 116.3(6)
N27_11 C28_11 C29_11 123.6(8)
N27_11 C28_11 H28_11 118.2
C29_11 C28_11 H28_11 118.2
C28_11 C29_11 C30_11 118.2(8)
C28_11 C29_11 H29_11 120.9
C30_11 C29_11 H29_11 120.9
C25_11 C30_11 C29_11 118.1(8)
C25_11 C30_11 H30_11 120.9
C29_11 C30_11 H30_11 120.9
C32_11 C31_11 C36_11 118.0(7)
C32_11 C31_11 N20_11 120.7(6)
C36_11 C31_11 N20_11 121.2(7)
N33_11 C32_11 C31_11 124.3(6)
N33_11 C32_11 H32_11 117.8
C31_11 C32_11 H32_11 117.8
C32_11 N33_11 C34_11 118.0(7)
C32_11 N33_11 Pd2_62 121.5(4)
C34_11 N33_11 Pd2_62 120.0(5)
N33_11 C34_11 C35_11 120.2(7)
N33_11 C34_11 H34_11 119.9
C35_11 C34_11 H34_11 119.9
C36_11 C35_11 C34_11 122.4(7)
C36_11 C35_11 H35_11 118.8
C34_11 C35_11 H35_11 118.8
C35_11 C36_11 C31_11 117.0(7)
C35_11 C36_11 H36_11 121.5
C31_11 C36_11 H36_11 121.5
C2_12 C1_12 H1A_12 109.5
C2_12 C1_12 H1B_12 109.5
H1A_12 C1_12 H1B_12 109.5
C2_12 C1_12 H1C_12 109.5
H1A_12 C1_12 H1C_12 109.5
H1B_12 C1_12 H1C_12 109.5
C1_12 C2_12 C3_12 113.5(7)
C1_12 C2_12 C15_12 112.8(6)
C3_12 C2_12 C15_12 105.2(6)
C1_12 C2_12 C16_12 114.1(6)
C3_12 C2_12 C16_12 105.6(6)
C15_12 C2_12 C16_12 104.8(5)
C4_12 C3_12 C2_12 113.5(7)
C4_12 C3_12 H3A_12 108.9
C2_12 C3_12 H3A_12 108.9
C4_12 C3_12 H3B_12 108.9
C2_12 C3_12 H3B_12 108.9
H3A_12 C3_12 H3B_12 107.7
C3_12 C4_12 C5_12 109.5(7)
C3_12 C4_12 H4A_12 109.8
C5_12 C4_12 H4A_12 109.8
C3_12 C4_12 H4B_12 109.8
C5_12 C4_12 H4B_12 109.8
H4A_12 C4_12 H4B_12 108.2
C6_12 C5_12 C24_12 113.6(6)
C6_12 C5_12 C7_12 112.5(6)
C24_12 C5_12 C7_12 106.5(6)
C6_12 C5_12 C4_12 113.0(7)
C24_12 C5_12 C4_12 105.1(6)
C7_12 C5_12 C4_12 105.4(6)
C5_12 C6_12 H6A_12 109.5
C5_12 C6_12 H6B_12 109.5
H6A_12 C6_12 H6B_12 109.5
C5_12 C6_12 H6C_12 109.5
H6A_12 C6_12 H6C_12 109.5
H6B_12 C6_12 H6C_12 109.5
C8_12 C7_12 C15_12 121.6(6)
C8_12 C7_12 C5_12 124.8(6)
C15_12 C7_12 C5_12 113.6(6)
C7_12 C8_12 C9_12 115.7(6)
C7_12 C8_12 H8_12 122.1
C9_12 C8_12 H8_12 122.1
C13_12 C9_12 C8_12 122.9(6)
C13_12 C9_12 C10_12 108.0(5)
C8_12 C9_12 C10_12 128.9(6)
O10A_12 C10_12 N11_12 125.1(6)
O10A_12 C10_12 C9_12 128.7(6)
N11_12 C10_12 C9_12 106.2(5)
C12_12 N11_12 C10_12 110.4(5)
C12_12 N11_12 C25_12 123.3(5)
C10_12 N11_12 C25_12 126.1(5)
O12A_12 C12_12 N11_12 123.9(6)
O12A_12 C12_12 C13_12 128.4(6)
N11_12 C12_12 C13_12 107.4(5)
C9_12 C13_12 C14_12 120.4(6)
C9_12 C13_12 C12_12 107.8(5)
C14_12 C13_12 C12_12 131.7(6)
C15_12 C14_12 C13_12 117.8(6)
C15_12 C14_12 H14_12 121.1
C13_12 C14_12 H14_12 121.1
C14_12 C15_12 C7_12 121.5(6)
C14_12 C15_12 C2_12 124.5(6)
C7_12 C15_12 C2_12 114.0(6)
C24_12 C16_12 C17_12 121.4(5)
C24_12 C16_12 C2_12 113.6(6)
C17_12 C16_12 C2_12 124.9(6)
C18_12 C17_12 C16_12 117.3(6)
C18_12 C17_12 H17_12 121.4
C16_12 C17_12 H17_12 121.4
C22_12 C18_12 C17_12 121.0(6)
C22_12 C18_12 C19_12 108.4(5)
C17_12 C18_12 C19_12 130.5(6)
O19A_12 C19_12 N20_12 123.7(6)
O19A_12 C19_12 C18_12 130.4(6)
N20_12 C19_12 C18_12 105.8(5)
C19_12 N20_12 C21_12 111.5(5)
C19_12 N20_12 C31_12 126.2(6)
C21_12 N20_12 C31_12 121.9(5)
O21A_12 C21_12 N20_12 126.7(5)
O21A_12 C21_12 C22_12 128.2(6)
N20_12 C21_12 C22_12 105.0(5)
C18_12 C22_12 C23_12 122.4(5)
C18_12 C22_12 C21_12 109.1(5)
C23_12 C22_12 C21_12 128.4(6)
C24_12 C23_12 C22_12 115.8(6)
C24_12 C23_12 H23_12 122.1
C22_12 C23_12 H23_12 122.1
C16_12 C24_12 C23_12 122.1(6)
C16_12 C24_12 C5_12 115.1(6)
C23_12 C24_12 C5_12 122.8(6)
C26_12 C25_12 C30_12 119.5(5)
C26_12 C25_12 N11_12 120.0(5)
C30_12 C25_12 N11_12 120.5(5)
N27_12 C26_12 C25_12 121.4(6)
N27_12 C26_12 H26_12 119.3
C25_12 C26_12 H26_12 119.3
C28_12 N27_12 C26_12 120.0(6)
C28_12 N27_12 Pd1_62 120.3(4)
C26_12 N27_12 Pd1_62 118.9(4)
N27_12 C28_12 C29_12 121.3(6)
N27_12 C28_12 H28_12 119.4
C29_12 C28_12 H28_12 119.4
C30_12 C29_12 C28_12 118.8(6)
C30_12 C29_12 H29_12 120.6
C28_12 C29_12 H29_12 120.6
C25_12 C30_12 C29_12 119.0(6)
C25_12 C30_12 H30_12 120.5
C29_12 C30_12 H30_12 120.5
C32_12 C31_12 C36_12 117.9(5)
C32_12 C31_12 N20_12 118.7(5)
C36_12 C31_12 N20_12 123.4(6)
N33_12 C32_12 C31_12 124.1(6)
N33_12 C32_12 H32_12 118.0
C31_12 C32_12 H32_12 118.0
C32_12 N33_12 C34_12 117.6(6)
C32_12 N33_12 Pd2_62 116.7(4)
C34_12 N33_12 Pd2_62 125.5(4)
N33_12 C34_12 C35_12 122.2(6)
N33_12 C34_12 H34_12 118.9
C35_12 C34_12 H34_12 118.9
C34_12 C35_12 C36_12 119.4(6)
C34_12 C35_12 H35_12 120.3
C36_12 C35_12 H35_12 120.3
C31_12 C36_12 C35_12 118.6(6)
C31_12 C36_12 H36_12 120.7
C35_12 C36_12 H36_12 120.7
C9_13 C1_13 C5_13 120.5(10)
C9_13 C1_13 C2_13 119.9(10)
C5_13 C1_13 C2_13 108.6(9)
C12_13 C2_13 C3_13 120.6(10)
C12_13 C2_13 C1_13 119.3(10)
C3_13 C2_13 C1_13 107.4(9)
C15_13 C3_13 C4_13 119.7(11)
C15_13 C3_13 C2_13 120.7(11)
C4_13 C3_13 C2_13 108.3(10)
C18_13 C4_13 C3_13 120.5(11)
C18_13 C4_13 C5_13 119.3(10)
C3_13 C4_13 C5_13 108.5(9)
C6_13 C5_13 C1_13 122.9(10)
C6_13 C5_13 C4_13 119.1(10)
C1_13 C5_13 C4_13 107.2(8)
C5_13 C6_13 C20_13 121.8(10)
C5_13 C6_13 C7_13 117.3(10)
C20_13 C6_13 C7_13 108.3(8)
C8_13 C7_13 C22_13 121.5(10)
C8_13 C7_13 C6_13 119.6(10)
C22_13 C7_13 C6_13 107.6(8)
C7_13 C8_13 C25_13 118.5(10)
C7_13 C8_13 C9_13 121.1(10)
C25_13 C8_13 C9_13 106.7(9)
C1_13 C9_13 C10_13 120.6(11)
C1_13 C9_13 C8_13 118.5(11)
C10_13 C9_13 C8_13 109.1(9)
C11_13 C10_13 C9_13 120.7(11)
C11_13 C10_13 C26_13 117.0(11)
C9_13 C10_13 C26_13 107.1(9)
C10_13 C11_13 C29_13 122.2(11)
C10_13 C11_13 C12_13 118.6(11)
C29_13 C11_13 C12_13 107.3(9)
C2_13 C12_13 C13_13 119.8(10)
C2_13 C12_13 C11_13 120.8(11)
C13_13 C12_13 C11_13 107.3(9)
C14_13 C13_13 C30_13 120.0(10)
C14_13 C13_13 C12_13 119.1(11)
C30_13 C13_13 C12_13 109.8(9)
C13_13 C14_13 C33_13 119.6(10)
C13_13 C14_13 C15_13 120.9(10)
C33_13 C14_13 C15_13 106.8(9)
C3_13 C15_13 C16_13 120.3(11)
C3_13 C15_13 C14_13 118.8(10)
C16_13 C15_13 C14_13 108.9(9)
C17_13 C16_13 C15_13 119.4(11)
C17_13 C16_13 C34_13 120.9(11)
C15_13 C16_13 C34_13 107.3(9)
C16_13 C17_13 C37_13 119.7(10)
C16_13 C17_13 C18_13 120.9(11)
C37_13 C17_13 C18_13 108.7(9)
C4_13 C18_13 C17_13 119.2(10)
C4_13 C18_13 C19_13 120.3(11)
C17_13 C18_13 C19_13 106.8(9)
C20_13 C19_13 C38_13 119.0(10)
C20_13 C19_13 C18_13 119.8(11)
C38_13 C19_13 C18_13 108.1(9)
C19_13 C20_13 C6_13 119.7(10)
C19_13 C20_13 C21_13 120.0(10)
C6_13 C20_13 C21_13 108.5(9)
C40_13 C21_13 C22_13 122.2(10)
C40_13 C21_13 C20_13 120.0(10)
C22_13 C21_13 C20_13 107.6(9)
C23_13 C22_13 C21_13 118.5(10)
C23_13 C22_13 C7_13 120.8(10)
C21_13 C22_13 C7_13 107.9(8)
C22_13 C23_13 C42_13 119.9(10)
C22_13 C23_13 C24_13 118.0(10)
C42_13 C23_13 C24_13 109.8(9)
C25_13 C24_13 C44_13 121.0(10)
C25_13 C24_13 C23_13 121.2(9)
C44_13 C24_13 C23_13 105.6(8)
C24_13 C25_13 C8_13 119.9(10)
C24_13 C25_13 C26_13 118.8(10)
C8_13 C25_13 C26_13 109.5(9)
C27_13 C26_13 C25_13 119.7(10)
C27_13 C26_13 C10_13 122.0(10)
C25_13 C26_13 C10_13 107.5(9)
C26_13 C27_13 C45_13 121.1(10)
C26_13 C27_13 C28_13 119.0(10)
C45_13 C27_13 C28_13 108.1(9)
C29_13 C28_13 C47_13 121.7(11)
C29_13 C28_13 C27_13 119.3(11)
C47_13 C28_13 C27_13 108.1(9)
C28_13 C29_13 C11_13 120.6(10)
C28_13 C29_13 C30_13 117.9(10)
C11_13 C29_13 C30_13 109.5(9)
C31_13 C30_13 C13_13 119.7(11)
C31_13 C30_13 C29_13 121.4(10)
C13_13 C30_13 C29_13 106.0(9)
C30_13 C31_13 C32_13 121.0(11)
C30_13 C31_13 C48_13 119.1(11)
C32_13 C31_13 C48_13 107.1(9)
C33_13 C32_13 C31_13 119.5(10)
C33_13 C32_13 C50_13 120.2(10)
C31_13 C32_13 C50_13 107.9(8)
C32_13 C33_13 C34_13 118.8(10)
C32_13 C33_13 C14_13 120.2(10)
C34_13 C33_13 C14_13 109.6(9)
C35_13 C34_13 C33_13 122.2(10)
C35_13 C34_13 C16_13 119.6(10)
C33_13 C34_13 C16_13 107.6(9)
C34_13 C35_13 C36_13 118.5(10)
C34_13 C35_13 C51_13 118.5(11)
C36_13 C35_13 C51_13 109.2(8)
C37_13 C36_13 C35_13 120.5(10)
C37_13 C36_13 C53_13 120.5(10)
C35_13 C36_13 C53_13 106.7(9)
C36_13 C37_13 C17_13 120.7(10)
C36_13 C37_13 C38_13 119.7(10)
C17_13 C37_13 C38_13 108.6(9)
C39_13 C38_13 C19_13 121.0(11)
C39_13 C38_13 C37_13 119.3(10)
C19_13 C38_13 C37_13 107.8(9)
C38_13 C39_13 C54_13 120.7(10)
C38_13 C39_13 C40_13 120.3(10)
C54_13 C39_13 C40_13 107.8(9)
C21_13 C40_13 C41_13 120.0(10)
C21_13 C40_13 C39_13 119.6(10)
C41_13 C40_13 C39_13 107.8(9)
C42_13 C41_13 C40_13 118.6(10)
C42_13 C41_13 C55_13 120.6(10)
C40_13 C41_13 C55_13 108.4(8)
C41_13 C42_13 C43_13 119.8(10)
C41_13 C42_13 C23_13 120.9(10)
C43_13 C42_13 C23_13 107.2(8)
C57_13 C43_13 C42_13 118.7(10)
C57_13 C43_13 C44_13 121.9(10)
C42_13 C43_13 C44_13 108.1(8)
C45_13 C44_13 C24_13 119.1(11)
C45_13 C44_13 C43_13 118.7(11)
C24_13 C44_13 C43_13 109.3(9)
C44_13 C45_13 C27_13 120.3(10)
C44_13 C45_13 C46_13 119.9(10)
C27_13 C45_13 C46_13 108.2(9)
C58_13 C46_13 C45_13 119.8(10)
C58_13 C46_13 C47_13 119.7(11)
C45_13 C46_13 C47_13 107.4(9)
C48_13 C47_13 C28_13 119.2(10)
C48_13 C47_13 C46_13 120.5(11)
C28_13 C47_13 C46_13 108.2(9)
C47_13 C48_13 C49_13 119.1(10)
C47_13 C48_13 C31_13 120.6(10)
C49_13 C48_13 C31_13 109.2(9)
C59_13 C49_13 C48_13 121.5(10)
C59_13 C49_13 C50_13 117.7(10)
C48_13 C49_13 C50_13 108.4(8)
C51_13 C50_13 C32_13 121.3(10)
C51_13 C50_13 C49_13 119.8(9)
C32_13 C50_13 C49_13 107.4(8)
C50_13 C51_13 C35_13 118.9(10)
C50_13 C51_13 C52_13 120.9(10)
C35_13 C51_13 C52_13 107.5(8)
C60_13 C52_13 C53_13 121.8(10)
C60_13 C52_13 C51_13 118.8(11)
C53_13 C52_13 C51_13 107.5(9)
C54_13 C53_13 C52_13 120.9(11)
C54_13 C53_13 C36_13 117.6(10)
C52_13 C53_13 C36_13 109.0(9)
C53_13 C54_13 C39_13 122.2(10)
C53_13 C54_13 C55_13 118.2(10)
C39_13 C54_13 C55_13 108.1(9)
C56_13 C55_13 C41_13 118.4(11)
C56_13 C55_13 C54_13 121.4(10)
C41_13 C55_13 C54_13 108.0(9)
C55_13 C56_13 C57_13 121.9(11)
C55_13 C56_13 C60_13 119.5(10)
C57_13 C56_13 C60_13 107.3(9)
C43_13 C57_13 C56_13 120.6(11)
C43_13 C57_13 C58_13 117.5(11)
C56_13 C57_13 C58_13 108.8(9)
C46_13 C58_13 C59_13 119.3(10)
C46_13 C58_13 C57_13 122.1(11)
C59_13 C58_13 C57_13 108.1(9)
C49_13 C59_13 C60_13 121.8(10)
C49_13 C59_13 C58_13 119.8(10)
C60_13 C59_13 C58_13 106.8(8)
C52_13 C60_13 C59_13 121.1(10)
C52_13 C60_13 C56_13 118.0(10)
C59_13 C60_13 C56_13 109.0(9)
C9_14 C1_14 C5_14 120.6(12)
C9_14 C1_14 C2_14 118.4(11)
C5_14 C1_14 C2_14 108.0(10)
C12_14 C2_14 C3_14 120.6(11)
C12_14 C2_14 C1_14 120.5(11)
C3_14 C2_14 C1_14 107.6(10)
C15_14 C3_14 C4_14 123.8(13)
C15_14 C3_14 C2_14 118.2(12)
C4_14 C3_14 C2_14 107.8(10)
C18_14 C4_14 C3_14 118.0(12)
C18_14 C4_14 C5_14 120.4(11)
C3_14 C4_14 C5_14 108.1(10)
C6_14 C5_14 C1_14 121.4(11)
C6_14 C5_14 C4_14 119.5(11)
C1_14 C5_14 C4_14 108.3(9)
C5_14 C6_14 C7_14 119.3(12)
C5_14 C6_14 C20_14 120.4(11)
C7_14 C6_14 C20_14 108.3(9)
C8_14 C7_14 C22_14 118.8(11)
C8_14 C7_14 C6_14 120.6(11)
C22_14 C7_14 C6_14 107.3(9)
C7_14 C8_14 C25_14 120.6(11)
C7_14 C8_14 C9_14 119.1(10)
C25_14 C8_14 C9_14 108.0(9)
C1_14 C9_14 C10_14 120.9(12)
C1_14 C9_14 C8_14 118.9(11)
C10_14 C9_14 C8_14 106.8(10)
C11_14 C10_14 C9_14 121.2(12)
C11_14 C10_14 C26_14 118.4(11)
C9_14 C10_14 C26_14 110.1(10)
C10_14 C11_14 C29_14 119.2(11)
C10_14 C11_14 C12_14 119.0(12)
C29_14 C11_14 C12_14 108.2(9)
C2_14 C12_14 C13_14 120.2(11)
C2_14 C12_14 C11_14 119.9(12)
C13_14 C12_14 C11_14 107.9(9)
C14_14 C13_14 C30_14 120.0(11)
C14_14 C13_14 C12_14 119.5(12)
C30_14 C13_14 C12_14 108.3(10)
C13_14 C14_14 C33_14 120.6(11)
C13_14 C14_14 C15_14 119.4(11)
C33_14 C14_14 C15_14 107.6(10)
C3_14 C15_14 C16_14 117.8(12)
C3_14 C15_14 C14_14 121.9(12)
C16_14 C15_14 C14_14 107.1(9)
C17_14 C16_14 C34_14 120.4(12)
C17_14 C16_14 C15_14 118.8(11)
C34_14 C16_14 C15_14 109.2(10)
C16_14 C17_14 C18_14 121.6(11)
C16_14 C17_14 C37_14 118.1(11)
C18_14 C17_14 C37_14 108.0(9)
C4_14 C18_14 C17_14 119.9(11)
C4_14 C18_14 C19_14 120.3(11)
C17_14 C18_14 C19_14 108.3(10)
C20_14 C19_14 C38_14 123.2(12)
C20_14 C19_14 C18_14 119.2(11)
C38_14 C19_14 C18_14 108.3(10)
C19_14 C20_14 C21_14 118.8(11)
C19_14 C20_14 C6_14 120.1(11)
C21_14 C20_14 C6_14 108.0(10)
C40_14 C21_14 C20_14 118.7(11)
C40_14 C21_14 C22_14 122.4(12)
C20_14 C21_14 C22_14 106.8(9)
C23_14 C22_14 C7_14 121.1(12)
C23_14 C22_14 C21_14 117.8(11)
C7_14 C22_14 C21_14 109.5(9)
C22_14 C23_14 C42_14 120.2(11)
C22_14 C23_14 C24_14 119.4(11)
C42_14 C23_14 C24_14 108.2(9)
C25_14 C24_14 C44_14 121.5(12)
C25_14 C24_14 C23_14 118.6(11)
C44_14 C24_14 C23_14 107.2(9)
C24_14 C25_14 C8_14 121.5(11)
C24_14 C25_14 C26_14 119.7(11)
C8_14 C25_14 C26_14 108.8(9)
C27_14 C26_14 C25_14 117.5(11)
C27_14 C26_14 C10_14 123.2(11)
C25_14 C26_14 C10_14 106.2(9)
C26_14 C27_14 C45_14 123.0(12)
C26_14 C27_14 C28_14 118.6(11)
C45_14 C27_14 C28_14 106.8(9)
C29_14 C28_14 C47_14 119.7(11)
C29_14 C28_14 C27_14 117.6(11)
C47_14 C28_14 C27_14 108.9(9)
C28_14 C29_14 C11_14 123.0(11)
C28_14 C29_14 C30_14 117.8(11)
C11_14 C29_14 C30_14 107.4(9)
C31_14 C30_14 C13_14 119.7(11)
C31_14 C30_14 C29_14 122.7(11)
C13_14 C30_14 C29_14 108.2(9)
C30_14 C31_14 C32_14 121.0(12)
C30_14 C31_14 C48_14 117.6(11)
C32_14 C31_14 C48_14 106.3(9)
C33_14 C32_14 C50_14 119.8(11)
C33_14 C32_14 C31_14 118.5(11)
C50_14 C32_14 C31_14 110.0(9)
C32_14 C33_14 C14_14 120.0(10)
C32_14 C33_14 C34_14 119.3(11)
C14_14 C33_14 C34_14 108.9(9)
C35_14 C34_14 C16_14 120.6(11)
C35_14 C34_14 C33_14 119.1(11)
C16_14 C34_14 C33_14 107.2(9)
C34_14 C35_14 C36_14 119.4(11)
C34_14 C35_14 C51_14 122.6(12)
C36_14 C35_14 C51_14 107.5(9)
C37_14 C36_14 C35_14 119.9(11)
C37_14 C36_14 C53_14 121.5(11)
C35_14 C36_14 C53_14 107.4(9)
C36_14 C37_14 C17_14 121.6(12)
C36_14 C37_14 C38_14 118.9(11)
C17_14 C37_14 C38_14 107.0(9)
C39_14 C38_14 C19_14 118.5(12)
C39_14 C38_14 C37_14 119.7(11)
C19_14 C38_14 C37_14 108.3(10)
C38_14 C39_14 C54_14 120.5(11)
C38_14 C39_14 C40_14 120.0(11)
C54_14 C39_14 C40_14 108.5(9)
C21_14 C40_14 C39_14 120.7(11)
C21_14 C40_14 C41_14 118.6(11)
C39_14 C40_14 C41_14 106.4(9)
C42_14 C41_14 C55_14 120.3(12)
C42_14 C41_14 C40_14 119.4(11)
C55_14 C41_14 C40_14 108.9(9)
C41_14 C42_14 C23_14 121.7(11)
C41_14 C42_14 C43_14 117.5(11)
C23_14 C42_14 C43_14 108.6(9)
C57_14 C43_14 C44_14 119.5(11)
C57_14 C43_14 C42_14 122.8(12)
C44_14 C43_14 C42_14 106.3(9)
C45_14 C44_14 C24_14 118.9(12)
C45_14 C44_14 C43_14 118.8(12)
C24_14 C44_14 C43_14 109.7(10)
C44_14 C45_14 C46_14 121.2(11)
C44_14 C45_14 C27_14 119.2(11)
C46_14 C45_14 C27_14 108.4(9)
C58_14 C46_14 C45_14 120.8(11)
C58_14 C46_14 C47_14 119.4(11)
C45_14 C46_14 C47_14 108.4(9)
C48_14 C47_14 C28_14 123.0(11)
C48_14 C47_14 C46_14 117.8(11)
C28_14 C47_14 C46_14 107.5(9)
C47_14 C48_14 C31_14 118.9(11)
C47_14 C48_14 C49_14 122.0(11)
C31_14 C48_14 C49_14 108.2(9)
C59_14 C49_14 C50_14 120.8(12)
C59_14 C49_14 C48_14 119.9(11)
C50_14 C49_14 C48_14 107.7(9)
C51_14 C50_14 C32_14 122.2(11)
C51_14 C50_14 C49_14 117.7(10)
C32_14 C50_14 C49_14 107.8(9)
C50_14 C51_14 C35_14 117.0(11)
C50_14 C51_14 C52_14 120.3(10)
C35_14 C51_14 C52_14 109.6(9)
C60_14 C52_14 C53_14 120.5(11)
C60_14 C52_14 C51_14 120.8(11)
C53_14 C52_14 C51_14 105.9(9)
C54_14 C53_14 C52_14 120.6(11)
C54_14 C53_14 C36_14 118.7(11)
C52_14 C53_14 C36_14 109.6(9)
C53_14 C54_14 C39_14 120.7(11)
C53_14 C54_14 C55_14 119.6(11)
C39_14 C54_14 C55_14 108.7(9)
C56_14 C55_14 C41_14 121.3(12)
C56_14 C55_14 C54_14 119.3(11)
C41_14 C55_14 C54_14 107.5(9)
C55_14 C56_14 C57_14 119.9(12)
C55_14 C56_14 C60_14 120.2(11)
C57_14 C56_14 C60_14 107.5(9)
C43_14 C57_14 C56_14 118.2(12)
C43_14 C57_14 C58_14 122.1(12)
C56_14 C57_14 C58_14 108.1(10)
C46_14 C58_14 C57_14 117.6(11)
C46_14 C58_14 C59_14 122.0(11)
C57_14 C58_14 C59_14 108.3(9)
C49_14 C59_14 C60_14 122.3(12)
C49_14 C59_14 C58_14 118.9(11)
C60_14 C59_14 C58_14 107.1(9)
C52_14 C60_14 C59_14 118.1(12)
C52_14 C60_14 C56_14 119.7(11)
C59_14 C60_14 C56_14 109.0(10)
C9_15 C1_15 C5_15 119.2(12)
C9_15 C1_15 C2_15 121.3(11)
C5_15 C1_15 C2_15 108.8(9)
C12_15 C2_15 C3_15 118.3(11)
C12_15 C2_15 C1_15 123.3(12)
C3_15 C2_15 C1_15 106.7(9)
C15_15 C3_15 C2_15 120.6(11)
C15_15 C3_15 C4_15 117.4(10)
C2_15 C3_15 C4_15 111.0(9)
C18_15 C4_15 C3_15 117.9(11)
C18_15 C4_15 C5_15 124.5(11)
C3_15 C4_15 C5_15 104.2(9)
C6_15 C5_15 C1_15 123.4(11)
C6_15 C5_15 C4_15 115.7(10)
C1_15 C5_15 C4_15 109.3(9)
C5_15 C6_15 C7_15 117.4(11)
C5_15 C6_15 C20_15 118.7(11)
C7_15 C6_15 C20_15 115.1(9)
C8_15 C7_15 C22_15 124.5(12)
C8_15 C7_15 C6_15 118.4(11)
C22_15 C7_15 C6_15 106.5(9)
C7_15 C8_15 C9_15 121.2(11)
C7_15 C8_15 C25_15 115.0(10)
C9_15 C8_15 C25_15 109.4(10)
C1_15 C9_15 C8_15 120.3(12)
C1_15 C9_15 C10_15 118.2(11)
C8_15 C9_15 C10_15 109.4(10)
C11_15 C10_15 C26_15 124.1(12)
C11_15 C10_15 C9_15 118.4(11)
C26_15 C10_15 C9_15 106.2(10)
C10_15 C11_15 C29_15 116.5(11)
C10_15 C11_15 C12_15 124.5(12)
C29_15 C11_15 C12_15 107.0(9)
C2_15 C12_15 C13_15 121.7(11)
C2_15 C12_15 C11_15 114.3(11)
C13_15 C12_15 C11_15 108.7(10)
C14_15 C13_15 C12_15 121.0(12)
C14_15 C13_15 C30_15 120.2(12)
C12_15 C13_15 C30_15 109.1(10)
C13_15 C14_15 C33_15 114.5(11)
C13_15 C14_15 C15_15 117.9(11)
C33_15 C14_15 C15_15 114.0(10)
C3_15 C15_15 C16_15 122.1(12)
C3_15 C15_15 C14_15 120.1(11)
C16_15 C15_15 C14_15 102.1(9)
C17_15 C16_15 C15_15 120.0(12)
C17_15 C16_15 C34_15 115.2(12)
C15_15 C16_15 C34_15 111.7(10)
C16_15 C17_15 C37_15 124.7(12)
C16_15 C17_15 C18_15 117.4(11)
C37_15 C17_15 C18_15 108.0(9)
C4_15 C18_15 C19_15 119.0(11)
C4_15 C18_15 C17_15 124.6(11)
C19_15 C18_15 C17_15 104.1(9)
C20_15 C19_15 C38_15 121.4(12)
C20_15 C19_15 C18_15 114.7(11)
C38_15 C19_15 C18_15 112.6(10)
C19_15 C20_15 C6_15 126.2(12)
C19_15 C20_15 C21_15 115.5(11)
C6_15 C20_15 C21_15 101.5(9)
C40_15 C21_15 C20_15 126.5(13)
C40_15 C21_15 C22_15 112.6(12)
C20_15 C21_15 C22_15 110.3(10)
C23_15 C22_15 C7_15 118.0(12)
C23_15 C22_15 C21_15 122.7(12)
C7_15 C22_15 C21_15 106.6(9)
C22_15 C23_15 C24_15 119.8(12)
C22_15 C23_15 C42_15 122.1(12)
C24_15 C23_15 C42_15 106.7(10)
C25_15 C24_15 C23_15 122.7(12)
C25_15 C24_15 C44_15 119.7(12)
C23_15 C24_15 C44_15 106.9(9)
C24_15 C25_15 C8_15 120.0(11)
C24_15 C25_15 C26_15 124.4(12)
C8_15 C25_15 C26_15 104.6(9)
C27_15 C26_15 C10_15 121.9(12)
C27_15 C26_15 C25_15 114.9(11)
C10_15 C26_15 C25_15 110.3(10)
C26_15 C27_15 C28_15 114.9(11)
C26_15 C27_15 C45_15 121.8(12)
C28_15 C27_15 C45_15 110.9(10)
C29_15 C28_15 C47_15 122.2(11)
C29_15 C28_15 C27_15 123.7(12)
C47_15 C28_15 C27_15 104.1(9)
C28_15 C29_15 C11_15 118.9(11)
C28_15 C29_15 C30_15 116.7(10)
C11_15 C29_15 C30_15 111.7(9)
C31_15 C30_15 C29_15 116.9(11)
C31_15 C30_15 C13_15 126.1(12)
C29_15 C30_15 C13_15 103.4(9)
C30_15 C31_15 C48_15 127.8(12)
C30_15 C31_15 C32_15 113.9(11)
C48_15 C31_15 C32_15 107.8(9)
C33_15 C32_15 C50_15 120.4(12)
C33_15 C32_15 C31_15 119.8(11)
C50_15 C32_15 C31_15 108.4(9)
C32_15 C33_15 C34_15 117.6(12)
C32_15 C33_15 C14_15 125.3(12)
C34_15 C33_15 C14_15 104.8(10)
C35_15 C34_15 C33_15 123.9(12)
C35_15 C34_15 C16_15 120.0(12)
C33_15 C34_15 C16_15 107.2(9)
C34_15 C35_15 C51_15 119.7(12)
C34_15 C35_15 C36_15 124.5(12)
C51_15 C35_15 C36_15 101.9(9)
C37_15 C36_15 C53_15 120.4(12)
C37_15 C36_15 C35_15 114.4(11)
C53_15 C36_15 C35_15 114.1(10)
C36_15 C37_15 C38_15 118.0(12)
C36_15 C37_15 C17_15 120.8(12)
C38_15 C37_15 C17_15 110.4(10)
C39_15 C38_15 C37_15 122.5(12)
C39_15 C38_15 C19_15 119.7(12)
C37_15 C38_15 C19_15 104.9(10)
C38_15 C39_15 C54_15 117.9(11)
C38_15 C39_15 C40_15 119.1(11)
C54_15 C39_15 C40_15 110.8(10)
C21_15 C40_15 C39_15 117.7(12)
C21_15 C40_15 C41_15 126.1(13)
C39_15 C40_15 C41_15 103.2(9)
C42_15 C41_15 C55_15 118.9(12)
C42_15 C41_15 C40_15 120.2(11)
C55_15 C41_15 C40_15 109.4(10)
C41_15 C42_15 C23_15 115.9(12)
C41_15 C42_15 C43_15 120.7(12)
C23_15 C42_15 C43_15 111.2(10)
C57_15 C43_15 C44_15 123.4(11)
C57_15 C43_15 C42_15 120.0(11)
C44_15 C43_15 C42_15 105.9(9)
C45_15 C44_15 C43_15 119.2(12)
C45_15 C44_15 C24_15 115.5(12)
C43_15 C44_15 C24_15 109.1(10)
C44_15 C45_15 C27_15 123.5(12)
C44_15 C45_15 C46_15 117.6(11)
C27_15 C45_15 C46_15 107.9(10)
C58_15 C46_15 C47_15 119.7(11)
C58_15 C46_15 C45_15 124.6(11)
C47_15 C46_15 C45_15 104.3(9)
C48_15 C47_15 C28_15 120.5(11)
C48_15 C47_15 C46_15 115.2(11)
C28_15 C47_15 C46_15 112.7(10)
C47_15 C48_15 C49_15 124.8(12)
C47_15 C48_15 C31_15 115.9(11)
C49_15 C48_15 C31_15 105.8(9)
C59_15 C49_15 C48_15 120.6(11)
C59_15 C49_15 C50_15 114.7(11)
C48_15 C49_15 C50_15 111.4(9)
C51_15 C50_15 C32_15 122.1(11)
C51_15 C50_15 C49_15 120.0(11)
C32_15 C50_15 C49_15 106.7(9)
C50_15 C51_15 C52_15 122.1(11)
C50_15 C51_15 C35_15 116.2(11)
C52_15 C51_15 C35_15 109.1(9)
C60_15 C52_15 C51_15 118.1(11)
C60_15 C52_15 C53_15 118.0(11)
C51_15 C52_15 C53_15 111.4(9)
C54_15 C53_15 C36_15 122.9(12)
C54_15 C53_15 C52_15 121.4(11)
C36_15 C53_15 C52_15 103.4(9)
C53_15 C54_15 C39_15 118.1(11)
C53_15 C54_15 C55_15 120.6(12)
C39_15 C54_15 C55_15 108.2(10)
C56_15 C55_15 C41_15 122.8(12)
C56_15 C55_15 C54_15 116.8(11)
C41_15 C55_15 C54_15 108.4(10)
C55_15 C56_15 C57_15 119.3(12)
C55_15 C56_15 C60_15 122.2(12)
C57_15 C56_15 C60_15 105.0(9)
C43_15 C57_15 C56_15 118.3(11)
C43_15 C57_15 C58_15 116.5(10)
C56_15 C57_15 C58_15 112.6(9)
C46_15 C58_15 C59_15 124.7(12)
C46_15 C58_15 C57_15 118.5(11)
C59_15 C58_15 C57_15 103.6(9)
C49_15 C59_15 C60_15 125.4(12)
C49_15 C59_15 C58_15 114.5(11)
C60_15 C59_15 C58_15 109.3(9)
C52_15 C60_15 C59_15 119.7(12)
C52_15 C60_15 C56_15 120.8(11)
C59_15 C60_15 C56_15 109.4(9)
C9_16 C1_16 C5_16 121.0(12)
C9_16 C1_16 C2_16 121.6(12)
C5_16 C1_16 C2_16 107.1(10)
C12_16 C2_16 C3_16 124.6(12)
C12_16 C2_16 C1_16 117.5(12)
C3_16 C2_16 C1_16 106.9(10)
C15_16 C3_16 C2_16 117.7(13)
C15_16 C3_16 C4_16 113.3(12)
C2_16 C3_16 C4_16 111.9(11)
C18_16 C4_16 C5_16 117.5(12)
C18_16 C4_16 C3_16 126.8(12)
C5_16 C4_16 C3_16 101.7(9)
C6_16 C5_16 C1_16 117.8(12)
C6_16 C5_16 C4_16 118.2(11)
C1_16 C5_16 C4_16 112.1(10)
C5_16 C6_16 C20_16 120.3(11)
C5_16 C6_16 C7_16 121.6(12)
C20_16 C6_16 C7_16 106.0(10)
C8_16 C7_16 C22_16 115.8(12)
C8_16 C7_16 C6_16 118.3(12)
C22_16 C7_16 C6_16 111.9(9)
C7_16 C8_16 C9_16 120.4(12)
C7_16 C8_16 C25_16 118.1(11)
C9_16 C8_16 C25_16 111.4(10)
C1_16 C9_16 C8_16 120.8(12)
C1_16 C9_16 C10_16 118.8(12)
C8_16 C9_16 C10_16 106.5(10)
C11_16 C10_16 C26_16 122.6(12)
C11_16 C10_16 C9_16 120.3(12)
C26_16 C10_16 C9_16 106.7(10)
C10_16 C11_16 C29_16 119.5(12)
C10_16 C11_16 C12_16 119.9(12)
C29_16 C11_16 C12_16 106.2(10)
C2_16 C12_16 C13_16 117.8(11)
C2_16 C12_16 C11_16 121.8(12)
C13_16 C12_16 C11_16 106.4(10)
C14_16 C13_16 C12_16 117.6(11)
C14_16 C13_16 C30_16 118.9(11)
C12_16 C13_16 C30_16 114.2(10)
C13_16 C14_16 C33_16 118.7(12)
C13_16 C14_16 C15_16 122.2(12)
C33_16 C14_16 C15_16 105.2(10)
C3_16 C15_16 C16_16 120.8(12)
C3_16 C15_16 C14_16 119.4(12)
C16_16 C15_16 C14_16 111.4(10)
C17_16 C16_16 C15_16 126.2(13)
C17_16 C16_16 C34_16 114.8(12)
C15_16 C16_16 C34_16 107.3(10)
C16_16 C17_16 C37_16 123.5(12)
C16_16 C17_16 C18_16 115.0(11)
C37_16 C17_16 C18_16 111.1(10)
C4_16 C18_16 C17_16 117.3(11)
C4_16 C18_16 C19_16 125.4(12)
C17_16 C18_16 C19_16 107.4(10)
C20_16 C19_16 C38_16 127.8(13)
C20_16 C19_16 C18_16 113.8(12)
C38_16 C19_16 C18_16 105.2(10)
C19_16 C20_16 C6_16 124.7(12)
C19_16 C20_16 C21_16 114.5(12)
C6_16 C20_16 C21_16 108.5(10)
C40_16 C21_16 C22_16 120.6(12)
C40_16 C21_16 C20_16 118.1(12)
C22_16 C21_16 C20_16 108.8(10)
C23_16 C22_16 C7_16 127.7(13)
C23_16 C22_16 C21_16 115.7(11)
C7_16 C22_16 C21_16 104.6(9)
C22_16 C23_16 C42_16 125.3(12)
C22_16 C23_16 C24_16 115.7(11)
C42_16 C23_16 C24_16 108.3(9)
C25_16 C24_16 C44_16 124.8(12)
C25_16 C24_16 C23_16 115.5(11)
C44_16 C24_16 C23_16 108.7(9)
C24_16 C25_16 C26_16 117.8(12)
C24_16 C25_16 C8_16 126.7(11)
C26_16 C25_16 C8_16 102.3(9)
C27_16 C26_16 C10_16 116.5(11)
C27_16 C26_16 C25_16 118.7(11)
C10_16 C26_16 C25_16 113.0(10)
C26_16 C27_16 C45_16 121.8(12)
C26_16 C27_16 C28_16 121.8(11)
C45_16 C27_16 C28_16 104.7(10)
C29_16 C28_16 C47_16 118.1(12)
C29_16 C28_16 C27_16 118.5(12)
C47_16 C28_16 C27_16 112.2(10)
C28_16 C29_16 C11_16 121.0(12)
C28_16 C29_16 C30_16 114.6(11)
C11_16 C29_16 C30_16 113.7(10)
C31_16 C30_16 C13_16 120.1(12)
C31_16 C30_16 C29_16 128.6(12)
C13_16 C30_16 C29_16 99.5(9)
C30_16 C31_16 C32_16 124.0(12)
C30_16 C31_16 C48_16 115.6(12)
C32_16 C31_16 C48_16 106.5(9)
C33_16 C32_16 C50_16 128.5(13)
C33_16 C32_16 C31_16 114.0(11)
C50_16 C32_16 C31_16 105.1(9)
C32_16 C33_16 C14_16 124.2(11)
C32_16 C33_16 C34_16 114.1(11)
C14_16 C33_16 C34_16 110.3(10)
C35_16 C34_16 C16_16 123.6(12)
C35_16 C34_16 C33_16 116.6(12)
C16_16 C34_16 C33_16 105.7(9)
C34_16 C35_16 C36_16 118.6(12)
C34_16 C35_16 C51_16 126.9(13)
C36_16 C35_16 C51_16 102.5(9)
C37_16 C36_16 C53_16 116.7(12)
C37_16 C36_16 C35_16 119.3(12)
C53_16 C36_16 C35_16 112.2(10)
C36_16 C37_16 C17_16 119.8(12)
C36_16 C37_16 C38_16 123.2(12)
C17_16 C37_16 C38_16 104.6(10)
C39_16 C38_16 C19_16 116.6(13)
C39_16 C38_16 C37_16 117.5(13)
C19_16 C38_16 C37_16 111.8(10)
C38_16 C39_16 C54_16 120.7(12)
C38_16 C39_16 C40_16 117.6(12)
C54_16 C39_16 C40_16 112.8(10)
C21_16 C40_16 C41_16 122.0(12)
C21_16 C40_16 C39_16 124.9(12)
C41_16 C40_16 C39_16 100.6(9)
C42_16 C41_16 C40_16 120.9(11)
C42_16 C41_16 C55_16 113.1(11)
C40_16 C41_16 C55_16 112.7(10)
C41_16 C42_16 C23_16 115.4(11)
C41_16 C42_16 C43_16 128.4(13)
C23_16 C42_16 C43_16 105.6(9)
C57_16 C43_16 C44_16 120.4(12)
C57_16 C43_16 C42_16 116.7(12)
C44_16 C43_16 C42_16 111.6(10)
C45_16 C44_16 C43_16 128.0(13)
C45_16 C44_16 C24_16 115.5(12)
C43_16 C44_16 C24_16 105.7(10)
C44_16 C45_16 C27_16 121.2(12)
C44_16 C45_16 C46_16 113.0(11)
C27_16 C45_16 C46_16 111.2(10)
C58_16 C46_16 C47_16 123.2(12)
C58_16 C46_16 C45_16 117.7(11)
C47_16 C46_16 C45_16 107.5(9)
C48_16 C47_16 C28_16 127.4(12)
C48_16 C47_16 C46_16 115.4(11)
C28_16 C47_16 C46_16 104.4(9)
C47_16 C48_16 C49_16 123.8(12)
C47_16 C48_16 C31_16 115.1(11)
C49_16 C48_16 C31_16 111.8(10)
C59_16 C49_16 C48_16 120.7(12)
C59_16 C49_16 C50_16 122.3(12)
C48_16 C49_16 C50_16 103.6(10)
C51_16 C50_16 C32_16 116.7(12)
C51_16 C50_16 C49_16 118.0(11)
C32_16 C50_16 C49_16 113.0(10)
C50_16 C51_16 C52_16 119.3(12)
C50_16 C51_16 C35_16 116.9(12)
C52_16 C51_16 C35_16 112.1(10)
C60_16 C52_16 C51_16 122.7(13)
C60_16 C52_16 C53_16 120.2(11)
C51_16 C52_16 C53_16 106.5(10)
C54_16 C53_16 C36_16 119.7(12)
C54_16 C53_16 C52_16 120.3(12)
C36_16 C53_16 C52_16 106.6(10)
C53_16 C54_16 C39_16 122.0(12)
C53_16 C54_16 C55_16 119.3(12)
C39_16 C54_16 C55_16 106.8(10)
C56_16 C55_16 C54_16 122.4(12)
C56_16 C55_16 C41_16 116.5(12)
C54_16 C55_16 C41_16 107.0(10)
C55_16 C56_16 C57_16 130.3(13)
C55_16 C56_16 C60_16 118.2(12)
C57_16 C56_16 C60_16 104.2(10)
C43_16 C57_16 C56_16 114.5(13)
C43_16 C57_16 C58_16 111.0(12)
C56_16 C57_16 C58_16 113.3(11)
C46_16 C58_16 C59_16 120.1(12)
C46_16 C58_16 C57_16 129.6(12)
C59_16 C58_16 C57_16 100.1(9)
C49_16 C59_16 C60_16 117.4(12)
C49_16 C59_16 C58_16 116.7(11)
C60_16 C59_16 C58_16 112.8(10)
C52_16 C60_16 C59_16 120.3(13)
C52_16 C60_16 C56_16 119.3(12)
C59_16 C60_16 C56_16 108.0(10)
C9_17 C1_17 C5_17 121.6(14)
C9_17 C1_17 C2_17 117.7(13)
C5_17 C1_17 C2_17 108.6(11)
C12_17 C2_17 C1_17 118.1(13)
C12_17 C2_17 C3_17 123.5(13)
C1_17 C2_17 C3_17 107.7(11)
C15_17 C3_17 C4_17 119.7(14)
C15_17 C3_17 C2_17 120.9(14)
C4_17 C3_17 C2_17 108.6(11)
C18_17 C4_17 C3_17 119.5(13)
C18_17 C4_17 C5_17 119.9(14)
C3_17 C4_17 C5_17 107.2(10)
C6_17 C5_17 C1_17 120.3(13)
C6_17 C5_17 C4_17 118.1(12)
C1_17 C5_17 C4_17 107.9(10)
C5_17 C6_17 C20_17 121.6(12)
C5_17 C6_17 C7_17 119.3(13)
C20_17 C6_17 C7_17 106.6(10)
C8_17 C7_17 C22_17 121.4(13)
C8_17 C7_17 C6_17 118.4(13)
C22_17 C7_17 C6_17 108.9(10)
C7_17 C8_17 C9_17 122.7(13)
C7_17 C8_17 C25_17 120.4(13)
C9_17 C8_17 C25_17 108.2(11)
C1_17 C9_17 C8_17 117.7(13)
C1_17 C9_17 C10_17 123.6(13)
C8_17 C9_17 C10_17 109.9(11)
C11_17 C10_17 C9_17 118.9(15)
C11_17 C10_17 C26_17 119.1(14)
C9_17 C10_17 C26_17 106.3(11)
C10_17 C11_17 C29_17 122.6(14)
C10_17 C11_17 C12_17 116.9(13)
C29_17 C11_17 C12_17 108.2(11)
C2_17 C12_17 C13_17 115.5(13)
C2_17 C12_17 C11_17 124.5(14)
C13_17 C12_17 C11_17 108.7(11)
C14_17 C13_17 C12_17 122.7(14)
C14_17 C13_17 C30_17 122.3(14)
C12_17 C13_17 C30_17 107.2(11)
C13_17 C14_17 C33_17 119.8(14)
C13_17 C14_17 C15_17 120.5(13)
C33_17 C14_17 C15_17 106.4(11)
C3_17 C15_17 C16_17 121.0(14)
C3_17 C15_17 C14_17 116.7(13)
C16_17 C15_17 C14_17 109.7(11)
C17_17 C16_17 C15_17 119.6(14)
C17_17 C16_17 C34_17 122.2(14)
C15_17 C16_17 C34_17 106.4(11)
C16_17 C17_17 C18_17 119.1(14)
C16_17 C17_17 C37_17 121.0(13)
C18_17 C17_17 C37_17 106.8(11)
C4_17 C18_17 C19_17 120.5(14)
C4_17 C18_17 C17_17 120.8(13)
C19_17 C18_17 C17_17 110.3(11)
C20_17 C19_17 C18_17 120.1(14)
C20_17 C19_17 C38_17 120.4(14)
C18_17 C19_17 C38_17 106.9(11)
C19_17 C20_17 C6_17 119.7(13)
C19_17 C20_17 C21_17 120.7(13)
C6_17 C20_17 C21_17 109.1(11)
C40_17 C21_17 C22_17 122.4(15)
C40_17 C21_17 C20_17 116.4(13)
C22_17 C21_17 C20_17 106.9(11)
C23_17 C22_17 C21_17 120.3(14)
C23_17 C22_17 C7_17 118.6(14)
C21_17 C22_17 C7_17 108.5(11)
C22_17 C23_17 C24_17 119.2(14)
C22_17 C23_17 C42_17 118.1(13)
C24_17 C23_17 C42_17 110.0(11)
C25_17 C24_17 C23_17 123.2(13)
C25_17 C24_17 C44_17 118.8(14)
C23_17 C24_17 C44_17 107.0(11)
C24_17 C25_17 C8_17 116.8(13)
C24_17 C25_17 C26_17 121.0(13)
C8_17 C25_17 C26_17 107.6(10)
C27_17 C26_17 C25_17 120.7(14)
C27_17 C26_17 C10_17 118.1(13)
C25_17 C26_17 C10_17 107.9(11)
C26_17 C27_17 C45_17 116.9(13)
C26_17 C27_17 C28_17 122.1(13)
C45_17 C27_17 C28_17 108.4(11)
C29_17 C28_17 C47_17 117.8(14)
C29_17 C28_17 C27_17 118.6(14)
C47_17 C28_17 C27_17 105.7(11)
C28_17 C29_17 C30_17 120.1(13)
C28_17 C29_17 C11_17 119.5(13)
C30_17 C29_17 C11_17 106.2(11)
C31_17 C30_17 C13_17 115.1(14)
C31_17 C30_17 C29_17 121.4(14)
C13_17 C30_17 C29_17 109.6(11)
C30_17 C31_17 C32_17 123.9(14)
C30_17 C31_17 C48_17 119.1(14)
C32_17 C31_17 C48_17 107.2(11)
C33_17 C32_17 C31_17 121.2(14)
C33_17 C32_17 C50_17 118.1(13)
C31_17 C32_17 C50_17 108.9(11)
C32_17 C33_17 C14_17 117.3(13)
C32_17 C33_17 C34_17 121.2(14)
C14_17 C33_17 C34_17 109.4(11)
C35_17 C34_17 C33_17 121.8(14)
C35_17 C34_17 C16_17 116.7(13)
C33_17 C34_17 C16_17 108.2(11)
C34_17 C35_17 C36_17 121.4(14)
C34_17 C35_17 C51_17 117.3(14)
C36_17 C35_17 C51_17 110.4(11)
C37_17 C36_17 C35_17 122.7(15)
C37_17 C36_17 C53_17 117.6(14)
C35_17 C36_17 C53_17 105.6(11)
C36_17 C37_17 C17_17 115.9(13)
C36_17 C37_17 C38_17 122.2(14)
C17_17 C37_17 C38_17 107.3(11)
C39_17 C38_17 C19_17 119.0(15)
C39_17 C38_17 C37_17 119.6(14)
C19_17 C38_17 C37_17 108.7(11)
C38_17 C39_17 C40_17 120.3(14)
C38_17 C39_17 C54_17 119.0(13)
C40_17 C39_17 C54_17 107.5(11)
C21_17 C40_17 C41_17 118.3(14)
C21_17 C40_17 C39_17 123.1(13)
C41_17 C40_17 C39_17 108.7(11)
C42_17 C41_17 C55_17 122.8(14)
C42_17 C41_17 C40_17 120.2(13)
C55_17 C41_17 C40_17 108.0(11)
C41_17 C42_17 C23_17 120.5(13)
C41_17 C42_17 C43_17 118.5(14)
C23_17 C42_17 C43_17 106.5(10)
C57_17 C43_17 C42_17 118.1(13)
C57_17 C43_17 C44_17 121.2(13)
C42_17 C43_17 C44_17 108.7(10)
C45_17 C44_17 C24_17 119.8(13)
C45_17 C44_17 C43_17 121.3(14)
C24_17 C44_17 C43_17 107.8(11)
C44_17 C45_17 C46_17 117.7(13)
C44_17 C45_17 C27_17 122.8(13)
C46_17 C45_17 C27_17 108.0(10)
C58_17 C46_17 C45_17 120.4(13)
C58_17 C46_17 C47_17 120.3(13)
C45_17 C46_17 C47_17 108.0(10)
C48_17 C47_17 C46_17 117.4(13)
C48_17 C47_17 C28_17 122.3(13)
C46_17 C47_17 C28_17 109.8(10)
C47_17 C48_17 C49_17 122.5(13)
C47_17 C48_17 C31_17 119.3(12)
C49_17 C48_17 C31_17 108.3(11)
C59_17 C49_17 C48_17 122.1(13)
C59_17 C49_17 C50_17 118.1(13)
C48_17 C49_17 C50_17 108.0(11)
C51_17 C50_17 C49_17 119.0(12)
C51_17 C50_17 C32_17 120.4(13)
C49_17 C50_17 C32_17 107.5(10)
C50_17 C51_17 C52_17 122.1(13)
C50_17 C51_17 C35_17 121.1(13)
C52_17 C51_17 C35_17 106.2(10)
C60_17 C52_17 C51_17 118.4(14)
C60_17 C52_17 C53_17 121.6(13)
C51_17 C52_17 C53_17 109.3(11)
C54_17 C53_17 C52_17 121.6(14)
C54_17 C53_17 C36_17 119.6(13)
C52_17 C53_17 C36_17 108.6(11)
C53_17 C54_17 C55_17 116.2(14)
C53_17 C54_17 C39_17 121.7(14)
C55_17 C54_17 C39_17 106.6(11)
C56_17 C55_17 C41_17 117.7(14)
C56_17 C55_17 C54_17 122.4(13)
C41_17 C55_17 C54_17 109.2(11)
C55_17 C56_17 C57_17 120.6(14)
C55_17 C56_17 C60_17 120.6(13)
C57_17 C56_17 C60_17 107.7(11)
C43_17 C57_17 C58_17 117.5(13)
C43_17 C57_17 C56_17 122.2(15)
C58_17 C57_17 C56_17 107.9(11)
C46_17 C58_17 C57_17 121.8(13)
C46_17 C58_17 C59_17 121.5(13)
C57_17 C58_17 C59_17 108.2(11)
C49_17 C59_17 C60_17 122.7(14)
C49_17 C59_17 C58_17 116.0(13)
C60_17 C59_17 C58_17 107.6(10)
C52_17 C60_17 C59_17 119.7(14)
C52_17 C60_17 C56_17 117.4(13)
C59_17 C60_17 C56_17 108.4(11)
C9_18 C1_18 C2_18 120.7(12)
C9_18 C1_18 C5_18 119.2(13)
C2_18 C1_18 C5_18 108.3(10)
C12_18 C2_18 C1_18 119.4(12)
C12_18 C2_18 C3_18 120.8(12)
C1_18 C2_18 C3_18 108.2(10)
C15_18 C3_18 C2_18 120.2(13)
C15_18 C3_18 C4_18 119.4(14)
C2_18 C3_18 C4_18 107.5(11)
C18_18 C4_18 C5_18 119.4(13)
C18_18 C4_18 C3_18 120.9(13)
C5_18 C4_18 C3_18 108.9(10)
C6_18 C5_18 C4_18 121.5(12)
C6_18 C5_18 C1_18 119.9(12)
C4_18 C5_18 C1_18 107.1(10)
C5_18 C6_18 C7_18 120.8(13)
C5_18 C6_18 C20_18 118.8(12)
C7_18 C6_18 C20_18 108.1(10)
C8_18 C7_18 C6_18 118.6(12)
C8_18 C7_18 C22_18 120.7(13)
C6_18 C7_18 C22_18 109.2(10)
C7_18 C8_18 C25_18 119.2(12)
C7_18 C8_18 C9_18 121.4(12)
C25_18 C8_18 C9_18 108.5(10)
C1_18 C9_18 C8_18 120.1(13)
C1_18 C9_18 C10_18 119.6(12)
C8_18 C9_18 C10_18 107.8(10)
C11_18 C10_18 C26_18 121.5(13)
C11_18 C10_18 C9_18 120.2(13)
C26_18 C10_18 C9_18 109.1(10)
C10_18 C11_18 C12_18 119.1(13)
C10_18 C11_18 C29_18 119.0(12)
C12_18 C11_18 C29_18 107.0(10)
C2_18 C12_18 C11_18 120.8(12)
C2_18 C12_18 C13_18 118.6(12)
C11_18 C12_18 C13_18 109.3(10)
C14_18 C13_18 C30_18 121.6(13)
C14_18 C13_18 C12_18 120.3(12)
C30_18 C13_18 C12_18 107.2(10)
C13_18 C14_18 C33_18 120.8(12)
C13_18 C14_18 C15_18 119.0(12)
C33_18 C14_18 C15_18 108.0(10)
C3_18 C15_18 C14_18 121.1(13)
C3_18 C15_18 C16_18 119.2(13)
C14_18 C15_18 C16_18 107.1(10)
C17_18 C16_18 C34_18 123.8(13)
C17_18 C16_18 C15_18 121.5(13)
C34_18 C16_18 C15_18 108.0(10)
C16_18 C17_18 C18_18 119.0(13)
C16_18 C17_18 C37_18 119.2(13)
C18_18 C17_18 C37_18 107.7(10)
C4_18 C18_18 C19_18 120.1(13)
C4_18 C18_18 C17_18 119.7(12)
C19_18 C18_18 C17_18 109.1(10)
C20_18 C19_18 C18_18 120.4(13)
C20_18 C19_18 C38_18 120.0(13)
C18_18 C19_18 C38_18 107.3(10)
C19_18 C20_18 C6_18 119.7(12)
C19_18 C20_18 C21_18 122.7(13)
C6_18 C20_18 C21_18 106.9(10)
C40_18 C21_18 C22_18 125.7(13)
C40_18 C21_18 C20_18 116.3(13)
C22_18 C21_18 C20_18 109.2(10)
C23_18 C22_18 C21_18 118.5(13)
C23_18 C22_18 C7_18 119.4(13)
C21_18 C22_18 C7_18 106.6(10)
C22_18 C23_18 C42_18 119.2(13)
C22_18 C23_18 C24_18 119.1(13)
C42_18 C23_18 C24_18 109.4(11)
C25_18 C24_18 C44_18 121.1(13)
C25_18 C24_18 C23_18 121.1(12)
C44_18 C24_18 C23_18 108.1(10)
C24_18 C25_18 C8_18 120.1(12)
C24_18 C25_18 C26_18 117.3(13)
C8_18 C25_18 C26_18 108.5(10)
C27_18 C26_18 C10_18 117.9(12)
C27_18 C26_18 C25_18 120.6(13)
C10_18 C26_18 C25_18 106.0(10)
C26_18 C27_18 C28_18 122.8(12)
C26_18 C27_18 C45_18 119.2(13)
C28_18 C27_18 C45_18 105.9(10)
C29_18 C28_18 C27_18 118.4(13)
C29_18 C28_18 C47_18 118.3(13)
C27_18 C28_18 C47_18 109.9(11)
C28_18 C29_18 C30_18 118.9(12)
C28_18 C29_18 C11_18 120.3(12)
C30_18 C29_18 C11_18 108.2(10)
C31_18 C30_18 C13_18 116.3(13)
C31_18 C30_18 C29_18 124.2(13)
C13_18 C30_18 C29_18 108.2(10)
C30_18 C31_18 C32_18 122.6(13)
C30_18 C31_18 C48_18 116.5(13)
C32_18 C31_18 C48_18 107.6(10)
C33_18 C32_18 C50_18 120.7(13)
C33_18 C32_18 C31_18 119.9(12)
C50_18 C32_18 C31_18 107.2(10)
C32_18 C33_18 C14_18 118.7(12)
C32_18 C33_18 C34_18 120.4(13)
C14_18 C33_18 C34_18 109.5(10)
C35_18 C34_18 C16_18 119.7(13)
C35_18 C34_18 C33_18 118.7(13)
C16_18 C34_18 C33_18 107.2(11)
C34_18 C35_18 C51_18 120.7(13)
C34_18 C35_18 C36_18 117.1(13)
C51_18 C35_18 C36_18 107.9(10)
C37_18 C36_18 C53_18 117.6(13)
C37_18 C36_18 C35_18 122.5(14)
C53_18 C36_18 C35_18 108.5(10)
C36_18 C37_18 C38_18 120.4(13)
C36_18 C37_18 C17_18 117.4(13)
C38_18 C37_18 C17_18 107.2(11)
C39_18 C38_18 C37_18 122.3(13)
C39_18 C38_18 C19_18 118.1(13)
C37_18 C38_18 C19_18 108.6(11)
C38_18 C39_18 C40_18 119.9(13)
C38_18 C39_18 C54_18 116.9(13)
C40_18 C39_18 C54_18 106.9(10)
C21_18 C40_18 C41_18 113.2(13)
C21_18 C40_18 C39_18 122.7(13)
C41_18 C40_18 C39_18 108.9(11)
C42_18 C41_18 C55_18 120.2(13)
C42_18 C41_18 C40_18 123.5(12)
C55_18 C41_18 C40_18 106.5(10)
C41_18 C42_18 C23_18 119.6(13)
C41_18 C42_18 C43_18 121.0(13)
C23_18 C42_18 C43_18 107.5(10)
C57_18 C43_18 C42_18 118.9(13)
C57_18 C43_18 C44_18 119.5(13)
C42_18 C43_18 C44_18 106.7(10)
C45_18 C44_18 C24_18 122.2(13)
C45_18 C44_18 C43_18 122.3(13)
C24_18 C44_18 C43_18 108.1(10)
C44_18 C45_18 C27_18 119.4(13)
C44_18 C45_18 C46_18 118.1(13)
C27_18 C45_18 C46_18 110.1(10)
C58_18 C46_18 C47_18 119.9(13)
C58_18 C46_18 C45_18 119.5(13)
C47_18 C46_18 C45_18 106.9(10)
C48_18 C47_18 C46_18 119.1(13)
C48_18 C47_18 C28_18 121.4(12)
C46_18 C47_18 C28_18 107.0(10)
C47_18 C48_18 C49_18 120.3(12)
C47_18 C48_18 C31_18 120.7(12)
C49_18 C48_18 C31_18 108.3(10)
C59_18 C49_18 C50_18 119.8(13)
C59_18 C49_18 C48_18 121.6(12)
C50_18 C49_18 C48_18 107.6(10)
C51_18 C50_18 C49_18 119.4(12)
C51_18 C50_18 C32_18 119.1(12)
C49_18 C50_18 C32_18 109.4(10)
C50_18 C51_18 C35_18 120.2(13)
C50_18 C51_18 C52_18 121.8(12)
C35_18 C51_18 C52_18 107.6(10)
C60_18 C52_18 C51_18 118.9(13)
C60_18 C52_18 C53_18 120.1(12)
C51_18 C52_18 C53_18 109.3(10)
C54_18 C53_18 C36_18 122.6(13)
C54_18 C53_18 C52_18 117.3(13)
C36_18 C53_18 C52_18 106.6(10)
C53_18 C54_18 C55_18 121.2(13)
C53_18 C54_18 C39_18 119.8(13)
C55_18 C54_18 C39_18 106.3(10)
C56_18 C55_18 C54_18 121.6(12)
C56_18 C55_18 C41_18 118.8(13)
C54_18 C55_18 C41_18 111.4(11)
C55_18 C56_18 C60_18 117.0(13)
C55_18 C56_18 C57_18 120.9(14)
C60_18 C56_18 C57_18 107.1(11)
C43_18 C57_18 C58_18 118.3(13)
C43_18 C57_18 C56_18 120.2(14)
C58_18 C57_18 C56_18 108.6(11)
C46_18 C58_18 C59_18 122.0(13)
C46_18 C58_18 C57_18 121.9(13)
C59_18 C58_18 C57_18 107.3(10)
C49_18 C59_18 C58_18 117.1(13)
C49_18 C59_18 C60_18 119.6(13)
C58_18 C59_18 C60_18 107.9(10)
C52_18 C60_18 C56_18 122.4(13)
C52_18 C60_18 C59_18 120.4(13)
C56_18 C60_18 C59_18 108.7(10)
F3_21 B1_21 F5_21 114.4(9)
F3_21 B1_21 F4_21 113.5(10)
F5_21 B1_21 F4_21 109.2(9)
F3_21 B1_21 F2_21 109.9(10)
F5_21 B1_21 F2_21 109.6(10)
F4_21 B1_21 F2_21 99.1(9)
F4_22 B1_22 F2_22 116.5(9)
F4_22 B1_22 F5_22 110.2(8)
F2_22 B1_22 F5_22 109.2(8)
F4_22 B1_22 F3_22 105.0(9)
F2_22 B1_22 F3_22 105.7(8)
F5_22 B1_22 F3_22 110.1(9)
F4_23 B1_23 F5_23 105.4(11)
F4_23 B1_23 F3_23 109.0(12)
F5_23 B1_23 F3_23 110.5(12)
F4_23 B1_23 F2_23 112.9(12)
F5_23 B1_23 F2_23 109.2(11)
F3_23 B1_23 F2_23 109.8(11)
F4_24 B1_24 F5_24 109.9(12)
F4_24 B1_24 F3_24 111.1(12)
F5_24 B1_24 F3_24 109.1(12)
F4_24 B1_24 F2_24 107.9(12)
F5_24 B1_24 F2_24 109.1(12)
F3_24 B1_24 F2_24 109.7(12)
F3_25 B1_25 F4_25 113.2(11)
F3_25 B1_25 F2_25 110.7(10)
F4_25 B1_25 F2_25 109.5(10)
F3_25 B1_25 F5_25 106.0(10)
F4_25 B1_25 F5_25 110.2(11)
F2_25 B1_25 F5_25 107.1(11)
F3_26 B1_26 F5_26 109.5(12)
F3_26 B1_26 F4_26 108.6(12)
F5_26 B1_26 F4_26 112.5(12)
F3_26 B1_26 F2_26 109.0(12)
F5_26 B1_26 F2_26 108.9(12)
F4_26 B1_26 F2_26 108.2(12)
F3_27 B1_27 F4_27 107.8(13)
F3_27 B1_27 F5_27 108.8(13)
F4_27 B1_27 F5_27 110.6(13)
F3_27 B1_27 F2_27 110.4(13)
F4_27 B1_27 F2_27 111.1(13)
F5_27 B1_27 F2_27 108.1(12)
N27_1 Pd1_60 N27_3 172.8(2)
N27_1 Pd1_60 N27_2 92.5(2)
N27_3 Pd1_60 N27_2 89.1(2)
N27_1 Pd1_60 N27_4 88.0(2)
N27_3 Pd1_60 N27_4 90.0(2)
N27_2 Pd1_60 N27_4 177.30(19)
N33_4 Pd2_60 N33_2 173.8(3)
N33_4 Pd2_60 N33_1 90.8(3)
N33_2 Pd2_60 N33_1 91.7(3)
N33_4 Pd2_60 N33_3 89.2(3)
N33_2 Pd2_60 N33_3 88.1(3)
N33_1 Pd2_60 N33_3 179.1(2)
N27_7 Pd1_61 N27_6 90.0(2)
N27_7 Pd1_61 N27_5 172.8(2)
N27_6 Pd1_61 N27_5 89.4(2)
N27_7 Pd1_61 N27_8 90.2(3)
N27_6 Pd1_61 N27_8 179.0(2)
N27_5 Pd1_61 N27_8 90.2(2)
N33_5 Pd2_61 N33_6 89.8(3)
N33_5 Pd2_61 N33_7 178.7(3)
N33_6 Pd2_61 N33_7 90.0(3)
N33_5 Pd2_61 N33_8 92.8(3)
N33_6 Pd2_61 N33_8 173.9(3)
N33_7 Pd2_61 N33_8 87.3(3)
N27_9 Pd1_62 N27_11 175.0(3)
N27_9 Pd1_62 N27_10 90.3(3)
N27_11 Pd1_62 N27_10 88.8(3)
N27_9 Pd1_62 N27_12 89.2(2)
N27_11 Pd1_62 N27_12 91.6(3)
N27_10 Pd1_62 N27_12 179.1(3)
N33_11 Pd2_62 N33_12 89.7(2)
N33_11 Pd2_62 N33_10 89.8(3)
N33_12 Pd2_62 N33_10 173.3(2)
N33_11 Pd2_62 N33_9 179.0(2)
N33_12 Pd2_62 N33_9 89.6(2)
N33_10 Pd2_62 N33_9 90.8(3)

loop_
_geom_bond_atom_site_label_1
_geom_bond_atom_site_label_2
_geom_bond_distance
C1_1 C2_1 1.533(6)
C1_1 H1A_1 0.9800
C1_1 H1B_1 0.9800
C1_1 H1C_1 0.9800
C2_1 C16_1 1.508(7)
C2_1 C15_1 1.520(6)
C2_1 C3_1 1.570(8)
C3_1 C4_1 1.532(9)
C3_1 H3A_1 0.9900
C3_1 H3B_1 0.9900
C4_1 C5_1 1.570(8)
C4_1 H4A_1 0.9900
C4_1 H4B_1 0.9900
C5_1 C24_1 1.513(6)
C5_1 C7_1 1.515(6)
C5_1 C6_1 1.532(6)
C6_1 H6A_1 0.9800
C6_1 H6B_1 0.9800
C6_1 H6C_1 0.9800
C7_1 C8_1 1.387(7)
C7_1 C15_1 1.397(7)
C8_1 C9_1 1.382(7)
C8_1 H8_1 0.9500
C9_1 C13_1 1.384(7)
C9_1 C10_1 1.476(6)
C10_1 O10A_1 1.207(6)
C10_1 N11_1 1.405(7)
N11_1 C12_1 1.408(7)
N11_1 C25_1 1.425(6)
C12_1 O12A_1 1.191(6)
C12_1 C13_1 1.491(6)
C13_1 C14_1 1.380(7)
C14_1 C15_1 1.390(7)
C14_1 H14_1 0.9500
C16_1 C17_1 1.381(7)
C16_1 C24_1 1.408(7)
C17_1 C18_1 1.374(8)
C17_1 H17_1 0.9500
C18_1 C22_1 1.383(8)
C18_1 C19_1 1.490(7)
C19_1 O19A_1 1.210(8)
C19_1 N20_1 1.393(9)
N20_1 C21_1 1.397(9)
N20_1 C31_1 1.444(7)
C21_1 O21A_1 1.208(7)
C21_1 C22_1 1.473(7)
C22_1 C23_1 1.387(7)
C23_1 C24_1 1.378(7)
C23_1 H23_1 0.9500
C25_1 C30_1 1.366(7)
C25_1 C26_1 1.383(7)
C26_1 N27_1 1.330(6)
C26_1 H26_1 0.9500
N27_1 C28_1 1.346(6)
N27_1 Pd1_60 2.016(5)
C28_1 C29_1 1.378(8)
C28_1 H28_1 0.9500
C29_1 C30_1 1.386(7)
C29_1 H29_1 0.9500
C30_1 H30_1 0.9500
C31_1 C36_1 1.367(9)
C31_1 C32_1 1.395(9)
C32_1 N33_1 1.338(7)
C32_1 H32_1 0.9500
N33_1 C34_1 1.340(8)
N33_1 Pd2_60 2.016(7)
C34_1 C35_1 1.379(10)
C34_1 H34_1 0.9500
C35_1 C36_1 1.380(8)
C35_1 H35_1 0.9500
C36_1 H36_1 0.9500
C1_2 C2_2 1.541(7)
C1_2 H1A_2 0.9800
C1_2 H1B_2 0.9800
C1_2 H1C_2 0.9800
C2_2 C16_2 1.524(7)
C2_2 C15_2 1.539(7)
C2_2 C3_2 1.547(10)
C3_2 C4_2 1.519(10)
C3_2 H3A_2 0.9900
C3_2 H3B_2 0.9900
C4_2 C5_2 1.543(9)
C4_2 H4A_2 0.9900
C4_2 H4B_2 0.9900
C5_2 C7_2 1.527(7)
C5_2 C24_2 1.528(7)
C5_2 C6_2 1.531(7)
C6_2 H6A_2 0.9800
C6_2 H6B_2 0.9800
C6_2 H6C_2 0.9800
C7_2 C8_2 1.381(8)
C7_2 C15_2 1.398(8)
C8_2 C9_2 1.378(7)
C8_2 H8_2 0.9500
C9_2 C13_2 1.382(8)
C9_2 C10_2 1.492(7)
C10_2 O10A_2 1.207(7)
C10_2 N11_2 1.395(8)
N11_2 C12_2 1.420(8)
N11_2 C25_2 1.424(7)
C12_2 O12A_2 1.213(7)
C12_2 C13_2 1.480(7)
C13_2 C14_2 1.385(8)
C14_2 C15_2 1.378(8)
C14_2 H14_2 0.9500
C16_2 C24_2 1.386(8)
C16_2 C17_2 1.387(8)
C17_2 C18_2 1.399(8)
C17_2 H17_2 0.9500
C18_2 C22_2 1.372(8)
C18_2 C19_2 1.482(7)
C19_2 O19A_2 1.197(7)
C19_2 N20_2 1.412(9)
N20_2 C21_2 1.384(9)
N20_2 C31_2 1.421(7)
C21_2 O21A_2 1.222(8)
C21_2 C22_2 1.468(7)
C22_2 C23_2 1.402(8)
C23_2 C24_2 1.390(8)
C23_2 H23_2 0.9500
C25_2 C30_2 1.364(8)
C25_2 C26_2 1.400(8)
C26_2 N27_2 1.335(6)
C26_2 H26_2 0.9500
N27_2 C28_2 1.349(6)
N27_2 Pd1_60 2.037(5)
C28_2 C29_2 1.381(8)
C28_2 H28_2 0.9500
C29_2 C30_2 1.386(8)
C29_2 H29_2 0.9500
C30_2 H30_2 0.9500
C31_2 C32_2 1.366(9)
C31_2 C36_2 1.395(9)
C32_2 N33_2 1.331(7)
C32_2 H32_2 0.9500
N33_2 C34_2 1.339(8)
N33_2 Pd2_60 2.012(7)
C34_2 C35_2 1.376(10)
C34_2 H34_2 0.9500
C35_2 C36_2 1.388(9)
C35_2 H35_2 0.9500
C36_2 H36_2 0.9500
C1_3 C2_3 1.537(7)
C1_3 H1A_3 0.9800
C1_3 H1B_3 0.9800
C1_3 H1C_3 0.9800
C2_3 C16_3 1.512(7)
C2_3 C15_3 1.526(7)
C2_3 C3_3 1.557(9)
C3_3 C4_3 1.510(9)
C3_3 H3A_3 0.9900
C3_3 H3B_3 0.9900
C4_3 C5_3 1.562(9)
C4_3 H4A_3 0.9900
C4_3 H4B_3 0.9900
C5_3 C24_3 1.525(7)
C5_3 C6_3 1.528(7)
C5_3 C7_3 1.529(7)
C6_3 H6A_3 0.9800
C6_3 H6B_3 0.9800
C6_3 H6C_3 0.9800
C7_3 C8_3 1.388(7)
C7_3 C15_3 1.390(8)
C8_3 C9_3 1.399(7)
C8_3 H8_3 0.9500
C9_3 C13_3 1.362(8)
C9_3 C10_3 1.477(7)
C10_3 O10A_3 1.196(6)
C10_3 N11_3 1.427(8)
N11_3 C12_3 1.409(8)
N11_3 C25_3 1.423(6)
C12_3 O12A_3 1.208(6)
C12_3 C13_3 1.481(7)
C13_3 C14_3 1.385(7)
C14_3 C15_3 1.396(7)
C14_3 H14_3 0.9500
C16_3 C17_3 1.390(8)
C16_3 C24_3 1.407(8)
C17_3 C18_3 1.391(8)
C17_3 H17_3 0.9500
C18_3 C22_3 1.380(9)
C18_3 C19_3 1.481(8)
C19_3 O19A_3 1.214(8)
C19_3 N20_3 1.402(10)
N20_3 C21_3 1.409(10)
N20_3 C31_3 1.435(8)
C21_3 O21A_3 1.189(8)
C21_3 C22_3 1.489(8)
C22_3 C23_3 1.379(8)
C23_3 C24_3 1.374(8)
C23_3 H23_3 0.9500
C25_3 C30_3 1.371(8)
C25_3 C26_3 1.392(7)
C26_3 N27_3 1.336(6)
C26_3 H26_3 0.9500
N27_3 C28_3 1.330(6)
N27_3 Pd1_60 2.018(5)
C28_3 C29_3 1.390(8)
C28_3 H28_3 0.9500
C29_3 C30_3 1.374(7)
C29_3 H29_3 0.9500
C30_3 H30_3 0.9500
C31_3 C36_3 1.376(9)
C31_3 C32_3 1.384(9)
C32_3 N33_3 1.342(7)
C32_3 H32_3 0.9500
N33_3 C34_3 1.332(7)
N33_3 Pd2_60 2.014(7)
C34_3 C35_3 1.377(10)
C34_3 H34_3 0.9500
C35_3 C36_3 1.401(9)
C35_3 H35_3 0.9500
C36_3 H36_3 0.9500
C1_4 C2_4 1.531(7)
C1_4 H1A_4 0.9800
C1_4 H1B_4 0.9800
C1_4 H1C_4 0.9800
C2_4 C16_4 1.517(7)
C2_4 C15_4 1.526(7)
C2_4 C3_4 1.538(9)
C3_4 C4_4 1.557(10)
C3_4 H3A_4 0.9900
C3_4 H3B_4 0.9900
C4_4 C5_4 1.544(9)
C4_4 H4A_4 0.9900
C4_4 H4B_4 0.9900
C5_4 C24_4 1.530(7)
C5_4 C7_4 1.533(7)
C5_4 C6_4 1.541(7)
C6_4 H6A_4 0.9800
C6_4 H6B_4 0.9800
C6_4 H6C_4 0.9800
C7_4 C8_4 1.373(7)
C7_4 C15_4 1.407(8)
C8_4 C9_4 1.383(7)
C8_4 H8_4 0.9500
C9_4 C13_4 1.398(8)
C9_4 C10_4 1.475(7)
C10_4 O10A_4 1.208(7)
C10_4 N11_4 1.422(8)
N11_4 C12_4 1.409(8)
N11_4 C25_4 1.430(6)
C12_4 O12A_4 1.219(7)
C12_4 C13_4 1.473(7)
C13_4 C14_4 1.396(8)
C14_4 C15_4 1.389(7)
C14_4 H14_4 0.9500
C16_4 C17_4 1.380(8)
C16_4 C24_4 1.398(8)
C17_4 C18_4 1.394(8)
C17_4 H17_4 0.9500
C18_4 C22_4 1.397(9)
C18_4 C19_4 1.476(8)
C19_4 O19A_4 1.209(8)
C19_4 N20_4 1.433(10)
N20_4 C21_4 1.401(10)
N20_4 C31_4 1.415(8)
C21_4 O21A_4 1.211(8)
C21_4 C22_4 1.486(7)
C22_4 C23_4 1.373(8)
C23_4 C24_4 1.384(8)
C23_4 H23_4 0.9500
C25_4 C26_4 1.382(7)
C25_4 C30_4 1.384(7)
C26_4 N27_4 1.319(6)
C26_4 H26_4 0.9500
N27_4 C28_4 1.345(6)
N27_4 Pd1_60 2.047(5)
C28_4 C29_4 1.370(8)
C28_4 H28_4 0.9500
C29_4 C30_4 1.376(7)
C29_4 H29_4 0.9500
C30_4 H30_4 0.9500
C31_4 C36_4 1.377(9)
C31_4 C32_4 1.390(9)
C32_4 N33_4 1.339(8)
C32_4 H32_4 0.9500
N33_4 C34_4 1.348(7)
N33_4 Pd2_60 2.001(8)
C34_4 C35_4 1.351(10)
C34_4 H34_4 0.9500
C35_4 C36_4 1.384(9)
C35_4 H35_4 0.9500
C36_4 H36_4 0.9500
C1_5 C2_5 1.543(7)
C1_5 H1A_5 0.9800
C1_5 H1B_5 0.9800
C1_5 H1C_5 0.9800
C2_5 C16_5 1.518(7)
C2_5 C15_5 1.526(7)
C2_5 C3_5 1.574(9)
C3_5 C4_5 1.529(9)
C3_5 H3A_5 0.9900
C3_5 H3B_5 0.9900
C4_5 C5_5 1.551(9)
C4_5 H4A_5 0.9900
C4_5 H4B_5 0.9900
C5_5 C24_5 1.512(7)
C5_5 C7_5 1.533(7)
C5_5 C6_5 1.547(7)
C6_5 H6A_5 0.9800
C6_5 H6B_5 0.9800
C6_5 H6C_5 0.9800
C7_5 C8_5 1.392(8)
C7_5 C15_5 1.409(8)
C8_5 C9_5 1.387(8)
C8_5 H8_5 0.9500
C9_5 C13_5 1.399(8)
C9_5 C10_5 1.477(7)
C10_5 O10A_5 1.205(7)
C10_5 N11_5 1.422(8)
N11_5 C12_5 1.402(8)
N11_5 C25_5 1.416(7)
C12_5 O12A_5 1.219(7)
C12_5 C13_5 1.475(7)
C13_5 C14_5 1.370(8)
C14_5 C15_5 1.389(8)
C14_5 H14_5 0.9500
C16_5 C17_5 1.397(8)
C16_5 C24_5 1.403(8)
C17_5 C18_5 1.405(8)
C17_5 H17_5 0.9500
C18_5 C22_5 1.397(8)
C18_5 C19_5 1.472(8)
C19_5 O19A_5 1.207(7)
C19_5 N20_5 1.408(9)
N20_5 C21_5 1.412(9)
N20_5 C31_5 1.447(8)
C21_5 O21A_5 1.206(8)
C21_5 C22_5 1.463(8)
C22_5 C23_5 1.387(8)
C23_5 C24_5 1.389(8)
C23_5 H23_5 0.9500
C25_5 C30_5 1.388(8)
C25_5 C26_5 1.392(8)
C26_5 N27_5 1.317(7)
C26_5 H26_5 0.9500
N27_5 C28_5 1.331(7)
N27_5 Pd1_61 2.025(6)
C28_5 C29_5 1.374(9)
C28_5 H28_5 0.9500
C29_5 C30_5 1.391(8)
C29_5 H29_5 0.9500
C30_5 H30_5 0.9500
C31_5 C36_5 1.384(10)
C31_5 C32_5 1.408(9)
C32_5 N33_5 1.353(8)
C32_5 H32_5 0.9500
N33_5 C34_5 1.350(8)
N33_5 Pd2_61 1.951(9)
C34_5 C35_5 1.370(10)
C34_5 H34_5 0.9500
C35_5 C36_5 1.386(9)
C35_5 H35_5 0.9500
C36_5 H36_5 0.9500
C1_6 C2_6 1.529(7)
C1_6 H1A_6 0.9800
C1_6 H1B_6 0.9800
C1_6 H1C_6 0.9800
C2_6 C16_6 1.511(7)
C2_6 C15_6 1.520(7)
C2_6 C3_6 1.572(9)
C3_6 C4_6 1.503(10)
C3_6 H3A_6 0.9900
C3_6 H3B_6 0.9900
C4_6 C5_6 1.564(8)
C4_6 H4A_6 0.9900
C4_6 H4B_6 0.9900
C5_6 C7_6 1.513(7)
C5_6 C6_6 1.532(7)
C5_6 C24_6 1.536(7)
C6_6 H6A_6 0.9800
C6_6 H6B_6 0.9800
C6_6 H6C_6 0.9800
C7_6 C8_6 1.384(7)
C7_6 C15_6 1.396(7)
C8_6 C9_6 1.395(7)
C8_6 H8_6 0.9500
C9_6 C13_6 1.370(8)
C9_6 C10_6 1.482(7)
C10_6 O10A_6 1.203(7)
C10_6 N11_6 1.396(8)
N11_6 C12_6 1.399(8)
N11_6 C25_6 1.433(7)
C12_6 O12A_6 1.203(6)
C12_6 C13_6 1.481(7)
C13_6 C14_6 1.394(7)
C14_6 C15_6 1.401(7)
C14_6 H14_6 0.9500
C16_6 C24_6 1.381(7)
C16_6 C17_6 1.397(7)
C17_6 C18_6 1.384(8)
C17_6 H17_6 0.9500
C18_6 C22_6 1.380(8)
C18_6 C19_6 1.477(7)
C19_6 O19A_6 1.210(7)
C19_6 N20_6 1.400(9)
N20_6 C21_6 1.415(9)
N20_6 C31_6 1.430(7)
C21_6 O21A_6 1.212(7)
C21_6 C22_6 1.471(7)
C22_6 C23_6 1.383(7)
C23_6 C24_6 1.407(7)
C23_6 H23_6 0.9500
C25_6 C30_6 1.384(8)
C25_6 C26_6 1.388(8)
C26_6 N27_6 1.341(7)
C26_6 H26_6 0.9500
N27_6 C28_6 1.337(7)
N27_6 Pd1_61 2.021(6)
C28_6 C29_6 1.375(9)
C28_6 H28_6 0.9500
C29_6 C30_6 1.399(8)
C29_6 H29_6 0.9500
C30_6 H30_6 0.9500
C31_6 C36_6 1.383(9)
C31_6 C32_6 1.383(8)
C32_6 N33_6 1.352(7)
C32_6 H32_6 0.9500
N33_6 C34_6 1.321(8)
N33_6 Pd2_61 2.012(6)
C34_6 C35_6 1.383(10)
C34_6 H34_6 0.9500
C35_6 C36_6 1.387(8)
C35_6 H35_6 0.9500
C36_6 H36_6 0.9500
C1_7 C2_7 1.533(7)
C1_7 H1A_7 0.9800
C1_7 H1B_7 0.9800
C1_7 H1C_7 0.9800
C2_7 C15_7 1.510(8)
C2_7 C16_7 1.523(8)
C2_7 C3_7 1.555(10)
C3_7 C4_7 1.550(11)
C3_7 H3A_7 0.9900
C3_7 H3B_7 0.9900
C4_7 C5_7 1.548(10)
C4_7 H4A_7 0.9900
C4_7 H4B_7 0.9900
C5_7 C7_7 1.511(8)
C5_7 C24_7 1.529(8)
C5_7 C6_7 1.533(7)
C6_7 H6A_7 0.9800
C6_7 H6B_7 0.9800
C6_7 H6C_7 0.9800
C7_7 C8_7 1.364(8)
C7_7 C15_7 1.394(8)
C8_7 C9_7 1.391(8)
C8_7 H8_7 0.9500
C9_7 C13_7 1.387(8)
C9_7 C10_7 1.487(8)
C10_7 O10A_7 1.210(7)
C10_7 N11_7 1.411(9)
N11_7 C12_7 1.415(9)
N11_7 C25_7 1.416(7)
C12_7 O12A_7 1.211(7)
C12_7 C13_7 1.485(8)
C13_7 C14_7 1.368(8)
C14_7 C15_7 1.388(8)
C14_7 H14_7 0.9500
C16_7 C17_7 1.376(8)
C16_7 C24_7 1.410(8)
C17_7 C18_7 1.388(8)
C17_7 H17_7 0.9500
C18_7 C22_7 1.417(8)
C18_7 C19_7 1.481(8)
C19_7 O19A_7 1.217(8)
C19_7 N20_7 1.417(9)
N20_7 C21_7 1.407(9)
N20_7 C31_7 1.417(8)
C21_7 O21A_7 1.219(7)
C21_7 C22_7 1.468(8)
C22_7 C23_7 1.379(8)
C23_7 C24_7 1.381(8)
C23_7 H23_7 0.9500
C25_7 C26_7 1.375(8)
C25_7 C30_7 1.386(8)
C26_7 N27_7 1.328(7)
C26_7 H26_7 0.9500
N27_7 C28_7 1.335(7)
N27_7 Pd1_61 2.016(6)
C28_7 C29_7 1.366(9)
C28_7 H28_7 0.9500
C29_7 C30_7 1.371(8)
C29_7 H29_7 0.9500
C30_7 H30_7 0.9500
C31_7 C36_7 1.392(9)
C31_7 C32_7 1.399(9)
C32_7 N33_7 1.340(8)
C32_7 H32_7 0.9500
N33_7 C34_7 1.341(7)
N33_7 Pd2_61 2.028(7)
C34_7 C35_7 1.367(10)
C34_7 H34_7 0.9500
C35_7 C36_7 1.384(9)
C35_7 H35_7 0.9500
C36_7 H36_7 0.9500
C1_8 C2_8 1.543(6)
C1_8 H1A_8 0.9800
C1_8 H1B_8 0.9800
C1_8 H1C_8 0.9800
C2_8 C15_8 1.520(7)
C2_8 C16_8 1.522(7)
C2_8 C3_8 1.569(8)
C3_8 C4_8 1.515(9)
C3_8 H3A_8 0.9900
C3_8 H3B_8 0.9900
C4_8 C5_8 1.551(8)
C4_8 H4A_8 0.9900
C4_8 H4B_8 0.9900
C5_8 C24_8 1.520(7)
C5_8 C7_8 1.524(7)
C5_8 C6_8 1.532(6)
C6_8 H6A_8 0.9800
C6_8 H6B_8 0.9800
C6_8 H6C_8 0.9800
C7_8 C8_8 1.389(7)
C7_8 C15_8 1.389(7)
C8_8 C9_8 1.382(7)
C8_8 H8_8 0.9500
C9_8 C13_8 1.379(7)
C9_8 C10_8 1.475(7)
C10_8 O10A_8 1.202(7)
C10_8 N11_8 1.414(8)
N11_8 C25_8 1.416(7)
N11_8 C12_8 1.420(9)
C12_8 O12A_8 1.199(7)
C12_8 C13_8 1.475(7)
C13_8 C14_8 1.379(7)
C14_8 C15_8 1.387(7)
C14_8 H14_8 0.9500
C16_8 C17_8 1.381(7)
C16_8 C24_8 1.402(7)
C17_8 C18_8 1.381(7)
C17_8 H17_8 0.9500
C18_8 C22_8 1.390(7)
C18_8 C19_8 1.484(7)
C19_8 O19A_8 1.219(6)
C19_8 N20_8 1.392(8)
N20_8 C31_8 1.418(7)
N20_8 C21_8 1.417(8)
C21_8 O21A_8 1.211(7)
C21_8 C22_8 1.461(7)
C22_8 C23_8 1.391(7)
C23_8 C24_8 1.379(7)
C23_8 H23_8 0.9500
C25_8 C26_8 1.379(8)
C25_8 C30_8 1.382(9)
C26_8 N27_8 1.351(7)
C26_8 H26_8 0.9500
N27_8 C28_8 1.338(7)
N27_8 Pd1_61 2.028(6)
C28_8 C29_8 1.384(9)
C28_8 H28_8 0.9500
C29_8 C30_8 1.385(8)
C29_8 H29_8 0.9500
C30_8 H30_8 0.9500
C31_8 C36_8 1.386(8)
C31_8 C32_8 1.386(8)
C32_8 N33_8 1.327(7)
C32_8 H32_8 0.9500
N33_8 C34_8 1.325(7)
N33_8 Pd2_61 2.039(6)
C34_8 C35_8 1.417(9)
C34_8 H34_8 0.9500
C35_8 C36_8 1.367(8)
C35_8 H35_8 0.9500
C36_8 H36_8 0.9500
C1_9 C2_9 1.549(8)
C1_9 H1A_9 0.9800
C1_9 H1B_9 0.9800
C1_9 H1C_9 0.9800
C2_9 C3_9 1.533(11)
C2_9 C15_9 1.531(8)
C2_9 C16_9 1.541(8)
C3_9 C4_9 1.541(12)
C3_9 H3A_9 0.9900
C3_9 H3B_9 0.9900
C4_9 C5_9 1.541(11)
C4_9 H4A_9 0.9900
C4_9 H4B_9 0.9900
C5_9 C7_9 1.525(8)
C5_9 C24_9 1.537(8)
C5_9 C6_9 1.551(8)
C6_9 H6A_9 0.9800
C6_9 H6B_9 0.9800
C6_9 H6C_9 0.9800
C7_9 C15_9 1.382(9)
C7_9 C8_9 1.388(9)
C8_9 C9_9 1.399(9)
C8_9 H8_9 0.9500
C9_9 C13_9 1.394(9)
C9_9 C10_9 1.476(8)
C10_9 O10A_9 1.231(9)
C10_9 N11_9 1.392(10)
N11_9 C12_9 1.407(10)
N11_9 C25_9 1.432(7)
C12_9 O12A_9 1.202(8)
C12_9 C13_9 1.470(8)
C13_9 C14_9 1.379(9)
C14_9 C15_9 1.399(9)
C14_9 H14_9 0.9500
C16_9 C17_9 1.385(9)
C16_9 C24_9 1.398(9)
C17_9 C18_9 1.395(8)
C17_9 H17_9 0.9500
C18_9 C22_9 1.369(9)
C18_9 C19_9 1.487(8)
C19_9 O19A_9 1.224(8)
C19_9 N20_9 1.389(10)
N20_9 C21_9 1.416(10)
N20_9 C31_9 1.428(7)
C21_9 O21A_9 1.227(8)
C21_9 C22_9 1.488(8)
C22_9 C23_9 1.400(9)
C23_9 C24_9 1.395(9)
C23_9 H23_9 0.9500
C25_9 C26_9 1.383(8)
C25_9 C30_9 1.396(9)
C26_9 N27_9 1.334(7)
C26_9 H26_9 0.9500
N27_9 C28_9 1.350(7)
N27_9 Pd1_62 1.974(7)
C28_9 C29_9 1.376(9)
C28_9 H28_9 0.9500
C29_9 C30_9 1.369(8)
C29_9 H29_9 0.9500
C30_9 H30_9 0.9500
C31_9 C32_9 1.379(9)
C31_9 C36_9 1.392(9)
C32_9 N33_9 1.337(7)
C32_9 H32_9 0.9500
N33_9 C34_9 1.324(7)
N33_9 Pd2_62 2.029(7)
C34_9 C35_9 1.388(9)
C34_9 H34_9 0.9500
C35_9 C36_9 1.385(8)
C35_9 H35_9 0.9500
C36_9 H36_9 0.9500
C1_10 C2_10 1.549(8)
C1_10 H1A_10 0.9800
C1_10 H1B_10 0.9800
C1_10 H1C_10 0.9800
C2_10 C15_10 1.524(8)
C2_10 C16_10 1.530(8)
C2_10 C3_10 1.535(11)
C3_10 C4_10 1.562(12)
C3_10 H3A_10 0.9900
C3_10 H3B_10 0.9900
C4_10 C5_10 1.526(11)
C4_10 H4A_10 0.9900
C4_10 H4B_10 0.9900
C5_10 C24_10 1.518(8)
C5_10 C7_10 1.539(8)
C5_10 C6_10 1.548(8)
C6_10 H6A_10 0.9800
C6_10 H6B_10 0.9800
C6_10 H6C_10 0.9800
C7_10 C15_10 1.389(9)
C7_10 C8_10 1.398(9)
C8_10 C9_10 1.413(9)
C8_10 H8_10 0.9500
C9_10 C13_10 1.377(9)
C9_10 C10_10 1.474(8)
C10_10 O10A_10 1.222(9)
C10_10 N11_10 1.395(10)
N11_10 C25_10 1.428(8)
N11_10 C12_10 1.429(11)
C12_10 O12A_10 1.206(8)
C12_10 C13_10 1.489(8)
C13_10 C14_10 1.382(9)
C14_10 C15_10 1.401(9)
C14_10 H14_10 0.9500
C16_10 C17_10 1.381(9)
C16_10 C24_10 1.388(9)
C17_10 C18_10 1.405(9)
C17_10 H17_10 0.9500
C18_10 C22_10 1.393(10)
C18_10 C19_10 1.490(8)
C19_10 O19A_10 1.205(9)
C19_10 N20_10 1.418(10)
N20_10 C21_10 1.431(11)
N20_10 C31_10 1.440(8)
C21_10 O21A_10 1.227(8)
C21_10 C22_10 1.483(8)
C22_10 C23_10 1.407(9)
C23_10 C24_10 1.388(9)
C23_10 H23_10 0.9500
C25_10 C26_10 1.383(9)
C25_10 C30_10 1.386(9)
C26_10 N27_10 1.333(7)
C26_10 H26_10 0.9500
N27_10 C28_10 1.327(7)
N27_10 Pd1_62 2.039(6)
C28_10 C29_10 1.412(9)
C28_10 H28_10 0.9500
C29_10 C30_10 1.376(8)
C29_10 H29_10 0.9500
C30_10 H30_10 0.9500
C31_10 C36_10 1.373(9)
C31_10 C32_10 1.388(9)
C32_10 N33_10 1.346(8)
C32_10 H32_10 0.9500
N33_10 C34_10 1.322(8)
N33_10 Pd2_62 2.025(6)
C34_10 C35_10 1.424(9)
C34_10 H34_10 0.9500
C35_10 C36_10 1.373(9)
C35_10 H35_10 0.9500
C36_10 H36_10 0.9500
C1_11 C2_11 1.532(7)
C1_11 H1A_11 0.9800
C1_11 H1B_11 0.9800
C1_11 H1C_11 0.9800
C2_11 C15_11 1.519(8)
C2_11 C3_11 1.530(10)
C2_11 C16_11 1.537(8)
C3_11 C4_11 1.522(11)
C3_11 H3A_11 0.9900
C3_11 H3B_11 0.9900
C4_11 C5_11 1.543(10)
C4_11 H4A_11 0.9900
C4_11 H4B_11 0.9900
C5_11 C24_11 1.519(8)
C5_11 C7_11 1.525(8)
C5_11 C6_11 1.541(7)
C6_11 H6A_11 0.9800
C6_11 H6B_11 0.9800
C6_11 H6C_11 0.9800
C7_11 C15_11 1.388(9)
C7_11 C8_11 1.397(8)
C8_11 C9_11 1.394(8)
C8_11 H8_11 0.9500
C9_11 C13_11 1.382(9)
C9_11 C10_11 1.477(8)
C10_11 O10A_11 1.212(8)
C10_11 N11_11 1.403(10)
N11_11 C12_11 1.403(10)
N11_11 C25_11 1.425(8)
C12_11 O12A_11 1.226(8)
C12_11 C13_11 1.482(8)
C13_11 C14_11 1.399(8)
C14_11 C15_11 1.387(8)
C14_11 H14_11 0.9500
C16_11 C17_11 1.386(9)
C16_11 C24_11 1.409(9)
C17_11 C18_11 1.407(8)
C17_11 H17_11 0.9500
C18_11 C22_11 1.378(9)
C18_11 C19_11 1.478(8)
C19_11 O19A_11 1.217(8)
C19_11 N20_11 1.415(10)
N20_11 C21_11 1.407(9)
N20_11 C31_11 1.418(8)
C21_11 O21A_11 1.203(8)
C21_11 C22_11 1.491(8)
C22_11 C23_11 1.392(8)
C23_11 C24_11 1.388(8)
C23_11 H23_11 0.9500
C25_11 C30_11 1.388(10)
C25_11 C26_11 1.390(9)
C26_11 N27_11 1.329(7)
C26_11 H26_11 0.9500
N27_11 C28_11 1.328(8)
N27_11 Pd1_62 2.002(7)
C28_11 C29_11 1.384(10)
C28_11 H28_11 0.9500
C29_11 C30_11 1.390(9)
C29_11 H29_11 0.9500
C30_11 H30_11 0.9500
C31_11 C32_11 1.381(9)
C31_11 C36_11 1.401(9)
C32_11 N33_11 1.330(7)
C32_11 H32_11 0.9500
N33_11 C34_11 1.347(7)
N33_11 Pd2_62 2.015(7)
C34_11 C35_11 1.384(9)
C34_11 H34_11 0.9500
C35_11 C36_11 1.362(8)
C35_11 H35_11 0.9500
C36_11 H36_11 0.9500
C1_12 C2_12 1.524(7)
C1_12 H1A_12 0.9800
C1_12 H1B_12 0.9800
C1_12 H1C_12 0.9800
C2_12 C3_12 1.529(9)
C2_12 C15_12 1.535(7)
C2_12 C16_12 1.536(7)
C3_12 C4_12 1.507(10)
C3_12 H3A_12 0.9900
C3_12 H3B_12 0.9900
C4_12 C5_12 1.547(9)
C4_12 H4A_12 0.9900
C4_12 H4B_12 0.9900
C5_12 C6_12 1.524(7)
C5_12 C24_12 1.528(7)
C5_12 C7_12 1.533(7)
C6_12 H6A_12 0.9800
C6_12 H6B_12 0.9800
C6_12 H6C_12 0.9800
C7_12 C8_12 1.387(7)
C7_12 C15_12 1.393(8)
C8_12 C9_12 1.397(7)
C8_12 H8_12 0.9500
C9_12 C13_12 1.372(8)
C9_12 C10_12 1.488(7)
C10_12 O10A_12 1.210(7)
C10_12 N11_12 1.400(8)
N11_12 C12_12 1.383(8)
N11_12 C25_12 1.425(6)
C12_12 O12A_12 1.232(7)
C12_12 C13_12 1.474(7)
C13_12 C14_12 1.390(7)
C14_12 C15_12 1.372(8)
C14_12 H14_12 0.9500
C16_12 C24_12 1.370(8)
C16_12 C17_12 1.398(8)
C17_12 C18_12 1.384(7)
C17_12 H17_12 0.9500
C18_12 C22_12 1.380(8)
C18_12 C19_12 1.479(7)
C19_12 O19A_12 1.198(7)
C19_12 N20_12 1.405(8)
N20_12 C21_12 1.417(8)
N20_12 C31_12 1.430(6)
C21_12 O21A_12 1.207(7)
C21_12 C22_12 1.481(7)
C22_12 C23_12 1.400(7)
C23_12 C24_12 1.396(7)
C23_12 H23_12 0.9500
C25_12 C26_12 1.370(8)
C25_12 C30_12 1.376(8)
C26_12 N27_12 1.336(7)
C26_12 H26_12 0.9500
N27_12 C28_12 1.333(7)
N27_12 Pd1_62 2.039(5)
C28_12 C29_12 1.385(8)
C28_12 H28_12 0.9500
C29_12 C30_12 1.379(7)
C29_12 H29_12 0.9500
C30_12 H30_12 0.9500
C31_12 C32_12 1.365(8)
C31_12 C36_12 1.382(8)
C32_12 N33_12 1.333(6)
C32_12 H32_12 0.9500
N33_12 C34_12 1.337(7)
N33_12 Pd2_62 2.020(5)
C34_12 C35_12 1.365(8)
C34_12 H34_12 0.9500
C35_12 C36_12 1.385(7)
C35_12 H35_12 0.9500
C36_12 H36_12 0.9500
C1_13 C9_13 1.286(11)
C1_13 C5_13 1.469(11)
C1_13 C2_13 1.515(11)
C2_13 C12_13 1.305(11)
C2_13 C3_13 1.477(11)
C3_13 C15_13 1.305(11)
C3_13 C4_13 1.481(11)
C4_13 C18_13 1.294(11)
C4_13 C5_13 1.508(11)
C5_13 C6_13 1.305(11)
C6_13 C20_13 1.460(11)
C6_13 C7_13 1.507(11)
C7_13 C8_13 1.311(11)
C7_13 C22_13 1.501(11)
C8_13 C25_13 1.485(11)
C8_13 C9_13 1.507(11)
C9_13 C10_13 1.504(12)
C10_13 C11_13 1.300(11)
C10_13 C26_13 1.507(11)
C11_13 C29_13 1.484(11)
C11_13 C12_13 1.515(12)
C12_13 C13_13 1.499(11)
C13_13 C14_13 1.308(11)
C13_13 C30_13 1.486(11)
C14_13 C33_13 1.485(11)
C14_13 C15_13 1.504(11)
C15_13 C16_13 1.490(11)
C16_13 C17_13 1.279(11)
C16_13 C34_13 1.509(11)
C17_13 C37_13 1.464(11)
C17_13 C18_13 1.502(11)
C18_13 C19_13 1.507(11)
C19_13 C20_13 1.303(11)
C19_13 C38_13 1.486(11)
C20_13 C21_13 1.512(11)
C21_13 C40_13 1.272(11)
C21_13 C22_13 1.486(11)
C22_13 C23_13 1.288(11)
C23_13 C42_13 1.497(11)
C23_13 C24_13 1.514(11)
C24_13 C25_13 1.320(11)
C24_13 C44_13 1.504(11)
C25_13 C26_13 1.504(11)
C26_13 C27_13 1.305(11)
C27_13 C45_13 1.486(11)
C27_13 C28_13 1.512(11)
C28_13 C29_13 1.292(11)
C28_13 C47_13 1.483(11)
C29_13 C30_13 1.520(12)
C30_13 C31_13 1.269(11)
C31_13 C32_13 1.495(11)
C31_13 C48_13 1.507(11)
C32_13 C33_13 1.286(11)
C32_13 C50_13 1.496(11)
C33_13 C34_13 1.483(11)
C34_13 C35_13 1.315(11)
C35_13 C36_13 1.484(11)
C35_13 C51_13 1.493(11)
C36_13 C37_13 1.314(11)
C36_13 C53_13 1.498(11)
C37_13 C38_13 1.493(11)
C38_13 C39_13 1.272(11)
C39_13 C54_13 1.484(11)
C39_13 C40_13 1.509(11)
C40_13 C41_13 1.485(11)
C41_13 C42_13 1.298(11)
C41_13 C55_13 1.488(11)
C42_13 C43_13 1.495(11)
C43_13 C57_13 1.309(11)
C43_13 C44_13 1.502(11)
C44_13 C45_13 1.305(11)
C45_13 C46_13 1.510(11)
C46_13 C58_13 1.274(11)
C46_13 C47_13 1.513(11)
C47_13 C48_13 1.296(11)
C48_13 C49_13 1.445(11)
C49_13 C59_13 1.305(11)
C49_13 C50_13 1.512(11)
C50_13 C51_13 1.303(11)
C51_13 C52_13 1.496(11)
C52_13 C60_13 1.284(11)
C52_13 C53_13 1.489(11)
C53_13 C54_13 1.281(11)
C54_13 C55_13 1.498(11)
C55_13 C56_13 1.296(11)
C56_13 C57_13 1.449(11)
C56_13 C60_13 1.513(11)
C57_13 C58_13 1.498(11)
C58_13 C59_13 1.495(11)
C59_13 C60_13 1.471(11)
C1_14 C9_14 1.300(12)
C1_14 C5_14 1.478(12)
C1_14 C2_14 1.508(12)
C2_14 C12_14 1.299(12)
C2_14 C3_14 1.507(12)
C3_14 C15_14 1.282(12)
C3_14 C4_14 1.487(12)
C4_14 C18_14 1.289(12)
C4_14 C5_14 1.504(12)
C5_14 C6_14 1.273(12)
C6_14 C7_14 1.501(12)
C6_14 C20_14 1.504(12)
C7_14 C8_14 1.299(11)
C7_14 C22_14 1.481(12)
C8_14 C25_14 1.489(12)
C8_14 C9_14 1.518(12)
C9_14 C10_14 1.476(12)
C10_14 C11_14 1.293(12)
C10_14 C26_14 1.505(12)
C11_14 C29_14 1.496(12)
C11_14 C12_14 1.504(12)
C12_14 C13_14 1.499(12)
C13_14 C14_14 1.299(11)
C13_14 C30_14 1.486(12)
C14_14 C33_14 1.497(12)
C14_14 C15_14 1.505(12)
C15_14 C16_14 1.506(12)
C16_14 C17_14 1.300(11)
C16_14 C34_14 1.486(12)
C17_14 C18_14 1.489(12)
C17_14 C37_14 1.498(12)
C18_14 C19_14 1.492(12)
C19_14 C20_14 1.302(12)
C19_14 C38_14 1.471(12)
C20_14 C21_14 1.498(12)
C21_14 C40_14 1.308(11)
C21_14 C22_14 1.508(12)
C22_14 C23_14 1.323(11)
C23_14 C42_14 1.495(12)
C23_14 C24_14 1.505(12)
C24_14 C25_14 1.291(11)
C24_14 C44_14 1.492(12)
C25_14 C26_14 1.503(12)
C26_14 C27_14 1.278(11)
C27_14 C45_14 1.493(12)
C27_14 C28_14 1.524(12)
C28_14 C29_14 1.299(11)
C28_14 C47_14 1.474(12)
C29_14 C30_14 1.516(12)
C30_14 C31_14 1.301(11)
C31_14 C32_14 1.505(12)
C31_14 C48_14 1.508(12)
C32_14 C33_14 1.313(11)
C32_14 C50_14 1.478(12)
C33_14 C34_14 1.500(12)
C34_14 C35_14 1.293(11)
C35_14 C36_14 1.486(12)
C35_14 C51_14 1.492(12)
C36_14 C37_14 1.274(11)
C36_14 C53_14 1.514(12)
C37_14 C38_14 1.515(12)
C38_14 C39_14 1.294(11)
C39_14 C54_14 1.483(12)
C39_14 C40_14 1.514(12)
C40_14 C41_14 1.517(12)
C41_14 C42_14 1.297(12)
C41_14 C55_14 1.488(12)
C42_14 C43_14 1.514(12)
C43_14 C57_14 1.288(12)
C43_14 C44_14 1.500(12)
C44_14 C45_14 1.285(12)
C45_14 C46_14 1.491(12)
C46_14 C58_14 1.296(11)
C46_14 C47_14 1.510(12)
C47_14 C48_14 1.294(11)
C48_14 C49_14 1.519(12)
C49_14 C59_14 1.267(11)
C49_14 C50_14 1.497(12)
C50_14 C51_14 1.307(11)
C51_14 C52_14 1.512(11)
C52_14 C60_14 1.278(12)
C52_14 C53_14 1.480(12)
C53_14 C54_14 1.287(11)
C54_14 C55_14 1.505(12)
C55_14 C56_14 1.294(12)
C56_14 C57_14 1.492(12)
C56_14 C60_14 1.498(12)
C57_14 C58_14 1.495(12)
C58_14 C59_14 1.507(12)
C59_14 C60_14 1.487(12)
C1_15 C9_15 1.255(12)
C1_15 C5_15 1.468(12)
C1_15 C2_15 1.522(12)
C2_15 C12_15 1.299(11)
C2_15 C3_15 1.470(12)
C3_15 C15_15 1.325(11)
C3_15 C4_15 1.523(11)
C4_15 C18_15 1.252(11)
C4_15 C5_15 1.539(11)
C5_15 C6_15 1.281(11)
C6_15 C7_15 1.479(12)
C6_15 C20_15 1.481(12)
C7_15 C8_15 1.329(11)
C7_15 C22_15 1.459(12)
C8_15 C9_15 1.450(12)
C8_15 C25_15 1.528(12)
C9_15 C10_15 1.543(12)
C10_15 C11_15 1.301(11)
C10_15 C26_15 1.463(12)
C11_15 C29_15 1.463(12)
C11_15 C12_15 1.501(12)
C12_15 C13_15 1.480(12)
C13_15 C14_15 1.289(12)
C13_15 C30_15 1.545(12)
C14_15 C33_15 1.506(12)
C14_15 C15_15 1.509(12)
C15_15 C16_15 1.496(12)
C16_15 C17_15 1.265(12)
C16_15 C34_15 1.531(12)
C17_15 C37_15 1.515(12)
C17_15 C18_15 1.529(12)
C18_15 C19_15 1.517(12)
C19_15 C20_15 1.284(11)
C19_15 C38_15 1.498(12)
C20_15 C21_15 1.518(12)
C21_15 C40_15 1.203(11)
C21_15 C22_15 1.554(12)
C22_15 C23_15 1.287(12)
C23_15 C24_15 1.494(12)
C23_15 C42_15 1.499(12)
C24_15 C25_15 1.245(11)
C24_15 C44_15 1.556(12)
C25_15 C26_15 1.547(12)
C26_15 C27_15 1.282(12)
C27_15 C28_15 1.495(12)
C27_15 C45_15 1.504(12)
C28_15 C29_15 1.332(11)
C28_15 C47_15 1.490(12)
C29_15 C30_15 1.520(12)
C30_15 C31_15 1.227(11)
C31_15 C48_15 1.503(12)
C31_15 C32_15 1.559(12)
C32_15 C33_15 1.274(11)
C32_15 C50_15 1.469(12)
C33_15 C34_15 1.498(12)
C34_15 C35_15 1.224(11)
C35_15 C51_15 1.520(12)
C35_15 C36_15 1.563(12)
C36_15 C37_15 1.260(11)
C36_15 C53_15 1.451(12)
C37_15 C38_15 1.489(12)
C38_15 C39_15 1.310(11)
C39_15 C54_15 1.468(12)
C39_15 C40_15 1.522(12)
C40_15 C41_15 1.575(12)
C41_15 C42_15 1.265(12)
C41_15 C55_15 1.459(12)
C42_15 C43_15 1.499(12)
C43_15 C57_15 1.328(11)
C43_15 C44_15 1.479(12)
C44_15 C45_15 1.289(12)
C45_15 C46_15 1.516(12)
C46_15 C58_15 1.248(11)
C46_15 C47_15 1.517(12)
C47_15 C48_15 1.263(11)
C48_15 C49_15 1.498(12)
C49_15 C59_15 1.279(11)
C49_15 C50_15 1.505(12)
C50_15 C51_15 1.318(11)
C51_15 C52_15 1.478(12)
C52_15 C60_15 1.266(12)
C52_15 C53_15 1.518(12)
C53_15 C54_15 1.304(11)
C54_15 C55_15 1.507(12)
C55_15 C56_15 1.300(11)
C56_15 C57_15 1.474(12)
C56_15 C60_15 1.521(12)
C57_15 C58_15 1.527(11)
C58_15 C59_15 1.523(12)
C59_15 C60_15 1.488(12)
C1_16 C9_16 1.296(12)
C1_16 C5_16 1.481(12)
C1_16 C2_16 1.522(12)
C2_16 C12_16 1.300(12)
C2_16 C3_16 1.474(12)
C3_16 C15_16 1.275(12)
C3_16 C4_16 1.549(12)
C4_16 C18_16 1.272(12)
C4_16 C5_16 1.526(12)
C5_16 C6_16 1.310(12)
C6_16 C20_16 1.469(12)
C6_16 C7_16 1.523(12)
C7_16 C8_16 1.285(12)
C7_16 C22_16 1.489(12)
C8_16 C9_16 1.484(12)
C8_16 C25_16 1.520(12)
C9_16 C10_16 1.516(12)
C10_16 C11_16 1.290(12)
C10_16 C26_16 1.455(12)
C11_16 C29_16 1.471(12)
C11_16 C12_16 1.496(12)
C12_16 C13_16 1.495(12)
C13_16 C14_16 1.303(12)
C13_16 C30_16 1.498(12)
C14_16 C33_16 1.474(12)
C14_16 C15_16 1.512(12)
C15_16 C16_16 1.470(12)
C16_16 C17_16 1.304(12)
C16_16 C34_16 1.518(12)
C17_16 C37_16 1.469(12)
C17_16 C18_16 1.511(12)
C18_16 C19_16 1.519(12)
C19_16 C20_16 1.278(12)
C19_16 C38_16 1.497(12)
C20_16 C21_16 1.541(12)
C21_16 C40_16 1.229(11)
C21_16 C22_16 1.517(12)
C22_16 C23_16 1.301(12)
C23_16 C42_16 1.484(12)
C23_16 C24_16 1.539(12)
C24_16 C25_16 1.269(11)
C24_16 C44_16 1.505(12)
C25_16 C26_16 1.507(12)
C26_16 C27_16 1.310(12)
C27_16 C45_16 1.457(12)
C27_16 C28_16 1.508(12)
C28_16 C29_16 1.257(12)
C28_16 C47_16 1.506(12)
C29_16 C30_16 1.552(12)
C30_16 C31_16 1.230(11)
C31_16 C32_16 1.513(12)
C31_16 C48_16 1.543(12)
C32_16 C33_16 1.297(12)
C32_16 C50_16 1.489(12)
C33_16 C34_16 1.540(12)
C34_16 C35_16 1.273(12)
C35_16 C36_16 1.509(12)
C35_16 C51_16 1.519(12)
C36_16 C37_16 1.305(12)
C36_16 C53_16 1.489(12)
C37_16 C38_16 1.514(12)
C38_16 C39_16 1.260(12)
C39_16 C54_16 1.474(12)
C39_16 C40_16 1.553(12)
C40_16 C41_16 1.500(12)
C41_16 C42_16 1.299(12)
C41_16 C55_16 1.510(12)
C42_16 C43_16 1.528(12)
C43_16 C57_16 1.300(12)
C43_16 C44_16 1.480(12)
C44_16 C45_16 1.322(12)
C45_16 C46_16 1.517(12)
C46_16 C58_16 1.249(11)
C46_16 C47_16 1.517(12)
C47_16 C48_16 1.268(12)
C48_16 C49_16 1.452(12)
C49_16 C59_16 1.323(12)
C49_16 C50_16 1.526(12)
C50_16 C51_16 1.283(12)
C51_16 C52_16 1.484(12)
C52_16 C60_16 1.294(12)
C52_16 C53_16 1.516(12)
C53_16 C54_16 1.295(12)
C54_16 C55_16 1.482(12)
C55_16 C56_16 1.296(12)
C56_16 C57_16 1.458(12)
C56_16 C60_16 1.538(12)
C57_16 C58_16 1.562(12)
C58_16 C59_16 1.508(12)
C59_16 C60_16 1.464(12)
C1_17 C9_17 1.290(12)
C1_17 C5_17 1.492(12)
C1_17 C2_17 1.499(12)
C2_17 C12_17 1.279(12)
C2_17 C3_17 1.502(12)
C3_17 C15_17 1.278(12)
C3_17 C4_17 1.501(12)
C4_17 C18_17 1.290(12)
C4_17 C5_17 1.522(12)
C5_17 C6_17 1.295(12)
C6_17 C20_17 1.488(12)
C6_17 C7_17 1.509(12)
C7_17 C8_17 1.301(12)
C7_17 C22_17 1.502(12)
C8_17 C9_17 1.485(12)
C8_17 C25_17 1.498(12)
C9_17 C10_17 1.502(13)
C10_17 C11_17 1.292(12)
C10_17 C26_17 1.525(12)
C11_17 C29_17 1.509(12)
C11_17 C12_17 1.513(13)
C12_17 C13_17 1.482(12)
C13_17 C14_17 1.290(12)
C13_17 C30_17 1.505(13)
C14_17 C33_17 1.499(12)
C14_17 C15_17 1.516(12)
C15_17 C16_17 1.508(12)
C16_17 C17_17 1.292(12)
C16_17 C34_17 1.521(13)
C17_17 C18_17 1.508(12)
C17_17 C37_17 1.521(13)
C18_17 C19_17 1.489(12)
C19_17 C20_17 1.290(12)
C19_17 C38_17 1.511(13)
C20_17 C21_17 1.534(12)
C21_17 C40_17 1.270(12)
C21_17 C22_17 1.478(12)
C22_17 C23_17 1.294(12)
C23_17 C24_17 1.503(12)
C23_17 C42_17 1.503(12)
C24_17 C25_17 1.299(12)
C24_17 C44_17 1.511(13)
C25_17 C26_17 1.523(12)
C26_17 C27_17 1.310(12)
C27_17 C45_17 1.521(12)
C27_17 C28_17 1.532(12)
C28_17 C29_17 1.293(12)
C28_17 C47_17 1.518(12)
C29_17 C30_17 1.509(13)
C30_17 C31_17 1.267(12)
C31_17 C32_17 1.468(12)
C31_17 C48_17 1.526(12)
C32_17 C33_17 1.287(12)
C32_17 C50_17 1.509(12)
C33_17 C34_17 1.498(12)
C34_17 C35_17 1.291(12)
C35_17 C36_17 1.506(12)
C35_17 C51_17 1.509(12)
C36_17 C37_17 1.311(12)
C36_17 C53_17 1.521(13)
C37_17 C38_17 1.523(12)
C38_17 C39_17 1.270(12)
C39_17 C40_17 1.502(13)
C39_17 C54_17 1.532(13)
C40_17 C41_17 1.493(12)
C41_17 C42_17 1.298(12)
C41_17 C55_17 1.489(12)
C42_17 C43_17 1.509(12)
C43_17 C57_17 1.272(12)
C43_17 C44_17 1.516(12)
C44_17 C45_17 1.285(12)
C45_17 C46_17 1.498(12)
C46_17 C58_17 1.296(12)
C46_17 C47_17 1.499(12)
C47_17 C48_17 1.259(12)
C48_17 C49_17 1.481(12)
C49_17 C59_17 1.283(12)
C49_17 C50_17 1.497(12)
C50_17 C51_17 1.302(12)
C51_17 C52_17 1.495(12)
C52_17 C60_17 1.282(12)
C52_17 C53_17 1.497(12)
C53_17 C54_17 1.291(12)
C54_17 C55_17 1.505(12)
C55_17 C56_17 1.271(12)
C56_17 C57_17 1.501(13)
C56_17 C60_17 1.504(12)
C57_17 C58_17 1.498(12)
C58_17 C59_17 1.505(12)
C59_17 C60_17 1.493(12)
C1_18 C9_18 1.277(12)
C1_18 C2_18 1.490(12)
C1_18 C5_18 1.509(12)
C2_18 C12_18 1.301(12)
C2_18 C3_18 1.493(12)
C3_18 C15_18 1.270(12)
C3_18 C4_18 1.502(12)
C4_18 C18_18 1.282(12)
C4_18 C5_18 1.485(12)
C5_18 C6_18 1.294(12)
C6_18 C7_18 1.485(12)
C6_18 C20_18 1.501(12)
C7_18 C8_18 1.289(12)
C7_18 C22_18 1.500(12)
C8_18 C25_18 1.486(12)
C8_18 C9_18 1.496(12)
C9_18 C10_18 1.509(12)
C10_18 C11_18 1.296(12)
C10_18 C26_18 1.501(12)
C11_18 C12_18 1.487(12)
C11_18 C29_18 1.516(12)
C12_18 C13_18 1.512(12)
C13_18 C14_18 1.308(12)
C13_18 C30_18 1.496(12)
C14_18 C33_18 1.473(12)
C14_18 C15_18 1.498(12)
C15_18 C16_18 1.524(12)
C16_18 C17_18 1.251(12)
C16_18 C34_18 1.488(12)
C17_18 C18_18 1.508(12)
C17_18 C37_18 1.519(12)
C18_18 C19_18 1.498(12)
C19_18 C20_18 1.288(12)
C19_18 C38_18 1.515(12)
C20_18 C21_18 1.505(12)
C21_18 C40_18 1.281(12)
C21_18 C22_18 1.494(12)
C22_18 C23_18 1.299(12)
C23_18 C42_18 1.476(12)
C23_18 C24_18 1.485(12)
C24_18 C25_18 1.279(12)
C24_18 C44_18 1.474(12)
C25_18 C26_18 1.541(12)
C26_18 C27_18 1.289(12)
C27_18 C28_18 1.497(12)
C27_18 C45_18 1.500(12)
C28_18 C29_18 1.308(12)
C28_18 C47_18 1.517(12)
C29_18 C30_18 1.503(12)
C30_18 C31_18 1.285(12)
C31_18 C32_18 1.513(12)
C31_18 C48_18 1.517(12)
C32_18 C33_18 1.288(12)
C32_18 C50_18 1.502(12)
C33_18 C34_18 1.498(12)
C34_18 C35_18 1.304(12)
C35_18 C51_18 1.496(12)
C35_18 C36_18 1.522(12)
C36_18 C37_18 1.319(12)
C36_18 C53_18 1.498(12)
C37_18 C38_18 1.514(12)
C38_18 C39_18 1.300(12)
C39_18 C40_18 1.519(12)
C39_18 C54_18 1.543(12)
C40_18 C41_18 1.508(12)
C41_18 C42_18 1.304(12)
C41_18 C55_18 1.489(12)
C42_18 C43_18 1.511(12)
C43_18 C57_18 1.279(12)
C43_18 C44_18 1.522(12)
C44_18 C45_18 1.260(12)
C45_18 C46_18 1.513(12)
C46_18 C58_18 1.287(12)
C46_18 C47_18 1.506(12)
C47_18 C48_18 1.292(12)
C48_18 C49_18 1.500(12)
C49_18 C59_18 1.306(12)
C49_18 C50_18 1.493(12)
C50_18 C51_18 1.290(12)
C51_18 C52_18 1.496(12)
C52_18 C60_18 1.286(12)
C52_18 C53_18 1.516(12)
C53_18 C54_18 1.303(12)
C54_18 C55_18 1.485(12)
C55_18 C56_18 1.301(12)
C56_18 C60_18 1.485(12)
C56_18 C57_18 1.519(12)
C57_18 C58_18 1.502(12)
C58_18 C59_18 1.502(12)
C59_18 C60_18 1.512(12)
B1_21 F3_21 1.332(10)
B1_21 F5_21 1.335(11)
B1_21 F4_21 1.367(12)
B1_21 F2_21 1.403(12)
B1_22 F4_22 1.321(10)
B1_22 F2_22 1.357(11)
B1_22 F5_22 1.373(10)
B1_22 F3_22 1.423(11)
B1_23 F4_23 1.365(13)
B1_23 F5_23 1.363(13)
B1_23 F3_23 1.373(13)
B1_23 F2_23 1.379(13)
B1_24 F4_24 1.356(13)
B1_24 F5_24 1.357(13)
B1_24 F3_24 1.357(13)
B1_24 F2_24 1.376(13)
B1_25 F3_25 1.353(12)
B1_25 F4_25 1.360(11)
B1_25 F2_25 1.379(12)
B1_25 F5_25 1.387(13)
B1_26 F3_26 1.357(13)
B1_26 F5_26 1.363(13)
B1_26 F4_26 1.366(13)
B1_26 F2_26 1.373(13)
B1_27 F3_27 1.362(14)
B1_27 F4_27 1.367(14)
B1_27 F5_27 1.367(13)
B1_27 F2_27 1.377(14)

loop_
_geom_torsion_atom_site_label_1
_geom_torsion_atom_site_label_2
_geom_torsion_atom_site_label_3
_geom_torsion_atom_site_label_4
_geom_torsion
C16_1 C2_1 C3_1 C4_1 -56.1(7)
C15_1 C2_1 C3_1 C4_1 56.5(7)
C1_1 C2_1 C3_1 C4_1 180.0(6)
C2_1 C3_1 C4_1 C5_1 0.1(8)
C3_1 C4_1 C5_1 C24_1 56.2(7)
C3_1 C4_1 C5_1 C7_1 -56.5(7)
C3_1 C4_1 C5_1 C6_1 -179.7(6)
C24_1 C5_1 C7_1 C8_1 128.9(6)
C6_1 C5_1 C7_1 C8_1 2.6(8)
C4_1 C5_1 C7_1 C8_1 -118.9(6)
C24_1 C5_1 C7_1 C15_1 -51.9(7)
C6_1 C5_1 C7_1 C15_1 -178.2(5)
C4_1 C5_1 C7_1 C15_1 60.2(6)
C15_1 C7_1 C8_1 C9_1 2.5(8)
C5_1 C7_1 C8_1 C9_1 -178.4(5)
C7_1 C8_1 C9_1 C13_1 -1.0(7)
C7_1 C8_1 C9_1 C10_1 175.2(5)
C8_1 C9_1 C10_1 O10A_1 5.4(10)
C13_1 C9_1 C10_1 O10A_1 -178.0(6)
C8_1 C9_1 C10_1 N11_1 -174.1(5)
C13_1 C9_1 C10_1 N11_1 2.4(5)
O10A_1 C10_1 N11_1 C12_1 177.9(6)
C9_1 C10_1 N11_1 C12_1 -2.5(6)
O10A_1 C10_1 N11_1 C25_1 -1.8(8)
C9_1 C10_1 N11_1 C25_1 177.8(5)
C10_1 N11_1 C12_1 O12A_1 -179.7(6)
C25_1 N11_1 C12_1 O12A_1 -0.1(9)
C10_1 N11_1 C12_1 C13_1 1.6(6)
C25_1 N11_1 C12_1 C13_1 -178.7(5)
C8_1 C9_1 C13_1 C14_1 -1.5(7)
C10_1 C9_1 C13_1 C14_1 -178.3(5)
C8_1 C9_1 C13_1 C12_1 175.3(5)
C10_1 C9_1 C13_1 C12_1 -1.5(5)
O12A_1 C12_1 C13_1 C14_1 -2.1(10)
N11_1 C12_1 C13_1 C14_1 176.4(5)
O12A_1 C12_1 C13_1 C9_1 -178.5(6)
N11_1 C12_1 C13_1 C9_1 0.0(5)
C9_1 C13_1 C14_1 C15_1 2.3(8)
C12_1 C13_1 C14_1 C15_1 -173.8(5)
C13_1 C14_1 C15_1 C7_1 -0.7(8)
C13_1 C14_1 C15_1 C2_1 180.0(5)
C8_1 C7_1 C15_1 C14_1 -1.7(8)
C5_1 C7_1 C15_1 C14_1 179.1(5)
C8_1 C7_1 C15_1 C2_1 177.7(5)
C5_1 C7_1 C15_1 C2_1 -1.5(7)
C16_1 C2_1 C15_1 C14_1 -125.5(6)
C1_1 C2_1 C15_1 C14_1 0.9(9)
C3_1 C2_1 C15_1 C14_1 122.0(6)
C16_1 C2_1 C15_1 C7_1 55.1(6)
C1_1 C2_1 C15_1 C7_1 -178.5(5)
C3_1 C2_1 C15_1 C7_1 -57.3(6)
C15_1 C2_1 C16_1 C17_1 122.5(7)
C1_1 C2_1 C16_1 C17_1 -3.8(10)
C3_1 C2_1 C16_1 C17_1 -125.5(7)
C15_1 C2_1 C16_1 C24_1 -55.1(7)
C1_1 C2_1 C16_1 C24_1 178.6(6)
C3_1 C2_1 C16_1 C24_1 57.0(7)
C24_1 C16_1 C17_1 C18_1 -1.4(10)
C2_1 C16_1 C17_1 C18_1 -178.8(6)
C16_1 C17_1 C18_1 C22_1 -3.0(10)
C16_1 C17_1 C18_1 C19_1 174.1(7)
C17_1 C18_1 C19_1 O19A_1 0.1(13)
C22_1 C18_1 C19_1 O19A_1 177.5(9)
C17_1 C18_1 C19_1 N20_1 -178.0(7)
C22_1 C18_1 C19_1 N20_1 -0.6(7)
O19A_1 C19_1 N20_1 C21_1 -178.5(8)
C18_1 C19_1 N20_1 C21_1 -0.3(7)
O19A_1 C19_1 N20_1 C31_1 0.0(12)
C18_1 C19_1 N20_1 C31_1 178.2(7)
C19_1 N20_1 C21_1 O21A_1 179.2(8)
C31_1 N20_1 C21_1 O21A_1 0.7(11)
C19_1 N20_1 C21_1 C22_1 1.1(7)
C31_1 N20_1 C21_1 C22_1 -177.5(6)
C17_1 C18_1 C22_1 C23_1 3.3(10)
C19_1 C18_1 C22_1 C23_1 -174.4(6)
C17_1 C18_1 C22_1 C21_1 178.9(7)
C19_1 C18_1 C22_1 C21_1 1.2(7)
O21A_1 C21_1 C22_1 C18_1 -179.5(8)
N20_1 C21_1 C22_1 C18_1 -1.4(7)
O21A_1 C21_1 C22_1 C23_1 -4.5(12)
N20_1 C21_1 C22_1 C23_1 173.6(7)
C18_1 C22_1 C23_1 C24_1 0.9(9)
C21_1 C22_1 C23_1 C24_1 -173.6(7)
C22_1 C23_1 C24_1 C16_1 -5.2(10)
C22_1 C23_1 C24_1 C5_1 176.9(6)
C17_1 C16_1 C24_1 C23_1 5.5(10)
C2_1 C16_1 C24_1 C23_1 -176.8(6)
C17_1 C16_1 C24_1 C5_1 -176.4(6)
C2_1 C16_1 C24_1 C5_1 1.3(8)
C7_1 C5_1 C24_1 C23_1 -130.1(7)
C6_1 C5_1 C24_1 C23_1 -3.9(9)
C4_1 C5_1 C24_1 C23_1 118.4(7)
C7_1 C5_1 C24_1 C16_1 51.9(7)
C6_1 C5_1 C24_1 C16_1 178.0(6)
C4_1 C5_1 C24_1 C16_1 -59.6(7)
C10_1 N11_1 C25_1 C30_1 132.5(6)
C12_1 N11_1 C25_1 C30_1 -47.1(9)
C10_1 N11_1 C25_1 C26_1 -43.7(7)
C12_1 N11_1 C25_1 C26_1 136.7(6)
C30_1 C25_1 C26_1 N27_1 -2.9(9)
N11_1 C25_1 C26_1 N27_1 173.5(5)
C25_1 C26_1 N27_1 C28_1 1.4(9)
C25_1 C26_1 N27_1 Pd1_60 -174.7(5)
C26_1 N27_1 C28_1 C29_1 1.1(10)
Pd1_60 N27_1 C28_1 C29_1 176.8(6)
N27_1 C28_1 C29_1 C30_1 -2.1(11)
C26_1 C25_1 C30_1 C29_1 1.8(9)
N11_1 C25_1 C30_1 C29_1 -174.4(7)
C28_1 C29_1 C30_1 C25_1 0.6(11)
C19_1 N20_1 C31_1 C36_1 118.2(9)
C21_1 N20_1 C31_1 C36_1 -63.4(11)
C19_1 N20_1 C31_1 C32_1 -63.2(10)
C21_1 N20_1 C31_1 C32_1 115.1(8)
C36_1 C31_1 C32_1 N33_1 1.2(12)
N20_1 C31_1 C32_1 N33_1 -177.4(8)
C31_1 C32_1 N33_1 C34_1 -3.5(12)
C31_1 C32_1 N33_1 Pd2_60 169.3(7)
C32_1 N33_1 C34_1 C35_1 3.0(14)
Pd2_60 N33_1 C34_1 C35_1 -169.9(9)
N33_1 C34_1 C35_1 C36_1 -0.3(16)
C32_1 C31_1 C36_1 C35_1 1.6(13)
N20_1 C31_1 C36_1 C35_1 -179.8(10)
C34_1 C35_1 C36_1 C31_1 -2.1(15)
C16_2 C2_2 C3_2 C4_2 -56.5(10)
C15_2 C2_2 C3_2 C4_2 55.6(10)
C1_2 C2_2 C3_2 C4_2 179.0(8)
C2_2 C3_2 C4_2 C5_2 1.0(12)
C3_2 C4_2 C5_2 C7_2 -57.1(10)
C3_2 C4_2 C5_2 C24_2 54.3(10)
C3_2 C4_2 C5_2 C6_2 178.9(8)
C24_2 C5_2 C7_2 C8_2 124.8(8)
C6_2 C5_2 C7_2 C8_2 0.9(11)
C4_2 C5_2 C7_2 C8_2 -123.3(8)
C24_2 C5_2 C7_2 C15_2 -55.3(8)
C6_2 C5_2 C7_2 C15_2 -179.2(7)
C4_2 C5_2 C7_2 C15_2 56.6(8)
C15_2 C7_2 C8_2 C9_2 -1.2(10)
C5_2 C7_2 C8_2 C9_2 178.7(7)
C7_2 C8_2 C9_2 C13_2 -1.7(9)
C7_2 C8_2 C9_2 C10_2 175.0(6)
C8_2 C9_2 C10_2 O10A_2 -2.0(11)
C13_2 C9_2 C10_2 O10A_2 175.0(7)
C8_2 C9_2 C10_2 N11_2 -178.2(6)
C13_2 C9_2 C10_2 N11_2 -1.2(6)
O10A_2 C10_2 N11_2 C12_2 -177.0(6)
C9_2 C10_2 N11_2 C12_2 -0.4(6)
O10A_2 C10_2 N11_2 C25_2 1.1(9)
C9_2 C10_2 N11_2 C25_2 177.6(5)
C10_2 N11_2 C12_2 O12A_2 -178.8(7)
C25_2 N11_2 C12_2 O12A_2 3.2(10)
C10_2 N11_2 C12_2 C13_2 1.8(6)
C25_2 N11_2 C12_2 C13_2 -176.3(5)
C8_2 C9_2 C13_2 C14_2 2.5(9)
C10_2 C9_2 C13_2 C14_2 -174.9(6)
C8_2 C9_2 C13_2 C12_2 179.6(6)
C10_2 C9_2 C13_2 C12_2 2.3(6)
O12A_2 C12_2 C13_2 C9_2 178.1(7)
N11_2 C12_2 C13_2 C9_2 -2.5(6)
O12A_2 C12_2 C13_2 C14_2 -5.1(12)
N11_2 C12_2 C13_2 C14_2 174.3(6)
C9_2 C13_2 C14_2 C15_2 -0.2(9)
C12_2 C13_2 C14_2 C15_2 -176.7(7)
C13_2 C14_2 C15_2 C7_2 -2.7(10)
C13_2 C14_2 C15_2 C2_2 179.1(7)
C8_2 C7_2 C15_2 C14_2 3.5(11)
C5_2 C7_2 C15_2 C14_2 -176.4(7)
C8_2 C7_2 C15_2 C2_2 -178.2(7)
C5_2 C7_2 C15_2 C2_2 1.9(9)
C16_2 C2_2 C15_2 C14_2 -130.4(8)
C1_2 C2_2 C15_2 C14_2 -4.5(11)
C3_2 C2_2 C15_2 C14_2 118.8(8)
C16_2 C2_2 C15_2 C7_2 51.4(8)
C1_2 C2_2 C15_2 C7_2 177.3(7)
C3_2 C2_2 C15_2 C7_2 -59.4(9)
C15_2 C2_2 C16_2 C24_2 -51.0(9)
C1_2 C2_2 C16_2 C24_2 -176.6(7)
C3_2 C2_2 C16_2 C24_2 59.5(9)
C15_2 C2_2 C16_2 C17_2 128.1(8)
C1_2 C2_2 C16_2 C17_2 2.5(11)
C3_2 C2_2 C16_2 C17_2 -121.4(9)
C24_2 C16_2 C17_2 C18_2 0.5(12)
C2_2 C16_2 C17_2 C18_2 -178.6(7)
C16_2 C17_2 C18_2 C22_2 -1.9(11)
C16_2 C17_2 C18_2 C19_2 174.5(7)
C22_2 C18_2 C19_2 O19A_2 177.6(8)
C17_2 C18_2 C19_2 O19A_2 0.9(13)
C22_2 C18_2 C19_2 N20_2 0.8(7)
C17_2 C18_2 C19_2 N20_2 -176.0(8)
O19A_2 C19_2 N20_2 C21_2 -177.0(8)
C18_2 C19_2 N20_2 C21_2 0.1(7)
O19A_2 C19_2 N20_2 C31_2 -4.4(11)
C18_2 C19_2 N20_2 C31_2 172.7(6)
C19_2 N20_2 C21_2 O21A_2 177.2(8)
C31_2 N20_2 C21_2 O21A_2 4.6(12)
C19_2 N20_2 C21_2 C22_2 -0.9(7)
C31_2 N20_2 C21_2 C22_2 -173.5(6)
C17_2 C18_2 C22_2 C23_2 1.0(10)
C19_2 C18_2 C22_2 C23_2 -176.1(7)
C17_2 C18_2 C22_2 C21_2 175.8(7)
C19_2 C18_2 C22_2 C21_2 -1.3(7)
O21A_2 C21_2 C22_2 C18_2 -176.7(9)
N20_2 C21_2 C22_2 C18_2 1.3(7)
O21A_2 C21_2 C22_2 C23_2 -2.3(13)
N20_2 C21_2 C22_2 C23_2 175.8(7)
C18_2 C22_2 C23_2 C24_2 1.4(10)
C21_2 C22_2 C23_2 C24_2 -172.3(7)
C17_2 C16_2 C24_2 C23_2 2.0(13)
C2_2 C16_2 C24_2 C23_2 -178.9(7)
C17_2 C16_2 C24_2 C5_2 178.3(7)
C2_2 C16_2 C24_2 C5_2 -2.6(10)
C22_2 C23_2 C24_2 C16_2 -2.9(11)
C22_2 C23_2 C24_2 C5_2 -178.8(7)
C7_2 C5_2 C24_2 C16_2 56.0(9)
C6_2 C5_2 C24_2 C16_2 -179.9(7)
C4_2 C5_2 C24_2 C16_2 -55.1(9)
C7_2 C5_2 C24_2 C23_2 -127.8(8)
C6_2 C5_2 C24_2 C23_2 -3.7(11)
C4_2 C5_2 C24_2 C23_2 121.1(9)
C10_2 N11_2 C25_2 C30_2 128.1(7)
C12_2 N11_2 C25_2 C30_2 -54.1(8)
C10_2 N11_2 C25_2 C26_2 -52.5(8)
C12_2 N11_2 C25_2 C26_2 125.3(6)
C30_2 C25_2 C26_2 N27_2 1.3(8)
N11_2 C25_2 C26_2 N27_2 -178.2(5)
C25_2 C26_2 N27_2 C28_2 -2.2(8)
C25_2 C26_2 N27_2 Pd1_60 167.4(4)
C26_2 N27_2 C28_2 C29_2 1.4(9)
Pd1_60 N27_2 C28_2 C29_2 -168.2(5)
N27_2 C28_2 C29_2 C30_2 0.3(10)
C26_2 C25_2 C30_2 C29_2 0.6(9)
N11_2 C25_2 C30_2 C29_2 180.0(6)
C28_2 C29_2 C30_2 C25_2 -1.3(9)
C21_2 N20_2 C31_2 C32_2 129.9(7)
C19_2 N20_2 C31_2 C32_2 -41.9(9)
C21_2 N20_2 C31_2 C36_2 -46.6(9)
C19_2 N20_2 C31_2 C36_2 141.6(7)
C36_2 C31_2 C32_2 N33_2 -1.2(11)
N20_2 C31_2 C32_2 N33_2 -177.8(7)
C31_2 C32_2 N33_2 C34_2 3.6(10)
C31_2 C32_2 N33_2 Pd2_60 -176.4(6)
C32_2 N33_2 C34_2 C35_2 -2.6(11)
Pd2_60 N33_2 C34_2 C35_2 177.5(7)
N33_2 C34_2 C35_2 C36_2 -0.7(13)
C34_2 C35_2 C36_2 C31_2 3.1(12)
C32_2 C31_2 C36_2 C35_2 -2.2(10)
N20_2 C31_2 C36_2 C35_2 174.3(8)
C16_3 C2_3 C3_3 C4_3 -58.4(8)
C15_3 C2_3 C3_3 C4_3 54.0(8)
C1_3 C2_3 C3_3 C4_3 178.1(7)
C2_3 C3_3 C4_3 C5_3 2.0(10)
C3_3 C4_3 C5_3 C24_3 55.3(8)
C3_3 C4_3 C5_3 C6_3 179.0(7)
C3_3 C4_3 C5_3 C7_3 -57.7(8)
C24_3 C5_3 C7_3 C8_3 126.7(7)
C6_3 C5_3 C7_3 C8_3 1.5(10)
C4_3 C5_3 C7_3 C8_3 -122.3(7)
C24_3 C5_3 C7_3 C15_3 -52.8(8)
C6_3 C5_3 C7_3 C15_3 -177.9(7)
C4_3 C5_3 C7_3 C15_3 58.2(8)
C15_3 C7_3 C8_3 C9_3 0.6(9)
C5_3 C7_3 C8_3 C9_3 -178.8(6)
C7_3 C8_3 C9_3 C13_3 -0.6(9)
C7_3 C8_3 C9_3 C10_3 173.5(6)
C13_3 C9_3 C10_3 O10A_3 -178.3(8)
C8_3 C9_3 C10_3 O10A_3 6.9(12)
C13_3 C9_3 C10_3 N11_3 0.7(6)
C8_3 C9_3 C10_3 N11_3 -174.0(6)
O10A_3 C10_3 N11_3 C12_3 177.0(7)
C9_3 C10_3 N11_3 C12_3 -2.1(6)
O10A_3 C10_3 N11_3 C25_3 -8.9(10)
C9_3 C10_3 N11_3 C25_3 172.0(6)
C25_3 N11_3 C12_3 O12A_3 7.0(10)
C10_3 N11_3 C12_3 O12A_3 -178.8(7)
C25_3 N11_3 C12_3 C13_3 -171.6(6)
C10_3 N11_3 C12_3 C13_3 2.6(6)
C8_3 C9_3 C13_3 C14_3 0.0(9)
C10_3 C9_3 C13_3 C14_3 -175.1(6)
C8_3 C9_3 C13_3 C12_3 176.0(6)
C10_3 C9_3 C13_3 C12_3 0.9(7)
O12A_3 C12_3 C13_3 C9_3 179.4(7)
N11_3 C12_3 C13_3 C9_3 -2.1(6)
O12A_3 C12_3 C13_3 C14_3 -4.9(11)
N11_3 C12_3 C13_3 C14_3 173.6(6)
C9_3 C13_3 C14_3 C15_3 0.6(9)
C12_3 C13_3 C14_3 C15_3 -174.7(6)
C8_3 C7_3 C15_3 C14_3 -0.1(10)
C5_3 C7_3 C15_3 C14_3 179.4(6)
C8_3 C7_3 C15_3 C2_3 179.7(6)
C5_3 C7_3 C15_3 C2_3 -0.8(9)
C13_3 C14_3 C15_3 C7_3 -0.5(10)
C13_3 C14_3 C15_3 C2_3 179.7(6)
C16_3 C2_3 C15_3 C7_3 54.4(8)
C1_3 C2_3 C15_3 C7_3 -179.9(7)
C3_3 C2_3 C15_3 C7_3 -57.1(8)
C16_3 C2_3 C15_3 C14_3 -125.7(7)
C1_3 C2_3 C15_3 C14_3 -0.1(10)
C3_3 C2_3 C15_3 C14_3 122.8(7)
C15_3 C2_3 C16_3 C17_3 125.0(7)
C1_3 C2_3 C16_3 C17_3 -0.4(10)
C3_3 C2_3 C16_3 C17_3 -122.3(7)
C15_3 C2_3 C16_3 C24_3 -54.2(8)
C1_3 C2_3 C16_3 C24_3 -179.7(6)
C3_3 C2_3 C16_3 C24_3 58.4(7)
C24_3 C16_3 C17_3 C18_3 -1.7(10)
C2_3 C16_3 C17_3 C18_3 179.1(6)
C16_3 C17_3 C18_3 C22_3 -3.9(10)
C16_3 C17_3 C18_3 C19_3 176.2(6)
C22_3 C18_3 C19_3 O19A_3 174.1(8)
C17_3 C18_3 C19_3 O19A_3 -5.9(13)
C22_3 C18_3 C19_3 N20_3 -1.9(7)
C17_3 C18_3 C19_3 N20_3 178.0(7)
O19A_3 C19_3 N20_3 C21_3 -175.8(8)
C18_3 C19_3 N20_3 C21_3 0.7(7)
O19A_3 C19_3 N20_3 C31_3 -2.9(11)
C18_3 C19_3 N20_3 C31_3 173.5(6)
C19_3 N20_3 C21_3 O21A_3 -179.1(8)
C31_3 N20_3 C21_3 O21A_3 8.0(12)
C19_3 N20_3 C21_3 C22_3 0.7(7)
C31_3 N20_3 C21_3 C22_3 -172.2(6)
C17_3 C18_3 C22_3 C23_3 6.6(10)
C19_3 C18_3 C22_3 C23_3 -173.4(6)
C17_3 C18_3 C22_3 C21_3 -177.5(6)
C19_3 C18_3 C22_3 C21_3 2.4(7)
O21A_3 C21_3 C22_3 C23_3 -6.6(13)
N20_3 C21_3 C22_3 C23_3 173.5(7)
O21A_3 C21_3 C22_3 C18_3 177.9(9)
N20_3 C21_3 C22_3 C18_3 -1.9(7)
C18_3 C22_3 C23_3 C24_3 -3.3(9)
C21_3 C22_3 C23_3 C24_3 -178.2(6)
C22_3 C23_3 C24_3 C16_3 -2.4(10)
C22_3 C23_3 C24_3 C5_3 -179.0(6)
C17_3 C16_3 C24_3 C23_3 5.0(10)
C2_3 C16_3 C24_3 C23_3 -175.7(6)
C17_3 C16_3 C24_3 C5_3 -178.0(6)
C2_3 C16_3 C24_3 C5_3 1.3(8)
C6_3 C5_3 C24_3 C23_3 -5.7(9)
C7_3 C5_3 C24_3 C23_3 -130.4(7)
C4_3 C5_3 C24_3 C23_3 118.1(7)
C6_3 C5_3 C24_3 C16_3 177.4(6)
C7_3 C5_3 C24_3 C16_3 52.8(7)
C4_3 C5_3 C24_3 C16_3 -58.8(7)
C12_3 N11_3 C25_3 C30_3 -37.0(9)
C10_3 N11_3 C25_3 C30_3 149.6(7)
C12_3 N11_3 C25_3 C26_3 142.3(6)
C10_3 N11_3 C25_3 C26_3 -31.1(9)
C30_3 C25_3 C26_3 N27_3 -2.4(9)
N11_3 C25_3 C26_3 N27_3 178.2(6)
C25_3 C26_3 N27_3 C28_3 -0.2(9)
C25_3 C26_3 N27_3 Pd1_60 175.2(5)
C26_3 N27_3 C28_3 C29_3 3.1(10)
Pd1_60 N27_3 C28_3 C29_3 -172.0(6)
N27_3 C28_3 C29_3 C30_3 -3.3(11)
C26_3 C25_3 C30_3 C29_3 2.2(10)
N11_3 C25_3 C30_3 C29_3 -178.5(7)
C28_3 C29_3 C30_3 C25_3 0.5(11)
C19_3 N20_3 C31_3 C36_3 128.2(9)
C21_3 N20_3 C31_3 C36_3 -59.9(10)
C19_3 N20_3 C31_3 C32_3 -51.9(10)
C21_3 N20_3 C31_3 C32_3 120.0(8)
C36_3 C31_3 C32_3 N33_3 1.3(12)
N20_3 C31_3 C32_3 N33_3 -178.6(8)
C31_3 C32_3 N33_3 C34_3 -3.7(12)
C31_3 C32_3 N33_3 Pd2_60 172.2(6)
C32_3 N33_3 C34_3 C35_3 2.1(13)
Pd2_60 N33_3 C34_3 C35_3 -173.7(8)
N33_3 C34_3 C35_3 C36_3 1.7(15)
C32_3 C31_3 C36_3 C35_3 2.5(12)
N20_3 C31_3 C36_3 C35_3 -177.6(9)
C34_3 C35_3 C36_3 C31_3 -3.9(13)
C16_4 C2_4 C3_4 C4_4 -53.9(9)
C15_4 C2_4 C3_4 C4_4 57.3(8)
C1_4 C2_4 C3_4 C4_4 -179.0(7)
C2_4 C3_4 C4_4 C5_4 -1.1(10)
C3_4 C4_4 C5_4 C24_4 57.0(8)
C3_4 C4_4 C5_4 C7_4 -55.4(8)
C3_4 C4_4 C5_4 C6_4 -178.9(7)
C24_4 C5_4 C7_4 C8_4 125.8(7)
C6_4 C5_4 C7_4 C8_4 3.0(10)
C4_4 C5_4 C7_4 C8_4 -120.8(8)
C24_4 C5_4 C7_4 C15_4 -56.4(8)
C6_4 C5_4 C7_4 C15_4 -179.2(6)
C4_4 C5_4 C7_4 C15_4 57.0(8)
C15_4 C7_4 C8_4 C9_4 0.1(9)
C5_4 C7_4 C8_4 C9_4 177.7(6)
C7_4 C8_4 C9_4 C13_4 -1.2(8)
C7_4 C8_4 C9_4 C10_4 174.0(6)
C8_4 C9_4 C10_4 O10A_4 -0.7(11)
C13_4 C9_4 C10_4 O10A_4 174.9(7)
C8_4 C9_4 C10_4 N11_4 -177.3(6)
C13_4 C9_4 C10_4 N11_4 -1.7(6)
O10A_4 C10_4 N11_4 C12_4 -177.1(7)
C9_4 C10_4 N11_4 C12_4 -0.2(6)
O10A_4 C10_4 N11_4 C25_4 2.0(9)
C9_4 C10_4 N11_4 C25_4 178.9(5)
C10_4 N11_4 C12_4 O12A_4 177.9(6)
C25_4 N11_4 C12_4 O12A_4 -1.1(9)
C10_4 N11_4 C12_4 C13_4 1.9(6)
C25_4 N11_4 C12_4 C13_4 -177.2(5)
C8_4 C9_4 C13_4 C14_4 2.0(8)
C10_4 C9_4 C13_4 C14_4 -174.1(6)
C8_4 C9_4 C13_4 C12_4 179.0(5)
C10_4 C9_4 C13_4 C12_4 2.9(6)
O12A_4 C12_4 C13_4 C14_4 -2.1(10)
N11_4 C12_4 C13_4 C14_4 173.8(6)
O12A_4 C12_4 C13_4 C9_4 -178.8(7)
N11_4 C12_4 C13_4 C9_4 -2.9(6)
C9_4 C13_4 C14_4 C15_4 -1.5(8)
C12_4 C13_4 C14_4 C15_4 -177.9(6)
C13_4 C14_4 C15_4 C7_4 0.4(9)
C13_4 C14_4 C15_4 C2_4 -179.9(6)
C8_4 C7_4 C15_4 C14_4 0.3(10)
C5_4 C7_4 C15_4 C14_4 -177.6(6)
C8_4 C7_4 C15_4 C2_4 -179.4(6)
C5_4 C7_4 C15_4 C2_4 2.7(9)
C16_4 C2_4 C15_4 C14_4 -127.9(7)
C1_4 C2_4 C15_4 C14_4 -2.1(10)
C3_4 C2_4 C15_4 C14_4 120.6(7)
C16_4 C2_4 C15_4 C7_4 51.7(8)
C1_4 C2_4 C15_4 C7_4 177.6(7)
C3_4 C2_4 C15_4 C7_4 -59.8(8)
C15_4 C2_4 C16_4 C17_4 128.0(8)
C1_4 C2_4 C16_4 C17_4 2.3(10)
C3_4 C2_4 C16_4 C17_4 -121.8(8)
C15_4 C2_4 C16_4 C24_4 -54.0(9)
C1_4 C2_4 C16_4 C24_4 -179.8(7)
C3_4 C2_4 C16_4 C24_4 56.2(8)
C24_4 C16_4 C17_4 C18_4 1.3(11)
C2_4 C16_4 C17_4 C18_4 179.1(7)
C16_4 C17_4 C18_4 C22_4 -0.4(11)
C16_4 C17_4 C18_4 C19_4 173.5(7)
C17_4 C18_4 C19_4 O19A_4 4.4(14)
C22_4 C18_4 C19_4 O19A_4 178.8(10)
C17_4 C18_4 C19_4 N20_4 -173.8(8)
C22_4 C18_4 C19_4 N20_4 0.6(7)
O19A_4 C19_4 N20_4 C21_4 -179.8(9)
C18_4 C19_4 N20_4 C21_4 -1.4(7)
O19A_4 C19_4 N20_4 C31_4 -7.4(12)
C18_4 C19_4 N20_4 C31_4 171.0(7)
C31_4 N20_4 C21_4 O21A_4 8.0(12)
C19_4 N20_4 C21_4 O21A_4 -179.9(8)
C31_4 N20_4 C21_4 C22_4 -170.6(7)
C19_4 N20_4 C21_4 C22_4 1.6(8)
C17_4 C18_4 C22_4 C23_4 -1.2(10)
C19_4 C18_4 C22_4 C23_4 -176.3(7)
C17_4 C18_4 C22_4 C21_4 175.4(7)
C19_4 C18_4 C22_4 C21_4 0.3(7)
O21A_4 C21_4 C22_4 C23_4 -3.4(13)
N20_4 C21_4 C22_4 C23_4 175.1(7)
O21A_4 C21_4 C22_4 C18_4 -179.6(9)
N20_4 C21_4 C22_4 C18_4 -1.2(7)
C18_4 C22_4 C23_4 C24_4 1.8(10)
C21_4 C22_4 C23_4 C24_4 -174.0(7)
C22_4 C23_4 C24_4 C16_4 -0.9(11)
C22_4 C23_4 C24_4 C5_4 -179.9(6)
C17_4 C16_4 C24_4 C23_4 -0.6(12)
C2_4 C16_4 C24_4 C23_4 -178.6(6)
C17_4 C16_4 C24_4 C5_4 178.5(6)
C2_4 C16_4 C24_4 C5_4 0.5(9)
C7_4 C5_4 C24_4 C23_4 -126.5(7)
C6_4 C5_4 C24_4 C23_4 -3.9(10)
C4_4 C5_4 C24_4 C23_4 120.1(8)
C7_4 C5_4 C24_4 C16_4 54.4(8)
C6_4 C5_4 C24_4 C16_4 177.0(7)
C4_4 C5_4 C24_4 C16_4 -59.0(8)
C12_4 N11_4 C25_4 C26_4 130.1(6)
C10_4 N11_4 C25_4 C26_4 -48.9(8)
C12_4 N11_4 C25_4 C30_4 -48.5(8)
C10_4 N11_4 C25_4 C30_4 132.5(6)
C30_4 C25_4 C26_4 N27_4 -1.1(9)
N11_4 C25_4 C26_4 N27_4 -179.7(6)
C25_4 C26_4 N27_4 C28_4 0.5(9)
C25_4 C26_4 N27_4 Pd1_60 171.0(5)
C26_4 N27_4 C28_4 C29_4 0.1(10)
Pd1_60 N27_4 C28_4 C29_4 -170.3(5)
N27_4 C28_4 C29_4 C30_4 -0.1(10)
C28_4 C29_4 C30_4 C25_4 -0.5(10)
C26_4 C25_4 C30_4 C29_4 1.0(9)
N11_4 C25_4 C30_4 C29_4 179.7(6)
C21_4 N20_4 C31_4 C36_4 -46.9(12)
C19_4 N20_4 C31_4 C36_4 141.9(9)
C21_4 N20_4 C31_4 C32_4 131.9(9)
C19_4 N20_4 C31_4 C32_4 -39.4(11)
C36_4 C31_4 C32_4 N33_4 -2.9(13)
N20_4 C31_4 C32_4 N33_4 178.3(9)
C31_4 C32_4 N33_4 C34_4 -0.7(13)
C31_4 C32_4 N33_4 Pd2_60 174.1(7)
C32_4 N33_4 C34_4 C35_4 2.7(14)
Pd2_60 N33_4 C34_4 C35_4 -171.8(9)
N33_4 C34_4 C35_4 C36_4 -1.1(16)
C32_4 C31_4 C36_4 C35_4 4.5(12)
N20_4 C31_4 C36_4 C35_4 -176.8(10)
C34_4 C35_4 C36_4 C31_4 -2.6(14)
C16_5 C2_5 C3_5 C4_5 -55.3(10)
C15_5 C2_5 C3_5 C4_5 56.9(10)
C1_5 C2_5 C3_5 C4_5 -179.3(9)
C2_5 C3_5 C4_5 C5_5 -0.8(12)
C3_5 C4_5 C5_5 C24_5 57.5(10)
C3_5 C4_5 C5_5 C7_5 -55.7(10)
C3_5 C4_5 C5_5 C6_5 -178.8(9)
C24_5 C5_5 C7_5 C8_5 126.2(8)
C6_5 C5_5 C7_5 C8_5 1.1(11)
C4_5 C5_5 C7_5 C8_5 -122.2(8)
C24_5 C5_5 C7_5 C15_5 -50.9(8)
C6_5 C5_5 C7_5 C15_5 -175.9(7)
C4_5 C5_5 C7_5 C15_5 60.8(8)
C15_5 C7_5 C8_5 C9_5 1.9(10)
C5_5 C7_5 C8_5 C9_5 -175.0(7)
C7_5 C8_5 C9_5 C13_5 0.2(10)
C7_5 C8_5 C9_5 C10_5 175.7(7)
C8_5 C9_5 C10_5 O10A_5 5.8(12)
C13_5 C9_5 C10_5 O10A_5 -178.2(8)
C8_5 C9_5 C10_5 N11_5 -173.4(7)
C13_5 C9_5 C10_5 N11_5 2.5(6)
O10A_5 C10_5 N11_5 C12_5 179.8(7)
C9_5 C10_5 N11_5 C12_5 -0.9(7)
O10A_5 C10_5 N11_5 C25_5 -7.1(10)
C9_5 C10_5 N11_5 C25_5 172.2(6)
C25_5 N11_5 C12_5 O12A_5 3.4(10)
C10_5 N11_5 C12_5 O12A_5 176.2(7)
C25_5 N11_5 C12_5 C13_5 -173.8(6)
C10_5 N11_5 C12_5 C13_5 -1.0(7)
C8_5 C9_5 C13_5 C14_5 -2.7(9)
C10_5 C9_5 C13_5 C14_5 -179.0(6)
C8_5 C9_5 C13_5 C12_5 173.2(6)
C10_5 C9_5 C13_5 C12_5 -3.1(7)
O12A_5 C12_5 C13_5 C14_5 0.9(12)
N11_5 C12_5 C13_5 C14_5 177.8(7)
O12A_5 C12_5 C13_5 C9_5 -174.4(8)
N11_5 C12_5 C13_5 C9_5 2.5(7)
C9_5 C13_5 C14_5 C15_5 2.9(9)
C12_5 C13_5 C14_5 C15_5 -171.9(7)
C13_5 C14_5 C15_5 C7_5 -0.8(10)
C13_5 C14_5 C15_5 C2_5 178.6(7)
C8_5 C7_5 C15_5 C14_5 -1.7(11)
C5_5 C7_5 C15_5 C14_5 175.6(7)
C8_5 C7_5 C15_5 C2_5 178.9(7)
C5_5 C7_5 C15_5 C2_5 -3.9(9)
C16_5 C2_5 C15_5 C14_5 -122.7(8)
C1_5 C2_5 C15_5 C14_5 3.2(11)
C3_5 C2_5 C15_5 C14_5 125.0(8)
C16_5 C2_5 C15_5 C7_5 56.7(8)
C1_5 C2_5 C15_5 C7_5 -177.3(7)
C3_5 C2_5 C15_5 C7_5 -55.6(8)
C15_5 C2_5 C16_5 C17_5 123.3(8)
C1_5 C2_5 C16_5 C17_5 -2.0(11)
C3_5 C2_5 C16_5 C17_5 -123.4(8)
C15_5 C2_5 C16_5 C24_5 -56.2(8)
C1_5 C2_5 C16_5 C24_5 178.4(7)
C3_5 C2_5 C16_5 C24_5 57.1(9)
C24_5 C16_5 C17_5 C18_5 0.3(12)
C2_5 C16_5 C17_5 C18_5 -179.2(7)
C16_5 C17_5 C18_5 C22_5 -2.3(11)
C16_5 C17_5 C18_5 C19_5 174.8(7)
C22_5 C18_5 C19_5 O19A_5 179.8(8)
C17_5 C18_5 C19_5 O19A_5 2.4(13)
C22_5 C18_5 C19_5 N20_5 -0.3(7)
C17_5 C18_5 C19_5 N20_5 -177.7(8)
O19A_5 C19_5 N20_5 C21_5 178.7(8)
C18_5 C19_5 N20_5 C21_5 -1.3(7)
O19A_5 C19_5 N20_5 C31_5 -0.5(12)
C18_5 C19_5 N20_5 C31_5 179.5(7)
C19_5 N20_5 C21_5 O21A_5 177.9(8)
C31_5 N20_5 C21_5 O21A_5 -2.8(12)
C19_5 N20_5 C21_5 C22_5 2.3(7)
C31_5 N20_5 C21_5 C22_5 -178.5(7)
C17_5 C18_5 C22_5 C23_5 1.9(10)
C19_5 C18_5 C22_5 C23_5 -175.7(7)
C17_5 C18_5 C22_5 C21_5 179.4(7)
C19_5 C18_5 C22_5 C21_5 1.7(7)
O21A_5 C21_5 C22_5 C23_5 -0.8(14)
N20_5 C21_5 C22_5 C23_5 174.7(8)
O21A_5 C21_5 C22_5 C18_5 -177.9(9)
N20_5 C21_5 C22_5 C18_5 -2.4(7)
C18_5 C22_5 C23_5 C24_5 0.6(11)
C21_5 C22_5 C23_5 C24_5 -176.2(8)
C22_5 C23_5 C24_5 C16_5 -2.6(12)
C22_5 C23_5 C24_5 C5_5 177.6(7)
C17_5 C16_5 C24_5 C23_5 2.2(12)
C2_5 C16_5 C24_5 C23_5 -178.3(7)
C17_5 C16_5 C24_5 C5_5 -178.0(7)
C2_5 C16_5 C24_5 C5_5 1.6(10)
C7_5 C5_5 C24_5 C23_5 -128.3(8)
C6_5 C5_5 C24_5 C23_5 -3.5(12)
C4_5 C5_5 C24_5 C23_5 119.9(9)
C7_5 C5_5 C24_5 C16_5 51.8(9)
C6_5 C5_5 C24_5 C16_5 176.6(7)
C4_5 C5_5 C24_5 C16_5 -59.9(8)
C12_5 N11_5 C25_5 C30_5 -46.8(10)
C10_5 N11_5 C25_5 C30_5 141.1(7)
C12_5 N11_5 C25_5 C26_5 133.7(7)
C10_5 N11_5 C25_5 C26_5 -38.4(9)
C30_5 C25_5 C26_5 N27_5 -3.5(10)
N11_5 C25_5 C26_5 N27_5 176.1(6)
C25_5 C26_5 N27_5 C28_5 1.8(10)
C25_5 C26_5 N27_5 Pd1_61 -178.1(5)
C26_5 N27_5 C28_5 C29_5 1.2(11)
Pd1_61 N27_5 C28_5 C29_5 -179.0(6)
N27_5 C28_5 C29_5 C30_5 -2.3(12)
C28_5 C29_5 C30_5 C25_5 0.5(12)
C26_5 C25_5 C30_5 C29_5 2.2(10)
N11_5 C25_5 C30_5 C29_5 -177.4(7)
C19_5 N20_5 C31_5 C36_5 120.2(9)
C21_5 N20_5 C31_5 C36_5 -58.9(10)
C19_5 N20_5 C31_5 C32_5 -60.5(10)
C21_5 N20_5 C31_5 C32_5 120.4(8)
C36_5 C31_5 C32_5 N33_5 1.1(11)
N20_5 C31_5 C32_5 N33_5 -178.2(7)
C31_5 C32_5 N33_5 C34_5 -1.4(11)
C31_5 C32_5 N33_5 Pd2_61 166.8(6)
C32_5 N33_5 C34_5 C35_5 0.7(13)
Pd2_61 N33_5 C34_5 C35_5 -167.8(8)
N33_5 C34_5 C35_5 C36_5 0.2(15)
C32_5 C31_5 C36_5 C35_5 -0.1(11)
N20_5 C31_5 C36_5 C35_5 179.2(9)
C34_5 C35_5 C36_5 C31_5 -0.5(14)
C16_6 C2_6 C3_6 C4_6 -55.7(8)
C15_6 C2_6 C3_6 C4_6 55.5(8)
C1_6 C2_6 C3_6 C4_6 -179.5(7)
C2_6 C3_6 C4_6 C5_6 -1.3(10)
C3_6 C4_6 C5_6 C7_6 -54.4(9)
C3_6 C4_6 C5_6 C6_6 -179.7(7)
C3_6 C4_6 C5_6 C24_6 55.3(8)
C6_6 C5_6 C7_6 C8_6 1.7(10)
C24_6 C5_6 C7_6 C8_6 127.3(7)
C4_6 C5_6 C7_6 C8_6 -122.9(7)
C6_6 C5_6 C7_6 C15_6 -177.6(6)
C24_6 C5_6 C7_6 C15_6 -52.1(7)
C4_6 C5_6 C7_6 C15_6 57.7(8)
C15_6 C7_6 C8_6 C9_6 0.9(9)
C5_6 C7_6 C8_6 C9_6 -178.5(6)
C7_6 C8_6 C9_6 C13_6 -1.4(8)
C7_6 C8_6 C9_6 C10_6 174.7(6)
C13_6 C9_6 C10_6 O10A_6 177.1(7)
C8_6 C9_6 C10_6 O10A_6 0.7(11)
C13_6 C9_6 C10_6 N11_6 0.2(6)
C8_6 C9_6 C10_6 N11_6 -176.2(6)
O10A_6 C10_6 N11_6 C12_6 -176.1(6)
C9_6 C10_6 N11_6 C12_6 1.0(6)
O10A_6 C10_6 N11_6 C25_6 -1.2(9)
C9_6 C10_6 N11_6 C25_6 175.9(5)
C10_6 N11_6 C12_6 O12A_6 178.6(6)
C25_6 N11_6 C12_6 O12A_6 3.8(9)
C10_6 N11_6 C12_6 C13_6 -1.8(6)
C25_6 N11_6 C12_6 C13_6 -176.6(5)
C8_6 C9_6 C13_6 C14_6 0.2(8)
C10_6 C9_6 C13_6 C14_6 -176.7(6)
C8_6 C9_6 C13_6 C12_6 175.6(5)
C10_6 C9_6 C13_6 C12_6 -1.3(6)
O12A_6 C12_6 C13_6 C9_6 -178.5(6)
N11_6 C12_6 C13_6 C9_6 1.9(6)
O12A_6 C12_6 C13_6 C14_6 -3.5(10)
N11_6 C12_6 C13_6 C14_6 176.8(6)
C9_6 C13_6 C14_6 C15_6 1.5(8)
C12_6 C13_6 C14_6 C15_6 -172.8(6)
C8_6 C7_6 C15_6 C14_6 0.9(10)
C5_6 C7_6 C15_6 C14_6 -179.7(6)
C8_6 C7_6 C15_6 C2_6 179.3(6)
C5_6 C7_6 C15_6 C2_6 -1.3(8)
C13_6 C14_6 C15_6 C7_6 -2.0(9)
C13_6 C14_6 C15_6 C2_6 179.8(6)
C16_6 C2_6 C15_6 C7_6 54.4(7)
C1_6 C2_6 C15_6 C7_6 -178.9(6)
C3_6 C2_6 C15_6 C7_6 -55.9(7)
C16_6 C2_6 C15_6 C14_6 -127.2(7)
C1_6 C2_6 C15_6 C14_6 -0.6(10)
C3_6 C2_6 C15_6 C14_6 122.4(7)
C15_6 C2_6 C16_6 C24_6 -51.3(7)
C1_6 C2_6 C16_6 C24_6 -178.2(6)
C3_6 C2_6 C16_6 C24_6 59.6(7)
C15_6 C2_6 C16_6 C17_6 126.5(7)
C1_6 C2_6 C16_6 C17_6 -0.3(9)
C3_6 C2_6 C16_6 C17_6 -122.5(7)
C24_6 C16_6 C17_6 C18_6 -0.1(10)
C2_6 C16_6 C17_6 C18_6 -177.9(6)
C16_6 C17_6 C18_6 C22_6 1.1(9)
C16_6 C17_6 C18_6 C19_6 176.2(6)
C22_6 C18_6 C19_6 O19A_6 178.3(7)
C17_6 C18_6 C19_6 O19A_6 2.7(12)
C22_6 C18_6 C19_6 N20_6 0.9(6)
C17_6 C18_6 C19_6 N20_6 -174.7(7)
O19A_6 C19_6 N20_6 C21_6 -178.1(7)
C18_6 C19_6 N20_6 C21_6 -0.6(6)
O19A_6 C19_6 N20_6 C31_6 -3.4(10)
C18_6 C19_6 N20_6 C31_6 174.1(6)
C19_6 N20_6 C21_6 O21A_6 179.7(7)
C31_6 N20_6 C21_6 O21A_6 5.1(10)
C19_6 N20_6 C21_6 C22_6 0.0(6)
C31_6 N20_6 C21_6 C22_6 -174.6(6)
C17_6 C18_6 C22_6 C23_6 -0.7(9)
C19_6 C18_6 C22_6 C23_6 -176.8(6)
C17_6 C18_6 C22_6 C21_6 175.1(6)
C19_6 C18_6 C22_6 C21_6 -0.9(6)
O21A_6 C21_6 C22_6 C18_6 -179.1(7)
N20_6 C21_6 C22_6 C18_6 0.6(6)
O21A_6 C21_6 C22_6 C23_6 -3.6(11)
N20_6 C21_6 C22_6 C23_6 176.0(6)
C18_6 C22_6 C23_6 C24_6 -0.5(9)
C21_6 C22_6 C23_6 C24_6 -175.5(6)
C17_6 C16_6 C24_6 C23_6 -1.1(10)
C2_6 C16_6 C24_6 C23_6 176.8(6)
C17_6 C16_6 C24_6 C5_6 178.9(6)
C2_6 C16_6 C24_6 C5_6 -3.2(8)
C22_6 C23_6 C24_6 C16_6 1.4(9)
C22_6 C23_6 C24_6 C5_6 -178.6(6)
C7_6 C5_6 C24_6 C16_6 55.5(7)
C6_6 C5_6 C24_6 C16_6 -179.3(6)
C4_6 C5_6 C24_6 C16_6 -55.4(7)
C7_6 C5_6 C24_6 C23_6 -124.5(7)
C6_6 C5_6 C24_6 C23_6 0.7(9)
C4_6 C5_6 C24_6 C23_6 124.6(7)
C10_6 N11_6 C25_6 C30_6 131.5(6)
C12_6 N11_6 C25_6 C30_6 -54.2(8)
C10_6 N11_6 C25_6 C26_6 -50.1(8)
C12_6 N11_6 C25_6 C26_6 124.2(6)
C30_6 C25_6 C26_6 N27_6 -0.4(9)
N11_6 C25_6 C26_6 N27_6 -178.9(6)
C25_6 C26_6 N27_6 C28_6 -1.1(9)
C25_6 C26_6 N27_6 Pd1_61 171.9(5)
C26_6 N27_6 C28_6 C29_6 0.7(10)
Pd1_61 N27_6 C28_6 C29_6 -172.4(6)
N27_6 C28_6 C29_6 C30_6 1.3(11)
C26_6 C25_6 C30_6 C29_6 2.3(9)
N11_6 C25_6 C30_6 C29_6 -179.3(6)
C28_6 C29_6 C30_6 C25_6 -2.7(10)
C19_6 N20_6 C31_6 C36_6 139.4(8)
C21_6 N20_6 C31_6 C36_6 -46.6(10)
C19_6 N20_6 C31_6 C32_6 -42.1(9)
C21_6 N20_6 C31_6 C32_6 131.9(7)
C36_6 C31_6 C32_6 N33_6 -0.8(11)
N20_6 C31_6 C32_6 N33_6 -179.4(8)
C31_6 C32_6 N33_6 C34_6 -2.1(12)
C31_6 C32_6 N33_6 Pd2_61 170.8(6)
C32_6 N33_6 C34_6 C35_6 2.4(14)
Pd2_61 N33_6 C34_6 C35_6 -170.1(8)
N33_6 C34_6 C35_6 C36_6 0.2(15)
C32_6 C31_6 C36_6 C35_6 3.3(12)
N20_6 C31_6 C36_6 C35_6 -178.1(9)
C34_6 C35_6 C36_6 C31_6 -3.0(13)
C15_7 C2_7 C3_7 C4_7 51.8(12)
C16_7 C2_7 C3_7 C4_7 -58.4(12)
C1_7 C2_7 C3_7 C4_7 179.3(10)
C2_7 C3_7 C4_7 C5_7 2.6(15)
C3_7 C4_7 C5_7 C7_7 -56.4(12)
C3_7 C4_7 C5_7 C24_7 53.6(12)
C3_7 C4_7 C5_7 C6_7 178.8(10)
C24_7 C5_7 C7_7 C8_7 128.5(9)
C6_7 C5_7 C7_7 C8_7 4.6(13)
C4_7 C5_7 C7_7 C8_7 -121.0(9)
C24_7 C5_7 C7_7 C15_7 -52.8(9)
C6_7 C5_7 C7_7 C15_7 -176.8(8)
C4_7 C5_7 C7_7 C15_7 57.6(10)
C15_7 C7_7 C8_7 C9_7 1.7(11)
C5_7 C7_7 C8_7 C9_7 -179.7(8)
C7_7 C8_7 C9_7 C13_7 -0.1(10)
C7_7 C8_7 C9_7 C10_7 174.3(8)
C13_7 C9_7 C10_7 O10A_7 177.9(8)
C8_7 C9_7 C10_7 O10A_7 2.9(13)
C13_7 C9_7 C10_7 N11_7 1.8(7)
C8_7 C9_7 C10_7 N11_7 -173.1(8)
O10A_7 C10_7 N11_7 C12_7 -178.7(8)
C9_7 C10_7 N11_7 C12_7 -2.5(7)
O10A_7 C10_7 N11_7 C25_7 -5.7(11)
C9_7 C10_7 N11_7 C25_7 170.6(7)
C10_7 N11_7 C12_7 O12A_7 -176.3(8)
C25_7 N11_7 C12_7 O12A_7 10.3(11)
C10_7 N11_7 C12_7 C13_7 2.1(7)
C25_7 N11_7 C12_7 C13_7 -171.2(6)
C8_7 C9_7 C13_7 C14_7 -2.5(10)
C10_7 C9_7 C13_7 C14_7 -178.1(7)
C8_7 C9_7 C13_7 C12_7 175.0(7)
C10_7 C9_7 C13_7 C12_7 -0.6(7)
O12A_7 C12_7 C13_7 C14_7 -5.3(13)
N11_7 C12_7 C13_7 C14_7 176.4(7)
O12A_7 C12_7 C13_7 C9_7 177.4(8)
N11_7 C12_7 C13_7 C9_7 -0.9(7)
C9_7 C13_7 C14_7 C15_7 3.2(10)
C12_7 C13_7 C14_7 C15_7 -173.8(8)
C13_7 C14_7 C15_7 C7_7 -1.5(12)
C13_7 C14_7 C15_7 C2_7 179.6(8)
C8_7 C7_7 C15_7 C14_7 -0.9(12)
C5_7 C7_7 C15_7 C14_7 -179.6(8)
C8_7 C7_7 C15_7 C2_7 178.1(8)
C5_7 C7_7 C15_7 C2_7 -0.6(11)
C16_7 C2_7 C15_7 C14_7 -125.8(9)
C1_7 C2_7 C15_7 C14_7 -1.2(13)
C3_7 C2_7 C15_7 C14_7 123.7(9)
C16_7 C2_7 C15_7 C7_7 55.3(10)
C1_7 C2_7 C15_7 C7_7 179.9(8)
C3_7 C2_7 C15_7 C7_7 -55.3(10)
C15_7 C2_7 C16_7 C17_7 123.9(9)
C1_7 C2_7 C16_7 C17_7 -2.6(13)
C3_7 C2_7 C16_7 C17_7 -124.1(10)
C15_7 C2_7 C16_7 C24_7 -54.4(10)
C1_7 C2_7 C16_7 C24_7 179.2(8)
C3_7 C2_7 C16_7 C24_7 57.7(10)
C24_7 C16_7 C17_7 C18_7 -3.2(13)
C2_7 C16_7 C17_7 C18_7 178.7(7)
C16_7 C17_7 C18_7 C22_7 -1.5(11)
C16_7 C17_7 C18_7 C19_7 176.2(8)
C17_7 C18_7 C19_7 O19A_7 -3.4(13)
C22_7 C18_7 C19_7 O19A_7 174.4(8)
C17_7 C18_7 C19_7 N20_7 -178.3(8)
C22_7 C18_7 C19_7 N20_7 -0.4(7)
O19A_7 C19_7 N20_7 C21_7 -176.2(7)
C18_7 C19_7 N20_7 C21_7 -1.0(7)
O19A_7 C19_7 N20_7 C31_7 1.8(11)
C18_7 C19_7 N20_7 C31_7 177.1(6)
C31_7 N20_7 C21_7 O21A_7 4.9(10)
C19_7 N20_7 C21_7 O21A_7 -177.1(7)
C31_7 N20_7 C21_7 C22_7 -176.1(6)
C19_7 N20_7 C21_7 C22_7 1.9(7)
C17_7 C18_7 C22_7 C23_7 4.6(10)
C19_7 C18_7 C22_7 C23_7 -173.5(7)
C17_7 C18_7 C22_7 C21_7 179.6(7)
C19_7 C18_7 C22_7 C21_7 1.5(7)
O21A_7 C21_7 C22_7 C23_7 -8.8(12)
N20_7 C21_7 C22_7 C23_7 172.3(8)
O21A_7 C21_7 C22_7 C18_7 176.8(7)
N20_7 C21_7 C22_7 C18_7 -2.1(7)
C18_7 C22_7 C23_7 C24_7 -2.8(11)
C21_7 C22_7 C23_7 C24_7 -176.6(7)
C22_7 C23_7 C24_7 C16_7 -1.8(12)
C22_7 C23_7 C24_7 C5_7 -179.3(8)
C17_7 C16_7 C24_7 C23_7 5.0(14)
C2_7 C16_7 C24_7 C23_7 -176.8(8)
C17_7 C16_7 C24_7 C5_7 -177.3(8)
C2_7 C16_7 C24_7 C5_7 1.0(11)
C7_7 C5_7 C24_7 C23_7 -129.5(8)
C6_7 C5_7 C24_7 C23_7 -6.2(12)
C4_7 C5_7 C24_7 C23_7 119.2(9)
C7_7 C5_7 C24_7 C16_7 52.9(9)
C6_7 C5_7 C24_7 C16_7 176.2(8)
C4_7 C5_7 C24_7 C16_7 -58.4(10)
C12_7 N11_7 C25_7 C26_7 139.5(7)
C10_7 N11_7 C25_7 C26_7 -32.8(10)
C12_7 N11_7 C25_7 C30_7 -39.1(10)
C10_7 N11_7 C25_7 C30_7 148.6(7)
C30_7 C25_7 C26_7 N27_7 -1.5(10)
N11_7 C25_7 C26_7 N27_7 179.8(7)
C25_7 C26_7 N27_7 C28_7 0.1(10)
C25_7 C26_7 N27_7 Pd1_61 172.0(5)
C26_7 N27_7 C28_7 C29_7 1.8(11)
Pd1_61 N27_7 C28_7 C29_7 -169.4(6)
N27_7 C28_7 C29_7 C30_7 -2.1(12)
C28_7 C29_7 C30_7 C25_7 0.5(11)
C26_7 C25_7 C30_7 C29_7 1.2(10)
N11_7 C25_7 C30_7 C29_7 179.8(8)
C21_7 N20_7 C31_7 C36_7 -52.6(9)
C19_7 N20_7 C31_7 C36_7 129.6(7)
C21_7 N20_7 C31_7 C32_7 128.4(7)
C19_7 N20_7 C31_7 C32_7 -49.4(9)
C36_7 C31_7 C32_7 N33_7 3.7(10)
N20_7 C31_7 C32_7 N33_7 -177.3(7)
C31_7 C32_7 N33_7 C34_7 -4.1(10)
C31_7 C32_7 N33_7 Pd2_61 169.2(5)
C32_7 N33_7 C34_7 C35_7 2.7(10)
Pd2_61 N33_7 C34_7 C35_7 -170.3(6)
N33_7 C34_7 C35_7 C36_7 -0.8(11)
C34_7 C35_7 C36_7 C31_7 0.3(11)
C32_7 C31_7 C36_7 C35_7 -1.7(10)
N20_7 C31_7 C36_7 C35_7 179.3(7)
C15_8 C2_8 C3_8 C4_8 57.8(8)
C16_8 C2_8 C3_8 C4_8 -54.7(8)
C1_8 C2_8 C3_8 C4_8 -178.3(7)
C2_8 C3_8 C4_8 C5_8 -2.6(10)
C3_8 C4_8 C5_8 C24_8 58.4(8)
C3_8 C4_8 C5_8 C7_8 -52.9(9)
C3_8 C4_8 C5_8 C6_8 -178.2(7)
C24_8 C5_8 C7_8 C8_8 125.2(6)
C6_8 C5_8 C7_8 C8_8 -1.6(9)
C4_8 C5_8 C7_8 C8_8 -124.4(7)
C24_8 C5_8 C7_8 C15_8 -55.6(7)
C6_8 C5_8 C7_8 C15_8 177.7(6)
C4_8 C5_8 C7_8 C15_8 54.8(7)
C15_8 C7_8 C8_8 C9_8 -1.4(9)
C5_8 C7_8 C8_8 C9_8 177.8(6)
C7_8 C8_8 C9_8 C13_8 -2.5(8)
C7_8 C8_8 C9_8 C10_8 173.4(6)
C13_8 C9_8 C10_8 O10A_8 174.8(7)
C8_8 C9_8 C10_8 O10A_8 -1.6(11)
C13_8 C9_8 C10_8 N11_8 -3.6(6)
C8_8 C9_8 C10_8 N11_8 -180.0(6)
O10A_8 C10_8 N11_8 C25_8 0.3(10)
C9_8 C10_8 N11_8 C25_8 178.8(5)
O10A_8 C10_8 N11_8 C12_8 -176.4(6)
C9_8 C10_8 N11_8 C12_8 2.1(6)
C10_8 N11_8 C12_8 O12A_8 177.8(7)
C25_8 N11_8 C12_8 O12A_8 1.2(10)
C10_8 N11_8 C12_8 C13_8 0.1(6)
C25_8 N11_8 C12_8 C13_8 -176.6(6)
C8_8 C9_8 C13_8 C14_8 4.1(8)
C10_8 C9_8 C13_8 C14_8 -172.6(6)
C8_8 C9_8 C13_8 C12_8 -179.5(5)
C10_8 C9_8 C13_8 C12_8 3.8(6)
O12A_8 C12_8 C13_8 C14_8 -3.9(11)
N11_8 C12_8 C13_8 C14_8 173.6(6)
O12A_8 C12_8 C13_8 C9_8 -180.0(8)
N11_8 C12_8 C13_8 C9_8 -2.4(6)
C9_8 C13_8 C14_8 C15_8 -1.6(9)
C12_8 C13_8 C14_8 C15_8 -177.2(6)
C13_8 C14_8 C15_8 C7_8 -2.4(9)
C13_8 C14_8 C15_8 C2_8 180.0(6)
C8_8 C7_8 C15_8 C14_8 4.0(9)
C5_8 C7_8 C15_8 C14_8 -175.3(6)
C8_8 C7_8 C15_8 C2_8 -178.2(6)
C5_8 C7_8 C15_8 C2_8 2.5(8)
C16_8 C2_8 C15_8 C14_8 -130.2(6)
C1_8 C2_8 C15_8 C14_8 -4.6(9)
C3_8 C2_8 C15_8 C14_8 117.8(7)
C16_8 C2_8 C15_8 C7_8 52.1(7)
C1_8 C2_8 C15_8 C7_8 177.7(6)
C3_8 C2_8 C15_8 C7_8 -59.9(7)
C15_8 C2_8 C16_8 C17_8 127.7(6)
C1_8 C2_8 C16_8 C17_8 1.8(9)
C3_8 C2_8 C16_8 C17_8 -120.6(7)
C15_8 C2_8 C16_8 C24_8 -53.7(7)
C1_8 C2_8 C16_8 C24_8 -179.6(6)
C3_8 C2_8 C16_8 C24_8 58.0(7)
C24_8 C16_8 C17_8 C18_8 2.0(9)
C2_8 C16_8 C17_8 C18_8 -179.5(6)
C16_8 C17_8 C18_8 C22_8 -1.4(9)
C16_8 C17_8 C18_8 C19_8 174.4(6)
C17_8 C18_8 C19_8 O19A_8 4.5(10)
C22_8 C18_8 C19_8 O19A_8 -179.2(6)
C17_8 C18_8 C19_8 N20_8 -175.5(6)
C22_8 C18_8 C19_8 N20_8 0.9(6)
O19A_8 C19_8 N20_8 C31_8 -6.4(9)
C18_8 C19_8 N20_8 C31_8 173.5(5)
O19A_8 C19_8 N20_8 C21_8 179.4(6)
C18_8 C19_8 N20_8 C21_8 -0.7(6)
C19_8 N20_8 C21_8 O21A_8 177.1(7)
C31_8 N20_8 C21_8 O21A_8 3.0(10)
C19_8 N20_8 C21_8 C22_8 0.2(6)
C31_8 N20_8 C21_8 C22_8 -173.8(6)
C17_8 C18_8 C22_8 C23_8 1.1(9)
C19_8 C18_8 C22_8 C23_8 -175.6(5)
C17_8 C18_8 C22_8 C21_8 175.9(6)
C19_8 C18_8 C22_8 C21_8 -0.7(6)
O21A_8 C21_8 C22_8 C18_8 -176.2(7)
N20_8 C21_8 C22_8 C18_8 0.3(6)
O21A_8 C21_8 C22_8 C23_8 -2.2(12)
N20_8 C21_8 C22_8 C23_8 174.4(6)
C18_8 C22_8 C23_8 C24_8 -1.3(9)
C21_8 C22_8 C23_8 C24_8 -174.8(6)
C22_8 C23_8 C24_8 C16_8 1.9(9)
C22_8 C23_8 C24_8 C5_8 -179.6(6)
C17_8 C16_8 C24_8 C23_8 -2.3(10)
C2_8 C16_8 C24_8 C23_8 179.0(6)
C17_8 C16_8 C24_8 C5_8 179.0(6)
C2_8 C16_8 C24_8 C5_8 0.4(8)
C7_8 C5_8 C24_8 C23_8 -124.9(7)
C6_8 C5_8 C24_8 C23_8 1.9(9)
C4_8 C5_8 C24_8 C23_8 122.7(7)
C7_8 C5_8 C24_8 C16_8 53.7(7)
C6_8 C5_8 C24_8 C16_8 -179.5(6)
C4_8 C5_8 C24_8 C16_8 -58.7(7)
C10_8 N11_8 C25_8 C26_8 -58.1(8)
C12_8 N11_8 C25_8 C26_8 118.1(7)
C10_8 N11_8 C25_8 C30_8 124.9(7)
C12_8 N11_8 C25_8 C30_8 -58.9(9)
C30_8 C25_8 C26_8 N27_8 1.7(10)
N11_8 C25_8 C26_8 N27_8 -175.4(6)
C25_8 C26_8 N27_8 C28_8 -2.3(10)
C25_8 C26_8 N27_8 Pd1_61 168.2(5)
C26_8 N27_8 C28_8 C29_8 1.5(11)
Pd1_61 N27_8 C28_8 C29_8 -169.0(6)
N27_8 C28_8 C29_8 C30_8 -0.3(12)
C26_8 C25_8 C30_8 C29_8 -0.4(10)
N11_8 C25_8 C30_8 C29_8 176.6(7)
C28_8 C29_8 C30_8 C25_8 -0.2(12)
C19_8 N20_8 C31_8 C36_8 134.9(7)
C21_8 N20_8 C31_8 C36_8 -51.8(10)
C19_8 N20_8 C31_8 C32_8 -42.8(9)
C21_8 N20_8 C31_8 C32_8 130.5(7)
C36_8 C31_8 C32_8 N33_8 0.3(11)
N20_8 C31_8 C32_8 N33_8 178.2(7)
C31_8 C32_8 N33_8 C34_8 -0.2(11)
C31_8 C32_8 N33_8 Pd2_61 -170.9(6)
C32_8 N33_8 C34_8 C35_8 0.1(12)
Pd2_61 N33_8 C34_8 C35_8 170.0(7)
N33_8 C34_8 C35_8 C36_8 -0.2(13)
C34_8 C35_8 C36_8 C31_8 0.3(12)
C32_8 C31_8 C36_8 C35_8 -0.4(11)
N20_8 C31_8 C36_8 C35_8 -178.1(8)
C15_9 C2_9 C3_9 C4_9 55.1(12)
C16_9 C2_9 C3_9 C4_9 -58.6(12)
C1_9 C2_9 C3_9 C4_9 -178.1(10)
C2_9 C3_9 C4_9 C5_9 -0.3(15)
C3_9 C4_9 C5_9 C7_9 -56.4(13)
C3_9 C4_9 C5_9 C24_9 56.2(13)
C3_9 C4_9 C5_9 C6_9 -179.1(11)
C24_9 C5_9 C7_9 C15_9 -56.1(11)
C4_9 C5_9 C7_9 C15_9 55.8(11)
C6_9 C5_9 C7_9 C15_9 -177.8(9)
C24_9 C5_9 C7_9 C8_9 122.7(10)
C4_9 C5_9 C7_9 C8_9 -125.4(11)
C6_9 C5_9 C7_9 C8_9 1.0(14)
C15_9 C7_9 C8_9 C9_9 -2.2(13)
C5_9 C7_9 C8_9 C9_9 179.1(9)
C7_9 C8_9 C9_9 C13_9 0.5(11)
C7_9 C8_9 C9_9 C10_9 174.0(9)
C13_9 C9_9 C10_9 O10A_9 172.1(11)
C8_9 C9_9 C10_9 O10A_9 -2.0(16)
C13_9 C9_9 C10_9 N11_9 -0.4(8)
C8_9 C9_9 C10_9 N11_9 -174.5(8)
O10A_9 C10_9 N11_9 C12_9 -174.4(10)
C9_9 C10_9 N11_9 C12_9 -1.3(8)
O10A_9 C10_9 N11_9 C25_9 0.4(13)
C9_9 C10_9 N11_9 C25_9 173.4(7)
C10_9 N11_9 C12_9 O12A_9 178.0(8)
C25_9 N11_9 C12_9 O12A_9 3.2(12)
C10_9 N11_9 C12_9 C13_9 2.4(8)
C25_9 N11_9 C12_9 C13_9 -172.4(7)
C8_9 C9_9 C13_9 C14_9 2.2(11)
C10_9 C9_9 C13_9 C14_9 -172.6(8)
C8_9 C9_9 C13_9 C12_9 176.6(8)
C10_9 C9_9 C13_9 C12_9 1.8(8)
O12A_9 C12_9 C13_9 C14_9 -4.3(14)
N11_9 C12_9 C13_9 C14_9 171.1(8)
O12A_9 C12_9 C13_9 C9_9 -178.0(9)
N11_9 C12_9 C13_9 C9_9 -2.6(7)
C9_9 C13_9 C14_9 C15_9 -3.2(11)
C12_9 C13_9 C14_9 C15_9 -176.1(8)
C8_9 C7_9 C15_9 C14_9 1.3(14)
C5_9 C7_9 C15_9 C14_9 -179.9(8)
C8_9 C7_9 C15_9 C2_9 -177.3(9)
C5_9 C7_9 C15_9 C2_9 1.6(12)
C13_9 C14_9 C15_9 C7_9 1.5(12)
C13_9 C14_9 C15_9 C2_9 179.9(9)
C3_9 C2_9 C15_9 C7_9 -60.0(11)
C16_9 C2_9 C15_9 C7_9 50.4(12)
C1_9 C2_9 C15_9 C7_9 175.1(9)
C3_9 C2_9 C15_9 C14_9 121.5(10)
C16_9 C2_9 C15_9 C14_9 -128.1(9)
C1_9 C2_9 C15_9 C14_9 -3.3(13)
C3_9 C2_9 C16_9 C17_9 -122.3(12)
C15_9 C2_9 C16_9 C17_9 125.7(12)
C1_9 C2_9 C16_9 C17_9 -1.7(16)
C3_9 C2_9 C16_9 C24_9 66.9(13)
C15_9 C2_9 C16_9 C24_9 -45.1(13)
C1_9 C2_9 C16_9 C24_9 -172.6(10)
C24_9 C16_9 C17_9 C18_9 -5.7(17)
C2_9 C16_9 C17_9 C18_9 -175.9(9)
C16_9 C17_9 C18_9 C22_9 5.3(14)
C16_9 C17_9 C18_9 C19_9 -178.8(9)
C22_9 C18_9 C19_9 O19A_9 176.7(10)
C17_9 C18_9 C19_9 O19A_9 0.4(15)
C22_9 C18_9 C19_9 N20_9 2.9(8)
C17_9 C18_9 C19_9 N20_9 -173.4(9)
O19A_9 C19_9 N20_9 C21_9 -176.4(9)
C18_9 C19_9 N20_9 C21_9 -2.3(8)
O19A_9 C19_9 N20_9 C31_9 -1.0(13)
C18_9 C19_9 N20_9 C31_9 173.1(7)
C19_9 N20_9 C21_9 O21A_9 176.2(9)
C31_9 N20_9 C21_9 O21A_9 0.5(13)
C19_9 N20_9 C21_9 C22_9 0.9(8)
C31_9 N20_9 C21_9 C22_9 -174.7(7)
C17_9 C18_9 C22_9 C23_9 -3.4(12)
C19_9 C18_9 C22_9 C23_9 179.9(8)
C17_9 C18_9 C22_9 C21_9 174.3(8)
C19_9 C18_9 C22_9 C21_9 -2.4(8)
O21A_9 C21_9 C22_9 C18_9 -174.0(10)
N20_9 C21_9 C22_9 C18_9 1.0(8)
O21A_9 C21_9 C22_9 C23_9 3.5(15)
N20_9 C21_9 C22_9 C23_9 178.5(9)
C18_9 C22_9 C23_9 C24_9 1.6(13)
C21_9 C22_9 C23_9 C24_9 -175.6(9)
C22_9 C23_9 C24_9 C16_9 -2.0(16)
C22_9 C23_9 C24_9 C5_9 -177.5(10)
C17_9 C16_9 C24_9 C23_9 4.2(18)
C2_9 C16_9 C24_9 C23_9 175.5(10)
C17_9 C16_9 C24_9 C5_9 -179.9(10)
C2_9 C16_9 C24_9 C5_9 -8.6(14)
C7_9 C5_9 C24_9 C23_9 -123.2(11)
C4_9 C5_9 C24_9 C23_9 123.9(12)
C6_9 C5_9 C24_9 C23_9 -3.1(15)
C7_9 C5_9 C24_9 C16_9 61.0(13)
C4_9 C5_9 C24_9 C16_9 -51.8(13)
C6_9 C5_9 C24_9 C16_9 -178.9(10)
C10_9 N11_9 C25_9 C26_9 -135.3(7)
C12_9 N11_9 C25_9 C26_9 38.8(10)
C10_9 N11_9 C25_9 C30_9 43.2(10)
C12_9 N11_9 C25_9 C30_9 -142.6(7)
C30_9 C25_9 C26_9 N27_9 4.0(10)
N11_9 C25_9 C26_9 N27_9 -177.3(6)
C25_9 C26_9 N27_9 C28_9 -1.8(9)
C25_9 C26_9 N27_9 Pd1_62 -176.5(5)
C26_9 N27_9 C28_9 C29_9 -2.1(10)
Pd1_62 N27_9 C28_9 C29_9 172.3(6)
N27_9 C28_9 C29_9 C30_9 3.7(11)
C28_9 C29_9 C30_9 C25_9 -1.3(11)
C26_9 C25_9 C30_9 C29_9 -2.3(10)
N11_9 C25_9 C30_9 C29_9 179.1(7)
C19_9 N20_9 C31_9 C32_9 -123.0(8)
C21_9 N20_9 C31_9 C32_9 52.0(10)
C19_9 N20_9 C31_9 C36_9 54.5(10)
C21_9 N20_9 C31_9 C36_9 -130.5(8)
C36_9 C31_9 C32_9 N33_9 1.3(10)
N20_9 C31_9 C32_9 N33_9 178.9(7)
C31_9 C32_9 N33_9 C34_9 0.1(10)
C31_9 C32_9 N33_9 Pd2_62 -171.7(5)
C32_9 N33_9 C34_9 C35_9 0.0(10)
Pd2_62 N33_9 C34_9 C35_9 171.6(6)
N33_9 C34_9 C35_9 C36_9 -1.4(12)
C34_9 C35_9 C36_9 C31_9 2.7(11)
C32_9 C31_9 C36_9 C35_9 -2.7(11)
N20_9 C31_9 C36_9 C35_9 179.8(8)
C15_10 C2_10 C3_10 C4_10 51.9(15)
C16_10 C2_10 C3_10 C4_10 -57.9(15)
C1_10 C2_10 C3_10 C4_10 178.1(12)
C2_10 C3_10 C4_10 C5_10 4.7(18)
C3_10 C4_10 C5_10 C24_10 52.3(14)
C3_10 C4_10 C5_10 C7_10 -59.4(14)
C3_10 C4_10 C5_10 C6_10 175.8(12)
C24_10 C5_10 C7_10 C15_10 -49.3(11)
C4_10 C5_10 C7_10 C15_10 63.5(12)
C6_10 C5_10 C7_10 C15_10 -173.8(10)
C24_10 C5_10 C7_10 C8_10 130.1(10)
C4_10 C5_10 C7_10 C8_10 -117.1(11)
C6_10 C5_10 C7_10 C8_10 5.7(15)
C15_10 C7_10 C8_10 C9_10 1.2(13)
C5_10 C7_10 C8_10 C9_10 -178.3(9)
C7_10 C8_10 C9_10 C13_10 2.8(11)
C7_10 C8_10 C9_10 C10_10 175.5(9)
C13_10 C9_10 C10_10 O10A_10 179.0(10)
C8_10 C9_10 C10_10 O10A_10 5.6(15)
C13_10 C9_10 C10_10 N11_10 1.3(8)
C8_10 C9_10 C10_10 N11_10 -172.0(8)
O10A_10 C10_10 N11_10 C25_10 -0.2(13)
C9_10 C10_10 N11_10 C25_10 177.7(7)
O10A_10 C10_10 N11_10 C12_10 -177.9(9)
C9_10 C10_10 N11_10 C12_10 0.0(8)
C10_10 N11_10 C12_10 O12A_10 175.5(8)
C25_10 N11_10 C12_10 O12A_10 -2.3(12)
C10_10 N11_10 C12_10 C13_10 -1.1(8)
C25_10 N11_10 C12_10 C13_10 -178.9(7)
C8_10 C9_10 C13_10 C14_10 -3.9(11)
C10_10 C9_10 C13_10 C14_10 -177.9(8)
C8_10 C9_10 C13_10 C12_10 171.9(7)
C10_10 C9_10 C13_10 C12_10 -2.0(8)
O12A_10 C12_10 C13_10 C9_10 -174.6(9)
N11_10 C12_10 C13_10 C9_10 1.9(7)
O12A_10 C12_10 C13_10 C14_10 0.9(14)
N11_10 C12_10 C13_10 C14_10 177.4(8)
C9_10 C13_10 C14_10 C15_10 0.8(11)
C12_10 C13_10 C14_10 C15_10 -174.1(8)
C8_10 C7_10 C15_10 C14_10 -4.3(14)
C5_10 C7_10 C15_10 C14_10 175.2(9)
C8_10 C7_10 C15_10 C2_10 174.8(9)
C5_10 C7_10 C15_10 C2_10 -5.7(13)
C13_10 C14_10 C15_10 C7_10 3.2(12)
C13_10 C14_10 C15_10 C2_10 -175.7(9)
C16_10 C2_10 C15_10 C7_10 58.2(11)
C3_10 C2_10 C15_10 C7_10 -52.5(12)
C1_10 C2_10 C15_10 C7_10 179.0(9)
C16_10 C2_10 C15_10 C14_10 -122.7(10)
C3_10 C2_10 C15_10 C14_10 126.6(10)
C1_10 C2_10 C15_10 C14_10 -2.0(14)
C15_10 C2_10 C16_10 C17_10 123.3(11)
C3_10 C2_10 C16_10 C17_10 -124.1(12)
C1_10 C2_10 C16_10 C17_10 2.5(15)
C15_10 C2_10 C16_10 C24_10 -56.8(12)
C3_10 C2_10 C16_10 C24_10 55.9(13)
C1_10 C2_10 C16_10 C24_10 -177.6(10)
C24_10 C16_10 C17_10 C18_10 0.1(17)
C2_10 C16_10 C17_10 C18_10 -179.9(8)
C16_10 C17_10 C18_10 C22_10 0.6(14)
C16_10 C17_10 C18_10 C19_10 173.6(9)
C22_10 C18_10 C19_10 O19A_10 179.1(11)
C17_10 C18_10 C19_10 O19A_10 5.5(16)
C22_10 C18_10 C19_10 N20_10 1.5(8)
C17_10 C18_10 C19_10 N20_10 -172.2(9)
O19A_10 C19_10 N20_10 C21_10 179.9(10)
C18_10 C19_10 N20_10 C21_10 -2.2(7)
O19A_10 C19_10 N20_10 C31_10 -5.0(13)
C18_10 C19_10 N20_10 C31_10 172.8(7)
C19_10 N20_10 C21_10 O21A_10 178.2(8)
C31_10 N20_10 C21_10 O21A_10 3.1(11)
C19_10 N20_10 C21_10 C22_10 2.1(7)
C31_10 N20_10 C21_10 C22_10 -173.0(6)
C17_10 C18_10 C22_10 C23_10 0.3(12)
C19_10 C18_10 C22_10 C23_10 -174.0(8)
C17_10 C18_10 C22_10 C21_10 174.1(8)
C19_10 C18_10 C22_10 C21_10 -0.2(8)
O21A_10 C21_10 C22_10 C18_10 -177.0(8)
N20_10 C21_10 C22_10 C18_10 -1.1(7)
O21A_10 C21_10 C22_10 C23_10 -3.9(13)
N20_10 C21_10 C22_10 C23_10 172.0(8)
C18_10 C22_10 C23_10 C24_10 -1.9(12)
C21_10 C22_10 C23_10 C24_10 -174.3(8)
C22_10 C23_10 C24_10 C16_10 2.7(15)
C22_10 C23_10 C24_10 C5_10 178.5(9)
C17_10 C16_10 C24_10 C23_10 -1.8(18)
C2_10 C16_10 C24_10 C23_10 178.2(9)
C17_10 C16_10 C24_10 C5_10 -178.0(10)
C2_10 C16_10 C24_10 C5_10 2.0(14)
C4_10 C5_10 C24_10 C23_10 125.1(11)
C7_10 C5_10 C24_10 C23_10 -125.0(10)
C6_10 C5_10 C24_10 C23_10 1.5(14)
C4_10 C5_10 C24_10 C16_10 -58.9(13)
C7_10 C5_10 C24_10 C16_10 51.0(12)
C6_10 C5_10 C24_10 C16_10 177.6(10)
C10_10 N11_10 C25_10 C26_10 -128.9(8)
C12_10 N11_10 C25_10 C26_10 48.5(11)
C10_10 N11_10 C25_10 C30_10 51.8(11)
C12_10 N11_10 C25_10 C30_10 -130.7(8)
C30_10 C25_10 C26_10 N27_10 -1.4(11)
N11_10 C25_10 C26_10 N27_10 179.3(8)
C25_10 C26_10 N27_10 C28_10 -0.6(11)
C25_10 C26_10 N27_10 Pd1_62 -167.5(6)
C26_10 N27_10 C28_10 C29_10 1.8(12)
Pd1_62 N27_10 C28_10 C29_10 168.9(7)
N27_10 C28_10 C29_10 C30_10 -0.9(13)
C28_10 C29_10 C30_10 C25_10 -1.1(12)
C26_10 C25_10 C30_10 C29_10 2.2(12)
N11_10 C25_10 C30_10 C29_10 -178.5(9)
C19_10 N20_10 C31_10 C36_10 38.6(11)
C21_10 N20_10 C31_10 C36_10 -147.0(8)
C19_10 N20_10 C31_10 C32_10 -139.7(8)
C21_10 N20_10 C31_10 C32_10 34.7(10)
C36_10 C31_10 C32_10 N33_10 3.5(11)
N20_10 C31_10 C32_10 N33_10 -178.1(7)
C31_10 C32_10 N33_10 C34_10 -2.6(11)
C31_10 C32_10 N33_10 Pd2_62 -178.2(6)
C32_10 N33_10 C34_10 C35_10 -0.8(11)
Pd2_62 N33_10 C34_10 C35_10 174.5(6)
N33_10 C34_10 C35_10 C36_10 3.1(12)
C32_10 C31_10 C36_10 C35_10 -0.9(11)
N20_10 C31_10 C36_10 C35_10 -179.2(8)
C34_10 C35_10 C36_10 C31_10 -2.1(12)
C15_11 C2_11 C3_11 C4_11 54.9(12)
C1_11 C2_11 C3_11 C4_11 -179.9(10)
C16_11 C2_11 C3_11 C4_11 -57.7(12)
C2_11 C3_11 C4_11 C5_11 1.5(15)
C3_11 C4_11 C5_11 C24_11 57.0(12)
C3_11 C4_11 C5_11 C7_11 -57.3(12)
C3_11 C4_11 C5_11 C6_11 -179.6(10)
C24_11 C5_11 C7_11 C15_11 -54.4(10)
C6_11 C5_11 C7_11 C15_11 -179.7(8)
C4_11 C5_11 C7_11 C15_11 58.0(10)
C24_11 C5_11 C7_11 C8_11 126.5(9)
C6_11 C5_11 C7_11 C8_11 1.2(13)
C4_11 C5_11 C7_11 C8_11 -121.2(10)
C15_11 C7_11 C8_11 C9_11 0.0(12)
C5_11 C7_11 C8_11 C9_11 179.0(8)
C7_11 C8_11 C9_11 C13_11 -0.9(11)
C7_11 C8_11 C9_11 C10_11 174.6(9)
C13_11 C9_11 C10_11 O10A_11 177.1(10)
C8_11 C9_11 C10_11 O10A_11 1.2(15)
C13_11 C9_11 C10_11 N11_11 0.7(8)
C8_11 C9_11 C10_11 N11_11 -175.3(9)
O10A_11 C10_11 N11_11 C12_11 -178.2(10)
C9_11 C10_11 N11_11 C12_11 -1.6(8)
O10A_11 C10_11 N11_11 C25_11 -4.7(14)
C9_11 C10_11 N11_11 C25_11 171.9(8)
C10_11 N11_11 C12_11 O12A_11 177.0(10)
C25_11 N11_11 C12_11 O12A_11 3.3(13)
C10_11 N11_11 C12_11 C13_11 1.8(8)
C25_11 N11_11 C12_11 C13_11 -171.9(7)
C8_11 C9_11 C13_11 C14_11 1.2(11)
C10_11 C9_11 C13_11 C14_11 -175.2(8)
C8_11 C9_11 C13_11 C12_11 176.8(8)
C10_11 C9_11 C13_11 C12_11 0.4(8)
O12A_11 C12_11 C13_11 C9_11 -176.4(10)
N11_11 C12_11 C13_11 C9_11 -1.3(8)
O12A_11 C12_11 C13_11 C14_11 -1.0(14)
N11_11 C12_11 C13_11 C14_11 174.1(8)
C9_11 C13_11 C14_11 C15_11 -0.5(11)
C12_11 C13_11 C14_11 C15_11 -175.3(8)
C13_11 C14_11 C15_11 C7_11 -0.4(12)
C13_11 C14_11 C15_11 C2_11 -178.7(8)
C8_11 C7_11 C15_11 C14_11 0.7(13)
C5_11 C7_11 C15_11 C14_11 -178.4(8)
C8_11 C7_11 C15_11 C2_11 179.1(9)
C5_11 C7_11 C15_11 C2_11 0.0(11)
C3_11 C2_11 C15_11 C14_11 120.4(10)
C1_11 C2_11 C15_11 C14_11 -3.9(13)
C16_11 C2_11 C15_11 C14_11 -129.0(9)
C3_11 C2_11 C15_11 C7_11 -58.0(10)
C1_11 C2_11 C15_11 C7_11 177.8(8)
C16_11 C2_11 C15_11 C7_11 52.6(10)
C15_11 C2_11 C16_11 C17_11 130.9(10)
C3_11 C2_11 C16_11 C17_11 -117.1(11)
C1_11 C2_11 C16_11 C17_11 5.0(14)
C15_11 C2_11 C16_11 C24_11 -52.6(11)
C3_11 C2_11 C16_11 C24_11 59.5(11)
C1_11 C2_11 C16_11 C24_11 -178.5(9)
C24_11 C16_11 C17_11 C18_11 4.4(15)
C2_11 C16_11 C17_11 C18_11 -179.2(8)
C16_11 C17_11 C18_11 C22_11 1.2(13)
C16_11 C17_11 C18_11 C19_11 175.1(8)
C22_11 C18_11 C19_11 O19A_11 179.0(9)
C17_11 C18_11 C19_11 O19A_11 4.4(14)
C22_11 C18_11 C19_11 N20_11 1.5(7)
C17_11 C18_11 C19_11 N20_11 -173.0(8)
O19A_11 C19_11 N20_11 C21_11 -179.1(8)
C18_11 C19_11 N20_11 C21_11 -1.4(7)
O19A_11 C19_11 N20_11 C31_11 -3.4(12)
C18_11 C19_11 N20_11 C31_11 174.2(7)
C19_11 N20_11 C21_11 O21A_11 177.1(8)
C31_11 N20_11 C21_11 O21A_11 1.5(12)
C19_11 N20_11 C21_11 C22_11 0.9(7)
C31_11 N20_11 C21_11 C22_11 -174.8(7)
C17_11 C18_11 C22_11 C23_11 -4.6(11)
C19_11 C18_11 C22_11 C23_11 -179.7(8)
C17_11 C18_11 C22_11 C21_11 174.1(8)
C19_11 C18_11 C22_11 C21_11 -1.0(7)
O21A_11 C21_11 C22_11 C18_11 -175.7(9)
N20_11 C21_11 C22_11 C18_11 0.1(7)
O21A_11 C21_11 C22_11 C23_11 2.9(14)
N20_11 C21_11 C22_11 C23_11 178.7(8)
C18_11 C22_11 C23_11 C24_11 2.1(12)
C21_11 C22_11 C23_11 C24_11 -176.2(8)
C22_11 C23_11 C24_11 C16_11 3.6(14)
C22_11 C23_11 C24_11 C5_11 179.7(8)
C17_11 C16_11 C24_11 C23_11 -6.9(16)
C2_11 C16_11 C24_11 C23_11 176.3(9)
C17_11 C16_11 C24_11 C5_11 176.4(9)
C2_11 C16_11 C24_11 C5_11 -0.3(12)
C7_11 C5_11 C24_11 C23_11 -122.6(10)
C6_11 C5_11 C24_11 C23_11 2.2(14)
C4_11 C5_11 C24_11 C23_11 125.2(10)
C7_11 C5_11 C24_11 C16_11 53.8(11)
C6_11 C5_11 C24_11 C16_11 178.6(9)
C4_11 C5_11 C24_11 C16_11 -58.4(10)
C12_11 N11_11 C25_11 C30_11 -138.9(9)
C10_11 N11_11 C25_11 C30_11 48.3(11)
C12_11 N11_11 C25_11 C26_11 39.4(11)
C10_11 N11_11 C25_11 C26_11 -133.4(8)
C30_11 C25_11 C26_11 N27_11 2.3(11)
N11_11 C25_11 C26_11 N27_11 -176.1(8)
C25_11 C26_11 N27_11 C28_11 -1.9(11)
C25_11 C26_11 N27_11 Pd1_62 -179.3(6)
C26_11 N27_11 C28_11 C29_11 -0.7(13)
Pd1_62 N27_11 C28_11 C29_11 176.4(7)
N27_11 C28_11 C29_11 C30_11 2.9(14)
C26_11 C25_11 C30_11 C29_11 0.0(12)
N11_11 C25_11 C30_11 C29_11 178.2(9)
C28_11 C29_11 C30_11 C25_11 -2.4(13)
C21_11 N20_11 C31_11 C32_11 52.8(10)
C19_11 N20_11 C31_11 C32_11 -122.3(8)
C21_11 N20_11 C31_11 C36_11 -129.3(8)
C19_11 N20_11 C31_11 C36_11 55.6(10)
C36_11 C31_11 C32_11 N33_11 -0.9(11)
N20_11 C31_11 C32_11 N33_11 177.0(7)
C31_11 C32_11 N33_11 C34_11 1.2(10)
C31_11 C32_11 N33_11 Pd2_62 -170.4(6)
C32_11 N33_11 C34_11 C35_11 0.0(10)
Pd2_62 N33_11 C34_11 C35_11 171.7(5)
N33_11 C34_11 C35_11 C36_11 -1.5(11)
C34_11 C35_11 C36_11 C31_11 1.8(11)
C32_11 C31_11 C36_11 C35_11 -0.6(10)
N20_11 C31_11 C36_11 C35_11 -178.5(7)
C1_12 C2_12 C3_12 C4_12 -180.0(7)
C15_12 C2_12 C3_12 C4_12 56.2(8)
C16_12 C2_12 C3_12 C4_12 -54.3(8)
C2_12 C3_12 C4_12 C5_12 -1.2(9)
C3_12 C4_12 C5_12 C6_12 -179.1(6)
C3_12 C4_12 C5_12 C24_12 56.4(8)
C3_12 C4_12 C5_12 C7_12 -55.9(8)
C6_12 C5_12 C7_12 C8_12 5.1(9)
C24_12 C5_12 C7_12 C8_12 130.2(7)
C4_12 C5_12 C7_12 C8_12 -118.4(7)
C6_12 C5_12 C7_12 C15_12 -176.0(6)
C24_12 C5_12 C7_12 C15_12 -50.9(8)
C4_12 C5_12 C7_12 C15_12 60.5(8)
C15_12 C7_12 C8_12 C9_12 0.7(9)
C5_12 C7_12 C8_12 C9_12 179.6(6)
C7_12 C8_12 C9_12 C13_12 2.7(8)
C7_12 C8_12 C9_12 C10_12 178.3(6)
C13_12 C9_12 C10_12 O10A_12 -177.9(7)
C8_12 C9_12 C10_12 O10A_12 6.0(11)
C13_12 C9_12 C10_12 N11_12 2.7(6)
C8_12 C9_12 C10_12 N11_12 -173.5(6)
O10A_12 C10_12 N11_12 C12_12 179.1(7)
C9_12 C10_12 N11_12 C12_12 -1.4(6)
O10A_12 C10_12 N11_12 C25_12 -6.0(10)
C9_12 C10_12 N11_12 C25_12 173.4(5)
C10_12 N11_12 C12_12 O12A_12 174.5(7)
C25_12 N11_12 C12_12 O12A_12 -0.4(10)
C10_12 N11_12 C12_12 C13_12 -0.3(6)
C25_12 N11_12 C12_12 C13_12 -175.3(5)
C8_12 C9_12 C13_12 C14_12 -4.3(9)
C10_12 C9_12 C13_12 C14_12 179.2(6)
C8_12 C9_12 C13_12 C12_12 173.5(6)
C10_12 C9_12 C13_12 C12_12 -2.9(6)
O12A_12 C12_12 C13_12 C9_12 -172.5(7)
N11_12 C12_12 C13_12 C9_12 2.1(6)
O12A_12 C12_12 C13_12 C14_12 5.0(12)
N11_12 C12_12 C13_12 C14_12 179.6(6)
C9_12 C13_12 C14_12 C15_12 2.3(9)
C12_12 C13_12 C14_12 C15_12 -175.0(7)
C13_12 C14_12 C15_12 C7_12 1.1(10)
C13_12 C14_12 C15_12 C2_12 -177.0(6)
C8_12 C7_12 C15_12 C14_12 -2.6(10)
C5_12 C7_12 C15_12 C14_12 178.5(6)
C8_12 C7_12 C15_12 C2_12 175.6(6)
C5_12 C7_12 C15_12 C2_12 -3.3(8)
C1_12 C2_12 C15_12 C14_12 -0.7(10)
C3_12 C2_12 C15_12 C14_12 123.5(8)
C16_12 C2_12 C15_12 C14_12 -125.3(7)
C1_12 C2_12 C15_12 C7_12 -178.8(6)
C3_12 C2_12 C15_12 C7_12 -54.6(7)
C16_12 C2_12 C15_12 C7_12 56.5(8)
C1_12 C2_12 C16_12 C24_12 -179.3(7)
C3_12 C2_12 C16_12 C24_12 55.4(8)
C15_12 C2_12 C16_12 C24_12 -55.5(9)
C1_12 C2_12 C16_12 C17_12 2.2(11)
C3_12 C2_12 C16_12 C17_12 -123.1(8)
C15_12 C2_12 C16_12 C17_12 126.1(8)
C24_12 C16_12 C17_12 C18_12 1.6(11)
C2_12 C16_12 C17_12 C18_12 179.9(7)
C16_12 C17_12 C18_12 C22_12 -2.2(10)
C16_12 C17_12 C18_12 C19_12 174.8(6)
C22_12 C18_12 C19_12 O19A_12 178.5(8)
C17_12 C18_12 C19_12 O19A_12 1.2(12)
C22_12 C18_12 C19_12 N20_12 1.0(6)
C17_12 C18_12 C19_12 N20_12 -176.4(7)
O19A_12 C19_12 N20_12 C21_12 179.8(7)
C18_12 C19_12 N20_12 C21_12 -2.5(6)
O19A_12 C19_12 N20_12 C31_12 -7.3(10)
C18_12 C19_12 N20_12 C31_12 170.5(6)
C19_12 N20_12 C21_12 O21A_12 -179.8(7)
C31_12 N20_12 C21_12 O21A_12 6.9(10)
C19_12 N20_12 C21_12 C22_12 3.0(6)
C31_12 N20_12 C21_12 C22_12 -170.3(5)
C17_12 C18_12 C22_12 C23_12 2.1(9)
C19_12 C18_12 C22_12 C23_12 -175.6(6)
C17_12 C18_12 C22_12 C21_12 178.5(6)
C19_12 C18_12 C22_12 C21_12 0.8(7)
O21A_12 C21_12 C22_12 C18_12 -179.5(7)
N20_12 C21_12 C22_12 C18_12 -2.3(6)
O21A_12 C21_12 C22_12 C23_12 -3.4(11)
N20_12 C21_12 C22_12 C23_12 173.8(6)
C18_12 C22_12 C23_12 C24_12 -1.1(9)
C21_12 C22_12 C23_12 C24_12 -176.7(7)
C17_12 C16_12 C24_12 C23_12 -0.7(12)
C2_12 C16_12 C24_12 C23_12 -179.2(7)
C17_12 C16_12 C24_12 C5_12 180.0(6)
C2_12 C16_12 C24_12 C5_12 1.4(10)
C22_12 C23_12 C24_12 C16_12 0.4(11)
C22_12 C23_12 C24_12 C5_12 179.7(6)
C6_12 C5_12 C24_12 C16_12 176.9(7)
C7_12 C5_12 C24_12 C16_12 52.5(8)
C4_12 C5_12 C24_12 C16_12 -59.0(9)
C6_12 C5_12 C24_12 C23_12 -2.5(10)
C7_12 C5_12 C24_12 C23_12 -126.8(7)
C4_12 C5_12 C24_12 C23_12 121.6(8)
C12_12 N11_12 C25_12 C26_12 51.2(8)
C10_12 N11_12 C25_12 C26_12 -122.9(7)
C12_12 N11_12 C25_12 C30_12 -130.5(6)
C10_12 N11_12 C25_12 C30_12 55.3(8)
C30_12 C25_12 C26_12 N27_12 -1.3(9)
N11_12 C25_12 C26_12 N27_12 176.9(6)
C25_12 C26_12 N27_12 C28_12 2.3(9)
C25_12 C26_12 N27_12 Pd1_62 -167.3(5)
C26_12 N27_12 C28_12 C29_12 -0.5(9)
Pd1_62 N27_12 C28_12 C29_12 169.0(5)
N27_12 C28_12 C29_12 C30_12 -2.3(10)
C26_12 C25_12 C30_12 C29_12 -1.4(8)
N11_12 C25_12 C30_12 C29_12 -179.7(6)
C28_12 C29_12 C30_12 C25_12 3.1(9)
C19_12 N20_12 C31_12 C32_12 -139.9(6)
C21_12 N20_12 C31_12 C32_12 32.4(8)
C19_12 N20_12 C31_12 C36_12 40.4(9)
C21_12 N20_12 C31_12 C36_12 -147.3(6)
C36_12 C31_12 C32_12 N33_12 3.1(9)
N20_12 C31_12 C32_12 N33_12 -176.7(6)
C31_12 C32_12 N33_12 C34_12 0.6(10)
C31_12 C32_12 N33_12 Pd2_62 -174.5(5)
C32_12 N33_12 C34_12 C35_12 -4.6(10)
Pd2_62 N33_12 C34_12 C35_12 170.0(5)
N33_12 C34_12 C35_12 C36_12 4.8(10)
C32_12 C31_12 C36_12 C35_12 -2.8(9)
N20_12 C31_12 C36_12 C35_12 177.0(6)
C34_12 C35_12 C36_12 C31_12 -0.9(10)
C9_13 C1_13 C2_13 C12_13 -2.2(17)
C5_13 C1_13 C2_13 C12_13 142.2(11)
C9_13 C1_13 C2_13 C3_13 -144.1(14)
C5_13 C1_13 C2_13 C3_13 0.2(12)
C12_13 C2_13 C3_13 C15_13 1(2)
C1_13 C2_13 C3_13 C15_13 142.3(15)
C12_13 C2_13 C3_13 C4_13 -142.6(13)
C1_13 C2_13 C3_13 C4_13 -1.3(15)
C15_13 C3_13 C4_13 C18_13 0(2)
C2_13 C3_13 C4_13 C18_13 144.5(14)
C15_13 C3_13 C4_13 C5_13 -142.2(14)
C2_13 C3_13 C4_13 C5_13 1.8(16)
C9_13 C1_13 C5_13 C6_13 1.3(17)
C2_13 C1_13 C5_13 C6_13 -142.8(12)
C9_13 C1_13 C5_13 C4_13 144.9(13)
C2_13 C1_13 C5_13 C4_13 0.8(12)
C18_13 C4_13 C5_13 C6_13 0.5(17)
C3_13 C4_13 C5_13 C6_13 143.7(13)
C18_13 C4_13 C5_13 C1_13 -144.8(13)
C3_13 C4_13 C5_13 C1_13 -1.6(15)
C1_13 C5_13 C6_13 C20_13 136.9(13)
C4_13 C5_13 C6_13 C20_13 -2.7(16)
C1_13 C5_13 C6_13 C7_13 -0.5(14)
C4_13 C5_13 C6_13 C7_13 -140.2(12)
C5_13 C6_13 C7_13 C8_13 -1.3(14)
C20_13 C6_13 C7_13 C8_13 -144.0(12)
C5_13 C6_13 C7_13 C22_13 142.8(11)
C20_13 C6_13 C7_13 C22_13 0.1(12)
C22_13 C7_13 C8_13 C25_13 -1.5(17)
C6_13 C7_13 C8_13 C25_13 137.6(11)
C22_13 C7_13 C8_13 C9_13 -136.7(13)
C6_13 C7_13 C8_13 C9_13 2.3(17)
C5_13 C1_13 C9_13 C10_13 -139.1(13)
C2_13 C1_13 C9_13 C10_13 1.0(19)
C5_13 C1_13 C9_13 C8_13 -0.2(18)
C2_13 C1_13 C9_13 C8_13 139.9(12)
C7_13 C8_13 C9_13 C1_13 -1.6(19)
C25_13 C8_13 C9_13 C1_13 -141.4(14)
C7_13 C8_13 C9_13 C10_13 141.6(13)
C25_13 C8_13 C9_13 C10_13 1.8(12)
C1_13 C9_13 C10_13 C11_13 2(2)
C8_13 C9_13 C10_13 C11_13 -140.5(14)
C1_13 C9_13 C10_13 C26_13 139.0(14)
C8_13 C9_13 C10_13 C26_13 -3.3(14)
C9_13 C10_13 C11_13 C29_13 134.8(14)
C26_13 C10_13 C11_13 C29_13 1(2)
C9_13 C10_13 C11_13 C12_13 -3.3(18)
C26_13 C10_13 C11_13 C12_13 -136.5(12)
C3_13 C2_13 C12_13 C13_13 -0.4(18)
C1_13 C2_13 C12_13 C13_13 -137.2(12)
C3_13 C2_13 C12_13 C11_13 137.5(13)
C1_13 C2_13 C12_13 C11_13 0.6(15)
C10_13 C11_13 C12_13 C2_13 2.1(16)
C29_13 C11_13 C12_13 C2_13 -141.6(12)
C10_13 C11_13 C12_13 C13_13 144.5(14)
C29_13 C11_13 C12_13 C13_13 0.9(13)
C2_13 C12_13 C13_13 C14_13 -1.2(19)
C11_13 C12_13 C13_13 C14_13 -144.1(12)
C2_13 C12_13 C13_13 C30_13 142.8(12)
C11_13 C12_13 C13_13 C30_13 -0.1(14)
C30_13 C13_13 C14_13 C33_13 -1.6(19)
C12_13 C13_13 C14_13 C33_13 138.7(12)
C30_13 C13_13 C14_13 C15_13 -138.1(12)
C12_13 C13_13 C14_13 C15_13 2.2(19)
C4_13 C3_13 C15_13 C16_13 1(2)
C2_13 C3_13 C15_13 C16_13 -138.4(14)
C4_13 C3_13 C15_13 C14_13 139.5(13)
C2_13 C3_13 C15_13 C14_13 0(2)
C13_13 C14_13 C15_13 C3_13 -1.6(19)
C33_13 C14_13 C15_13 C3_13 -142.9(14)
C13_13 C14_13 C15_13 C16_13 141.0(14)
C33_13 C14_13 C15_13 C16_13 -0.2(11)
C3_13 C15_13 C16_13 C17_13 -1(2)
C14_13 C15_13 C16_13 C17_13 -142.6(14)
C3_13 C15_13 C16_13 C34_13 141.8(14)
C14_13 C15_13 C16_13 C34_13 -0.2(14)
C15_13 C16_13 C17_13 C37_13 139.0(12)
C34_13 C16_13 C17_13 C37_13 2(2)
C15_13 C16_13 C17_13 C18_13 -1(2)
C34_13 C16_13 C17_13 C18_13 -138.7(13)
C3_13 C4_13 C18_13 C17_13 -2(2)
C5_13 C4_13 C18_13 C17_13 136.2(12)
C3_13 C4_13 C18_13 C19_13 -137.6(14)
C5_13 C4_13 C18_13 C19_13 1.1(19)
C16_13 C17_13 C18_13 C4_13 3(2)
C37_13 C17_13 C18_13 C4_13 -141.2(14)
C16_13 C17_13 C18_13 C19_13 143.6(15)
C37_13 C17_13 C18_13 C19_13 -0.7(12)
C4_13 C18_13 C19_13 C20_13 -1(2)
C17_13 C18_13 C19_13 C20_13 -140.5(13)
C4_13 C18_13 C19_13 C38_13 140.3(14)
C17_13 C18_13 C19_13 C38_13 0.4(14)
C38_13 C19_13 C20_13 C6_13 -138.2(13)
C18_13 C19_13 C20_13 C6_13 -1.5(19)
C38_13 C19_13 C20_13 C21_13 0(2)
C18_13 C19_13 C20_13 C21_13 137.2(13)
C5_13 C6_13 C20_13 C19_13 3.3(19)
C7_13 C6_13 C20_13 C19_13 144.0(13)
C5_13 C6_13 C20_13 C21_13 -139.7(12)
C7_13 C6_13 C20_13 C21_13 1.1(12)
C19_13 C20_13 C21_13 C40_13 1(2)
C6_13 C20_13 C21_13 C40_13 144.1(14)
C19_13 C20_13 C21_13 C22_13 -144.6(14)
C6_13 C20_13 C21_13 C22_13 -1.9(14)
C40_13 C21_13 C22_13 C23_13 -1(2)
C20_13 C21_13 C22_13 C23_13 143.7(13)
C40_13 C21_13 C22_13 C7_13 -143.1(14)
C20_13 C21_13 C22_13 C7_13 1.9(14)
C8_13 C7_13 C22_13 C23_13 1.3(18)
C6_13 C7_13 C22_13 C23_13 -142.0(13)
C8_13 C7_13 C22_13 C21_13 142.1(13)
C6_13 C7_13 C22_13 C21_13 -1.2(14)
C21_13 C22_13 C23_13 C42_13 0.6(19)
C7_13 C22_13 C23_13 C42_13 137.4(13)
C21_13 C22_13 C23_13 C24_13 -137.9(12)
C7_13 C22_13 C23_13 C24_13 -1.1(18)
C22_13 C23_13 C24_13 C25_13 1.4(18)
C42_13 C23_13 C24_13 C25_13 -140.9(13)
C22_13 C23_13 C24_13 C44_13 144.0(12)
C42_13 C23_13 C24_13 C44_13 1.7(14)
C44_13 C24_13 C25_13 C8_13 -138.7(13)
C23_13 C24_13 C25_13 C8_13 -1.7(18)
C44_13 C24_13 C25_13 C26_13 0.3(16)
C23_13 C24_13 C25_13 C26_13 137.3(12)
C7_13 C8_13 C25_13 C24_13 1.8(18)
C9_13 C8_13 C25_13 C24_13 142.7(13)
C7_13 C8_13 C25_13 C26_13 -140.6(12)
C9_13 C8_13 C25_13 C26_13 0.3(11)
C24_13 C25_13 C26_13 C27_13 -0.3(16)
C8_13 C25_13 C26_13 C27_13 142.6(13)
C24_13 C25_13 C26_13 C10_13 -145.2(13)
C8_13 C25_13 C26_13 C10_13 -2.4(13)
C11_13 C10_13 C26_13 C27_13 -1(2)
C9_13 C10_13 C26_13 C27_13 -140.6(13)
C11_13 C10_13 C26_13 C25_13 142.5(13)
C9_13 C10_13 C26_13 C25_13 3.4(15)
C25_13 C26_13 C27_13 C45_13 0.0(17)
C10_13 C26_13 C27_13 C45_13 139.7(13)
C25_13 C26_13 C27_13 C28_13 -138.6(12)
C10_13 C26_13 C27_13 C28_13 1(2)
C26_13 C27_13 C28_13 C29_13 -1(2)
C45_13 C27_13 C28_13 C29_13 -144.4(14)
C26_13 C27_13 C28_13 C47_13 143.8(13)
C45_13 C27_13 C28_13 C47_13 0.4(13)
C47_13 C28_13 C29_13 C11_13 -138.9(13)
C27_13 C28_13 C29_13 C11_13 1(2)
C47_13 C28_13 C29_13 C30_13 0(2)
C27_13 C28_13 C29_13 C30_13 140.0(12)
C10_13 C11_13 C29_13 C28_13 -1(2)
C12_13 C11_13 C29_13 C28_13 140.6(14)
C10_13 C11_13 C29_13 C30_13 -143.4(14)
C12_13 C11_13 C29_13 C30_13 -1.3(11)
C14_13 C13_13 C30_13 C31_13 1(2)
C12_13 C13_13 C30_13 C31_13 -142.7(14)
C14_13 C13_13 C30_13 C29_13 143.0(13)
C12_13 C13_13 C30_13 C29_13 -0.6(13)
C28_13 C29_13 C30_13 C31_13 -1(2)
C11_13 C29_13 C30_13 C31_13 142.5(15)
C28_13 C29_13 C30_13 C13_13 -141.9(14)
C11_13 C29_13 C30_13 C13_13 1.2(11)
C13_13 C30_13 C31_13 C32_13 0(2)
C29_13 C30_13 C31_13 C32_13 -136.2(12)
C13_13 C30_13 C31_13 C48_13 136.7(12)
C29_13 C30_13 C31_13 C48_13 1(2)
C30_13 C31_13 C32_13 C33_13 0(2)
C48_13 C31_13 C32_13 C33_13 -141.2(12)
C30_13 C31_13 C32_13 C50_13 142.1(13)
C48_13 C31_13 C32_13 C50_13 0.9(14)
C31_13 C32_13 C33_13 C34_13 138.8(12)
C50_13 C32_13 C33_13 C34_13 1.3(18)
C31_13 C32_13 C33_13 C14_13 -0.7(18)
C50_13 C32_13 C33_13 C14_13 -138.2(12)
C13_13 C14_13 C33_13 C32_13 1.6(18)
C15_13 C14_13 C33_13 C32_13 143.4(13)
C13_13 C14_13 C33_13 C34_13 -141.3(13)
C15_13 C14_13 C33_13 C34_13 0.6(11)
C32_13 C33_13 C34_13 C35_13 0.1(19)
C14_13 C33_13 C34_13 C35_13 143.6(13)
C32_13 C33_13 C34_13 C16_13 -144.1(13)
C14_13 C33_13 C34_13 C16_13 -0.7(13)
C17_13 C16_13 C34_13 C35_13 -3(2)
C15_13 C16_13 C34_13 C35_13 -144.8(13)
C17_13 C16_13 C34_13 C33_13 142.3(14)
C15_13 C16_13 C34_13 C33_13 0.6(15)
C33_13 C34_13 C35_13 C36_13 -137.7(13)
C16_13 C34_13 C35_13 C36_13 2(2)
C33_13 C34_13 C35_13 C51_13 -1.5(18)
C16_13 C34_13 C35_13 C51_13 138.8(13)
C34_13 C35_13 C36_13 C37_13 -1(2)
C51_13 C35_13 C36_13 C37_13 -140.8(13)
C34_13 C35_13 C36_13 C53_13 141.6(13)
C51_13 C35_13 C36_13 C53_13 1.7(15)
C35_13 C36_13 C37_13 C17_13 -1(2)
C53_13 C36_13 C37_13 C17_13 -137.9(13)
C35_13 C36_13 C37_13 C38_13 139.5(13)
C53_13 C36_13 C37_13 C38_13 2(2)
C16_13 C17_13 C37_13 C36_13 0(2)
C18_13 C17_13 C37_13 C36_13 144.8(14)
C16_13 C17_13 C37_13 C38_13 -144.0(15)
C18_13 C17_13 C37_13 C38_13 0.8(12)
C20_13 C19_13 C38_13 C39_13 -1(2)
C18_13 C19_13 C38_13 C39_13 -142.3(14)
C20_13 C19_13 C38_13 C37_13 141.4(13)
C18_13 C19_13 C38_13 C37_13 0.1(15)
C36_13 C37_13 C38_13 C39_13 -2(2)
C17_13 C37_13 C38_13 C39_13 142.5(14)
C36_13 C37_13 C38_13 C19_13 -145.0(14)
C17_13 C37_13 C38_13 C19_13 -0.6(14)
C19_13 C38_13 C39_13 C54_13 139.3(12)
C37_13 C38_13 C39_13 C54_13 1(2)
C19_13 C38_13 C39_13 C40_13 0(2)
C37_13 C38_13 C39_13 C40_13 -138.3(12)
C22_13 C21_13 C40_13 C41_13 1(2)
C20_13 C21_13 C40_13 C41_13 -139.5(12)
C22_13 C21_13 C40_13 C39_13 138.5(13)
C20_13 C21_13 C40_13 C39_13 -2(2)
C38_13 C39_13 C40_13 C21_13 2(2)
C54_13 C39_13 C40_13 C21_13 -142.1(14)
C38_13 C39_13 C40_13 C41_13 143.6(14)
C54_13 C39_13 C40_13 C41_13 -0.3(11)
C21_13 C40_13 C41_13 C42_13 -1(2)
C39_13 C40_13 C41_13 C42_13 -142.5(12)
C21_13 C40_13 C41_13 C55_13 141.6(14)
C39_13 C40_13 C41_13 C55_13 0.0(13)
C40_13 C41_13 C42_13 C43_13 138.0(12)
C55_13 C41_13 C42_13 C43_13 0.2(17)
C40_13 C41_13 C42_13 C23_13 0.2(19)
C55_13 C41_13 C42_13 C23_13 -137.6(13)
C22_13 C23_13 C42_13 C41_13 0(2)
C24_13 C23_13 C42_13 C41_13 141.4(13)
C22_13 C23_13 C42_13 C43_13 -142.5(12)
C24_13 C23_13 C42_13 C43_13 -1.0(14)
C41_13 C42_13 C43_13 C57_13 1.4(17)
C23_13 C42_13 C43_13 C57_13 144.2(13)
C41_13 C42_13 C43_13 C44_13 -143.0(13)
C23_13 C42_13 C43_13 C44_13 -0.1(14)
C25_13 C24_13 C44_13 C45_13 0.0(19)
C23_13 C24_13 C44_13 C45_13 -142.8(14)
C25_13 C24_13 C44_13 C43_13 141.0(12)
C23_13 C24_13 C44_13 C43_13 -1.8(14)
C57_13 C43_13 C44_13 C45_13 -1(2)
C42_13 C43_13 C44_13 C45_13 142.4(14)
C57_13 C43_13 C44_13 C24_13 -141.7(13)
C42_13 C43_13 C44_13 C24_13 1.2(15)
C24_13 C44_13 C45_13 C27_13 0(2)
C43_13 C44_13 C45_13 C27_13 -137.7(12)
C24_13 C44_13 C45_13 C46_13 138.6(12)
C43_13 C44_13 C45_13 C46_13 1(2)
C26_13 C27_13 C45_13 C44_13 0.3(18)
C28_13 C27_13 C45_13 C44_13 142.7(15)
C26_13 C27_13 C45_13 C46_13 -142.8(13)
C28_13 C27_13 C45_13 C46_13 -0.4(11)
C44_13 C45_13 C46_13 C58_13 -2.0(19)
C27_13 C45_13 C46_13 C58_13 141.3(14)
C44_13 C45_13 C46_13 C47_13 -143.1(14)
C27_13 C45_13 C46_13 C47_13 0.2(11)
C29_13 C28_13 C47_13 C48_13 1(2)
C27_13 C28_13 C47_13 C48_13 -143.1(12)
C29_13 C28_13 C47_13 C46_13 143.6(14)
C27_13 C28_13 C47_13 C46_13 -0.3(14)
C58_13 C46_13 C47_13 C48_13 1.2(16)
C45_13 C46_13 C47_13 C48_13 142.3(12)
C58_13 C46_13 C47_13 C28_13 -141.1(14)
C45_13 C46_13 C47_13 C28_13 0.1(13)
C28_13 C47_13 C48_13 C49_13 139.2(13)
C46_13 C47_13 C48_13 C49_13 1.0(15)
C28_13 C47_13 C48_13 C31_13 -0.8(18)
C46_13 C47_13 C48_13 C31_13 -139.0(12)
C30_13 C31_13 C48_13 C47_13 0(2)
C32_13 C31_13 C48_13 C47_13 142.3(13)
C30_13 C31_13 C48_13 C49_13 -143.3(13)
C32_13 C31_13 C48_13 C49_13 -1.3(13)
C47_13 C48_13 C49_13 C59_13 -2.0(17)
C31_13 C48_13 C49_13 C59_13 142.1(13)
C47_13 C48_13 C49_13 C50_13 -143.0(12)
C31_13 C48_13 C49_13 C50_13 1.1(11)
C33_13 C32_13 C50_13 C51_13 -1.5(17)
C31_13 C32_13 C50_13 C51_13 -143.4(12)
C33_13 C32_13 C50_13 C49_13 141.6(13)
C31_13 C32_13 C50_13 C49_13 -0.2(13)
C59_13 C49_13 C50_13 C51_13 0.6(17)
C48_13 C49_13 C50_13 C51_13 143.3(12)
C59_13 C49_13 C50_13 C32_13 -143.3(12)
C48_13 C49_13 C50_13 C32_13 -0.6(11)
C32_13 C50_13 C51_13 C35_13 0.2(16)
C49_13 C50_13 C51_13 C35_13 -138.6(11)
C32_13 C50_13 C51_13 C52_13 137.1(12)
C49_13 C50_13 C51_13 C52_13 -1.6(16)
C34_13 C35_13 C51_13 C50_13 1.3(17)
C36_13 C35_13 C51_13 C50_13 141.2(12)
C34_13 C35_13 C51_13 C52_13 -140.8(13)
C36_13 C35_13 C51_13 C52_13 -0.9(14)
C50_13 C51_13 C52_13 C60_13 2.0(17)
C35_13 C51_13 C52_13 C60_13 143.2(13)
C50_13 C51_13 C52_13 C53_13 -141.5(13)
C35_13 C51_13 C52_13 C53_13 -0.3(13)
C60_13 C52_13 C53_13 C54_13 0(2)
C51_13 C52_13 C53_13 C54_13 142.4(14)
C60_13 C52_13 C53_13 C36_13 -140.8(14)
C51_13 C52_13 C53_13 C36_13 1.3(13)
C37_13 C36_13 C53_13 C54_13 -2(2)
C35_13 C36_13 C53_13 C54_13 -144.3(14)
C37_13 C36_13 C53_13 C52_13 140.6(14)
C35_13 C36_13 C53_13 C52_13 -1.8(14)
C52_13 C53_13 C54_13 C39_13 -136.8(13)
C36_13 C53_13 C54_13 C39_13 1(2)
C52_13 C53_13 C54_13 C55_13 2(2)
C36_13 C53_13 C54_13 C55_13 140.0(13)
C38_13 C39_13 C54_13 C53_13 -1(2)
C40_13 C39_13 C54_13 C53_13 143.0(14)
C38_13 C39_13 C54_13 C55_13 -143.3(14)
C40_13 C39_13 C54_13 C55_13 0.5(11)
C42_13 C41_13 C55_13 C56_13 -1.1(17)
C40_13 C41_13 C55_13 C56_13 -142.6(13)
C42_13 C41_13 C55_13 C54_13 141.9(12)
C40_13 C41_13 C55_13 C54_13 0.3(15)
C53_13 C54_13 C55_13 C56_13 -3(2)
C39_13 C54_13 C55_13 C56_13 141.1(13)
C53_13 C54_13 C55_13 C41_13 -144.8(13)
C39_13 C54_13 C55_13 C41_13 -0.5(13)
C41_13 C55_13 C56_13 C57_13 0.4(19)
C54_13 C55_13 C56_13 C57_13 -137.4(14)
C41_13 C55_13 C56_13 C60_13 139.5(12)
C54_13 C55_13 C56_13 C60_13 1.6(19)
C42_13 C43_13 C57_13 C56_13 -2.0(19)
C44_13 C43_13 C57_13 C56_13 137.2(14)
C42_13 C43_13 C57_13 C58_13 -138.7(13)
C44_13 C43_13 C57_13 C58_13 0(2)
C55_13 C56_13 C57_13 C43_13 1(2)
C60_13 C56_13 C57_13 C43_13 -142.1(13)
C55_13 C56_13 C57_13 C58_13 141.2(13)
C60_13 C56_13 C57_13 C58_13 -2.1(16)
C45_13 C46_13 C58_13 C59_13 -138.6(12)
C47_13 C46_13 C58_13 C59_13 -2.3(18)
C45_13 C46_13 C58_13 C57_13 2(2)
C47_13 C46_13 C58_13 C57_13 138.4(13)
C43_13 C57_13 C58_13 C46_13 -1(2)
C56_13 C57_13 C58_13 C46_13 -142.8(14)
C43_13 C57_13 C58_13 C59_13 143.1(13)
C56_13 C57_13 C58_13 C59_13 1.6(16)
C48_13 C49_13 C59_13 C60_13 -137.4(12)
C50_13 C49_13 C59_13 C60_13 0.2(17)
C48_13 C49_13 C59_13 C58_13 0.9(18)
C50_13 C49_13 C59_13 C58_13 138.5(12)
C46_13 C58_13 C59_13 C49_13 1(2)
C57_13 C58_13 C59_13 C49_13 -144.3(13)
C46_13 C58_13 C59_13 C60_13 145.1(13)
C57_13 C58_13 C59_13 C60_13 -0.5(14)
C53_13 C52_13 C60_13 C59_13 136.9(13)
C51_13 C52_13 C60_13 C59_13 -1.2(17)
C53_13 C52_13 C60_13 C56_13 -1.8(19)
C51_13 C52_13 C60_13 C56_13 -139.9(12)
C49_13 C59_13 C60_13 C52_13 0.2(18)
C58_13 C59_13 C60_13 C52_13 -142.7(13)
C49_13 C59_13 C60_13 C56_13 142.1(13)
C58_13 C59_13 C60_13 C56_13 -0.8(13)
C55_13 C56_13 C60_13 C52_13 0.8(18)
C57_13 C56_13 C60_13 C52_13 145.1(14)
C55_13 C56_13 C60_13 C59_13 -142.5(13)
C57_13 C56_13 C60_13 C59_13 1.8(14)
C9_14 C1_14 C2_14 C12_14 0.8(19)
C5_14 C1_14 C2_14 C12_14 142.6(14)
C9_14 C1_14 C2_14 C3_14 -143.0(17)
C5_14 C1_14 C2_14 C3_14 -1.2(13)
C12_14 C2_14 C3_14 C15_14 3(3)
C1_14 C2_14 C3_14 C15_14 146.6(18)
C12_14 C2_14 C3_14 C4_14 -144.0(16)
C1_14 C2_14 C3_14 C4_14 -0.2(17)
C15_14 C3_14 C4_14 C18_14 -2(3)
C2_14 C3_14 C4_14 C18_14 142.6(14)
C15_14 C3_14 C4_14 C5_14 -142.9(18)
C2_14 C3_14 C4_14 C5_14 1.6(19)
C9_14 C1_14 C5_14 C6_14 -1.2(18)
C2_14 C1_14 C5_14 C6_14 -141.9(14)
C9_14 C1_14 C5_14 C4_14 143.0(15)
C2_14 C1_14 C5_14 C4_14 2.2(14)
C18_14 C4_14 C5_14 C6_14 2.6(19)
C3_14 C4_14 C5_14 C6_14 142.6(16)
C18_14 C4_14 C5_14 C1_14 -142.3(14)
C3_14 C4_14 C5_14 C1_14 -2.4(17)
C1_14 C5_14 C6_14 C7_14 0.2(16)
C4_14 C5_14 C6_14 C7_14 -140.1(14)
C1_14 C5_14 C6_14 C20_14 138.7(15)
C4_14 C5_14 C6_14 C20_14 -1.6(19)
C5_14 C6_14 C7_14 C8_14 1.9(17)
C20_14 C6_14 C7_14 C8_14 -141.1(15)
C5_14 C6_14 C7_14 C22_14 142.3(14)
C20_14 C6_14 C7_14 C22_14 -0.7(14)
C22_14 C7_14 C8_14 C25_14 -1.0(19)
C6_14 C7_14 C8_14 C25_14 134.9(13)
C22_14 C7_14 C8_14 C9_14 -138.8(13)
C6_14 C7_14 C8_14 C9_14 -2.8(18)
C5_14 C1_14 C9_14 C10_14 -135.5(15)
C2_14 C1_14 C9_14 C10_14 1(2)
C5_14 C1_14 C9_14 C8_14 0.2(19)
C2_14 C1_14 C9_14 C8_14 137.1(13)
C7_14 C8_14 C9_14 C1_14 1.8(19)
C25_14 C8_14 C9_14 C1_14 -140.7(15)
C7_14 C8_14 C9_14 C10_14 143.0(15)
C25_14 C8_14 C9_14 C10_14 0.5(12)
C1_14 C9_14 C10_14 C11_14 -4(2)
C8_14 C9_14 C10_14 C11_14 -143.8(15)
C1_14 C9_14 C10_14 C26_14 141.0(15)
C8_14 C9_14 C10_14 C26_14 0.7(16)
C9_14 C10_14 C11_14 C29_14 139.2(14)
C26_14 C10_14 C11_14 C29_14 -3(2)
C9_14 C10_14 C11_14 C12_14 3(2)
C26_14 C10_14 C11_14 C12_14 -138.5(14)
C3_14 C2_14 C12_14 C13_14 0(2)
C1_14 C2_14 C12_14 C13_14 -139.1(15)
C3_14 C2_14 C12_14 C11_14 138.1(15)
C1_14 C2_14 C12_14 C11_14 -1.1(17)
C10_14 C11_14 C12_14 C2_14 -1.0(17)
C29_14 C11_14 C12_14 C2_14 -141.2(14)
C10_14 C11_14 C12_14 C13_14 141.6(16)
C29_14 C11_14 C12_14 C13_14 1.4(14)
C2_14 C12_14 C13_14 C14_14 -2(2)
C11_14 C12_14 C13_14 C14_14 -144.2(15)
C2_14 C12_14 C13_14 C30_14 140.6(15)
C11_14 C12_14 C13_14 C30_14 -1.8(16)
C30_14 C13_14 C14_14 C33_14 0(2)
C12_14 C13_14 C14_14 C33_14 138.3(14)
C30_14 C13_14 C14_14 C15_14 -137.2(13)
C12_14 C13_14 C14_14 C15_14 1(2)
C4_14 C3_14 C15_14 C16_14 1(3)
C2_14 C3_14 C15_14 C16_14 -140.0(15)
C4_14 C3_14 C15_14 C14_14 137.3(16)
C2_14 C3_14 C15_14 C14_14 -4(3)
C13_14 C14_14 C15_14 C3_14 2(2)
C33_14 C14_14 C15_14 C3_14 -140.2(17)
C13_14 C14_14 C15_14 C16_14 142.3(17)
C33_14 C14_14 C15_14 C16_14 -0.1(12)
C3_14 C15_14 C16_14 C17_14 -1(2)
C14_14 C15_14 C16_14 C17_14 -143.2(15)
C3_14 C15_14 C16_14 C34_14 142.1(17)
C14_14 C15_14 C16_14 C34_14 0.1(15)
C34_14 C16_14 C17_14 C18_14 -137.3(15)
C15_14 C16_14 C17_14 C18_14 2(2)
C34_14 C16_14 C17_14 C37_14 0(2)
C15_14 C16_14 C17_14 C37_14 139.4(13)
C3_14 C4_14 C18_14 C17_14 2(2)
C5_14 C4_14 C18_14 C17_14 138.6(13)
C3_14 C4_14 C18_14 C19_14 -136.6(16)
C5_14 C4_14 C18_14 C19_14 -1(2)
C16_14 C17_14 C18_14 C4_14 -3(2)
C37_14 C17_14 C18_14 C4_14 -143.9(15)
C16_14 C17_14 C18_14 C19_14 140.8(16)
C37_14 C17_14 C18_14 C19_14 -0.5(13)
C4_14 C18_14 C19_14 C20_14 -3(2)
C17_14 C18_14 C19_14 C20_14 -146.0(16)
C4_14 C18_14 C19_14 C38_14 145.0(15)
C17_14 C18_14 C19_14 C38_14 1.7(16)
C38_14 C19_14 C20_14 C21_14 -2(3)
C18_14 C19_14 C20_14 C21_14 140.3(15)
C38_14 C19_14 C20_14 C6_14 -139.0(15)
C18_14 C19_14 C20_14 C6_14 4(2)
C5_14 C6_14 C20_14 C19_14 -2(2)
C7_14 C6_14 C20_14 C19_14 140.9(17)
C5_14 C6_14 C20_14 C21_14 -142.3(15)
C7_14 C6_14 C20_14 C21_14 0.2(13)
C19_14 C20_14 C21_14 C40_14 3(2)
C6_14 C20_14 C21_14 C40_14 143.8(16)
C19_14 C20_14 C21_14 C22_14 -140.9(17)
C6_14 C20_14 C21_14 C22_14 0.4(15)
C8_14 C7_14 C22_14 C23_14 -0.1(19)
C6_14 C7_14 C22_14 C23_14 -141.3(14)
C8_14 C7_14 C22_14 C21_14 142.1(14)
C6_14 C7_14 C22_14 C21_14 0.9(16)
C40_14 C21_14 C22_14 C23_14 1(2)
C20_14 C21_14 C22_14 C23_14 142.8(14)
C40_14 C21_14 C22_14 C7_14 -142.6(15)
C20_14 C21_14 C22_14 C7_14 -0.8(17)
C7_14 C22_14 C23_14 C42_14 138.3(14)
C21_14 C22_14 C23_14 C42_14 -1(2)
C7_14 C22_14 C23_14 C24_14 0(2)
C21_14 C22_14 C23_14 C24_14 -139.0(14)
C22_14 C23_14 C24_14 C25_14 1(2)
C42_14 C23_14 C24_14 C25_14 -141.8(14)
C22_14 C23_14 C24_14 C44_14 143.0(14)
C42_14 C23_14 C24_14 C44_14 0.5(16)
C44_14 C24_14 C25_14 C8_14 -138.6(14)
C23_14 C24_14 C25_14 C8_14 -2(2)
C44_14 C24_14 C25_14 C26_14 3.3(18)
C23_14 C24_14 C25_14 C26_14 140.0(13)
C7_14 C8_14 C25_14 C24_14 2(2)
C9_14 C8_14 C25_14 C24_14 144.0(14)
C7_14 C8_14 C25_14 C26_14 -143.4(14)
C9_14 C8_14 C25_14 C26_14 -1.5(12)
C24_14 C25_14 C26_14 C27_14 -1.8(17)
C8_14 C25_14 C26_14 C27_14 144.4(13)
C24_14 C25_14 C26_14 C10_14 -144.3(14)
C8_14 C25_14 C26_14 C10_14 1.9(14)
C11_14 C10_14 C26_14 C27_14 4(2)
C9_14 C10_14 C26_14 C27_14 -141.5(15)
C11_14 C10_14 C26_14 C25_14 144.0(14)
C9_14 C10_14 C26_14 C25_14 -1.7(17)
C25_14 C26_14 C27_14 C45_14 -1.2(17)
C10_14 C26_14 C27_14 C45_14 134.5(14)
C25_14 C26_14 C27_14 C28_14 -139.6(13)
C10_14 C26_14 C27_14 C28_14 -4(2)
C26_14 C27_14 C28_14 C29_14 2(2)
C45_14 C27_14 C28_14 C29_14 -142.1(14)
C26_14 C27_14 C28_14 C47_14 142.7(15)
C45_14 C27_14 C28_14 C47_14 -1.7(14)
C47_14 C28_14 C29_14 C11_14 -137.0(14)
C27_14 C28_14 C29_14 C11_14 -1(2)
C47_14 C28_14 C29_14 C30_14 1(2)
C27_14 C28_14 C29_14 C30_14 137.2(13)
C10_14 C11_14 C29_14 C28_14 1(2)
C12_14 C11_14 C29_14 C28_14 141.5(16)
C10_14 C11_14 C29_14 C30_14 -140.5(15)
C12_14 C11_14 C29_14 C30_14 -0.4(12)
C14_14 C13_14 C30_14 C31_14 -4(2)
C12_14 C13_14 C30_14 C31_14 -145.8(16)
C14_14 C13_14 C30_14 C29_14 143.8(16)
C12_14 C13_14 C30_14 C29_14 1.6(15)
C28_14 C29_14 C30_14 C31_14 1(2)
C11_14 C29_14 C30_14 C31_14 145.4(17)
C28_14 C29_14 C30_14 C13_14 -144.9(16)
C11_14 C29_14 C30_14 C13_14 -0.7(12)
C13_14 C30_14 C31_14 C32_14 5(2)
C29_14 C30_14 C31_14 C32_14 -137.1(14)
C13_14 C30_14 C31_14 C48_14 138.6(14)
C29_14 C30_14 C31_14 C48_14 -4(2)
C30_14 C31_14 C32_14 C33_14 -4(2)
C48_14 C31_14 C32_14 C33_14 -141.8(14)
C30_14 C31_14 C32_14 C50_14 139.0(15)
C48_14 C31_14 C32_14 C50_14 1.3(16)
C50_14 C32_14 C33_14 C14_14 -138.7(13)
C31_14 C32_14 C33_14 C14_14 1(2)
C50_14 C32_14 C33_14 C34_14 0.3(19)
C31_14 C32_14 C33_14 C34_14 139.7(14)
C13_14 C14_14 C33_14 C32_14 1(2)
C15_14 C14_14 C33_14 C32_14 142.8(14)
C13_14 C14_14 C33_14 C34_14 -141.8(17)
C15_14 C14_14 C33_14 C34_14 0.1(12)
C17_14 C16_14 C34_14 C35_14 2(2)
C15_14 C16_14 C34_14 C35_14 -140.8(15)
C17_14 C16_14 C34_14 C33_14 142.6(15)
C15_14 C16_14 C34_14 C33_14 -0.1(17)
C32_14 C33_14 C34_14 C35_14 -2(2)
C14_14 C33_14 C34_14 C35_14 141.4(14)
C32_14 C33_14 C34_14 C16_14 -143.1(15)
C14_14 C33_14 C34_14 C16_14 0.0(15)
C16_14 C34_14 C35_14 C36_14 -2(2)
C33_14 C34_14 C35_14 C36_14 -138.2(14)
C16_14 C34_14 C35_14 C51_14 138.4(15)
C33_14 C34_14 C35_14 C51_14 2(2)
C34_14 C35_14 C36_14 C37_14 0(2)
C51_14 C35_14 C36_14 C37_14 -145.8(15)
C34_14 C35_14 C36_14 C53_14 144.1(15)
C51_14 C35_14 C36_14 C53_14 -1.6(16)
C35_14 C36_14 C37_14 C17_14 2(2)
C53_14 C36_14 C37_14 C17_14 -136.8(14)
C35_14 C36_14 C37_14 C38_14 139.3(14)
C53_14 C36_14 C37_14 C38_14 0(2)
C16_14 C17_14 C37_14 C36_14 -2(2)
C18_14 C17_14 C37_14 C36_14 140.4(17)
C16_14 C17_14 C37_14 C38_14 -143.7(15)
C18_14 C17_14 C37_14 C38_14 -0.9(12)
C20_14 C19_14 C38_14 C39_14 3(3)
C18_14 C19_14 C38_14 C39_14 -143.0(15)
C20_14 C19_14 C38_14 C37_14 143.8(17)
C18_14 C19_14 C38_14 C37_14 -2.3(18)
C36_14 C37_14 C38_14 C39_14 0(2)
C17_14 C37_14 C38_14 C39_14 142.1(15)
C36_14 C37_14 C38_14 C19_14 -140.6(16)
C17_14 C37_14 C38_14 C19_14 1.9(16)
C19_14 C38_14 C39_14 C54_14 136.4(14)
C37_14 C38_14 C39_14 C54_14 0(2)
C19_14 C38_14 C39_14 C40_14 -4(2)
C37_14 C38_14 C39_14 C40_14 -139.8(14)
C20_14 C21_14 C40_14 C39_14 -3(2)
C22_14 C21_14 C40_14 C39_14 134.5(14)
C20_14 C21_14 C40_14 C41_14 -137.2(14)
C22_14 C21_14 C40_14 C41_14 0(2)
C38_14 C39_14 C40_14 C21_14 4(2)
C54_14 C39_14 C40_14 C21_14 -140.4(16)
C38_14 C39_14 C40_14 C41_14 142.8(16)
C54_14 C39_14 C40_14 C41_14 -1.4(12)
C21_14 C40_14 C41_14 C42_14 -2(2)
C39_14 C40_14 C41_14 C42_14 -141.7(15)
C21_14 C40_14 C41_14 C55_14 141.7(15)
C39_14 C40_14 C41_14 C55_14 1.8(15)
C55_14 C41_14 C42_14 C23_14 -137.5(15)
C40_14 C41_14 C42_14 C23_14 2(2)
C55_14 C41_14 C42_14 C43_14 0.5(19)
C40_14 C41_14 C42_14 C43_14 139.8(13)
C22_14 C23_14 C42_14 C41_14 0(2)
C24_14 C23_14 C42_14 C41_14 141.7(15)
C22_14 C23_14 C42_14 C43_14 -141.7(14)
C24_14 C23_14 C42_14 C43_14 0.4(16)
C41_14 C42_14 C43_14 C57_14 -1(2)
C23_14 C42_14 C43_14 C57_14 141.7(17)
C41_14 C42_14 C43_14 C44_14 -144.3(15)
C23_14 C42_14 C43_14 C44_14 -1.2(16)
C25_14 C24_14 C44_14 C45_14 -2(2)
C23_14 C24_14 C44_14 C45_14 -142.8(15)
C25_14 C24_14 C44_14 C43_14 139.7(14)
C23_14 C24_14 C44_14 C43_14 -1.3(16)
C57_14 C43_14 C44_14 C45_14 -1(2)
C42_14 C43_14 C44_14 C45_14 143.1(15)
C57_14 C43_14 C44_14 C24_14 -142.9(16)
C42_14 C43_14 C44_14 C24_14 1.5(16)
C24_14 C44_14 C45_14 C46_14 138.5(14)
C43_14 C44_14 C45_14 C46_14 0(2)
C24_14 C44_14 C45_14 C27_14 -1(2)
C43_14 C44_14 C45_14 C27_14 -139.1(13)
C26_14 C27_14 C45_14 C44_14 2.6(19)
C28_14 C27_14 C45_14 C44_14 145.1(15)
C26_14 C27_14 C45_14 C46_14 -141.6(15)
C28_14 C27_14 C45_14 C46_14 0.9(12)
C44_14 C45_14 C46_14 C58_14 0(2)
C27_14 C45_14 C46_14 C58_14 143.4(15)
C44_14 C45_14 C46_14 C47_14 -143.2(15)
C27_14 C45_14 C46_14 C47_14 0.2(12)
C29_14 C28_14 C47_14 C48_14 -1(2)
C27_14 C28_14 C47_14 C48_14 -140.2(15)
C29_14 C28_14 C47_14 C46_14 141.2(15)
C27_14 C28_14 C47_14 C46_14 1.8(16)
C58_14 C46_14 C47_14 C48_14 -0.8(17)
C45_14 C46_14 C47_14 C48_14 143.0(14)
C58_14 C46_14 C47_14 C28_14 -145.1(15)
C45_14 C46_14 C47_14 C28_14 -1.3(14)
C28_14 C47_14 C48_14 C31_14 -2(2)
C46_14 C47_14 C48_14 C31_14 -140.3(14)
C28_14 C47_14 C48_14 C49_14 138.1(15)
C46_14 C47_14 C48_14 C49_14 -0.3(16)
C30_14 C31_14 C48_14 C47_14 4(2)
C32_14 C31_14 C48_14 C47_14 143.6(14)
C30_14 C31_14 C48_14 C49_14 -140.8(15)
C32_14 C31_14 C48_14 C49_14 -1.4(14)
C47_14 C48_14 C49_14 C59_14 1(2)
C31_14 C48_14 C49_14 C59_14 144.3(17)
C47_14 C48_14 C49_14 C50_14 -142.7(15)
C31_14 C48_14 C49_14 C50_14 1.0(12)
C33_14 C32_14 C50_14 C51_14 0.7(19)
C31_14 C32_14 C50_14 C51_14 -141.8(14)
C33_14 C32_14 C50_14 C49_14 141.9(15)
C31_14 C32_14 C50_14 C49_14 -0.6(15)
C59_14 C49_14 C50_14 C51_14 0(2)
C48_14 C49_14 C50_14 C51_14 143.0(13)
C59_14 C49_14 C50_14 C32_14 -143.1(16)
C48_14 C49_14 C50_14 C32_14 -0.2(12)
C32_14 C50_14 C51_14 C35_14 -0.2(17)
C49_14 C50_14 C51_14 C35_14 -137.9(13)
C32_14 C50_14 C51_14 C52_14 136.9(13)
C49_14 C50_14 C51_14 C52_14 -0.7(17)
C34_14 C35_14 C51_14 C50_14 -1.3(19)
C36_14 C35_14 C51_14 C50_14 143.1(14)
C34_14 C35_14 C51_14 C52_14 -142.8(14)
C36_14 C35_14 C51_14 C52_14 1.6(16)
C50_14 C51_14 C52_14 C60_14 0.8(17)
C35_14 C51_14 C52_14 C60_14 140.8(15)
C50_14 C51_14 C52_14 C53_14 -141.0(14)
C35_14 C51_14 C52_14 C53_14 -1.0(14)
C60_14 C52_14 C53_14 C54_14 2(2)
C51_14 C52_14 C53_14 C54_14 143.4(15)
C60_14 C52_14 C53_14 C36_14 -141.9(15)
C51_14 C52_14 C53_14 C36_14 0.0(13)
C37_14 C36_14 C53_14 C54_14 0(2)
C35_14 C36_14 C53_14 C54_14 -143.2(16)
C37_14 C36_14 C53_14 C52_14 144.6(16)
C35_14 C36_14 C53_14 C52_14 1.0(15)
C52_14 C53_14 C54_14 C39_14 -140.8(13)
C36_14 C53_14 C54_14 C39_14 -1(2)
C52_14 C53_14 C54_14 C55_14 -1(2)
C36_14 C53_14 C54_14 C55_14 139.4(14)
C38_14 C39_14 C54_14 C53_14 0(2)
C40_14 C39_14 C54_14 C53_14 144.3(15)
C38_14 C39_14 C54_14 C55_14 -143.5(17)
C40_14 C39_14 C54_14 C55_14 0.6(12)
C42_14 C41_14 C55_14 C56_14 -1(2)
C40_14 C41_14 C55_14 C56_14 -143.9(16)
C42_14 C41_14 C55_14 C54_14 141.7(15)
C40_14 C41_14 C55_14 C54_14 -1.4(16)
C53_14 C54_14 C55_14 C56_14 0(2)
C39_14 C54_14 C55_14 C56_14 143.8(16)
C53_14 C54_14 C55_14 C41_14 -143.7(15)
C39_14 C54_14 C55_14 C41_14 0.6(15)
C41_14 C55_14 C56_14 C57_14 2(2)
C54_14 C55_14 C56_14 C57_14 -136.5(16)
C41_14 C55_14 C56_14 C60_14 139.1(15)
C54_14 C55_14 C56_14 C60_14 1(2)
C44_14 C43_14 C57_14 C56_14 140.5(15)
C42_14 C43_14 C57_14 C56_14 2(2)
C44_14 C43_14 C57_14 C58_14 2(3)
C42_14 C43_14 C57_14 C58_14 -136.6(16)
C55_14 C56_14 C57_14 C43_14 -2(3)
C60_14 C56_14 C57_14 C43_14 -144.6(17)
C55_14 C56_14 C57_14 C58_14 141.7(16)
C60_14 C56_14 C57_14 C58_14 -0.6(19)
C45_14 C46_14 C58_14 C57_14 0(2)
C47_14 C46_14 C58_14 C57_14 139.6(14)
C45_14 C46_14 C58_14 C59_14 -137.6(14)
C47_14 C46_14 C58_14 C59_14 2(2)
C43_14 C57_14 C58_14 C46_14 -1(3)
C56_14 C57_14 C58_14 C46_14 -143.6(15)
C43_14 C57_14 C58_14 C59_14 142.0(17)
C56_14 C57_14 C58_14 C59_14 -0.4(19)
C50_14 C49_14 C59_14 C60_14 1(2)
C48_14 C49_14 C59_14 C60_14 -138.0(14)
C50_14 C49_14 C59_14 C58_14 138.7(14)
C48_14 C49_14 C59_14 C58_14 0(2)
C46_14 C58_14 C59_14 C49_14 -1(2)
C57_14 C58_14 C59_14 C49_14 -142.6(16)
C46_14 C58_14 C59_14 C60_14 142.5(15)
C57_14 C58_14 C59_14 C60_14 1.2(17)
C53_14 C52_14 C60_14 C59_14 136.1(14)
C51_14 C52_14 C60_14 C59_14 -0.2(19)
C53_14 C52_14 C60_14 C56_14 -1(2)
C51_14 C52_14 C60_14 C56_14 -137.2(14)
C49_14 C59_14 C60_14 C52_14 0(2)
C58_14 C59_14 C60_14 C52_14 -142.8(15)
C49_14 C59_14 C60_14 C56_14 140.8(16)
C58_14 C59_14 C60_14 C56_14 -1.5(16)
C55_14 C56_14 C60_14 C52_14 0(2)
C57_14 C56_14 C60_14 C52_14 141.8(16)
C55_14 C56_14 C60_14 C59_14 -140.8(15)
C57_14 C56_14 C60_14 C59_14 1.3(18)
C9_15 C1_15 C2_15 C12_15 -2(2)
C5_15 C1_15 C2_15 C12_15 141.8(14)
C9_15 C1_15 C2_15 C3_15 -144.2(16)
C5_15 C1_15 C2_15 C3_15 -0.2(13)
C12_15 C2_15 C3_15 C15_15 -1(2)
C1_15 C2_15 C3_15 C15_15 143.5(14)
C12_15 C2_15 C3_15 C4_15 -144.0(13)
C1_15 C2_15 C3_15 C4_15 0.2(14)
C15_15 C3_15 C4_15 C18_15 -2(2)
C2_15 C3_15 C4_15 C18_15 142.4(13)
C15_15 C3_15 C4_15 C5_15 -144.7(13)
C2_15 C3_15 C4_15 C5_15 -0.2(14)
C9_15 C1_15 C5_15 C6_15 3.5(18)
C2_15 C1_15 C5_15 C6_15 -141.4(13)
C9_15 C1_15 C5_15 C4_15 144.9(14)
C2_15 C1_15 C5_15 C4_15 0.0(13)
C18_15 C4_15 C5_15 C6_15 5.4(18)
C3_15 C4_15 C5_15 C6_15 144.8(12)
C18_15 C4_15 C5_15 C1_15 -139.2(14)
C3_15 C4_15 C5_15 C1_15 0.1(14)
C1_15 C5_15 C6_15 C7_15 -3.6(15)
C4_15 C5_15 C6_15 C7_15 -142.8(12)
C1_15 C5_15 C6_15 C20_15 142.4(13)
C4_15 C5_15 C6_15 C20_15 3.2(16)
C5_15 C6_15 C7_15 C8_15 0.4(16)
C20_15 C6_15 C7_15 C8_15 -146.7(14)
C5_15 C6_15 C7_15 C22_15 146.6(13)
C20_15 C6_15 C7_15 C22_15 -0.5(14)
C22_15 C7_15 C8_15 C9_15 -136.9(14)
C6_15 C7_15 C8_15 C9_15 2.8(18)
C22_15 C7_15 C8_15 C25_15 -1.6(19)
C6_15 C7_15 C8_15 C25_15 138.1(12)
C5_15 C1_15 C9_15 C8_15 0(2)
C2_15 C1_15 C9_15 C8_15 140.3(13)
C5_15 C1_15 C9_15 C10_15 -138.7(13)
C2_15 C1_15 C9_15 C10_15 2(2)
C7_15 C8_15 C9_15 C1_15 -3(2)
C25_15 C8_15 C9_15 C1_15 -140.5(15)
C7_15 C8_15 C9_15 C10_15 138.8(14)
C25_15 C8_15 C9_15 C10_15 1.3(12)
C1_15 C9_15 C10_15 C11_15 -2(2)
C8_15 C9_15 C10_15 C11_15 -144.4(14)
C1_15 C9_15 C10_15 C26_15 143.4(16)
C8_15 C9_15 C10_15 C26_15 0.7(15)
C26_15 C10_15 C11_15 C29_15 1(2)
C9_15 C10_15 C11_15 C29_15 139.3(13)
C26_15 C10_15 C11_15 C12_15 -136.6(15)
C9_15 C10_15 C11_15 C12_15 2(2)
C3_15 C2_15 C12_15 C13_15 6(2)
C1_15 C2_15 C12_15 C13_15 -131.9(15)
C3_15 C2_15 C12_15 C11_15 140.0(13)
C1_15 C2_15 C12_15 C11_15 2.1(16)
C10_15 C11_15 C12_15 C2_15 -2.0(17)
C29_15 C11_15 C12_15 C2_15 -142.9(13)
C10_15 C11_15 C12_15 C13_15 137.7(16)
C29_15 C11_15 C12_15 C13_15 -3.1(14)
C2_15 C12_15 C13_15 C14_15 -7(2)
C11_15 C12_15 C13_15 C14_15 -143.2(15)
C2_15 C12_15 C13_15 C30_15 138.9(14)
C11_15 C12_15 C13_15 C30_15 2.7(17)
C12_15 C13_15 C14_15 C33_15 140.6(14)
C30_15 C13_15 C14_15 C33_15 -2(2)
C12_15 C13_15 C14_15 C15_15 2(2)
C30_15 C13_15 C14_15 C15_15 -139.9(13)
C2_15 C3_15 C15_15 C16_15 -134.2(14)
C4_15 C3_15 C15_15 C16_15 7(2)
C2_15 C3_15 C15_15 C14_15 -4(2)
C4_15 C3_15 C15_15 C14_15 137.2(13)
C13_15 C14_15 C15_15 C3_15 3(2)
C33_15 C14_15 C15_15 C3_15 -135.6(15)
C13_15 C14_15 C15_15 C16_15 141.7(16)
C33_15 C14_15 C15_15 C16_15 3.2(12)
C3_15 C15_15 C16_15 C17_15 -5(2)
C14_15 C15_15 C16_15 C17_15 -142.3(16)
C3_15 C15_15 C16_15 C34_15 134.7(15)
C14_15 C15_15 C16_15 C34_15 -3.0(15)
C15_15 C16_15 C17_15 C37_15 139.6(14)
C34_15 C16_15 C17_15 C37_15 2(2)
C15_15 C16_15 C17_15 C18_15 -2(2)
C34_15 C16_15 C17_15 C18_15 -140.0(13)
C3_15 C4_15 C18_15 C19_15 -140.8(13)
C5_15 C4_15 C18_15 C19_15 -6(2)
C3_15 C4_15 C18_15 C17_15 -5(2)
C5_15 C4_15 C18_15 C17_15 129.8(14)
C16_15 C17_15 C18_15 C4_15 7(2)
C37_15 C17_15 C18_15 C4_15 -140.7(15)
C16_15 C17_15 C18_15 C19_15 148.2(16)
C37_15 C17_15 C18_15 C19_15 0.7(11)
C4_15 C18_15 C19_15 C20_15 -2(2)
C17_15 C18_15 C19_15 C20_15 -145.6(14)
C4_15 C18_15 C19_15 C38_15 142.8(15)
C17_15 C18_15 C19_15 C38_15 -1.3(15)
C38_15 C19_15 C20_15 C6_15 -130.1(16)
C18_15 C19_15 C20_15 C6_15 11(2)
C38_15 C19_15 C20_15 C21_15 -2(2)
C18_15 C19_15 C20_15 C21_15 139.4(13)
C5_15 C6_15 C20_15 C19_15 -12(2)
C7_15 C6_15 C20_15 C19_15 134.7(16)
C5_15 C6_15 C20_15 C21_15 -145.9(13)
C7_15 C6_15 C20_15 C21_15 0.8(13)
C19_15 C20_15 C21_15 C40_15 1(3)
C6_15 C20_15 C21_15 C40_15 140.8(19)
C19_15 C20_15 C21_15 C22_15 -140.7(15)
C6_15 C20_15 C21_15 C22_15 -0.8(15)
C8_15 C7_15 C22_15 C23_15 1(2)
C6_15 C7_15 C22_15 C23_15 -142.9(14)
C8_15 C7_15 C22_15 C21_15 143.5(15)
C6_15 C7_15 C22_15 C21_15 -0.1(15)
C40_15 C21_15 C22_15 C23_15 -6(2)
C20_15 C21_15 C22_15 C23_15 141.2(16)
C40_15 C21_15 C22_15 C7_15 -146.7(16)
C20_15 C21_15 C22_15 C7_15 0.6(17)
C7_15 C22_15 C23_15 C24_15 0(2)
C21_15 C22_15 C23_15 C24_15 -136.9(16)
C7_15 C22_15 C23_15 C42_15 138.2(16)
C21_15 C22_15 C23_15 C42_15 2(3)
C22_15 C23_15 C24_15 C25_15 1(2)
C42_15 C23_15 C24_15 C25_15 -142.9(15)
C22_15 C23_15 C24_15 C44_15 145.4(15)
C42_15 C23_15 C24_15 C44_15 1.2(17)
C23_15 C24_15 C25_15 C8_15 -2(2)
C44_15 C24_15 C25_15 C8_15 -142.0(13)
C23_15 C24_15 C25_15 C26_15 136.0(15)
C44_15 C24_15 C25_15 C26_15 -3.7(19)
C7_15 C8_15 C25_15 C24_15 2.4(19)
C9_15 C8_15 C25_15 C24_15 142.7(15)
C7_15 C8_15 C25_15 C26_15 -143.1(13)
C9_15 C8_15 C25_15 C26_15 -2.7(11)
C11_15 C10_15 C26_15 C27_15 1(2)
C9_15 C10_15 C26_15 C27_15 -141.9(14)
C11_15 C10_15 C26_15 C25_15 140.1(15)
C9_15 C10_15 C26_15 C25_15 -2.4(16)
C24_15 C25_15 C26_15 C27_15 2.3(18)
C8_15 C25_15 C26_15 C27_15 145.7(13)
C24_15 C25_15 C26_15 C10_15 -140.3(16)
C8_15 C25_15 C26_15 C10_15 3.1(14)
C10_15 C26_15 C27_15 C28_15 -2(2)
C25_15 C26_15 C27_15 C28_15 -139.4(13)
C10_15 C26_15 C27_15 C45_15 137.1(15)
C25_15 C26_15 C27_15 C45_15 -0.8(16)
C26_15 C27_15 C28_15 C29_15 1(2)
C45_15 C27_15 C28_15 C29_15 -142.0(16)
C26_15 C27_15 C28_15 C47_15 146.8(14)
C45_15 C27_15 C28_15 C47_15 3.8(15)
C47_15 C28_15 C29_15 C11_15 -139.4(14)
C27_15 C28_15 C29_15 C11_15 0(2)
C47_15 C28_15 C29_15 C30_15 -1(2)
C27_15 C28_15 C29_15 C30_15 139.1(14)
C10_15 C11_15 C29_15 C28_15 -1(2)
C12_15 C11_15 C29_15 C28_15 143.0(14)
C10_15 C11_15 C29_15 C30_15 -142.0(14)
C12_15 C11_15 C29_15 C30_15 2.4(11)
C28_15 C29_15 C30_15 C31_15 1(2)
C11_15 C29_15 C30_15 C31_15 142.5(16)
C28_15 C29_15 C30_15 C13_15 -142.3(15)
C11_15 C29_15 C30_15 C13_15 -0.8(12)
C14_15 C13_15 C30_15 C31_15 6(3)
C12_15 C13_15 C30_15 C31_15 -139.9(18)
C14_15 C13_15 C30_15 C29_15 145.0(16)
C12_15 C13_15 C30_15 C29_15 -1.2(15)
C29_15 C30_15 C31_15 C48_15 -1(2)
C13_15 C30_15 C31_15 C48_15 133.2(16)
C29_15 C30_15 C31_15 C32_15 -140.6(12)
C13_15 C30_15 C31_15 C32_15 -7(2)
C30_15 C31_15 C32_15 C33_15 3(2)
C48_15 C31_15 C32_15 C33_15 -144.3(15)
C30_15 C31_15 C32_15 C50_15 147.0(15)
C48_15 C31_15 C32_15 C50_15 -0.7(16)
C50_15 C32_15 C33_15 C34_15 -2(2)
C31_15 C32_15 C33_15 C34_15 137.0(14)
C50_15 C32_15 C33_15 C14_15 -138.5(14)
C31_15 C32_15 C33_15 C14_15 1(2)
C13_15 C14_15 C33_15 C32_15 -1(2)
C15_15 C14_15 C33_15 C32_15 138.6(17)
C13_15 C14_15 C33_15 C34_15 -142.1(16)
C15_15 C14_15 C33_15 C34_15 -2.1(12)
C32_15 C33_15 C34_15 C35_15 3(2)
C14_15 C33_15 C34_15 C35_15 147.2(16)
C32_15 C33_15 C34_15 C16_15 -144.2(14)
C14_15 C33_15 C34_15 C16_15 0.1(14)
C17_15 C16_15 C34_15 C35_15 -5(2)
C15_15 C16_15 C34_15 C35_15 -146.7(16)
C17_15 C16_15 C34_15 C33_15 143.4(15)
C15_15 C16_15 C34_15 C33_15 1.9(17)
C33_15 C34_15 C35_15 C51_15 -3(2)
C16_15 C34_15 C35_15 C51_15 140.7(13)
C33_15 C34_15 C35_15 C36_15 -135.4(15)
C16_15 C34_15 C35_15 C36_15 8(2)
C34_15 C35_15 C36_15 C37_15 -7(2)
C51_15 C35_15 C36_15 C37_15 -146.0(14)
C34_15 C35_15 C36_15 C53_15 137.8(16)
C51_15 C35_15 C36_15 C53_15 -1.7(16)
C53_15 C36_15 C37_15 C38_15 2(2)
C35_15 C36_15 C37_15 C38_15 143.5(14)
C53_15 C36_15 C37_15 C17_15 -139.4(14)
C35_15 C36_15 C37_15 C17_15 3(2)
C16_15 C17_15 C37_15 C36_15 -1(2)
C18_15 C17_15 C37_15 C36_15 143.8(16)
C16_15 C17_15 C37_15 C38_15 -144.4(18)
C18_15 C17_15 C37_15 C38_15 0.1(13)
C36_15 C37_15 C38_15 C39_15 -5(2)
C17_15 C37_15 C38_15 C39_15 140.1(16)
C36_15 C37_15 C38_15 C19_15 -145.7(16)
C17_15 C37_15 C38_15 C19_15 -0.8(16)
C20_15 C19_15 C38_15 C39_15 1(2)
C18_15 C19_15 C38_15 C39_15 -140.9(15)
C20_15 C19_15 C38_15 C37_15 143.0(15)
C18_15 C19_15 C38_15 C37_15 1.3(17)
C37_15 C38_15 C39_15 C54_15 4(2)
C19_15 C38_15 C39_15 C54_15 139.9(14)
C37_15 C38_15 C39_15 C40_15 -134.7(14)
C19_15 C38_15 C39_15 C40_15 1(2)
C20_15 C21_15 C40_15 C39_15 1(3)
C22_15 C21_15 C40_15 C39_15 141.5(13)
C20_15 C21_15 C40_15 C41_15 -133.9(15)
C22_15 C21_15 C40_15 C41_15 7(2)
C38_15 C39_15 C40_15 C21_15 -1(2)
C54_15 C39_15 C40_15 C21_15 -143.2(17)
C38_15 C39_15 C40_15 C41_15 142.3(15)
C54_15 C39_15 C40_15 C41_15 0.5(11)
C21_15 C40_15 C41_15 C42_15 -4(3)
C39_15 C40_15 C41_15 C42_15 -143.4(15)
C21_15 C40_15 C41_15 C55_15 139.1(18)
C39_15 C40_15 C41_15 C55_15 -0.4(14)
C55_15 C41_15 C42_15 C23_15 -140.8(15)
C40_15 C41_15 C42_15 C23_15 -1(2)
C55_15 C41_15 C42_15 C43_15 -1.6(19)
C40_15 C41_15 C42_15 C43_15 138.0(14)
C22_15 C23_15 C42_15 C41_15 2(2)
C24_15 C23_15 C42_15 C41_15 145.1(15)
C22_15 C23_15 C42_15 C43_15 -141.1(16)
C24_15 C23_15 C42_15 C43_15 2.1(18)
C41_15 C42_15 C43_15 C57_15 0.1(19)
C23_15 C42_15 C43_15 C57_15 141.1(15)
C41_15 C42_15 C43_15 C44_15 -145.6(16)
C23_15 C42_15 C43_15 C44_15 -4.6(17)
C57_15 C43_15 C44_15 C45_15 -3(2)
C42_15 C43_15 C44_15 C45_15 140.9(15)
C57_15 C43_15 C44_15 C24_15 -139.0(15)
C42_15 C43_15 C44_15 C24_15 5.2(16)
C25_15 C24_15 C44_15 C45_15 4(2)
C23_15 C24_15 C44_15 C45_15 -141.6(16)
C25_15 C24_15 C44_15 C43_15 141.2(15)
C23_15 C24_15 C44_15 C43_15 -4.1(17)
C43_15 C44_15 C45_15 C27_15 -135.4(14)
C24_15 C44_15 C45_15 C27_15 -2(2)
C43_15 C44_15 C45_15 C46_15 4(2)
C24_15 C44_15 C45_15 C46_15 137.2(13)
C26_15 C27_15 C45_15 C44_15 1(2)
C28_15 C27_15 C45_15 C44_15 141.3(18)
C26_15 C27_15 C45_15 C46_15 -141.7(14)
C28_15 C27_15 C45_15 C46_15 -1.6(13)
C44_15 C45_15 C46_15 C58_15 -4(2)
C27_15 C45_15 C46_15 C58_15 141.8(15)
C44_15 C45_15 C46_15 C47_15 -146.6(15)
C27_15 C45_15 C46_15 C47_15 -1.2(11)
C29_15 C28_15 C47_15 C48_15 0(2)
C27_15 C28_15 C47_15 C48_15 -146.2(14)
C29_15 C28_15 C47_15 C46_15 141.8(15)
C27_15 C28_15 C47_15 C46_15 -4.7(17)
C58_15 C46_15 C47_15 C48_15 2.2(16)
C45_15 C46_15 C47_15 C48_15 147.4(13)
C58_15 C46_15 C47_15 C28_15 -141.4(15)
C45_15 C46_15 C47_15 C28_15 3.8(15)
C28_15 C47_15 C48_15 C49_15 134.8(15)
C46_15 C47_15 C48_15 C49_15 -5.7(16)
C28_15 C47_15 C48_15 C31_15 0(2)
C46_15 C47_15 C48_15 C31_15 -140.5(13)
C30_15 C31_15 C48_15 C47_15 0(2)
C32_15 C31_15 C48_15 C47_15 142.0(14)
C30_15 C31_15 C48_15 C49_15 -142.5(18)
C32_15 C31_15 C48_15 C49_15 -0.7(14)
C47_15 C48_15 C49_15 C59_15 2.3(19)
C31_15 C48_15 C49_15 C59_15 140.7(15)
C47_15 C48_15 C49_15 C50_15 -136.5(14)
C31_15 C48_15 C49_15 C50_15 1.9(12)
C33_15 C32_15 C50_15 C51_15 1.6(19)
C31_15 C32_15 C50_15 C51_15 -141.7(14)
C33_15 C32_15 C50_15 C49_15 145.1(15)
C31_15 C32_15 C50_15 C49_15 1.8(14)
C59_15 C49_15 C50_15 C51_15 0.7(18)
C48_15 C49_15 C50_15 C51_15 142.1(14)
C59_15 C49_15 C50_15 C32_15 -143.7(14)
C48_15 C49_15 C50_15 C32_15 -2.4(12)
C32_15 C50_15 C51_15 C52_15 136.6(13)
C49_15 C50_15 C51_15 C52_15 -2.2(18)
C32_15 C50_15 C51_15 C35_15 -1.1(17)
C49_15 C50_15 C51_15 C35_15 -140.0(12)
C34_15 C35_15 C51_15 C50_15 1.7(18)
C36_15 C35_15 C51_15 C50_15 143.6(13)
C34_15 C35_15 C51_15 C52_15 -141.2(15)
C36_15 C35_15 C51_15 C52_15 0.7(14)
C50_15 C51_15 C52_15 C60_15 1.4(18)
C35_15 C51_15 C52_15 C60_15 141.7(14)
C50_15 C51_15 C52_15 C53_15 -139.9(14)
C35_15 C51_15 C52_15 C53_15 0.4(14)
C37_15 C36_15 C53_15 C54_15 1(2)
C35_15 C36_15 C53_15 C54_15 -140.6(16)
C37_15 C36_15 C53_15 C52_15 143.9(16)
C35_15 C36_15 C53_15 C52_15 1.9(15)
C60_15 C52_15 C53_15 C54_15 1(2)
C51_15 C52_15 C53_15 C54_15 141.8(15)
C60_15 C52_15 C53_15 C36_15 -142.7(15)
C51_15 C52_15 C53_15 C36_15 -1.4(13)
C36_15 C53_15 C54_15 C39_15 -2(2)
C52_15 C53_15 C54_15 C39_15 -137.7(13)
C36_15 C53_15 C54_15 C55_15 134.9(15)
C52_15 C53_15 C54_15 C55_15 -1(2)
C38_15 C39_15 C54_15 C53_15 -1(2)
C40_15 C39_15 C54_15 C53_15 141.0(15)
C38_15 C39_15 C54_15 C55_15 -142.7(15)
C40_15 C39_15 C54_15 C55_15 -0.4(12)
C42_15 C41_15 C55_15 C56_15 2(2)
C40_15 C41_15 C55_15 C56_15 -141.1(15)
C42_15 C41_15 C55_15 C54_15 143.8(15)
C40_15 C41_15 C55_15 C54_15 0.2(17)
C53_15 C54_15 C55_15 C56_15 4(2)
C39_15 C54_15 C55_15 C56_15 144.0(15)
C53_15 C54_15 C55_15 C41_15 -140.2(15)
C39_15 C54_15 C55_15 C41_15 0.1(15)
C41_15 C55_15 C56_15 C57_15 -2(2)
C54_15 C55_15 C56_15 C57_15 -140.1(15)
C41_15 C55_15 C56_15 C60_15 133.0(15)
C54_15 C55_15 C56_15 C60_15 -5(2)
C44_15 C43_15 C57_15 C56_15 140.1(15)
C42_15 C43_15 C57_15 C56_15 0.7(19)
C44_15 C43_15 C57_15 C58_15 1(2)
C42_15 C43_15 C57_15 C58_15 -138.5(13)
C55_15 C56_15 C57_15 C43_15 0(2)
C60_15 C56_15 C57_15 C43_15 -141.3(13)
C55_15 C56_15 C57_15 C58_15 140.8(14)
C60_15 C56_15 C57_15 C58_15 -0.7(17)
C47_15 C46_15 C58_15 C59_15 5(2)
C45_15 C46_15 C58_15 C59_15 -133.1(15)
C47_15 C46_15 C58_15 C57_15 139.3(12)
C45_15 C46_15 C58_15 C57_15 1(2)
C43_15 C57_15 C58_15 C46_15 0(2)
C56_15 C57_15 C58_15 C46_15 -141.6(14)
C43_15 C57_15 C58_15 C59_15 142.7(13)
C56_15 C57_15 C58_15 C59_15 1.3(16)
C48_15 C49_15 C59_15 C60_15 -135.8(14)
C50_15 C49_15 C59_15 C60_15 1.7(19)
C48_15 C49_15 C59_15 C58_15 4.4(19)
C50_15 C49_15 C59_15 C58_15 141.9(12)
C46_15 C58_15 C59_15 C49_15 -8(2)
C57_15 C58_15 C59_15 C49_15 -147.9(13)
C46_15 C58_15 C59_15 C60_15 138.4(15)
C57_15 C58_15 C59_15 C60_15 -1.5(15)
C51_15 C52_15 C60_15 C59_15 1.0(19)
C53_15 C52_15 C60_15 C59_15 139.7(14)
C51_15 C52_15 C60_15 C56_15 -140.8(14)
C53_15 C52_15 C60_15 C56_15 -2(2)
C49_15 C59_15 C60_15 C52_15 -3(2)
C58_15 C59_15 C60_15 C52_15 -144.5(15)
C49_15 C59_15 C60_15 C56_15 143.0(16)
C58_15 C59_15 C60_15 C56_15 1.1(16)
C55_15 C56_15 C60_15 C52_15 5(2)
C57_15 C56_15 C60_15 C52_15 145.0(15)
C55_15 C56_15 C60_15 C59_15 -140.3(16)
C57_15 C56_15 C60_15 C59_15 -0.3(16)
C9_16 C1_16 C2_16 C12_16 0(2)
C5_16 C1_16 C2_16 C12_16 145.2(15)
C9_16 C1_16 C2_16 C3_16 -145.8(18)
C5_16 C1_16 C2_16 C3_16 -0.6(13)
C12_16 C2_16 C3_16 C15_16 -5(3)
C1_16 C2_16 C3_16 C15_16 137.3(17)
C12_16 C2_16 C3_16 C4_16 -139.2(17)
C1_16 C2_16 C3_16 C4_16 3.5(16)
C15_16 C3_16 C4_16 C18_16 -3(3)
C2_16 C3_16 C4_16 C18_16 133.2(18)
C15_16 C3_16 C4_16 C5_16 -140.7(16)
C2_16 C3_16 C4_16 C5_16 -4.8(17)
C9_16 C1_16 C5_16 C6_16 0.5(18)
C2_16 C1_16 C5_16 C6_16 -144.9(14)
C9_16 C1_16 C5_16 C4_16 142.9(16)
C2_16 C1_16 C5_16 C4_16 -2.6(15)
C18_16 C4_16 C5_16 C6_16 3.7(19)
C3_16 C4_16 C5_16 C6_16 146.6(14)
C18_16 C4_16 C5_16 C1_16 -138.5(15)
C3_16 C4_16 C5_16 C1_16 4.4(16)
C1_16 C5_16 C6_16 C20_16 138.6(15)
C4_16 C5_16 C6_16 C20_16 -1.4(19)
C1_16 C5_16 C6_16 C7_16 1.4(15)
C4_16 C5_16 C6_16 C7_16 -138.7(14)
C5_16 C6_16 C7_16 C8_16 0.0(17)
C20_16 C6_16 C7_16 C8_16 -142.4(15)
C5_16 C6_16 C7_16 C22_16 138.5(14)
C20_16 C6_16 C7_16 C22_16 -3.9(14)
C22_16 C7_16 C8_16 C9_16 -140.1(14)
C6_16 C7_16 C8_16 C9_16 -3.1(19)
C22_16 C7_16 C8_16 C25_16 2.3(18)
C6_16 C7_16 C8_16 C25_16 139.3(13)
C5_16 C1_16 C9_16 C8_16 -4(2)
C2_16 C1_16 C9_16 C8_16 136.9(14)
C5_16 C1_16 C9_16 C10_16 -138.4(15)
C2_16 C1_16 C9_16 C10_16 2(2)
C7_16 C8_16 C9_16 C1_16 5(2)
C25_16 C8_16 C9_16 C1_16 -139.6(16)
C7_16 C8_16 C9_16 C10_16 144.6(16)
C25_16 C8_16 C9_16 C10_16 0.0(13)
C1_16 C9_16 C10_16 C11_16 -4(2)
C8_16 C9_16 C10_16 C11_16 -144.1(16)
C1_16 C9_16 C10_16 C26_16 142.2(16)
C8_16 C9_16 C10_16 C26_16 1.7(15)
C26_16 C10_16 C11_16 C29_16 -4(2)
C9_16 C10_16 C11_16 C29_16 136.8(15)
C26_16 C10_16 C11_16 C12_16 -137.6(15)
C9_16 C10_16 C11_16 C12_16 3(2)
C3_16 C2_16 C12_16 C13_16 4(2)
C1_16 C2_16 C12_16 C13_16 -135.6(15)
C3_16 C2_16 C12_16 C11_16 138.3(16)
C1_16 C2_16 C12_16 C11_16 -0.9(17)
C10_16 C11_16 C12_16 C2_16 -0.5(18)
C29_16 C11_16 C12_16 C2_16 -139.9(15)
C10_16 C11_16 C12_16 C13_16 138.5(17)
C29_16 C11_16 C12_16 C13_16 -0.9(14)
C2_16 C12_16 C13_16 C14_16 -5(2)
C11_16 C12_16 C13_16 C14_16 -146.3(15)
C2_16 C12_16 C13_16 C30_16 140.9(15)
C11_16 C12_16 C13_16 C30_16 0.0(17)
C12_16 C13_16 C14_16 C33_16 142.5(14)
C30_16 C13_16 C14_16 C33_16 -2(2)
C12_16 C13_16 C14_16 C15_16 8(2)
C30_16 C13_16 C14_16 C15_16 -136.3(14)
C2_16 C3_16 C15_16 C16_16 -137.5(16)
C4_16 C3_16 C15_16 C16_16 -4(2)
C2_16 C3_16 C15_16 C14_16 8(2)
C4_16 C3_16 C15_16 C14_16 141.1(14)
C13_16 C14_16 C15_16 C3_16 -10(2)
C33_16 C14_16 C15_16 C3_16 -149.6(18)
C13_16 C14_16 C15_16 C16_16 138.1(19)
C33_16 C14_16 C15_16 C16_16 -1.2(14)
C3_16 C15_16 C16_16 C17_16 9(3)
C14_16 C15_16 C16_16 C17_16 -138.7(19)
C3_16 C15_16 C16_16 C34_16 149.9(18)
C14_16 C15_16 C16_16 C34_16 2.0(17)
C15_16 C16_16 C17_16 C37_16 135.6(17)
C34_16 C16_16 C17_16 C37_16 -3(2)
C15_16 C16_16 C17_16 C18_16 -6(3)
C34_16 C16_16 C17_16 C18_16 -144.2(14)
C5_16 C4_16 C18_16 C17_16 137.9(13)
C3_16 C4_16 C18_16 C17_16 5(2)
C5_16 C4_16 C18_16 C19_16 -3(2)
C3_16 C4_16 C18_16 C19_16 -135.8(17)
C16_16 C17_16 C18_16 C4_16 -1(2)
C37_16 C17_16 C18_16 C4_16 -147.3(17)
C16_16 C17_16 C18_16 C19_16 146.7(17)
C37_16 C17_16 C18_16 C19_16 0.3(13)
C4_16 C18_16 C19_16 C20_16 0(2)
C17_16 C18_16 C19_16 C20_16 -143.8(16)
C4_16 C18_16 C19_16 C38_16 145.0(17)
C17_16 C18_16 C19_16 C38_16 0.7(16)
C38_16 C19_16 C20_16 C6_16 -132.6(17)
C18_16 C19_16 C20_16 C6_16 2(2)
C38_16 C19_16 C20_16 C21_16 5(3)
C18_16 C19_16 C20_16 C21_16 139.9(14)
C5_16 C6_16 C20_16 C19_16 -2(2)
C7_16 C6_16 C20_16 C19_16 141.4(17)
C5_16 C6_16 C20_16 C21_16 -141.5(14)
C7_16 C6_16 C20_16 C21_16 1.6(13)
C19_16 C20_16 C21_16 C40_16 -1(2)
C6_16 C20_16 C21_16 C40_16 143.4(16)
C19_16 C20_16 C21_16 C22_16 -143.2(16)
C6_16 C20_16 C21_16 C22_16 1.2(15)
C8_16 C7_16 C22_16 C23_16 4(2)
C6_16 C7_16 C22_16 C23_16 -135.6(16)
C8_16 C7_16 C22_16 C21_16 144.2(14)
C6_16 C7_16 C22_16 C21_16 4.5(16)
C40_16 C21_16 C22_16 C23_16 1(2)
C20_16 C21_16 C22_16 C23_16 142.4(15)
C40_16 C21_16 C22_16 C7_16 -144.6(16)
C20_16 C21_16 C22_16 C7_16 -3.4(16)
C7_16 C22_16 C23_16 C42_16 134.6(17)
C21_16 C22_16 C23_16 C42_16 -2(2)
C7_16 C22_16 C23_16 C24_16 -5(2)
C21_16 C22_16 C23_16 C24_16 -141.9(14)
C22_16 C23_16 C24_16 C25_16 0(2)
C42_16 C23_16 C24_16 C25_16 -146.2(15)
C22_16 C23_16 C24_16 C44_16 146.2(15)
C42_16 C23_16 C24_16 C44_16 -0.2(17)
C44_16 C24_16 C25_16 C26_16 0.2(19)
C23_16 C24_16 C25_16 C26_16 140.2(13)
C44_16 C24_16 C25_16 C8_16 -133.7(15)
C23_16 C24_16 C25_16 C8_16 6(2)
C7_16 C8_16 C25_16 C24_16 -8(2)
C9_16 C8_16 C25_16 C24_16 137.8(16)
C7_16 C8_16 C25_16 C26_16 -147.1(14)
C9_16 C8_16 C25_16 C26_16 -1.6(12)
C11_16 C10_16 C26_16 C27_16 -1(2)
C9_16 C10_16 C26_16 C27_16 -145.5(14)
C11_16 C10_16 C26_16 C25_16 142.0(16)
C9_16 C10_16 C26_16 C25_16 -2.9(17)
C24_16 C25_16 C26_16 C27_16 0.6(17)
C8_16 C25_16 C26_16 C27_16 144.4(13)
C24_16 C25_16 C26_16 C10_16 -141.1(15)
C8_16 C25_16 C26_16 C10_16 2.7(15)
C10_16 C26_16 C27_16 C45_16 141.3(14)
C25_16 C26_16 C27_16 C45_16 0.9(18)
C10_16 C26_16 C27_16 C28_16 4(2)
C25_16 C26_16 C27_16 C28_16 -136.3(14)
C26_16 C27_16 C28_16 C29_16 -3(2)
C45_16 C27_16 C28_16 C29_16 -146.6(16)
C26_16 C27_16 C28_16 C47_16 139.9(16)
C45_16 C27_16 C28_16 C47_16 -3.5(16)
C47_16 C28_16 C29_16 C11_16 -142.1(14)
C27_16 C28_16 C29_16 C11_16 -1(2)
C47_16 C28_16 C29_16 C30_16 0(2)
C27_16 C28_16 C29_16 C30_16 141.1(14)
C10_16 C11_16 C29_16 C28_16 4(2)
C12_16 C11_16 C29_16 C28_16 143.9(17)
C10_16 C11_16 C29_16 C30_16 -138.1(16)
C12_16 C11_16 C29_16 C30_16 1.5(12)
C14_16 C13_16 C30_16 C31_16 1(2)
C12_16 C13_16 C30_16 C31_16 -145.3(17)
C14_16 C13_16 C30_16 C29_16 146.6(15)
C12_16 C13_16 C30_16 C29_16 0.8(15)
C28_16 C29_16 C30_16 C31_16 -5(2)
C11_16 C29_16 C30_16 C31_16 140.4(19)
C28_16 C29_16 C30_16 C13_16 -146.3(16)
C11_16 C29_16 C30_16 C13_16 -1.4(12)
C13_16 C30_16 C31_16 C32_16 3(2)
C29_16 C30_16 C31_16 C32_16 -132.2(15)
C13_16 C30_16 C31_16 C48_16 137.7(13)
C29_16 C30_16 C31_16 C48_16 3(2)
C30_16 C31_16 C32_16 C33_16 -5(2)
C48_16 C31_16 C32_16 C33_16 -142.8(14)
C30_16 C31_16 C32_16 C50_16 140.8(16)
C48_16 C31_16 C32_16 C50_16 2.7(15)
C50_16 C32_16 C33_16 C14_16 -132.7(15)
C31_16 C32_16 C33_16 C14_16 3(2)
C50_16 C32_16 C33_16 C34_16 7(2)
C31_16 C32_16 C33_16 C34_16 142.9(13)
C13_16 C14_16 C33_16 C32_16 0(2)
C15_16 C14_16 C33_16 C32_16 141.1(17)
C13_16 C14_16 C33_16 C34_16 -141.0(17)
C15_16 C14_16 C33_16 C34_16 0.0(12)
C17_16 C16_16 C34_16 C35_16 6(2)
C15_16 C16_16 C34_16 C35_16 -140.0(17)
C17_16 C16_16 C34_16 C33_16 143.8(16)
C15_16 C16_16 C34_16 C33_16 -1.9(17)
C32_16 C33_16 C34_16 C35_16 -3(2)
C14_16 C33_16 C34_16 C35_16 142.7(15)
C32_16 C33_16 C34_16 C16_16 -144.2(15)
C14_16 C33_16 C34_16 C16_16 1.2(16)
C16_16 C34_16 C35_16 C36_16 -5(2)
C33_16 C34_16 C35_16 C36_16 -139.2(14)
C16_16 C34_16 C35_16 C51_16 130.9(16)
C33_16 C34_16 C35_16 C51_16 -3(2)
C34_16 C35_16 C36_16 C37_16 1(2)
C51_16 C35_16 C36_16 C37_16 -143.8(16)
C34_16 C35_16 C36_16 C53_16 143.2(15)
C51_16 C35_16 C36_16 C53_16 -2.1(16)
C53_16 C36_16 C37_16 C17_16 -138.6(14)
C35_16 C36_16 C37_16 C17_16 1(2)
C53_16 C36_16 C37_16 C38_16 -2(2)
C35_16 C36_16 C37_16 C38_16 137.9(15)
C16_16 C17_16 C37_16 C36_16 -1(2)
C18_16 C17_16 C37_16 C36_16 142.3(18)
C16_16 C17_16 C37_16 C38_16 -144.1(18)
C18_16 C17_16 C37_16 C38_16 -1.1(13)
C20_16 C19_16 C38_16 C39_16 -3(3)
C18_16 C19_16 C38_16 C39_16 -140.5(16)
C20_16 C19_16 C38_16 C37_16 136.3(18)
C18_16 C19_16 C38_16 C37_16 -1.4(19)
C36_16 C37_16 C38_16 C39_16 -2(3)
C17_16 C37_16 C38_16 C39_16 140.3(17)
C36_16 C37_16 C38_16 C19_16 -140.2(18)
C17_16 C37_16 C38_16 C19_16 1.6(17)
C19_16 C38_16 C39_16 C54_16 141.8(15)
C37_16 C38_16 C39_16 C54_16 5(2)
C19_16 C38_16 C39_16 C40_16 -3(2)
C37_16 C38_16 C39_16 C40_16 -140.0(14)
C22_16 C21_16 C40_16 C41_16 -2(2)
C20_16 C21_16 C40_16 C41_16 -139.5(14)
C22_16 C21_16 C40_16 C39_16 132.7(15)
C20_16 C21_16 C40_16 C39_16 -5(2)
C38_16 C39_16 C40_16 C21_16 7(2)
C54_16 C39_16 C40_16 C21_16 -140.3(18)
C38_16 C39_16 C40_16 C41_16 149.5(17)
C54_16 C39_16 C40_16 C41_16 1.7(12)
C21_16 C40_16 C41_16 C42_16 3(2)
C39_16 C40_16 C41_16 C42_16 -140.1(15)
C21_16 C40_16 C41_16 C55_16 141.6(16)
C39_16 C40_16 C41_16 C55_16 -1.9(14)
C40_16 C41_16 C42_16 C23_16 -4(2)
C55_16 C41_16 C42_16 C23_16 -141.8(15)
C40_16 C41_16 C42_16 C43_16 135.5(16)
C55_16 C41_16 C42_16 C43_16 -3(2)
C22_16 C23_16 C42_16 C41_16 3(2)
C24_16 C23_16 C42_16 C41_16 145.7(15)
C22_16 C23_16 C42_16 C43_16 -144.5(16)
C24_16 C23_16 C42_16 C43_16 -2.2(17)
C41_16 C42_16 C43_16 C57_16 6(2)
C23_16 C42_16 C43_16 C57_16 147.9(17)
C41_16 C42_16 C43_16 C44_16 -138.3(18)
C23_16 C42_16 C43_16 C44_16 3.9(18)
C57_16 C43_16 C44_16 C45_16 -5(3)
C42_16 C43_16 C44_16 C45_16 137.9(18)
C57_16 C43_16 C44_16 C24_16 -146.5(16)
C42_16 C43_16 C44_16 C24_16 -4.0(18)
C25_16 C24_16 C44_16 C45_16 -3(2)
C23_16 C24_16 C44_16 C45_16 -144.8(16)
C25_16 C24_16 C44_16 C43_16 144.7(15)
C23_16 C24_16 C44_16 C43_16 2.5(17)
C43_16 C44_16 C45_16 C27_16 -134.6(16)
C24_16 C44_16 C45_16 C27_16 4(2)
C43_16 C44_16 C45_16 C46_16 1(3)
C24_16 C44_16 C45_16 C46_16 140.0(13)
C26_16 C27_16 C45_16 C44_16 -4(2)
C28_16 C27_16 C45_16 C44_16 139.8(17)
C26_16 C27_16 C45_16 C46_16 -140.1(15)
C28_16 C27_16 C45_16 C46_16 3.3(12)
C44_16 C45_16 C46_16 C58_16 2(2)
C27_16 C45_16 C46_16 C58_16 142.4(16)
C44_16 C45_16 C46_16 C47_16 -142.2(15)
C27_16 C45_16 C46_16 C47_16 -2.0(12)
C29_16 C28_16 C47_16 C48_16 7(3)
C27_16 C28_16 C47_16 C48_16 -136.5(16)
C29_16 C28_16 C47_16 C46_16 145.6(15)
C27_16 C28_16 C47_16 C46_16 2.3(17)
C58_16 C46_16 C47_16 C48_16 2.4(18)
C45_16 C46_16 C47_16 C48_16 144.4(14)
C58_16 C46_16 C47_16 C28_16 -142.2(17)
C45_16 C46_16 C47_16 C28_16 -0.2(14)
C28_16 C47_16 C48_16 C49_16 135.2(16)
C46_16 C47_16 C48_16 C49_16 0.1(17)
C28_16 C47_16 C48_16 C31_16 -9(2)
C46_16 C47_16 C48_16 C31_16 -143.7(13)
C30_16 C31_16 C48_16 C47_16 4(2)
C32_16 C31_16 C48_16 C47_16 145.9(14)
C30_16 C31_16 C48_16 C49_16 -144.3(15)
C32_16 C31_16 C48_16 C49_16 -2.2(15)
C47_16 C48_16 C49_16 C59_16 -3(2)
C31_16 C48_16 C49_16 C59_16 142.2(16)
C47_16 C48_16 C49_16 C50_16 -144.2(15)
C31_16 C48_16 C49_16 C50_16 0.7(12)
C33_16 C32_16 C50_16 C51_16 -5(2)
C31_16 C32_16 C50_16 C51_16 -144.1(15)
C33_16 C32_16 C50_16 C49_16 136.2(17)
C31_16 C32_16 C50_16 C49_16 -2.5(15)
C59_16 C49_16 C50_16 C51_16 2(2)
C48_16 C49_16 C50_16 C51_16 142.3(15)
C59_16 C49_16 C50_16 C32_16 -139.6(16)
C48_16 C49_16 C50_16 C32_16 1.1(12)
C32_16 C50_16 C51_16 C52_16 139.4(14)
C49_16 C50_16 C51_16 C52_16 -0.3(19)
C32_16 C50_16 C51_16 C35_16 -0.8(17)
C49_16 C50_16 C51_16 C35_16 -140.6(13)
C34_16 C35_16 C51_16 C50_16 5(2)
C36_16 C35_16 C51_16 C50_16 146.4(14)
C34_16 C35_16 C51_16 C52_16 -138.0(16)
C36_16 C35_16 C51_16 C52_16 3.4(16)
C50_16 C51_16 C52_16 C60_16 -1(2)
C35_16 C51_16 C52_16 C60_16 141.0(16)
C50_16 C51_16 C52_16 C53_16 -145.4(16)
C35_16 C51_16 C52_16 C53_16 -3.4(15)
C37_16 C36_16 C53_16 C54_16 2(2)
C35_16 C36_16 C53_16 C54_16 -140.7(16)
C37_16 C36_16 C53_16 C52_16 143.0(16)
C35_16 C36_16 C53_16 C52_16 0.2(16)
C60_16 C52_16 C53_16 C54_16 -3(2)
C51_16 C52_16 C53_16 C54_16 142.4(17)
C60_16 C52_16 C53_16 C36_16 -143.6(17)
C51_16 C52_16 C53_16 C36_16 1.9(14)
C36_16 C53_16 C54_16 C39_16 1(2)
C52_16 C53_16 C54_16 C39_16 -134.2(15)
C36_16 C53_16 C54_16 C55_16 139.2(15)
C52_16 C53_16 C54_16 C55_16 4(2)
C38_16 C39_16 C54_16 C53_16 -5(2)
C40_16 C39_16 C54_16 C53_16 141.3(17)
C38_16 C39_16 C54_16 C55_16 -147.6(18)
C40_16 C39_16 C54_16 C55_16 -1.0(13)
C53_16 C54_16 C55_16 C56_16 -6(2)
C39_16 C54_16 C55_16 C56_16 138.0(17)
C53_16 C54_16 C55_16 C41_16 -143.7(16)
C39_16 C54_16 C55_16 C41_16 -0.2(15)
C42_16 C41_16 C55_16 C56_16 2.0(18)
C40_16 C41_16 C55_16 C56_16 -139.6(16)
C42_16 C41_16 C55_16 C54_16 143.0(15)
C40_16 C41_16 C55_16 C54_16 1.4(17)
C54_16 C55_16 C56_16 C57_16 -139.5(19)
C41_16 C55_16 C56_16 C57_16 -5(3)
C54_16 C55_16 C56_16 C60_16 6(2)
C41_16 C55_16 C56_16 C60_16 140.3(16)
C44_16 C43_16 C57_16 C56_16 133.7(17)
C42_16 C43_16 C57_16 C56_16 -7(2)
C44_16 C43_16 C57_16 C58_16 4(2)
C42_16 C43_16 C57_16 C58_16 -136.9(15)
C55_16 C56_16 C57_16 C43_16 8(3)
C60_16 C56_16 C57_16 C43_16 -141.0(16)
C55_16 C56_16 C57_16 C58_16 136.6(19)
C60_16 C56_16 C57_16 C58_16 -12(2)
C47_16 C46_16 C58_16 C59_16 -2(2)
C45_16 C46_16 C58_16 C59_16 -140.6(14)
C47_16 C46_16 C58_16 C57_16 135.7(16)
C45_16 C46_16 C58_16 C57_16 -3(3)
C43_16 C57_16 C58_16 C46_16 0(3)
C56_16 C57_16 C58_16 C46_16 -131.0(19)
C43_16 C57_16 C58_16 C59_16 143.5(15)
C56_16 C57_16 C58_16 C59_16 12.9(19)
C48_16 C49_16 C59_16 C60_16 -135.7(14)
C50_16 C49_16 C59_16 C60_16 -1(2)
C48_16 C49_16 C59_16 C58_16 3(2)
C50_16 C49_16 C59_16 C58_16 137.1(15)
C46_16 C58_16 C59_16 C49_16 0(2)
C57_16 C58_16 C59_16 C49_16 -148.8(15)
C46_16 C58_16 C59_16 C60_16 139.9(16)
C57_16 C58_16 C59_16 C60_16 -8.4(17)
C51_16 C52_16 C60_16 C59_16 1(2)
C53_16 C52_16 C60_16 C59_16 140.8(16)
C51_16 C52_16 C60_16 C56_16 -136.5(17)
C53_16 C52_16 C60_16 C56_16 3(2)
C49_16 C59_16 C60_16 C52_16 0(2)
C58_16 C59_16 C60_16 C52_16 -139.9(16)
C49_16 C59_16 C60_16 C56_16 141.9(16)
C58_16 C59_16 C60_16 C56_16 1.8(19)
C55_16 C56_16 C60_16 C52_16 -5(2)
C57_16 C56_16 C60_16 C52_16 148.5(17)
C55_16 C56_16 C60_16 C59_16 -147.1(16)
C57_16 C56_16 C60_16 C59_16 6.3(19)
C9_17 C1_17 C2_17 C12_17 3(2)
C5_17 C1_17 C2_17 C12_17 146.2(16)
C9_17 C1_17 C2_17 C3_17 -143(2)
C5_17 C1_17 C2_17 C3_17 0.4(15)
C12_17 C2_17 C3_17 C15_17 1(3)
C1_17 C2_17 C3_17 C15_17 144(2)
C12_17 C2_17 C3_17 C4_17 -143.4(18)
C1_17 C2_17 C3_17 C4_17 0.1(18)
C15_17 C3_17 C4_17 C18_17 -5(3)
C2_17 C3_17 C4_17 C18_17 140.1(18)
C15_17 C3_17 C4_17 C5_17 -145.2(19)
C2_17 C3_17 C4_17 C5_17 -1(2)
C9_17 C1_17 C5_17 C6_17 1(2)
C2_17 C1_17 C5_17 C6_17 -140.4(16)
C9_17 C1_17 C5_17 C4_17 140.9(18)
C2_17 C1_17 C5_17 C4_17 -0.7(15)
C18_17 C4_17 C5_17 C6_17 1(2)
C3_17 C4_17 C5_17 C6_17 141.6(17)
C18_17 C4_17 C5_17 C1_17 -139.7(17)
C3_17 C4_17 C5_17 C1_17 0.8(19)
C1_17 C5_17 C6_17 C20_17 135.6(16)
C4_17 C5_17 C6_17 C20_17 0(2)
C1_17 C5_17 C6_17 C7_17 -1.1(16)
C4_17 C5_17 C6_17 C7_17 -136.9(15)
C5_17 C6_17 C7_17 C8_17 0.2(18)
C20_17 C6_17 C7_17 C8_17 -142.3(17)
C5_17 C6_17 C7_17 C22_17 144.5(16)
C20_17 C6_17 C7_17 C22_17 2.0(15)
C22_17 C7_17 C8_17 C9_17 -139.0(17)
C6_17 C7_17 C8_17 C9_17 1(2)
C22_17 C7_17 C8_17 C25_17 5(2)
C6_17 C7_17 C8_17 C25_17 144.5(15)
C5_17 C1_17 C9_17 C8_17 0(2)
C2_17 C1_17 C9_17 C8_17 138.0(15)
C5_17 C1_17 C9_17 C10_17 -144.4(17)
C2_17 C1_17 C9_17 C10_17 -6(3)
C7_17 C8_17 C9_17 C1_17 -1(2)
C25_17 C8_17 C9_17 C1_17 -148.2(19)
C7_17 C8_17 C9_17 C10_17 148(2)
C25_17 C8_17 C9_17 C10_17 0.4(14)
C1_17 C9_17 C10_17 C11_17 7(3)
C8_17 C9_17 C10_17 C11_17 -140(2)
C1_17 C9_17 C10_17 C26_17 144(2)
C8_17 C9_17 C10_17 C26_17 -2.1(18)
C9_17 C10_17 C11_17 C29_17 134.3(18)
C26_17 C10_17 C11_17 C29_17 2(3)
C9_17 C10_17 C11_17 C12_17 -3(2)
C26_17 C10_17 C11_17 C12_17 -135.8(17)
C1_17 C2_17 C12_17 C13_17 -139.6(18)
C3_17 C2_17 C12_17 C13_17 0(3)
C1_17 C2_17 C12_17 C11_17 -0.1(19)
C3_17 C2_17 C12_17 C11_17 140.0(18)
C10_17 C11_17 C12_17 C2_17 1(2)
C29_17 C11_17 C12_17 C2_17 -142.7(18)
C10_17 C11_17 C12_17 C13_17 142(2)
C29_17 C11_17 C12_17 C13_17 -1.0(17)
C2_17 C12_17 C13_17 C14_17 -3(3)
C11_17 C12_17 C13_17 C14_17 -148(2)
C2_17 C12_17 C13_17 C30_17 146.9(17)
C11_17 C12_17 C13_17 C30_17 1(2)
C12_17 C13_17 C14_17 C33_17 139.5(17)
C30_17 C13_17 C14_17 C33_17 -6(3)
C12_17 C13_17 C14_17 C15_17 4(3)
C30_17 C13_17 C14_17 C15_17 -141.5(17)
C4_17 C3_17 C15_17 C16_17 2(3)
C2_17 C3_17 C15_17 C16_17 -137.8(18)
C4_17 C3_17 C15_17 C14_17 140.4(17)
C2_17 C3_17 C15_17 C14_17 0(3)
C13_17 C14_17 C15_17 C3_17 -2(3)
C33_17 C14_17 C15_17 C3_17 -143(2)
C13_17 C14_17 C15_17 C16_17 140(2)
C33_17 C14_17 C15_17 C16_17 -0.8(13)
C3_17 C15_17 C16_17 C17_17 -2(3)
C14_17 C15_17 C16_17 C17_17 -142.8(19)
C3_17 C15_17 C16_17 C34_17 141(2)
C14_17 C15_17 C16_17 C34_17 1.0(18)
C15_17 C16_17 C17_17 C18_17 3(3)
C34_17 C16_17 C17_17 C18_17 -134.4(18)
C15_17 C16_17 C17_17 C37_17 139.5(16)
C34_17 C16_17 C17_17 C37_17 2(3)
C3_17 C4_17 C18_17 C19_17 -139.1(18)
C5_17 C4_17 C18_17 C19_17 -3(3)
C3_17 C4_17 C18_17 C17_17 6(3)
C5_17 C4_17 C18_17 C17_17 141.6(15)
C16_17 C17_17 C18_17 C4_17 -6(3)
C37_17 C17_17 C18_17 C4_17 -147(2)
C16_17 C17_17 C18_17 C19_17 143(2)
C37_17 C17_17 C18_17 C19_17 1.0(14)
C4_17 C18_17 C19_17 C20_17 5(3)
C17_17 C18_17 C19_17 C20_17 -143(2)
C4_17 C18_17 C19_17 C38_17 147(2)
C17_17 C18_17 C19_17 C38_17 -1.2(19)
C18_17 C19_17 C20_17 C6_17 -4(3)
C38_17 C19_17 C20_17 C6_17 -141.1(17)
C18_17 C19_17 C20_17 C21_17 136.7(17)
C38_17 C19_17 C20_17 C21_17 0(3)
C5_17 C6_17 C20_17 C19_17 2(3)
C7_17 C6_17 C20_17 C19_17 143.3(19)
C5_17 C6_17 C20_17 C21_17 -143.1(16)
C7_17 C6_17 C20_17 C21_17 -1.7(14)
C19_17 C20_17 C21_17 C40_17 -3(3)
C6_17 C20_17 C21_17 C40_17 141.7(19)
C19_17 C20_17 C21_17 C22_17 -144(2)
C6_17 C20_17 C21_17 C22_17 0.8(17)
C40_17 C21_17 C22_17 C23_17 4(3)
C20_17 C21_17 C22_17 C23_17 141.9(18)
C40_17 C21_17 C22_17 C7_17 -137.5(19)
C20_17 C21_17 C22_17 C7_17 0(2)
C8_17 C7_17 C22_17 C23_17 -1(2)
C6_17 C7_17 C22_17 C23_17 -143.8(17)
C8_17 C7_17 C22_17 C21_17 141.4(19)
C6_17 C7_17 C22_17 C21_17 -1.6(19)
C21_17 C22_17 C23_17 C24_17 -138.7(19)
C7_17 C22_17 C23_17 C24_17 -1(2)
C21_17 C22_17 C23_17 C42_17 -1(3)
C7_17 C22_17 C23_17 C42_17 136.7(17)
C22_17 C23_17 C24_17 C25_17 -2(3)
C42_17 C23_17 C24_17 C25_17 -142.6(18)
C22_17 C23_17 C24_17 C44_17 141.7(17)
C42_17 C23_17 C24_17 C44_17 1(2)
C23_17 C24_17 C25_17 C8_17 6(3)
C44_17 C24_17 C25_17 C8_17 -133.8(17)
C23_17 C24_17 C25_17 C26_17 139.8(18)
C44_17 C24_17 C25_17 C26_17 0(2)
C7_17 C8_17 C25_17 C24_17 -7(2)
C9_17 C8_17 C25_17 C24_17 141.3(18)
C7_17 C8_17 C25_17 C26_17 -147.1(18)
C9_17 C8_17 C25_17 C26_17 1.4(13)
C24_17 C25_17 C26_17 C27_17 0(2)
C8_17 C25_17 C26_17 C27_17 137.5(18)
C24_17 C25_17 C26_17 C10_17 -140.5(19)
C8_17 C25_17 C26_17 C10_17 -2.7(17)
C11_17 C10_17 C26_17 C27_17 -1(3)
C9_17 C10_17 C26_17 C27_17 -138.4(18)
C11_17 C10_17 C26_17 C25_17 140.5(19)
C9_17 C10_17 C26_17 C25_17 3(2)
C25_17 C26_17 C27_17 C45_17 -0.3(19)
C10_17 C26_17 C27_17 C45_17 135.9(17)
C25_17 C26_17 C27_17 C28_17 -137.7(17)
C10_17 C26_17 C27_17 C28_17 -1(3)
C26_17 C27_17 C28_17 C29_17 3(3)
C45_17 C27_17 C28_17 C29_17 -137.8(19)
C26_17 C27_17 C28_17 C47_17 137.3(19)
C45_17 C27_17 C28_17 C47_17 -3.1(16)
C47_17 C28_17 C29_17 C30_17 3(3)
C27_17 C28_17 C29_17 C30_17 132.8(17)
C47_17 C28_17 C29_17 C11_17 -130.9(17)
C27_17 C28_17 C29_17 C11_17 -2(3)
C10_17 C11_17 C29_17 C28_17 -1(3)
C12_17 C11_17 C29_17 C28_17 140(2)
C10_17 C11_17 C29_17 C30_17 -141(2)
C12_17 C11_17 C29_17 C30_17 0.2(13)
C14_17 C13_17 C30_17 C31_17 8(3)
C12_17 C13_17 C30_17 C31_17 -142(2)
C14_17 C13_17 C30_17 C29_17 149(2)
C12_17 C13_17 C30_17 C29_17 -1.2(19)
C28_17 C29_17 C30_17 C31_17 -1(3)
C11_17 C29_17 C30_17 C31_17 139(2)
C28_17 C29_17 C30_17 C13_17 -139(2)
C11_17 C29_17 C30_17 C13_17 0.6(14)
C13_17 C30_17 C31_17 C32_17 -6(3)
C29_17 C30_17 C31_17 C32_17 -142.0(18)
C13_17 C30_17 C31_17 C48_17 135.3(16)
C29_17 C30_17 C31_17 C48_17 -1(3)
C30_17 C31_17 C32_17 C33_17 3(3)
C48_17 C31_17 C32_17 C33_17 -142.2(17)
C30_17 C31_17 C32_17 C50_17 145(2)
C48_17 C31_17 C32_17 C50_17 0.0(19)
C31_17 C32_17 C33_17 C14_17 -1(2)
C50_17 C32_17 C33_17 C14_17 -139.4(15)
C31_17 C32_17 C33_17 C34_17 138.0(18)
C50_17 C32_17 C33_17 C34_17 -1(2)
C13_17 C14_17 C33_17 C32_17 2(2)
C15_17 C14_17 C33_17 C32_17 143.4(17)
C13_17 C14_17 C33_17 C34_17 -141(2)
C15_17 C14_17 C33_17 C34_17 0.3(14)
C32_17 C33_17 C34_17 C35_17 -2(3)
C14_17 C33_17 C34_17 C35_17 140(2)
C32_17 C33_17 C34_17 C16_17 -141.1(18)
C14_17 C33_17 C34_17 C16_17 0.3(18)
C17_17 C16_17 C34_17 C35_17 0(3)
C15_17 C16_17 C34_17 C35_17 -142.7(19)
C17_17 C16_17 C34_17 C33_17 142(2)
C15_17 C16_17 C34_17 C33_17 -1(2)
C33_17 C34_17 C35_17 C36_17 -138.7(19)
C16_17 C34_17 C35_17 C36_17 -2(3)
C33_17 C34_17 C35_17 C51_17 2(3)
C16_17 C34_17 C35_17 C51_17 138.3(17)
C34_17 C35_17 C36_17 C37_17 4(3)
C51_17 C35_17 C36_17 C37_17 -140(2)
C34_17 C35_17 C36_17 C53_17 142(2)
C51_17 C35_17 C36_17 C53_17 -1(2)
C35_17 C36_17 C37_17 C17_17 -2(3)
C53_17 C36_17 C37_17 C17_17 -136.0(17)
C35_17 C36_17 C37_17 C38_17 132.2(19)
C53_17 C36_17 C37_17 C38_17 -2(3)
C16_17 C17_17 C37_17 C36_17 -1(3)
C18_17 C17_17 C37_17 C36_17 140(2)
C16_17 C17_17 C37_17 C38_17 -141(2)
C18_17 C17_17 C37_17 C38_17 -0.3(13)
C20_17 C19_17 C38_17 C39_17 1(3)
C18_17 C19_17 C38_17 C39_17 -141(2)
C20_17 C19_17 C38_17 C37_17 143(2)
C18_17 C19_17 C38_17 C37_17 1(2)
C36_17 C37_17 C38_17 C39_17 3(3)
C17_17 C37_17 C38_17 C39_17 141(2)
C36_17 C37_17 C38_17 C19_17 -138(2)
C17_17 C37_17 C38_17 C19_17 -0.4(19)
C19_17 C38_17 C39_17 C40_17 1(3)
C37_17 C38_17 C39_17 C40_17 -136.7(17)
C19_17 C38_17 C39_17 C54_17 136.9(17)
C37_17 C38_17 C39_17 C54_17 0(3)
C22_17 C21_17 C40_17 C41_17 -3(3)
C20_17 C21_17 C40_17 C41_17 -136.9(16)
C22_17 C21_17 C40_17 C39_17 139.3(18)
C20_17 C21_17 C40_17 C39_17 5(3)
C38_17 C39_17 C40_17 C21_17 -4(3)
C54_17 C39_17 C40_17 C21_17 -145(2)
C38_17 C39_17 C40_17 C41_17 141(2)
C54_17 C39_17 C40_17 C41_17 0.2(14)
C21_17 C40_17 C41_17 C42_17 -2(3)
C39_17 C40_17 C41_17 C42_17 -148.8(18)
C21_17 C40_17 C41_17 C55_17 146.1(19)
C39_17 C40_17 C41_17 C55_17 -0.8(18)
C55_17 C41_17 C42_17 C23_17 -138.4(17)
C40_17 C41_17 C42_17 C23_17 5(3)
C55_17 C41_17 C42_17 C43_17 -4(2)
C40_17 C41_17 C42_17 C43_17 138.8(17)
C22_17 C23_17 C42_17 C41_17 -3(3)
C24_17 C23_17 C42_17 C41_17 138.0(18)
C22_17 C23_17 C42_17 C43_17 -142.1(17)
C24_17 C23_17 C42_17 C43_17 -1(2)
C41_17 C42_17 C43_17 C57_17 4(2)
C23_17 C42_17 C43_17 C57_17 143.6(19)
C41_17 C42_17 C43_17 C44_17 -139.4(18)
C23_17 C42_17 C43_17 C44_17 0.3(19)
C25_17 C24_17 C44_17 C45_17 0(3)
C23_17 C24_17 C44_17 C45_17 -145(2)
C25_17 C24_17 C44_17 C43_17 144.7(18)
C23_17 C24_17 C44_17 C43_17 -1(2)
C57_17 C43_17 C44_17 C45_17 2(3)
C42_17 C43_17 C44_17 C45_17 143.9(19)
C57_17 C43_17 C44_17 C24_17 -141.7(18)
C42_17 C43_17 C44_17 C24_17 0.1(19)
C24_17 C44_17 C45_17 C46_17 137.9(16)
C43_17 C44_17 C45_17 C46_17 -2(3)
C24_17 C44_17 C45_17 C27_17 -1(3)
C43_17 C44_17 C45_17 C27_17 -140.6(16)
C26_17 C27_17 C45_17 C44_17 1(2)
C28_17 C27_17 C45_17 C44_17 144(2)
C26_17 C27_17 C45_17 C46_17 -141.2(18)
C28_17 C27_17 C45_17 C46_17 1.5(13)
C44_17 C45_17 C46_17 C58_17 0(3)
C27_17 C45_17 C46_17 C58_17 144.3(19)
C44_17 C45_17 C46_17 C47_17 -143.8(19)
C27_17 C45_17 C46_17 C47_17 0.7(13)
C58_17 C46_17 C47_17 C48_17 -1(2)
C45_17 C46_17 C47_17 C48_17 142.9(17)
C58_17 C46_17 C47_17 C28_17 -146(2)
C45_17 C46_17 C47_17 C28_17 -2.7(17)
C29_17 C28_17 C47_17 C48_17 -5(3)
C27_17 C28_17 C47_17 C48_17 -140.0(18)
C29_17 C28_17 C47_17 C46_17 138.7(18)
C27_17 C28_17 C47_17 C46_17 3.6(18)
C46_17 C47_17 C48_17 C49_17 3.9(19)
C28_17 C47_17 C48_17 C49_17 144.9(17)
C46_17 C47_17 C48_17 C31_17 -137.8(15)
C28_17 C47_17 C48_17 C31_17 3(3)
C30_17 C31_17 C48_17 C47_17 -1(3)
C32_17 C31_17 C48_17 C47_17 146.5(18)
C30_17 C31_17 C48_17 C49_17 -147.1(19)
C32_17 C31_17 C48_17 C49_17 0.0(17)
C47_17 C48_17 C49_17 C59_17 -3(2)
C31_17 C48_17 C49_17 C59_17 142.2(19)
C47_17 C48_17 C49_17 C50_17 -145.2(17)
C31_17 C48_17 C49_17 C50_17 0.1(13)
C59_17 C49_17 C50_17 C51_17 -3(2)
C48_17 C49_17 C50_17 C51_17 141.3(16)
C59_17 C49_17 C50_17 C32_17 -144.0(17)
C48_17 C49_17 C50_17 C32_17 -0.1(13)
C33_17 C32_17 C50_17 C51_17 3(2)
C31_17 C32_17 C50_17 C51_17 -140.6(18)
C33_17 C32_17 C50_17 C49_17 143.6(17)
C31_17 C32_17 C50_17 C49_17 0.1(17)
C49_17 C50_17 C51_17 C52_17 1(2)
C32_17 C50_17 C51_17 C52_17 137.2(16)
C49_17 C50_17 C51_17 C35_17 -138.9(16)
C32_17 C50_17 C51_17 C35_17 -2(2)
C34_17 C35_17 C51_17 C50_17 0(2)
C36_17 C35_17 C51_17 C50_17 144.9(19)
C34_17 C35_17 C51_17 C52_17 -145.1(19)
C36_17 C35_17 C51_17 C52_17 0(2)
C50_17 C51_17 C52_17 C60_17 2(2)
C35_17 C51_17 C52_17 C60_17 146.4(18)
C50_17 C51_17 C52_17 C53_17 -143.3(19)
C35_17 C51_17 C52_17 C53_17 1.4(16)
C60_17 C52_17 C53_17 C54_17 -1(3)
C51_17 C52_17 C53_17 C54_17 143(2)
C60_17 C52_17 C53_17 C36_17 -146(2)
C51_17 C52_17 C53_17 C36_17 -2.0(16)
C37_17 C36_17 C53_17 C54_17 -3(3)
C35_17 C36_17 C53_17 C54_17 -144(2)
C37_17 C36_17 C53_17 C52_17 143(2)
C35_17 C36_17 C53_17 C52_17 1.7(19)
C52_17 C53_17 C54_17 C55_17 -3(3)
C36_17 C53_17 C54_17 C55_17 138.5(18)
C52_17 C53_17 C54_17 C39_17 -135.3(17)
C36_17 C53_17 C54_17 C39_17 6(3)
C38_17 C39_17 C54_17 C53_17 -4(3)
C40_17 C39_17 C54_17 C53_17 137(2)
C38_17 C39_17 C54_17 C55_17 -141(2)
C40_17 C39_17 C54_17 C55_17 0.4(13)
C42_17 C41_17 C55_17 C56_17 2(2)
C40_17 C41_17 C55_17 C56_17 -144.6(19)
C42_17 C41_17 C55_17 C54_17 148.0(18)
C40_17 C41_17 C55_17 C54_17 1(2)
C53_17 C54_17 C55_17 C56_17 4(3)
C39_17 C54_17 C55_17 C56_17 143(2)
C53_17 C54_17 C55_17 C41_17 -140.1(19)
C39_17 C54_17 C55_17 C41_17 -0.9(17)
C41_17 C55_17 C56_17 C57_17 0(3)
C54_17 C55_17 C56_17 C57_17 -140.5(19)
C41_17 C55_17 C56_17 C60_17 139.7(18)
C54_17 C55_17 C56_17 C60_17 -1(3)
C42_17 C43_17 C57_17 C58_17 -139.0(17)
C44_17 C43_17 C57_17 C58_17 0(3)
C42_17 C43_17 C57_17 C56_17 -1(3)
C44_17 C43_17 C57_17 C56_17 137.1(19)
C55_17 C56_17 C57_17 C43_17 -1(3)
C60_17 C56_17 C57_17 C43_17 -144.7(19)
C55_17 C56_17 C57_17 C58_17 140.4(19)
C60_17 C56_17 C57_17 C58_17 -4(2)
C45_17 C46_17 C58_17 C57_17 2(3)
C47_17 C46_17 C58_17 C57_17 140.9(17)
C45_17 C46_17 C58_17 C59_17 -142.5(17)
C47_17 C46_17 C58_17 C59_17 -3(3)
C43_17 C57_17 C58_17 C46_17 -1(3)
C56_17 C57_17 C58_17 C46_17 -145(2)
C43_17 C57_17 C58_17 C59_17 146.9(19)
C56_17 C57_17 C58_17 C59_17 4(2)
C48_17 C49_17 C59_17 C60_17 -136.7(16)
C50_17 C49_17 C59_17 C60_17 2(2)
C48_17 C49_17 C59_17 C58_17 -1(2)
C50_17 C49_17 C59_17 C58_17 137.5(16)
C46_17 C58_17 C59_17 C49_17 4(3)
C57_17 C58_17 C59_17 C49_17 -144.4(18)
C46_17 C58_17 C59_17 C60_17 145.9(19)
C57_17 C58_17 C59_17 C60_17 -2(2)
C51_17 C52_17 C60_17 C59_17 -2(2)
C53_17 C52_17 C60_17 C59_17 138.2(17)
C51_17 C52_17 C60_17 C56_17 -137.2(18)
C53_17 C52_17 C60_17 C56_17 3(3)
C49_17 C59_17 C60_17 C52_17 1(2)
C58_17 C59_17 C60_17 C52_17 -138.2(18)
C49_17 C59_17 C60_17 C56_17 139.0(19)
C58_17 C59_17 C60_17 C56_17 0(2)
C55_17 C56_17 C60_17 C52_17 -2(3)
C57_17 C56_17 C60_17 C52_17 141.6(19)
C55_17 C56_17 C60_17 C59_17 -141.9(19)
C57_17 C56_17 C60_17 C59_17 2(2)
C9_18 C1_18 C2_18 C12_18 0(2)
C5_18 C1_18 C2_18 C12_18 142.4(15)
C9_18 C1_18 C2_18 C3_18 -143.6(19)
C5_18 C1_18 C2_18 C3_18 -1.0(14)
C12_18 C2_18 C3_18 C15_18 -1(3)
C1_18 C2_18 C3_18 C15_18 142.1(19)
C12_18 C2_18 C3_18 C4_18 -141.9(17)
C1_18 C2_18 C3_18 C4_18 0.9(17)
C15_18 C3_18 C4_18 C18_18 2(3)
C2_18 C3_18 C4_18 C18_18 143.4(18)
C15_18 C3_18 C4_18 C5_18 -142.0(18)
C2_18 C3_18 C4_18 C5_18 -1(2)
C18_18 C4_18 C5_18 C6_18 -1(2)
C3_18 C4_18 C5_18 C6_18 143.3(17)
C18_18 C4_18 C5_18 C1_18 -144.7(17)
C3_18 C4_18 C5_18 C1_18 -0.1(19)
C9_18 C1_18 C5_18 C6_18 -0.1(19)
C2_18 C1_18 C5_18 C6_18 -143.4(15)
C9_18 C1_18 C5_18 C4_18 144.0(17)
C2_18 C1_18 C5_18 C4_18 0.6(15)
C4_18 C5_18 C6_18 C7_18 -138.0(15)
C1_18 C5_18 C6_18 C7_18 0.8(16)
C4_18 C5_18 C6_18 C20_18 0(2)
C1_18 C5_18 C6_18 C20_18 138.5(15)
C5_18 C6_18 C7_18 C8_18 -0.8(18)
C20_18 C6_18 C7_18 C8_18 -142.4(16)
C5_18 C6_18 C7_18 C22_18 142.9(16)
C20_18 C6_18 C7_18 C22_18 1.2(15)
C6_18 C7_18 C8_18 C25_18 140.0(14)
C22_18 C7_18 C8_18 C25_18 1(2)
C6_18 C7_18 C8_18 C9_18 0(2)
C22_18 C7_18 C8_18 C9_18 -139.4(15)
C2_18 C1_18 C9_18 C8_18 138.0(15)
C5_18 C1_18 C9_18 C8_18 -1(2)
C2_18 C1_18 C9_18 C10_18 1(3)
C5_18 C1_18 C9_18 C10_18 -138.0(16)
C7_18 C8_18 C9_18 C1_18 1(2)
C25_18 C8_18 C9_18 C1_18 -143.0(18)
C7_18 C8_18 C9_18 C10_18 142.6(18)
C25_18 C8_18 C9_18 C10_18 -1.2(13)
C1_18 C9_18 C10_18 C11_18 -3(3)
C8_18 C9_18 C10_18 C11_18 -144.9(18)
C1_18 C9_18 C10_18 C26_18 144.4(18)
C8_18 C9_18 C10_18 C26_18 2.4(18)
C26_18 C10_18 C11_18 C12_18 -138.8(17)
C9_18 C10_18 C11_18 C12_18 4(2)
C26_18 C10_18 C11_18 C29_18 -5(3)
C9_18 C10_18 C11_18 C29_18 138.3(16)
C1_18 C2_18 C12_18 C11_18 1.8(18)
C3_18 C2_18 C12_18 C11_18 140.5(16)
C1_18 C2_18 C12_18 C13_18 -137.9(16)
C3_18 C2_18 C12_18 C13_18 1(2)
C10_18 C11_18 C12_18 C2_18 -4.1(19)
C29_18 C11_18 C12_18 C2_18 -142.7(16)
C10_18 C11_18 C12_18 C13_18 138.9(18)
C29_18 C11_18 C12_18 C13_18 0.3(15)
C2_18 C12_18 C13_18 C14_18 -1(2)
C11_18 C12_18 C13_18 C14_18 -145.1(16)
C2_18 C12_18 C13_18 C30_18 143.6(16)
C11_18 C12_18 C13_18 C30_18 -0.3(18)
C30_18 C13_18 C14_18 C33_18 -1(2)
C12_18 C13_18 C14_18 C33_18 139.0(15)
C30_18 C13_18 C14_18 C15_18 -138.6(15)
C12_18 C13_18 C14_18 C15_18 1(2)
C2_18 C3_18 C15_18 C14_18 1(3)
C4_18 C3_18 C15_18 C14_18 137.3(16)
C2_18 C3_18 C15_18 C16_18 -136.3(16)
C4_18 C3_18 C15_18 C16_18 0(3)
C13_18 C14_18 C15_18 C3_18 -1(2)
C33_18 C14_18 C15_18 C3_18 -143.7(19)
C13_18 C14_18 C15_18 C16_18 140.5(18)
C33_18 C14_18 C15_18 C16_18 -2.3(13)
C3_18 C15_18 C16_18 C17_18 -5(3)
C14_18 C15_18 C16_18 C17_18 -147.6(18)
C3_18 C15_18 C16_18 C34_18 146.9(18)
C14_18 C15_18 C16_18 C34_18 4.5(17)
C34_18 C16_18 C17_18 C18_18 -140.3(16)
C15_18 C16_18 C17_18 C18_18 7(3)
C34_18 C16_18 C17_18 C37_18 -5(3)
C15_18 C16_18 C17_18 C37_18 142.6(15)
C5_18 C4_18 C18_18 C19_18 1(2)
C3_18 C4_18 C18_18 C19_18 -139.7(17)
C5_18 C4_18 C18_18 C17_18 140.5(15)
C3_18 C4_18 C18_18 C17_18 0(3)
C16_18 C17_18 C18_18 C4_18 -5(2)
C37_18 C17_18 C18_18 C4_18 -144.8(19)
C16_18 C17_18 C18_18 C19_18 138.9(19)
C37_18 C17_18 C18_18 C19_18 -0.9(13)
C4_18 C18_18 C19_18 C20_18 2(3)
C17_18 C18_18 C19_18 C20_18 -141.7(18)
C4_18 C18_18 C19_18 C38_18 144.2(18)
C17_18 C18_18 C19_18 C38_18 0.5(17)
C18_18 C19_18 C20_18 C6_18 -4(3)
C38_18 C19_18 C20_18 C6_18 -141.1(16)
C18_18 C19_18 C20_18 C21_18 136.3(16)
C38_18 C19_18 C20_18 C21_18 -1(3)
C5_18 C6_18 C20_18 C19_18 3(2)
C7_18 C6_18 C20_18 C19_18 145.3(18)
C5_18 C6_18 C20_18 C21_18 -142.7(16)
C7_18 C6_18 C20_18 C21_18 -0.2(14)
C19_18 C20_18 C21_18 C40_18 4(3)
C6_18 C20_18 C21_18 C40_18 148.6(18)
C19_18 C20_18 C21_18 C22_18 -145.2(19)
C6_18 C20_18 C21_18 C22_18 -1.0(17)
C40_18 C21_18 C22_18 C23_18 -6(3)
C20_18 C21_18 C22_18 C23_18 139.8(17)
C40_18 C21_18 C22_18 C7_18 -144(2)
C20_18 C21_18 C22_18 C7_18 1.7(19)
C8_18 C7_18 C22_18 C23_18 3(2)
C6_18 C7_18 C22_18 C23_18 -139.5(16)
C8_18 C7_18 C22_18 C21_18 140.9(17)
C6_18 C7_18 C22_18 C21_18 -1.8(18)
C21_18 C22_18 C23_18 C42_18 4(3)
C7_18 C22_18 C23_18 C42_18 136.2(17)
C21_18 C22_18 C23_18 C24_18 -134.7(17)
C7_18 C22_18 C23_18 C24_18 -2(2)
C22_18 C23_18 C24_18 C25_18 -4(3)
C42_18 C23_18 C24_18 C25_18 -145.5(17)
C22_18 C23_18 C24_18 C44_18 142.8(17)
C42_18 C23_18 C24_18 C44_18 1(2)
C44_18 C24_18 C25_18 C8_18 -134.4(16)
C23_18 C24_18 C25_18 C8_18 8(2)
C44_18 C24_18 C25_18 C26_18 1(2)
C23_18 C24_18 C25_18 C26_18 143.0(16)
C7_18 C8_18 C25_18 C24_18 -6(2)
C9_18 C8_18 C25_18 C24_18 138.5(16)
C7_18 C8_18 C25_18 C26_18 -145.1(16)
C9_18 C8_18 C25_18 C26_18 -0.4(13)
C11_18 C10_18 C26_18 C27_18 6(3)
C9_18 C10_18 C26_18 C27_18 -141.3(17)
C11_18 C10_18 C26_18 C25_18 144.3(18)
C9_18 C10_18 C26_18 C25_18 -2.6(19)
C24_18 C25_18 C26_18 C27_18 -1.1(19)
C8_18 C25_18 C26_18 C27_18 139.1(16)
C24_18 C25_18 C26_18 C10_18 -138.4(16)
C8_18 C25_18 C26_18 C10_18 1.8(16)
C10_18 C26_18 C27_18 C28_18 -3(2)
C25_18 C26_18 C27_18 C28_18 -135.7(16)
C10_18 C26_18 C27_18 C45_18 134.1(16)
C25_18 C26_18 C27_18 C45_18 1.6(18)
C26_18 C27_18 C28_18 C29_18 1(3)
C45_18 C27_18 C28_18 C29_18 -141.2(18)
C26_18 C27_18 C28_18 C47_18 141.0(17)
C45_18 C27_18 C28_18 C47_18 -1.0(16)
C27_18 C28_18 C29_18 C30_18 137.2(15)
C47_18 C28_18 C29_18 C30_18 0(2)
C27_18 C28_18 C29_18 C11_18 0(2)
C47_18 C28_18 C29_18 C11_18 -137.1(15)
C10_18 C11_18 C29_18 C28_18 2(2)
C12_18 C11_18 C29_18 C28_18 141.1(18)
C10_18 C11_18 C29_18 C30_18 -138.9(18)
C12_18 C11_18 C29_18 C30_18 -0.2(12)
C14_18 C13_18 C30_18 C31_18 -1(3)
C12_18 C13_18 C30_18 C31_18 -145.2(18)
C14_18 C13_18 C30_18 C29_18 144.4(17)
C12_18 C13_18 C30_18 C29_18 0.2(16)
C28_18 C29_18 C30_18 C31_18 0(3)
C11_18 C29_18 C30_18 C31_18 142(2)
C28_18 C29_18 C30_18 C13_18 -141.9(18)
C11_18 C29_18 C30_18 C13_18 0.0(13)
C13_18 C30_18 C31_18 C32_18 2(3)
C29_18 C30_18 C31_18 C32_18 -136.9(16)
C13_18 C30_18 C31_18 C48_18 138.3(15)
C29_18 C30_18 C31_18 C48_18 -1(3)
C30_18 C31_18 C32_18 C33_18 -2(3)
C48_18 C31_18 C32_18 C33_18 -141.5(17)
C30_18 C31_18 C32_18 C50_18 140.4(18)
C48_18 C31_18 C32_18 C50_18 1.2(17)
C50_18 C32_18 C33_18 C14_18 -137.2(14)
C31_18 C32_18 C33_18 C14_18 0(2)
C50_18 C32_18 C33_18 C34_18 3(2)
C31_18 C32_18 C33_18 C34_18 140.1(16)
C13_18 C14_18 C33_18 C32_18 1(2)
C15_18 C14_18 C33_18 C32_18 142.8(16)
C13_18 C14_18 C33_18 C34_18 -142.8(18)
C15_18 C14_18 C33_18 C34_18 -0.9(13)
C17_18 C16_18 C34_18 C35_18 7(3)
C15_18 C16_18 C34_18 C35_18 -144.0(17)
C17_18 C16_18 C34_18 C33_18 146.4(18)
C15_18 C16_18 C34_18 C33_18 -5.0(18)
C32_18 C33_18 C34_18 C35_18 0(2)
C14_18 C33_18 C34_18 C35_18 143.2(17)
C32_18 C33_18 C34_18 C16_18 -139.3(16)
C14_18 C33_18 C34_18 C16_18 3.7(17)
C16_18 C34_18 C35_18 C51_18 130.4(17)
C33_18 C34_18 C35_18 C51_18 -4(2)
C16_18 C34_18 C35_18 C36_18 -4(2)
C33_18 C34_18 C35_18 C36_18 -138.8(16)
C34_18 C35_18 C36_18 C37_18 0(3)
C51_18 C35_18 C36_18 C37_18 -140.1(19)
C34_18 C35_18 C36_18 C53_18 142.4(17)
C51_18 C35_18 C36_18 C53_18 2(2)
C53_18 C36_18 C37_18 C38_18 -3(3)
C35_18 C36_18 C37_18 C38_18 135.7(18)
C53_18 C36_18 C37_18 C17_18 -137.1(16)
C35_18 C36_18 C37_18 C17_18 2(3)
C16_18 C17_18 C37_18 C36_18 1(2)
C18_18 C17_18 C37_18 C36_18 140.2(19)
C16_18 C17_18 C37_18 C38_18 -139(2)
C18_18 C17_18 C37_18 C38_18 1.0(13)
C36_18 C37_18 C38_18 C39_18 5(3)
C17_18 C37_18 C38_18 C39_18 143(2)
C36_18 C37_18 C38_18 C19_18 -138.4(19)
C17_18 C37_18 C38_18 C19_18 -0.7(17)
C20_18 C19_18 C38_18 C39_18 -3(3)
C18_18 C19_18 C38_18 C39_18 -144.9(18)
C20_18 C19_18 C38_18 C37_18 142.5(18)
C18_18 C19_18 C38_18 C37_18 0.1(19)
C37_18 C38_18 C39_18 C40_18 -136.9(16)
C19_18 C38_18 C39_18 C40_18 3(3)
C37_18 C38_18 C39_18 C54_18 -5(3)
C19_18 C38_18 C39_18 C54_18 135.1(16)
C22_18 C21_18 C40_18 C41_18 6(3)
C20_18 C21_18 C40_18 C41_18 -137.7(15)
C22_18 C21_18 C40_18 C39_18 140.1(17)
C20_18 C21_18 C40_18 C39_18 -4(3)
C38_18 C39_18 C40_18 C21_18 0(3)
C54_18 C39_18 C40_18 C21_18 -136(2)
C38_18 C39_18 C40_18 C41_18 135.7(19)
C54_18 C39_18 C40_18 C41_18 -0.4(13)
C21_18 C40_18 C41_18 C42_18 -5(3)
C39_18 C40_18 C41_18 C42_18 -144.9(18)
C21_18 C40_18 C41_18 C55_18 140.9(17)
C39_18 C40_18 C41_18 C55_18 0.7(17)
C55_18 C41_18 C42_18 C23_18 -138.3(18)
C40_18 C41_18 C42_18 C23_18 3(3)
C55_18 C41_18 C42_18 C43_18 0(2)
C40_18 C41_18 C42_18 C43_18 141.1(17)
C22_18 C23_18 C42_18 C41_18 -2(3)
C24_18 C23_18 C42_18 C41_18 139.5(17)
C22_18 C23_18 C42_18 C43_18 -145.5(16)
C24_18 C23_18 C42_18 C43_18 -4(2)
C41_18 C42_18 C43_18 C57_18 1(2)
C23_18 C42_18 C43_18 C57_18 143.7(19)
C41_18 C42_18 C43_18 C44_18 -137.6(18)
C23_18 C42_18 C43_18 C44_18 4.9(19)
C25_18 C24_18 C44_18 C45_18 -2(3)
C23_18 C24_18 C44_18 C45_18 -148.1(19)
C25_18 C24_18 C44_18 C43_18 148.6(17)
C23_18 C24_18 C44_18 C43_18 2.3(19)
C57_18 C43_18 C44_18 C45_18 8(3)
C42_18 C43_18 C44_18 C45_18 145.9(19)
C57_18 C43_18 C44_18 C24_18 -142.9(17)
C42_18 C43_18 C44_18 C24_18 -4.5(19)
C24_18 C44_18 C45_18 C27_18 2(3)
C43_18 C44_18 C45_18 C27_18 -144.0(15)
C24_18 C44_18 C45_18 C46_18 140.8(16)
C43_18 C44_18 C45_18 C46_18 -5(3)
C26_18 C27_18 C45_18 C44_18 -2(2)
C28_18 C27_18 C45_18 C44_18 141(2)
C26_18 C27_18 C45_18 C46_18 -143.8(16)
C28_18 C27_18 C45_18 C46_18 -0.2(13)
C44_18 C45_18 C46_18 C58_18 0(2)
C27_18 C45_18 C46_18 C58_18 141.6(18)
C44_18 C45_18 C46_18 C47_18 -140.8(18)
C27_18 C45_18 C46_18 C47_18 1.3(12)
C58_18 C46_18 C47_18 C48_18 0.5(19)
C45_18 C46_18 C47_18 C48_18 140.7(16)
C58_18 C46_18 C47_18 C28_18 -142.0(19)
C45_18 C46_18 C47_18 C28_18 -1.8(15)
C29_18 C28_18 C47_18 C48_18 1(3)
C27_18 C28_18 C47_18 C48_18 -139.7(17)
C29_18 C28_18 C47_18 C46_18 142.1(17)
C27_18 C28_18 C47_18 C46_18 1.8(18)
C46_18 C47_18 C48_18 C49_18 1.7(17)
C28_18 C47_18 C48_18 C49_18 138.8(16)
C46_18 C47_18 C48_18 C31_18 -138.6(15)
C28_18 C47_18 C48_18 C31_18 -2(2)
C30_18 C31_18 C48_18 C47_18 2(2)
C32_18 C31_18 C48_18 C47_18 143.8(16)
C30_18 C31_18 C48_18 C49_18 -142.8(17)
C32_18 C31_18 C48_18 C49_18 -0.7(16)
C47_18 C48_18 C49_18 C59_18 -1(2)
C31_18 C48_18 C49_18 C59_18 143.6(19)
C47_18 C48_18 C49_18 C50_18 -144.8(16)
C31_18 C48_18 C49_18 C50_18 -0.1(13)
C59_18 C49_18 C50_18 C51_18 -1(2)
C48_18 C49_18 C50_18 C51_18 143.1(15)
C59_18 C49_18 C50_18 C32_18 -143.6(18)
C48_18 C49_18 C50_18 C32_18 0.8(13)
C33_18 C32_18 C50_18 C51_18 -1(2)
C31_18 C32_18 C50_18 C51_18 -143.6(16)
C33_18 C32_18 C50_18 C49_18 141.0(17)
C31_18 C32_18 C50_18 C49_18 -1.2(16)
C49_18 C50_18 C51_18 C35_18 -141.1(15)
C32_18 C50_18 C51_18 C35_18 -2.5(19)
C49_18 C50_18 C51_18 C52_18 -1(2)
C32_18 C50_18 C51_18 C52_18 138.1(15)
C34_18 C35_18 C51_18 C50_18 5(2)
C36_18 C35_18 C51_18 C50_18 143.7(17)
C34_18 C35_18 C51_18 C52_18 -140.2(17)
C36_18 C35_18 C51_18 C52_18 -1.8(18)
C50_18 C51_18 C52_18 C60_18 -1(2)
C35_18 C51_18 C52_18 C60_18 143.8(17)
C50_18 C51_18 C52_18 C53_18 -144.2(17)
C35_18 C51_18 C52_18 C53_18 0.7(15)
C37_18 C36_18 C53_18 C54_18 3(3)
C35_18 C36_18 C53_18 C54_18 -141(2)
C37_18 C36_18 C53_18 C52_18 142.6(19)
C35_18 C36_18 C53_18 C52_18 -1.8(17)
C60_18 C52_18 C53_18 C54_18 0(3)
C51_18 C52_18 C53_18 C54_18 142.6(19)
C60_18 C52_18 C53_18 C36_18 -141.9(19)
C51_18 C52_18 C53_18 C36_18 0.7(15)
C36_18 C53_18 C54_18 C55_18 132.9(18)
C52_18 C53_18 C54_18 C55_18 -2(3)
C36_18 C53_18 C54_18 C39_18 -4(3)
C52_18 C53_18 C54_18 C39_18 -139.0(15)
C38_18 C39_18 C54_18 C53_18 5(2)
C40_18 C39_18 C54_18 C53_18 142(2)
C38_18 C39_18 C54_18 C55_18 -137.6(19)
C40_18 C39_18 C54_18 C55_18 0.0(13)
C53_18 C54_18 C55_18 C56_18 7(3)
C39_18 C54_18 C55_18 C56_18 148.3(19)
C53_18 C54_18 C55_18 C41_18 -141.1(19)
C39_18 C54_18 C55_18 C41_18 0.4(17)
C42_18 C41_18 C55_18 C56_18 -3(2)
C40_18 C41_18 C55_18 C56_18 -149.6(18)
C42_18 C41_18 C55_18 C54_18 146.3(18)
C40_18 C41_18 C55_18 C54_18 -0.7(19)
C54_18 C55_18 C56_18 C60_18 -8(3)
C41_18 C55_18 C56_18 C60_18 137.9(17)
C54_18 C55_18 C56_18 C57_18 -141.3(18)
C41_18 C55_18 C56_18 C57_18 4(2)
C42_18 C43_18 C57_18 C58_18 -136.6(17)
C44_18 C43_18 C57_18 C58_18 -3(3)
C42_18 C43_18 C57_18 C56_18 1(2)
C44_18 C43_18 C57_18 C56_18 134.0(18)
C55_18 C56_18 C57_18 C43_18 -3(3)
C60_18 C56_18 C57_18 C43_18 -140.9(19)
C55_18 C56_18 C57_18 C58_18 137.4(18)
C60_18 C56_18 C57_18 C58_18 0(2)
C47_18 C46_18 C58_18 C59_18 -3(3)
C45_18 C46_18 C58_18 C59_18 -138.6(16)
C47_18 C46_18 C58_18 C57_18 140.0(17)
C45_18 C46_18 C58_18 C57_18 5(3)
C43_18 C57_18 C58_18 C46_18 -3(3)
C56_18 C57_18 C58_18 C46_18 -144.4(19)
C43_18 C57_18 C58_18 C59_18 145.2(18)
C56_18 C57_18 C58_18 C59_18 4(2)
C50_18 C49_18 C59_18 C58_18 137.8(16)
C48_18 C49_18 C59_18 C58_18 -2(2)
C50_18 C49_18 C59_18 C60_18 4(2)
C48_18 C49_18 C59_18 C60_18 -135.0(15)
C46_18 C58_18 C59_18 C49_18 4(3)
C57_18 C58_18 C59_18 C49_18 -144.1(18)
C46_18 C58_18 C59_18 C60_18 142.4(18)
C57_18 C58_18 C59_18 C60_18 -6(2)
C51_18 C52_18 C60_18 C56_18 -140.4(18)
C53_18 C52_18 C60_18 C56_18 -1(3)
C51_18 C52_18 C60_18 C59_18 4(2)
C53_18 C52_18 C60_18 C59_18 143.2(16)
C55_18 C56_18 C60_18 C52_18 5(3)
C57_18 C56_18 C60_18 C52_18 144.7(19)
C55_18 C56_18 C60_18 C59_18 -142.8(17)
C57_18 C56_18 C60_18 C59_18 -3(2)
C49_18 C59_18 C60_18 C52_18 -6(2)
C58_18 C59_18 C60_18 C52_18 -143.2(19)
C49_18 C59_18 C60_18 C56_18 142.9(19)
C58_18 C59_18 C60_18 C56_18 6(2)
